data_4116893
loop_
_publ_author_name
'Kazushi Mashima'
'Atsushi Fukumoto'
'Hiroshi Nakano'
'Yutaka Kaneda'
'Kazuhide Tani'
'Akira Nakamura'

_publ_section_title
;
 Dative Pd(0)-Mo(II) Bonds in a Linearly Aligned Tetrametal System:
 Preparation, Characterization, and Reaction of a Tetranuclear
 Pd(0)-Mo(II)-Mo(II)-Pd(0) Supported by Four
 6-Diphenylphosphino-2-pyridonate Ligands
;
_journal_name_full 'Journal of the American Chemical Society'
_journal_page_first 12151
_journal_page_last 12152
_journal_paper_doi 10.1021/ja9817702
_journal_volume 120
_journal_year 1998
_chemical_formula_sum 'C92 H76 Mo2 N12 O7 P4 Pd2'
_chemical_formula_weight 1990.26
_space_group_IT_number 15
_symmetry_cell_setting monoclinic
_symmetry_Int_Tables_number 15
_symmetry_space_group_name_Hall '-C 2yc'
_symmetry_space_group_name_H-M 'C 1 2/c 1'
_audit_creation_date 'Thu Feb 26 19:32:35 1998'
_audit_creation_method 'from TEXRAY.INF file'
_cell_angle_alpha 90
_cell_angle_beta 90.24(3)
_cell_angle_gamma 90
_cell_formula_units_Z 4
_cell_length_a 14.844(7)
_cell_length_b 21.276(7)
_cell_length_c 30.941(6)
_cell_measurement_reflns_used 25
_cell_measurement_temperature 293.2
_cell_measurement_theta_max 15.8
_cell_measurement_theta_min 14.2
_cell_volume 9772(6)
_computing_cell_refinement 'Rigaku/AFC Diffractometer Control'
_computing_data_collection 'Rigaku/AFC Diffractometer Control'
_computing_data_reduction teXsan
_computing_publication_material teXsan
_computing_structure_refinement teXsan
_computing_structure_solution SHELXS86
_diffrn_ambient_temperature 293.2
_diffrn_measurement_device 'Rigaku AFC7R'
_diffrn_measurement_method \w-2\q
_diffrn_orient_matrix_UB_11 -0.00891
_diffrn_orient_matrix_UB_12 -0.01964
_diffrn_orient_matrix_UB_13 0.02903
_diffrn_orient_matrix_UB_21 0.00664
_diffrn_orient_matrix_UB_22 0.04215
_diffrn_orient_matrix_UB_23 0.01396
_diffrn_orient_matrix_UB_31 -0.06645
_diffrn_orient_matrix_UB_32 0.00684
_diffrn_orient_matrix_UB_33 -0.00263
_diffrn_radiation_detector 'scintillation counter'
_diffrn_radiation_monochromator graphite
_diffrn_radiation_source 'Rigaku rotating anode'
_diffrn_radiation_type 'Mo K\a'
_diffrn_radiation_wavelength 0.7107
_diffrn_reflns_av_R_equivalents 0.097
_diffrn_reflns_av_sigmaI/netI 0.000
_diffrn_reflns_limit_h_max 17
_diffrn_reflns_limit_h_min 0
_diffrn_reflns_limit_k_max 24
_diffrn_reflns_limit_k_min -11
_diffrn_reflns_limit_l_max 36
_diffrn_reflns_limit_l_min -36
_diffrn_reflns_number 23312
_diffrn_reflns_reduction_process 'Lp corrections applied'
_diffrn_reflns_theta_max 0.00
_diffrn_reflns_theta_min 0.00
_diffrn_standards_decay_% -1.04
_diffrn_standards_interval_count 150
_diffrn_standards_number 3
_exptl_absorpt_coefficient_mu 0.734
_exptl_absorpt_correction_T_max 1.000
_exptl_absorpt_correction_T_min 0.882
_exptl_absorpt_correction_type '\y scans(North,Phillips & Mathews,1968)'
_exptl_crystal_colour red
_exptl_crystal_density_diffrn 1.353
_exptl_crystal_description prismatic
_exptl_crystal_F_000 4016.00
_exptl_crystal_size_max 0.300
_exptl_crystal_size_mid 0.200
_exptl_crystal_size_min 0.200
_refine_diff_density_max 0.92
_refine_diff_density_min -0.99
_refine_ls_extinction_method none
_refine_ls_goodness_of_fit_obs 1.970
_refine_ls_hydrogen_treatment noref
_refine_ls_matrix_type full
_refine_ls_number_constraints 0
_refine_ls_number_parameters 529
_refine_ls_number_reflns 4249
_refine_ls_number_restraints 0
_refine_ls_R_factor_obs 0.0520
_refine_ls_shift/esd_max 3.0590
_refine_ls_shift/esd_mean 0.0000
_refine_ls_structure_factor_coef F
_refine_ls_weighting_details 'w = 1/[\s^2^(Fo) + 0.00000|Fo|^2^]'
_refine_ls_weighting_scheme calc
_refine_ls_wR_factor_obs 0.0500
_reflns_number_observed 4249
_reflns_number_total 8483
_reflns_observed_criterion >3.0sigma(I)
_cod_data_source_file ja9817702_1.cif
_cod_data_source_block Mo2Pd2(pyphos)4(tcne)2
_cod_depositor_comments
;
The following automatic conversions were performed:

'_refine_ls_weighting_scheme' value 'w = 1/[\s^2^(Fo) +
0.00000|Fo|^2^]' was changed to 'calc'. New tag
'_refine_ls_weighting_details' was created. The value of the new tag
was set to 'w = 1/[\s^2^(Fo) + 0.00000|Fo|^2^]'.

Automatic conversion script
Id: cif_fix_values 3143 2015-03-26 13:38:13Z robertas 
;
_cod_original_cell_volume 9771(4)
_cod_original_sg_symbol_H-M 'C 2/c '
_cod_original_formula_sum 'C92 H76 N12 Mo2 O7 P4 Pd2 '
_cod_database_code 4116893

loop_
_symmetry_equiv_pos_as_xyz
x,y,z
-x,y,1/2-z
-x,-y,-z
x,-y,1/2+z
1/2+x,1/2+y,z
1/2-x,1/2+y,1/2-z
1/2-x,1/2-y,-z
1/2+x,1/2-y,1/2+z

loop_
_atom_site_aniso_label
_atom_site_aniso_U_11
_atom_site_aniso_U_22
_atom_site_aniso_U_33
_atom_site_aniso_U_12
_atom_site_aniso_U_13
_atom_site_aniso_U_23
Pd(1) 0.0430(5) 0.0272(4) 0.0338(4) -0.0008(4) -0.0005(4) -0.0006(4)
Mo(1) 0.0431(6) 0.0295(5) 0.0309(5) 0.0021(5) 0.0011(4) 0.0008(4)
P(1) 0.046(2) 0.032(2) 0.035(2) 0.002(1) 0.000(1) 0.003(1)
P(2) 0.055(2) 0.026(1) 0.039(2) -0.001(1) 0.003(1) -0.001(1)
O(1) 0.049(5) 0.037(4) 0.035(4) 0.008(4) -0.003(4) -0.008(3)
O(2) 0.059(5) 0.037(4) 0.030(4) 0.008(4) -0.004(4) 0.001(3)
N(1) 0.034(5) 0.022(4) 0.039(5) 0.004(4) -0.001(4) -0.003(4)
N(2) 0.043(6) 0.031(5) 0.032(5) 0.004(4) 0.002(4) 0.002(4)
N(3) 0.10(1) 0.074(7) 0.051(7) -0.016(7) 0.011(7) 0.011(6)
N(4) 0.11(1) 0.068(7) 0.057(7) -0.032(7) 0.011(7) -0.011(6)
N(5) 0.10(1) 0.067(8) 0.14(1) -0.002(8) 0.063(9) 0.003(8)
N(6) 0.10(1) 0.082(9) 0.109(10) -0.016(8) -0.040(9) 0.022(8)
C(1) 0.041(7) 0.034(6) 0.037(6) -0.002(5) -0.009(5) -0.007(5)
C(2) 0.071(9) 0.044(7) 0.045(7) 0.008(7) 0.000(7) 0.005(5)
C(3) 0.060(9) 0.053(7) 0.051(7) 0.024(7) -0.014(7) -0.010(6)
C(4) 0.044(8) 0.065(8) 0.048(7) 0.025(7) 0.007(6) -0.003(6)
C(5) 0.038(7) 0.038(6) 0.038(6) -0.005(5) 0.000(6) -0.005(5)
C(6) 0.045(7) 0.039(6) 0.027(5) 0.008(5) 0.002(5) 0.005(5)
C(7) 0.060(8) 0.050(7) 0.040(6) -0.008(6) 0.006(6) -0.003(5)
C(8) 0.09(1) 0.058(8) 0.053(8) 0.003(8) 0.005(8) -0.021(6)
C(9) 0.11(1) 0.050(8) 0.046(8) -0.009(8) -0.016(9) -0.006(6)
C(10) 0.074(10) 0.072(9) 0.056(8) -0.004(8) -0.021(7) -0.007(7)
C(11) 0.064(9) 0.047(7) 0.058(8) -0.002(7) -0.002(7) -0.010(6)
C(12) 0.043(7) 0.030(6) 0.054(7) 0.004(5) -0.004(6) 0.004(5)
C(13) 0.077(10) 0.052(7) 0.049(7) -0.006(7) -0.010(7) 0.019(6)
C(14) 0.09(1) 0.068(9) 0.077(10) -0.012(9) -0.021(8) 0.038(8)
C(15) 0.09(1) 0.052(8) 0.11(1) -0.008(8) -0.003(10) 0.034(8)
C(16) 0.11(1) 0.034(7) 0.10(1) -0.015(8) -0.012(9) 0.005(7)
C(17) 0.08(1) 0.045(7) 0.065(9) 0.007(7) -0.003(7) -0.002(6)
C(18) 0.046(7) 0.029(6) 0.043(6) 0.002(5) 0.008(5) 0.003(5)
C(19) 0.064(9) 0.039(7) 0.045(7) 0.006(6) 0.003(6) 0.009(5)
C(20) 0.076(10) 0.041(7) 0.060(8) 0.018(7) 0.005(7) 0.012(6)
C(21) 0.069(10) 0.048(7) 0.052(7) 0.013(7) 0.002(7) 0.015(6)
C(22) 0.040(7) 0.034(6) 0.057(8) -0.008(6) -0.005(6) 0.000(6)
C(23) 0.054(8) 0.029(6) 0.060(7) -0.003(6) 0.004(6) 0.001(5)
C(24) 0.07(1) 0.040(7) 0.09(1) -0.003(7) -0.002(8) 0.012(7)
C(25) 0.08(1) 0.037(7) 0.11(1) -0.013(8) -0.002(9) -0.015(7)
C(26) 0.09(1) 0.051(8) 0.08(1) -0.024(8) -0.013(9) -0.011(7)
C(27) 0.08(1) 0.072(10) 0.078(10) -0.007(9) -0.028(9) 0.005(8)
C(28) 0.082(10) 0.047(7) 0.062(8) -0.019(7) -0.022(7) 0.013(6)
C(29) 0.050(8) 0.031(6) 0.047(7) -0.005(6) 0.010(6) -0.006(5)
C(30) 0.08(1) 0.077(9) 0.069(9) -0.005(8) 0.011(8) -0.017(8)
C(31) 0.13(2) 0.10(1) 0.08(1) -0.02(1) 0.06(1) -0.054(10)
C(32) 0.10(1) 0.058(9) 0.12(2) 0.00(1) 0.06(1) -0.033(10)
C(33) 0.09(1) 0.059(9) 0.10(1) 0.007(9) 0.030(10) 0.011(8)
C(34) 0.067(10) 0.052(8) 0.054(8) 0.012(7) 0.015(7) 0.009(6)
C(35) 0.040(7) 0.040(6) 0.038(6) -0.006(5) 0.002(5) -0.004(5)
C(36) 0.057(8) 0.032(6) 0.043(6) -0.006(6) 0.002(6) 0.005(5)
C(37) 0.048(8) 0.041(6) 0.047(7) -0.005(6) 0.011(6) -0.005(6)
C(38) 0.059(9) 0.049(7) 0.044(7) -0.007(6) -0.003(6) 0.010(6)
C(39) 0.039(8) 0.048(7) 0.080(9) 0.000(6) 0.017(7) 0.008(7)
C(40) 0.058(9) 0.043(7) 0.081(9) -0.005(7) -0.003(7) -0.005(7)

loop_
_atom_site_label
_atom_site_fract_x
_atom_site_fract_y
_atom_site_fract_z
_atom_site_U_iso_or_equiv
_atom_site_thermal_displace_type
_atom_site_calc_flag
_atom_site_occupancy
_atom_site_refinement_flags
Pd(1) 0.35189(6) 0.17673(3) 0.36295(2) 0.0347(2) Uani d 1.00 .
Mo(1) 0.47432(6) 0.19068(4) 0.28152(3) 0.0345(3) Uani d 1.00 .
P(1) 0.4807(2) 0.1161(1) 0.38123(9) 0.0378(8) Uani d 1.00 .
P(2) 0.3713(2) 0.2880(1) 0.35391(8) 0.0397(8) Uani d 1.00 .
O(1) 0.6266(5) 0.1257(3) 0.2345(2) 0.040(2) Uani d 1.00 .
O(2) 0.4321(5) 0.2567(3) 0.1969(2) 0.042(2) Uani d 1.00 .
O(101) 0.073(3) 0.223(2) 0.170(1) 0.47(2) Uiso d 1.00 .
O(111) 0.537(3) 0.429(2) 0.573(1) 0.53(2) Uiso d 1.00 .
O(121) 1.0000 0.451(2) 0.2500 0.34(2) Uiso d 0.50 S
O(131) 1.0000 -0.020(1) 0.2500 0.23(1) Uiso d 0.50 S
N(1) 0.5677(5) 0.1197(3) 0.3024(2) 0.032(2) Uani d 1.00 .
N(2) 0.3903(6) 0.2717(3) 0.2678(2) 0.035(3) Uani d 1.00 .
N(3) 0.2338(8) 0.0609(5) 0.4445(3) 0.075(4) Uani d 1.00 .
N(4) 0.2208(8) 0.0266(5) 0.3101(3) 0.077(4) Uani d 1.00 .
N(5) 0.1385(9) 0.2187(5) 0.4313(4) 0.102(5) Uani d 1.00 .
N(6) 0.1474(9) 0.2088(5) 0.2898(4) 0.097(5) Uani d 1.00 .
C(1) 0.5698(7) 0.0951(4) 0.3437(3) 0.037(3) Uani d 1.00 .
C(2) 0.6375(9) 0.0529(5) 0.3552(3) 0.053(4) Uani d 1.00 .
C(3) 0.7047(8) 0.0376(5) 0.3257(4) 0.055(4) Uani d 1.00 .
C(4) 0.7013(8) 0.0609(5) 0.2860(3) 0.052(4) Uani d 1.00 .
C(5) 0.6325(7) 0.1038(5) 0.2730(3) 0.038(3) Uani d 1.00 .
C(6) 0.5344(8) 0.1506(4) 0.4297(3) 0.037(3) Uani d 1.00 .
C(7) 0.4751(8) 0.1725(5) 0.4610(3) 0.050(4) Uani d 1.00 .
C(8) 0.5072(10) 0.2020(6) 0.4976(4) 0.066(4) Uani d 1.00 .
C(9) 0.600(1) 0.2091(5) 0.5017(4) 0.068(5) Uani d 1.00 .
C(10) 0.6561(9) 0.1874(6) 0.4719(4) 0.067(4) Uani d 1.00 .
C(11) 0.6234(9) 0.1572(5) 0.4357(4) 0.057(4) Uani d 1.00 .
C(12) 0.4446(7) 0.0374(4) 0.3981(3) 0.042(3) Uani d 1.00 .
C(13) 0.4442(9) 0.0167(5) 0.4403(4) 0.059(4) Uani d 1.00 .
C(14) 0.413(1) -0.0422(6) 0.4508(4) 0.078(5) Uani d 1.00 .
C(15) 0.379(1) -0.0803(6) 0.4191(5) 0.082(5) Uani d 1.00 .
C(16) 0.379(1) -0.0614(5) 0.3773(5) 0.082(5) Uani d 1.00 .
C(17) 0.4127(9) -0.0014(5) 0.3671(4) 0.062(4) Uani d 1.00 .
C(18) 0.3509(7) 0.3103(4) 0.2978(3) 0.040(3) Uani d 1.00 .
C(19) 0.3078(8) 0.3652(5) 0.2855(3) 0.049(4) Uani d 1.00 .
C(20) 0.2991(9) 0.3795(5) 0.2412(4) 0.059(4) Uani d 1.00 .
C(21) 0.3399(8) 0.3441(5) 0.2114(4) 0.056(4) Uani d 1.00 .
C(22) 0.3882(7) 0.2889(5) 0.2249(4) 0.044(4) Uani d 1.00 .
C(23) 0.4703(8) 0.3330(5) 0.3701(3) 0.048(4) Uani d 1.00 .
C(24) 0.4792(9) 0.3962(5) 0.3590(4) 0.069(5) Uani d 1.00 .
C(25) 0.550(1) 0.4308(5) 0.3744(5) 0.075(5) Uani d 1.00 .
C(26) 0.612(1) 0.4065(6) 0.4006(4) 0.073(5) Uani d 1.00 .
C(27) 0.604(1) 0.3455(6) 0.4127(4) 0.078(5) Uani d 1.00 .
C(28) 0.5352(9) 0.3082(5) 0.3972(4) 0.064(4) Uani d 1.00 .
C(29) 0.2832(8) 0.3286(5) 0.3844(3) 0.042(3) Uani d 1.00 .
C(30) 0.3024(10) 0.3444(6) 0.4274(4) 0.076(5) Uani d 1.00 .
C(31) 0.239(1) 0.3752(8) 0.4525(5) 0.106(7) Uani d 1.00 .
C(32) 0.156(1) 0.3880(7) 0.4356(6) 0.093(7) Uani d 1.00 .
C(33) 0.137(1) 0.3717(6) 0.3945(5) 0.080(5) Uani d 1.00 .
C(34) 0.1998(9) 0.3402(5) 0.3695(4) 0.058(4) Uani d 1.00 .
C(35) 0.2453(7) 0.1110(5) 0.3692(3) 0.039(3) Uani d 1.00 .
C(36) 0.2098(8) 0.1739(5) 0.3636(3) 0.044(3) Uani d 1.00 .
C(37) 0.2386(8) 0.0838(5) 0.4118(3) 0.045(4) Uani d 1.00 .
C(38) 0.2338(8) 0.0652(5) 0.3356(3) 0.050(4) Uani d 1.00 .
C(39) 0.1700(8) 0.2017(5) 0.4003(4) 0.056(4) Uani d 1.00 .
C(40) 0.1739(9) 0.1920(5) 0.3229(4) 0.061(4) Uani d 1.00 .
C(101) 0.080(3) 0.257(2) 0.132(1) 0.24(2) Uiso d 1.00 .
C(102) 0.163(2) 0.2605(10) 0.1126(7) 0.147(8) Uiso d 1.00 .
C(103) 0.210(3) 0.229(2) 0.138(1) 0.27(2) Uiso d 1.00 .
C(104) 0.173(3) 0.208(1) 0.172(1) 0.23(1) Uiso d 1.00 .
C(111) 0.633(3) 0.459(2) 0.572(1) 0.29(2) Uiso d 1.00 .
C(112) 0.669(2) 0.451(2) 0.532(1) 0.26(1) Uiso d 1.00 .
C(113) 0.621(2) 0.388(1) 0.5278(8) 0.196(10) Uiso d 1.00 .
C(114) 0.536(4) 0.420(2) 0.532(2) 0.38(3) Uiso d 1.00 .
C(121) 1.061(3) 0.414(2) 0.269(1) 0.28(2) Uiso d 1.00 .
C(122) 1.038(3) 0.360(1) 0.263(1) 0.28(2) Uiso d 1.00 .
C(131) 0.945(2) 0.0159(9) 0.2810(6) 0.149(8) Uiso d 1.00 .
C(132) 0.984(2) 0.078(1) 0.2699(7) 0.20(1) Uiso d 1.00 .
H(1) 0.6375 0.0345 0.3832 0.0656 Uiso calc 1.00 .
H(2) 0.7523 0.0104 0.3342 0.0623 Uiso calc 1.00 .
H(3) 0.7465 0.0496 0.2656 0.0649 Uiso calc 1.00 .
H(4) 0.4123 0.1672 0.4571 0.0649 Uiso calc 1.00 .
H(5) 0.4671 0.2162 0.5196 0.0924 Uiso calc 1.00 .
H(6) 0.6233 0.2300 0.5263 0.0920 Uiso calc 1.00 .
H(7) 0.7189 0.1936 0.4756 0.0888 Uiso calc 1.00 .
H(8) 0.6644 0.1408 0.4150 0.0654 Uiso calc 1.00 .
H(9) 0.4675 0.0434 0.4625 0.0746 Uiso calc 1.00 .
H(10) 0.4141 -0.0563 0.4798 0.1044 Uiso calc 1.00 .
H(11) 0.3544 -0.1199 0.4264 0.1044 Uiso calc 1.00 .
H(12) 0.3575 -0.0884 0.3549 0.1006 Uiso calc 1.00 .
H(13) 0.4133 0.0123 0.3379 0.0766 Uiso calc 1.00 .
H(14) 0.2844 0.3927 0.3069 0.0962 Uiso calc 1.00 .
H(15) 0.2640 0.4145 0.2325 0.0779 Uiso calc 1.00 .
H(16) 0.3370 0.3554 0.1818 0.0703 Uiso calc 1.00 .
H(17) 0.4357 0.4151 0.3407 0.0746 Uiso calc 1.00 .
H(18) 0.5532 0.4735 0.3666 0.0877 Uiso calc 1.00 .
H(19) 0.6620 0.4311 0.4103 0.0870 Uiso calc 1.00 .
H(20) 0.6474 0.3279 0.4317 0.0970 Uiso calc 1.00 .
H(21) 0.5323 0.2654 0.4053 0.0671 Uiso calc 1.00 .
H(22) 0.3590 0.3338 0.4400 0.0944 Uiso calc 1.00 .
H(23) 0.2510 0.3871 0.4811 0.1450 Uiso calc 1.00 .
H(24) 0.1123 0.4093 0.4518 0.1079 Uiso calc 1.00 .
H(25) 0.0792 0.3815 0.3828 0.0970 Uiso calc 1.00 .
H(26) 0.1832 0.3267 0.3412 0.0652 Uiso calc 1.00 .
H(101) 0.0426 0.2321 0.1125 0.2669 Uiso calc 1.00 .
H(102) 0.0564 0.2960 0.1358 0.2669 Uiso calc 1.00 .
H(103) 0.1597 0.2444 0.0847 0.1530 Uiso calc 1.00 .
H(104) 0.1787 0.3039 0.1122 0.1530 Uiso calc 1.00 .
H(105) 0.2340 0.1964 0.1206 0.2789 Uiso calc 1.00 .
H(106) 0.2575 0.2566 0.1465 0.2789 Uiso calc 1.00 .
H(107) 0.2018 0.2228 0.1951 0.2295 Uiso calc 1.00 .
H(108) 0.1777 0.1628 0.1691 0.2295 Uiso calc 1.00 .
H(111) 0.6359 0.5013 0.5798 0.3143 Uiso calc 1.00 .
H(112) 0.6653 0.4333 0.5912 0.3143 Uiso calc 1.00 .
H(113) 0.6452 0.4821 0.5122 0.2682 Uiso calc 1.00 .
H(114) 0.7303 0.4508 0.5319 0.2682 Uiso calc 1.00 .
H(115) 0.6359 0.3693 0.5012 0.2118 Uiso calc 1.00 .
H(116) 0.6386 0.3612 0.5510 0.2118 Uiso calc 1.00 .
H(117) 0.4955 0.3761 0.5279 0.3820 Uiso calc 1.00 .
H(118) 0.5250 0.4401 0.5086 0.3820 Uiso calc 1.00 .
H(121) 1.1188 0.4175 0.2549 0.3115 Uiso calc 1.00 .
H(122) 1.0689 0.4238 0.2987 0.3115 Uiso calc 1.00 .
H(123) 0.8832 0.0158 0.2736 0.1610 Uiso calc 1.00 .
H(124) 0.9556 0.0063 0.3093 0.3115 Uiso calc 1.00 .
H(131) 1.0814 0.3341 0.2557 0.2697 Uiso calc 1.00 .
H(132) 1.0120 0.3466 0.2920 0.1610 Uiso calc 1.00 .
H(133) 0.9398 0.1135 0.2728 0.2201 Uiso calc 1.00 .
H(134) 1.0333 0.0911 0.2892 0.2201 Uiso calc 1.00 .

loop_
_atom_type_symbol
_atom_type_oxidation_number
_atom_type_number_in_cell
_atom_type_scat_dispersion_real
_atom_type_scat_dispersion_imag
_atom_type_scat_source
C 0 368 0.003 0.002
;International Tables for Crystallography
(1992, Vol. C, Tables 4.2.6.8 and 6.1.1.1)
;
H 0 304 0.000 0.000
;International Tables for Crystallography
(1992, Vol. C, Table 6.1.1.2)
;
Mo 0 8 -1.683 0.686
;International Tables for Crystallography
(1992, Vol. C, Tables 4.2.6.8 and 6.1.1.1)
;
N 0 48 0.006 0.003
;International Tables for Crystallography
(1992, Vol. C, Tables 4.2.6.8 and 6.1.1.1)
;
O 0 28 0.011 0.006
;International Tables for Crystallography
(1992, Vol. C, Tables 4.2.6.8 and 6.1.1.1)
;
P 0 16 0.102 0.094
;International Tables for Crystallography
(1992, Vol. C, Tables 4.2.6.8 and 6.1.1.1)
;
Pd 0 8 -0.999 1.007
;International Tables for Crystallography
(1992, Vol. C, Tables 4.2.6.8 and 6.1.1.1)
;

loop_
_geom_angle_atom_site_label_1
_geom_angle_atom_site_label_2
_geom_angle_atom_site_label_3
_geom_angle
_geom_angle_site_symmetry_1
_geom_angle_site_symmetry_2
_geom_angle_site_symmetry_3
_geom_angle_publ_flag
Mo(1) Pd(1) P(1) 76.88(8) 1_555 1_555 1_555 yes
Mo(1) Pd(1) P(2) 75.07(7) 1_555 1_555 1_555 yes
Mo(1) Pd(1) O(1) 38.5(1) 1_555 1_555 2_655 yes
Mo(1) Pd(1) N(2) 36.6(1) 1_555 1_555 1_555 yes
Mo(1) Pd(1) C(6) 92.3(2) 1_555 1_555 1_555 yes
Mo(1) Pd(1) C(7) 113.2(2) 1_555 1_555 1_555 yes
Mo(1) Pd(1) C(12) 95.9(2) 1_555 1_555 1_555 yes
Mo(1) Pd(1) C(18) 57.1(2) 1_555 1_555 1_555 yes
Mo(1) Pd(1) C(29) 103.8(2) 1_555 1_555 1_555 yes
Mo(1) Pd(1) C(35) 124.9(3) 1_555 1_555 1_555 yes
Mo(1) Pd(1) C(36) 126.5(3) 1_555 1_555 1_555 yes
Mo(1) Pd(1) C(37) 142.7(2) 1_555 1_555 1_555 yes
Mo(1) Pd(1) C(38) 100.6(2) 1_555 1_555 1_555 yes
Mo(1) Pd(1) C(39) 145.4(2) 1_555 1_555 1_555 yes
Mo(1) Pd(1) C(40) 100.1(3) 1_555 1_555 1_555 yes
Mo(1) Pd(1) H(4) 127.32(4) 1_555 1_555 1_555 no
Mo(1) Pd(1) H(21) 78.77(3) 1_555 1_555 1_555 no
P(1) Pd(1) P(2) 117.8(1) 1_555 1_555 1_555 yes
P(1) Pd(1) O(1) 87.5(1) 1_555 1_555 2_655 yes
P(1) Pd(1) N(2) 111.6(2) 1_555 1_555 1_555 yes
P(1) Pd(1) C(6) 30.5(2) 1_555 1_555 1_555 yes
P(1) Pd(1) C(7) 50.8(2) 1_555 1_555 1_555 yes
P(1) Pd(1) C(12) 30.2(2) 1_555 1_555 1_555 yes
P(1) Pd(1) C(18) 125.6(2) 1_555 1_555 1_555 yes
P(1) Pd(1) C(29) 134.5(2) 1_555 1_555 1_555 yes
P(1) Pd(1) C(35) 102.8(3) 1_555 1_555 1_555 yes
P(1) Pd(1) C(36) 141.9(3) 1_555 1_555 1_555 yes
P(1) Pd(1) C(37) 88.6(2) 1_555 1_555 1_555 yes
P(1) Pd(1) C(38) 96.0(2) 1_555 1_555 1_555 yes
P(1) Pd(1) C(39) 137.1(2) 1_555 1_555 1_555 yes
P(1) Pd(1) C(40) 152.2(2) 1_555 1_555 1_555 yes
P(1) Pd(1) H(4) 60.20(7) 1_555 1_555 1_555 no
P(1) Pd(1) H(21) 65.90(7) 1_555 1_555 1_555 no
P(2) Pd(1) O(1) 102.2(1) 1_555 1_555 2_655 yes
P(2) Pd(1) N(2) 48.4(1) 1_555 1_555 1_555 yes
P(2) Pd(1) C(6) 97.7(2) 1_555 1_555 1_555 yes
P(2) Pd(1) C(7) 93.6(2) 1_555 1_555 1_555 yes
P(2) Pd(1) C(12) 146.9(2) 1_555 1_555 1_555 yes
P(2) Pd(1) C(18) 29.4(2) 1_555 1_555 1_555 yes
P(2) Pd(1) C(29) 30.2(2) 1_555 1_555 1_555 yes
P(2) Pd(1) C(35) 138.6(3) 1_555 1_555 1_555 yes
P(2) Pd(1) C(36) 98.6(3) 1_555 1_555 1_555 yes
P(2) Pd(1) C(37) 140.7(2) 1_555 1_555 1_555 yes
P(2) Pd(1) C(38) 143.0(2) 1_555 1_555 1_555 yes
P(2) Pd(1) C(39) 88.8(2) 1_555 1_555 1_555 yes
P(2) Pd(1) C(40) 87.1(2) 1_555 1_555 1_555 yes
P(2) Pd(1) H(4) 98.16(7) 1_555 1_555 1_555 no
P(2) Pd(1) H(21) 54.84(7) 1_555 1_555 1_555 no
O(1) Pd(1) N(2) 53.8(2) 2_655 1_555 1_555 yes
O(1) Pd(1) C(6) 115.2(2) 2_655 1_555 1_555 yes
O(1) Pd(1) C(7) 137.9(2) 2_655 1_555 1_555 yes
O(1) Pd(1) C(12) 88.0(2) 2_655 1_555 1_555 yes
O(1) Pd(1) C(18) 74.5(2) 2_655 1_555 1_555 yes
O(1) Pd(1) C(29) 121.7(2) 2_655 1_555 1_555 yes
O(1) Pd(1) C(35) 86.5(3) 2_655 1_555 1_555 yes
O(1) Pd(1) C(36) 95.8(3) 2_655 1_555 1_555 yes
O(1) Pd(1) C(37) 107.8(2) 2_655 1_555 1_555 yes
O(1) Pd(1) C(38) 62.6(2) 2_655 1_555 1_555 yes
O(1) Pd(1) C(39) 121.0(3) 2_655 1_555 1_555 yes
O(1) Pd(1) C(40) 74.6(3) 2_655 1_555 1_555 yes
O(1) Pd(1) H(4) 147.3(1) 2_655 1_555 1_555 no
O(1) Pd(1) H(21) 116.8(1) 2_655 1_555 1_555 no
N(2) Pd(1) C(6) 116.9(2) 1_555 1_555 1_555 yes
N(2) Pd(1) C(7) 129.0(2) 1_555 1_555 1_555 yes
N(2) Pd(1) C(12) 132.3(2) 1_555 1_555 1_555 yes
N(2) Pd(1) C(18) 22.2(2) 1_555 1_555 1_555 yes
N(2) Pd(1) C(29) 71.5(2) 1_555 1_555 1_555 yes
N(2) Pd(1) C(35) 124.2(3) 1_555 1_555 1_555 yes
N(2) Pd(1) C(36) 100.6(3) 1_555 1_555 1_555 yes
N(2) Pd(1) C(37) 150.0(3) 1_555 1_555 1_555 yes
N(2) Pd(1) C(38) 107.4(2) 1_555 1_555 1_555 yes
N(2) Pd(1) C(39) 111.2(3) 1_555 1_555 1_555 yes
N(2) Pd(1) C(40) 74.9(3) 1_555 1_555 1_555 yes
N(2) Pd(1) H(4) 140.2(1) 1_555 1_555 1_555 no
N(2) Pd(1) H(21) 83.2(1) 1_555 1_555 1_555 no
C(6) Pd(1) C(7) 22.9(2) 1_555 1_555 1_555 yes
C(6) Pd(1) C(12) 50.2(2) 1_555 1_555 1_555 yes
C(6) Pd(1) C(18) 118.7(2) 1_555 1_555 1_555 yes
C(6) Pd(1) C(29) 105.5(2) 1_555 1_555 1_555 yes
C(6) Pd(1) C(35) 115.1(3) 1_555 1_555 1_555 yes
C(6) Pd(1) C(36) 140.7(3) 1_555 1_555 1_555 yes
C(6) Pd(1) C(37) 91.9(3) 1_555 1_555 1_555 yes
C(6) Pd(1) C(38) 119.2(3) 1_555 1_555 1_555 yes
C(6) Pd(1) C(39) 120.4(3) 1_555 1_555 1_555 yes
C(6) Pd(1) C(40) 167.5(3) 1_555 1_555 1_555 yes
C(6) Pd(1) H(4) 35.9(2) 1_555 1_555 1_555 no
C(6) Pd(1) H(21) 43.0(2) 1_555 1_555 1_555 no
C(7) Pd(1) C(12) 60.2(2) 1_555 1_555 1_555 yes
C(7) Pd(1) C(18) 121.2(2) 1_555 1_555 1_555 yes
C(7) Pd(1) C(29) 90.6(3) 1_555 1_555 1_555 yes
C(7) Pd(1) C(35) 106.8(3) 1_555 1_555 1_555 yes
C(7) Pd(1) C(36) 120.3(3) 1_555 1_555 1_555 yes
C(7) Pd(1) C(37) 80.8(3) 1_555 1_555 1_555 yes
C(7) Pd(1) C(38) 120.7(3) 1_555 1_555 1_555 yes
C(7) Pd(1) C(39) 97.9(3) 1_555 1_555 1_555 yes
C(7) Pd(1) C(40) 145.8(3) 1_555 1_555 1_555 yes
C(7) Pd(1) H(4) 14.2(2) 1_555 1_555 1_555 no
C(7) Pd(1) H(21) 46.0(2) 1_555 1_555 1_555 no
C(12) Pd(1) C(18) 152.3(2) 1_555 1_555 1_555 yes
C(12) Pd(1) C(29) 149.6(3) 1_555 1_555 1_555 yes
C(12) Pd(1) C(35) 72.6(3) 1_555 1_555 1_555 yes
C(12) Pd(1) C(36) 111.8(3) 1_555 1_555 1_555 yes
C(12) Pd(1) C(37) 59.9(3) 1_555 1_555 1_555 yes
C(12) Pd(1) C(38) 69.4(3) 1_555 1_555 1_555 yes
C(12) Pd(1) C(39) 113.1(3) 1_555 1_555 1_555 yes
C(12) Pd(1) C(40) 126.0(3) 1_555 1_555 1_555 yes
C(12) Pd(1) H(4) 61.7(2) 1_555 1_555 1_555 no
C(12) Pd(1) H(21) 92.4(2) 1_555 1_555 1_555 no
C(18) Pd(1) C(29) 49.3(2) 1_555 1_555 1_555 yes
C(18) Pd(1) C(35) 126.1(3) 1_555 1_555 1_555 yes
C(18) Pd(1) C(36) 91.5(3) 1_555 1_555 1_555 yes
C(18) Pd(1) C(37) 145.7(3) 1_555 1_555 1_555 yes
C(18) Pd(1) C(38) 118.0(3) 1_555 1_555 1_555 yes
C(18) Pd(1) C(39) 94.4(3) 1_555 1_555 1_555 yes
C(18) Pd(1) C(40) 70.3(3) 1_555 1_555 1_555 yes
C(18) Pd(1) H(4) 127.4(2) 1_555 1_555 1_555 no
C(18) Pd(1) H(21) 77.3(2) 1_555 1_555 1_555 no
C(29) Pd(1) C(35) 112.2(3) 1_555 1_555 1_555 yes
C(29) Pd(1) C(36) 74.3(3) 1_555 1_555 1_555 yes
C(29) Pd(1) C(37) 110.6(3) 1_555 1_555 1_555 yes
C(29) Pd(1) C(38) 127.5(3) 1_555 1_555 1_555 yes
C(29) Pd(1) C(39) 59.4(3) 1_555 1_555 1_555 yes
C(29) Pd(1) C(40) 73.2(3) 1_555 1_555 1_555 yes
C(29) Pd(1) H(4) 88.0(2) 1_555 1_555 1_555 no
C(29) Pd(1) H(21) 69.6(2) 1_555 1_555 1_555 no
C(35) Pd(1) C(36) 40.1(4) 1_555 1_555 1_555 yes
C(35) Pd(1) C(37) 26.1(3) 1_555 1_555 1_555 yes
C(35) Pd(1) C(38) 24.4(3) 1_555 1_555 1_555 yes
C(35) Pd(1) C(39) 53.6(4) 1_555 1_555 1_555 yes
C(35) Pd(1) C(40) 55.9(4) 1_555 1_555 1_555 yes
C(35) Pd(1) H(4) 94.9(3) 1_555 1_555 1_555 no
C(35) Pd(1) H(21) 152.3(3) 1_555 1_555 1_555 no
C(36) Pd(1) C(37) 54.3(3) 1_555 1_555 1_555 yes
C(36) Pd(1) C(38) 53.9(4) 1_555 1_555 1_555 yes
C(36) Pd(1) C(39) 25.4(3) 1_555 1_555 1_555 yes
C(36) Pd(1) C(40) 26.8(3) 1_555 1_555 1_555 yes
C(36) Pd(1) H(4) 106.2(3) 1_555 1_555 1_555 no
C(36) Pd(1) H(21) 140.3(3) 1_555 1_555 1_555 no
C(37) Pd(1) C(38) 46.4(3) 1_555 1_555 1_555 yes
C(37) Pd(1) C(39) 54.2(3) 1_555 1_555 1_555 yes
C(37) Pd(1) C(40) 77.3(3) 1_555 1_555 1_555 yes
C(37) Pd(1) H(4) 68.9(2) 1_555 1_555 1_555 no
C(37) Pd(1) H(21) 126.2(2) 1_555 1_555 1_555 no
C(38) Pd(1) C(39) 74.2(3) 1_555 1_555 1_555 yes
C(38) Pd(1) C(40) 57.0(3) 1_555 1_555 1_555 yes
C(38) Pd(1) H(4) 112.2(2) 1_555 1_555 1_555 no
C(38) Pd(1) H(21) 161.7(2) 1_555 1_555 1_555 no
C(39) Pd(1) C(40) 47.9(3) 1_555 1_555 1_555 yes
C(39) Pd(1) H(4) 84.6(2) 1_555 1_555 1_555 no
C(39) Pd(1) H(21) 116.6(2) 1_555 1_555 1_555 no
C(40) Pd(1) H(4) 132.2(3) 1_555 1_555 1_555 no
C(40) Pd(1) H(21) 141.3(2) 1_555 1_555 1_555 no
H(4) Pd(1) H(21) 57.39(2) 1_555 1_555 1_555 no
Pd(1) Mo(1) Mo(1) 164.63(6) 1_555 1_555 2_655 yes
Pd(1) Mo(1) P(1) 41.76(5) 1_555 1_555 1_555 yes
Pd(1) Mo(1) P(2) 42.78(5) 1_555 1_555 1_555 yes
Pd(1) Mo(1) O(1) 141.4(1) 1_555 1_555 1_555 yes
Pd(1) Mo(1) O(1) 73.2(2) 1_555 1_555 2_655 yes
Pd(1) Mo(1) O(2) 128.4(1) 1_555 1_555 1_555 yes
Pd(1) Mo(1) O(2) 101.2(2) 1_555 1_555 2_655 yes
Pd(1) Mo(1) N(1) 93.9(2) 1_555 1_555 1_555 yes
Pd(1) Mo(1) N(1) 121.3(2) 1_555 1_555 2_655 yes
Pd(1) Mo(1) N(2) 84.1(2) 1_555 1_555 1_555 yes
Pd(1) Mo(1) N(2) 147.2(1) 1_555 1_555 2_655 yes
Pd(1) Mo(1) C(1) 72.9(2) 1_555 1_555 1_555 yes
Pd(1) Mo(1) C(5) 118.0(2) 1_555 1_555 1_555 yes
Pd(1) Mo(1) C(5) 95.1(2) 1_555 1_555 2_655 yes
Pd(1) Mo(1) C(18) 67.1(2) 1_555 1_555 1_555 yes
Pd(1) Mo(1) C(22) 106.7(2) 1_555 1_555 1_555 yes
Pd(1) Mo(1) C(22) 122.0(2) 1_555 1_555 2_655 yes
Mo(1) Mo(1) P(1) 144.90(6) 2_655 1_555 1_555 yes
Mo(1) Mo(1) P(2) 140.82(5) 2_655 1_555 1_555 yes
Mo(1) Mo(1) O(1) 43.8(1) 2_655 1_555 1_555 yes
Mo(1) Mo(1) O(1) 92.4(2) 2_655 1_555 2_655 yes
Mo(1) Mo(1) O(2) 43.3(1) 2_655 1_555 1_555 yes
Mo(1) Mo(1) O(2) 93.1(2) 2_655 1_555 2_655 yes
Mo(1) Mo(1) N(1) 92.5(2) 2_655 1_555 1_555 yes
Mo(1) Mo(1) N(1) 44.4(2) 2_655 1_555 2_655 yes
Mo(1) Mo(1) N(2) 91.6(2) 2_655 1_555 1_555 yes
Mo(1) Mo(1) N(2) 45.1(1) 2_655 1_555 2_655 yes
Mo(1) Mo(1) C(1) 113.9(2) 2_655 1_555 1_555 yes
Mo(1) Mo(1) C(5) 68.3(2) 2_655 1_555 1_555 yes
Mo(1) Mo(1) C(5) 70.5(2) 2_655 1_555 2_655 yes
Mo(1) Mo(1) C(18) 111.1(2) 2_655 1_555 1_555 yes
Mo(1) Mo(1) C(22) 67.3(2) 2_655 1_555 1_555 yes
Mo(1) Mo(1) C(22) 71.4(2) 2_655 1_555 2_655 yes
P(1) Mo(1) P(2) 72.83(7) 1_555 1_555 1_555 yes
P(1) Mo(1) O(1) 101.6(1) 1_555 1_555 1_555 yes
P(1) Mo(1) O(1) 85.8(2) 1_555 1_555 2_655 yes
P(1) Mo(1) O(2) 169.6(2) 1_555 1_555 1_555 yes
P(1) Mo(1) O(2) 90.4(2) 1_555 1_555 2_655 yes
P(1) Mo(1) N(1) 52.8(2) 1_555 1_555 1_555 yes
P(1) Mo(1) N(1) 122.2(1) 1_555 1_555 2_655 yes
P(1) Mo(1) N(2) 123.5(2) 1_555 1_555 1_555 yes
P(1) Mo(1) N(2) 133.2(2) 1_555 1_555 2_655 yes
P(1) Mo(1) C(1) 31.5(2) 1_555 1_555 1_555 yes
P(1) Mo(1) C(5) 77.1(2) 1_555 1_555 1_555 yes
P(1) Mo(1) C(5) 103.5(2) 1_555 1_555 2_655 yes
P(1) Mo(1) C(18) 103.8(2) 1_555 1_555 1_555 yes
P(1) Mo(1) C(22) 147.7(2) 1_555 1_555 1_555 yes
P(1) Mo(1) C(22) 111.7(2) 1_555 1_555 2_655 yes
P(2) Mo(1) O(1) 158.3(1) 1_555 1_555 1_555 yes
P(2) Mo(1) O(1) 103.5(2) 1_555 1_555 2_655 yes
P(2) Mo(1) O(2) 101.2(1) 1_555 1_555 1_555 yes
P(2) Mo(1) O(2) 71.4(2) 1_555 1_555 2_655 yes
P(2) Mo(1) N(1) 121.3(2) 1_555 1_555 1_555 yes
P(2) Mo(1) N(1) 139.8(2) 1_555 1_555 2_655 yes
P(2) Mo(1) N(2) 52.3(2) 1_555 1_555 1_555 yes
P(2) Mo(1) N(2) 106.4(1) 1_555 1_555 2_655 yes
P(2) Mo(1) C(1) 101.2(2) 1_555 1_555 1_555 yes
P(2) Mo(1) C(5) 141.6(2) 1_555 1_555 1_555 yes
P(2) Mo(1) C(5) 120.8(2) 1_555 1_555 2_655 yes
P(2) Mo(1) C(18) 31.8(2) 1_555 1_555 1_555 yes
P(2) Mo(1) C(22) 76.7(2) 1_555 1_555 1_555 yes
P(2) Mo(1) C(22) 85.8(2) 1_555 1_555 2_655 yes
O(1) Mo(1) O(1) 96.9(3) 1_555 1_555 2_655 yes
O(1) Mo(1) O(2) 87.1(2) 1_555 1_555 1_555 yes
O(1) Mo(1) O(2) 87.9(2) 1_555 1_555 2_655 yes
O(1) Mo(1) N(1) 48.8(2) 1_555 1_555 1_555 yes
O(1) Mo(1) N(1) 61.2(2) 1_555 1_555 2_655 yes
O(1) Mo(1) N(2) 134.3(3) 1_555 1_555 1_555 yes
O(1) Mo(1) N(2) 61.6(2) 1_555 1_555 2_655 yes
O(1) Mo(1) C(1) 70.2(2) 1_555 1_555 1_555 yes
O(1) Mo(1) C(5) 24.5(2) 1_555 1_555 1_555 yes
O(1) Mo(1) C(5) 80.8(2) 1_555 1_555 2_655 yes
O(1) Mo(1) C(18) 151.0(2) 1_555 1_555 1_555 yes
O(1) Mo(1) C(22) 110.7(3) 1_555 1_555 1_555 yes
O(1) Mo(1) C(22) 76.8(2) 1_555 1_555 2_655 yes
O(1) Mo(1) O(2) 87.5(2) 2_655 1_555 1_555 yes
O(1) Mo(1) O(2) 174.4(3) 2_655 1_555 2_655 yes
O(1) Mo(1) N(1) 93.9(3) 2_655 1_555 1_555 yes
O(1) Mo(1) N(1) 48.1(2) 2_655 1_555 2_655 yes
O(1) Mo(1) N(2) 93.9(3) 2_655 1_555 1_555 yes
O(1) Mo(1) N(2) 136.4(2) 2_655 1_555 2_655 yes
O(1) Mo(1) C(1) 92.2(2) 2_655 1_555 1_555 yes
O(1) Mo(1) C(5) 97.6(3) 2_655 1_555 1_555 yes
O(1) Mo(1) C(5) 21.9(3) 2_655 1_555 2_655 yes
O(1) Mo(1) C(18) 98.8(3) 2_655 1_555 1_555 yes
O(1) Mo(1) C(22) 91.1(3) 2_655 1_555 1_555 yes
O(1) Mo(1) C(22) 162.1(3) 2_655 1_555 2_655 yes
O(2) Mo(1) O(2) 95.7(3) 1_555 1_555 2_655 yes
O(2) Mo(1) N(1) 135.7(3) 1_555 1_555 1_555 yes
O(2) Mo(1) N(1) 57.1(2) 1_555 1_555 2_655 yes
O(2) Mo(1) N(2) 49.2(2) 1_555 1_555 1_555 yes
O(2) Mo(1) N(2) 56.2(2) 1_555 1_555 2_655 yes
O(2) Mo(1) C(1) 157.1(2) 1_555 1_555 1_555 yes
O(2) Mo(1) C(5) 111.6(2) 1_555 1_555 1_555 yes
O(2) Mo(1) C(5) 71.9(2) 1_555 1_555 2_655 yes
O(2) Mo(1) C(18) 69.5(2) 1_555 1_555 1_555 yes
O(2) Mo(1) C(22) 24.6(2) 1_555 1_555 1_555 yes
O(2) Mo(1) C(22) 75.7(2) 1_555 1_555 2_655 yes
O(2) Mo(1) N(1) 87.1(3) 2_655 1_555 1_555 yes
O(2) Mo(1) N(1) 137.4(3) 2_655 1_555 2_655 yes
O(2) Mo(1) N(2) 84.8(3) 2_655 1_555 1_555 yes
O(2) Mo(1) N(2) 48.8(2) 2_655 1_555 2_655 yes
O(2) Mo(1) C(1) 86.6(3) 2_655 1_555 1_555 yes
O(2) Mo(1) C(5) 85.5(3) 2_655 1_555 1_555 yes
O(2) Mo(1) C(5) 163.5(3) 2_655 1_555 2_655 yes
O(2) Mo(1) C(18) 78.1(3) 2_655 1_555 1_555 yes
O(2) Mo(1) C(22) 90.0(3) 2_655 1_555 1_555 yes
O(2) Mo(1) C(22) 22.6(3) 2_655 1_555 2_655 yes
N(1) Mo(1) N(1) 92.1(3) 1_555 1_555 2_655 yes
N(1) Mo(1) N(2) 171.1(3) 1_555 1_555 1_555 yes
N(1) Mo(1) N(2) 97.0(3) 1_555 1_555 2_655 yes
N(1) Mo(1) C(1) 21.5(3) 1_555 1_555 1_555 yes
N(1) Mo(1) C(5) 24.3(3) 1_555 1_555 1_555 yes
N(1) Mo(1) C(5) 94.4(3) 1_555 1_555 2_655 yes
N(1) Mo(1) C(18) 152.5(3) 1_555 1_555 1_555 yes
N(1) Mo(1) C(22) 159.4(3) 1_555 1_555 1_555 yes
N(1) Mo(1) C(22) 94.2(3) 1_555 1_555 2_655 yes
N(1) Mo(1) N(2) 96.3(2) 2_655 1_555 1_555 yes
N(1) Mo(1) N(2) 89.3(2) 2_655 1_555 2_655 yes
N(1) Mo(1) C(1) 106.9(2) 2_655 1_555 1_555 yes
N(1) Mo(1) C(5) 77.2(2) 2_655 1_555 1_555 yes
N(1) Mo(1) C(5) 26.2(2) 2_655 1_555 2_655 yes
N(1) Mo(1) C(18) 114.4(2) 2_655 1_555 1_555 yes
N(1) Mo(1) C(22) 76.4(2) 2_655 1_555 1_555 yes
N(1) Mo(1) C(22) 115.7(3) 2_655 1_555 2_655 yes
N(2) Mo(1) N(2) 80.4(3) 1_555 1_555 2_655 yes
N(2) Mo(1) C(1) 153.4(3) 1_555 1_555 1_555 yes
N(2) Mo(1) C(5) 157.2(3) 1_555 1_555 1_555 yes
N(2) Mo(1) C(5) 94.5(3) 1_555 1_555 2_655 yes
N(2) Mo(1) C(18) 20.4(3) 1_555 1_555 1_555 yes
N(2) Mo(1) C(22) 24.6(3) 1_555 1_555 1_555 yes
N(2) Mo(1) C(22) 79.6(3) 1_555 1_555 2_655 yes
N(2) Mo(1) C(1) 112.0(2) 2_655 1_555 1_555 yes
N(2) Mo(1) C(5) 77.7(2) 2_655 1_555 1_555 yes
N(2) Mo(1) C(5) 114.8(3) 2_655 1_555 2_655 yes
N(2) Mo(1) C(18) 90.5(2) 2_655 1_555 1_555 yes
N(2) Mo(1) C(22) 66.2(3) 2_655 1_555 1_555 yes
N(2) Mo(1) C(22) 26.4(2) 2_655 1_555 2_655 yes
C(1) Mo(1) C(5) 45.7(3) 1_555 1_555 1_555 yes
C(1) Mo(1) C(5) 100.6(2) 1_555 1_555 2_655 yes
C(1) Mo(1) C(18) 133.0(2) 1_555 1_555 1_555 yes
C(1) Mo(1) C(22) 176.5(3) 1_555 1_555 1_555 yes
C(1) Mo(1) C(22) 101.0(3) 1_555 1_555 2_655 yes
C(5) Mo(1) C(5) 89.0(4) 1_555 1_555 2_655 yes
C(5) Mo(1) C(18) 163.6(3) 1_555 1_555 1_555 yes
C(5) Mo(1) C(22) 135.1(3) 1_555 1_555 1_555 yes
C(5) Mo(1) C(22) 83.6(3) 1_555 1_555 2_655 yes
C(5) Mo(1) C(18) 106.4(3) 2_655 1_555 1_555 yes
C(5) Mo(1) C(22) 82.9(3) 2_655 1_555 1_555 yes
C(5) Mo(1) C(22) 141.2(3) 2_655 1_555 2_655 yes
C(18) Mo(1) C(22) 44.9(3) 1_555 1_555 1_555 yes
C(18) Mo(1) C(22) 80.9(3) 1_555 1_555 2_655 yes
C(22) Mo(1) C(22) 76.1(4) 1_555 1_555 2_655 yes
Pd(1) P(1) Mo(1) 61.35(6) 1_555 1_555 1_555 yes
Pd(1) P(1) N(1) 98.8(2) 1_555 1_555 1_555 yes
Pd(1) P(1) C(1) 124.6(3) 1_555 1_555 1_555 yes
Pd(1) P(1) C(2) 149.3(2) 1_555 1_555 1_555 yes
Pd(1) P(1) C(6) 108.8(3) 1_555 1_555 1_555 yes
Pd(1) P(1) C(7) 87.1(3) 1_555 1_555 1_555 yes
Pd(1) P(1) C(11) 124.9(3) 1_555 1_555 1_555 yes
Pd(1) P(1) C(12) 109.1(4) 1_555 1_555 1_555 yes
Pd(1) P(1) C(13) 113.6(3) 1_555 1_555 1_555 yes
Pd(1) P(1) C(17) 99.3(3) 1_555 1_555 1_555 yes
Pd(1) P(1) C(35) 36.0(2) 1_555 1_555 1_555 yes
Pd(1) P(1) H(1) 167.2(1) 1_555 1_555 1_555 no
Pd(1) P(1) H(4) 72.07(8) 1_555 1_555 1_555 no
Pd(1) P(1) H(8) 136.7(1) 1_555 1_555 1_555 no
Pd(1) P(1) H(9) 115.5(1) 1_555 1_555 1_555 no
Pd(1) P(1) H(13) 91.65(10) 1_555 1_555 1_555 no
Pd(1) P(1) H(21) 73.80(7) 1_555 1_555 1_555 no
Mo(1) P(1) N(1) 38.2(2) 1_555 1_555 1_555 yes
Mo(1) P(1) C(1) 64.0(3) 1_555 1_555 1_555 yes
Mo(1) P(1) C(2) 89.1(2) 1_555 1_555 1_555 yes
Mo(1) P(1) C(6) 123.4(3) 1_555 1_555 1_555 yes
Mo(1) P(1) C(7) 126.8(2) 1_555 1_555 1_555 yes
Mo(1) P(1) C(11) 113.9(3) 1_555 1_555 1_555 yes
Mo(1) P(1) C(12) 131.5(3) 1_555 1_555 1_555 yes
Mo(1) P(1) C(13) 154.8(3) 1_555 1_555 1_555 yes
Mo(1) P(1) C(17) 105.5(3) 1_555 1_555 1_555 yes
Mo(1) P(1) C(35) 84.0(2) 1_555 1_555 1_555 yes
Mo(1) P(1) H(1) 108.15(9) 1_555 1_555 1_555 no
Mo(1) P(1) H(4) 124.25(9) 1_555 1_555 1_555 no
Mo(1) P(1) H(8) 104.72(8) 1_555 1_555 1_555 no
Mo(1) P(1) H(9) 173.1(1) 1_555 1_555 1_555 no
Mo(1) P(1) H(13) 85.76(7) 1_555 1_555 1_555 no
Mo(1) P(1) H(21) 76.67(6) 1_555 1_555 1_555 no
N(1) P(1) C(1) 25.9(3) 1_555 1_555 1_555 yes
N(1) P(1) C(2) 51.0(3) 1_555 1_555 1_555 yes
N(1) P(1) C(6) 120.3(4) 1_555 1_555 1_555 yes
N(1) P(1) C(7) 142.8(3) 1_555 1_555 1_555 yes
N(1) P(1) C(11) 99.5(3) 1_555 1_555 1_555 yes
N(1) P(1) C(12) 114.4(4) 1_555 1_555 1_555 yes
N(1) P(1) C(13) 132.6(3) 1_555 1_555 1_555 yes
N(1) P(1) C(17) 93.3(3) 1_555 1_555 1_555 yes
N(1) P(1) C(35) 112.0(2) 1_555 1_555 1_555 yes
N(1) P(1) H(1) 70.0(2) 1_555 1_555 1_555 no
N(1) P(1) H(4) 155.1(2) 1_555 1_555 1_555 no
N(1) P(1) H(8) 82.7(2) 1_555 1_555 1_555 no
N(1) P(1) H(9) 142.8(2) 1_555 1_555 1_555 no
N(1) P(1) H(13) 76.4(2) 1_555 1_555 1_555 no
N(1) P(1) H(21) 93.6(2) 1_555 1_555 1_555 no
C(1) P(1) C(2) 25.1(4) 1_555 1_555 1_555 yes
C(1) P(1) C(6) 107.7(5) 1_555 1_555 1_555 yes
C(1) P(1) C(7) 134.9(4) 1_555 1_555 1_555 yes
C(1) P(1) C(11) 85.0(4) 1_555 1_555 1_555 yes
C(1) P(1) C(12) 99.8(5) 1_555 1_555 1_555 yes
C(1) P(1) C(13) 111.5(4) 1_555 1_555 1_555 yes
C(1) P(1) C(17) 86.7(4) 1_555 1_555 1_555 yes
C(1) P(1) C(35) 130.5(4) 1_555 1_555 1_555 yes
C(1) P(1) H(1) 44.1(3) 1_555 1_555 1_555 no
C(1) P(1) H(4) 154.7(3) 1_555 1_555 1_555 no
C(1) P(1) H(8) 66.3(3) 1_555 1_555 1_555 no
C(1) P(1) H(9) 117.7(3) 1_555 1_555 1_555 no
C(1) P(1) H(13) 75.9(3) 1_555 1_555 1_555 no
C(1) P(1) H(21) 102.1(3) 1_555 1_555 1_555 no
C(2) P(1) C(6) 93.9(4) 1_555 1_555 1_555 yes
C(2) P(1) C(7) 119.7(3) 1_555 1_555 1_555 yes
C(2) P(1) C(11) 72.6(3) 1_555 1_555 1_555 yes
C(2) P(1) C(12) 83.5(4) 1_555 1_555 1_555 yes
C(2) P(1) C(13) 89.3(3) 1_555 1_555 1_555 yes
C(2) P(1) C(17) 79.8(4) 1_555 1_555 1_555 yes
C(2) P(1) C(35) 141.2(3) 1_555 1_555 1_555 yes
C(2) P(1) H(1) 19.1(2) 1_555 1_555 1_555 no
C(2) P(1) H(4) 137.3(2) 1_555 1_555 1_555 no
C(2) P(1) H(8) 54.8(2) 1_555 1_555 1_555 no
C(2) P(1) H(9) 92.9(2) 1_555 1_555 1_555 no
C(2) P(1) H(13) 77.2(2) 1_555 1_555 1_555 no
C(2) P(1) H(21) 109.2(3) 1_555 1_555 1_555 no
C(6) P(1) C(7) 27.3(4) 1_555 1_555 1_555 yes
C(6) P(1) C(11) 22.7(4) 1_555 1_555 1_555 yes
C(6) P(1) C(12) 104.9(4) 1_555 1_555 1_555 yes
C(6) P(1) C(13) 81.8(4) 1_555 1_555 1_555 yes
C(6) P(1) C(17) 130.6(4) 1_555 1_555 1_555 yes
C(6) P(1) C(35) 121.6(4) 1_555 1_555 1_555 yes
C(6) P(1) H(1) 83.0(3) 1_555 1_555 1_555 no
C(6) P(1) H(4) 47.0(3) 1_555 1_555 1_555 no
C(6) P(1) H(8) 41.4(3) 1_555 1_555 1_555 no
C(6) P(1) H(9) 63.1(3) 1_555 1_555 1_555 no
C(6) P(1) H(13) 149.7(3) 1_555 1_555 1_555 no
C(6) P(1) H(21) 49.1(3) 1_555 1_555 1_555 no
C(7) P(1) C(11) 50.0(3) 1_555 1_555 1_555 yes
C(7) P(1) C(12) 97.7(4) 1_555 1_555 1_555 yes
C(7) P(1) C(13) 75.0(3) 1_555 1_555 1_555 yes
C(7) P(1) C(17) 122.1(3) 1_555 1_555 1_555 yes
C(7) P(1) C(35) 94.3(3) 1_555 1_555 1_555 yes
C(7) P(1) H(1) 105.6(3) 1_555 1_555 1_555 no
C(7) P(1) H(4) 19.7(2) 1_555 1_555 1_555 no
C(7) P(1) H(8) 68.7(2) 1_555 1_555 1_555 no
C(7) P(1) H(9) 57.5(2) 1_555 1_555 1_555 no
C(7) P(1) H(13) 140.5(2) 1_555 1_555 1_555 no
C(7) P(1) H(21) 52.7(2) 1_555 1_555 1_555 no
C(11) P(1) C(12) 109.3(4) 1_555 1_555 1_555 yes
C(11) P(1) C(13) 89.5(3) 1_555 1_555 1_555 yes
C(11) P(1) C(17) 130.6(3) 1_555 1_555 1_555 yes
C(11) P(1) C(35) 144.3(3) 1_555 1_555 1_555 yes
C(11) P(1) H(1) 64.9(2) 1_555 1_555 1_555 no
C(11) P(1) H(4) 69.7(3) 1_555 1_555 1_555 no
C(11) P(1) H(8) 18.7(2) 1_555 1_555 1_555 no
C(11) P(1) H(9) 73.1(2) 1_555 1_555 1_555 no
C(11) P(1) H(13) 143.1(3) 1_555 1_555 1_555 no
C(11) P(1) H(21) 53.6(2) 1_555 1_555 1_555 no
C(12) P(1) C(13) 23.6(4) 1_555 1_555 1_555 yes
C(12) P(1) C(17) 26.0(4) 1_555 1_555 1_555 yes
C(12) P(1) C(35) 73.2(4) 1_555 1_555 1_555 yes
C(12) P(1) H(1) 71.5(3) 1_555 1_555 1_555 no
C(12) P(1) H(4) 90.5(3) 1_555 1_555 1_555 no
C(12) P(1) H(8) 109.3(3) 1_555 1_555 1_555 no
C(12) P(1) H(9) 42.3(3) 1_555 1_555 1_555 no
C(12) P(1) H(13) 45.8(3) 1_555 1_555 1_555 no
C(12) P(1) H(21) 150.4(4) 1_555 1_555 1_555 no
C(13) P(1) C(17) 49.6(3) 1_555 1_555 1_555 yes
C(13) P(1) C(35) 81.6(3) 1_555 1_555 1_555 yes
C(13) P(1) H(1) 72.3(3) 1_555 1_555 1_555 no
C(13) P(1) H(4) 71.2(2) 1_555 1_555 1_555 no
C(13) P(1) H(8) 94.7(3) 1_555 1_555 1_555 no
C(13) P(1) H(9) 18.8(2) 1_555 1_555 1_555 no
C(13) P(1) H(13) 69.4(2) 1_555 1_555 1_555 no
C(13) P(1) H(21) 127.3(2) 1_555 1_555 1_555 no
C(17) P(1) C(35) 65.7(3) 1_555 1_555 1_555 yes
C(17) P(1) H(1) 75.6(3) 1_555 1_555 1_555 no
C(17) P(1) H(4) 110.8(3) 1_555 1_555 1_555 no
C(17) P(1) H(8) 123.9(3) 1_555 1_555 1_555 no
C(17) P(1) H(9) 68.3(3) 1_555 1_555 1_555 no
C(17) P(1) H(13) 19.9(2) 1_555 1_555 1_555 no
C(17) P(1) H(21) 170.9(3) 1_555 1_555 1_555 no
C(35) P(1) H(1) 141.3(2) 1_555 1_555 1_555 no
C(35) P(1) H(4) 74.6(2) 1_555 1_555 1_555 no
C(35) P(1) H(8) 163.0(2) 1_555 1_555 1_555 no
C(35) P(1) H(9) 90.3(2) 1_555 1_555 1_555 no
C(35) P(1) H(13) 64.3(2) 1_555 1_555 1_555 no
C(35) P(1) H(21) 106.2(2) 1_555 1_555 1_555 no
H(1) P(1) H(4) 120.72(9) 1_555 1_555 1_555 no
H(1) P(1) H(8) 50.39(5) 1_555 1_555 1_555 no
H(1) P(1) H(9) 74.03(6) 1_555 1_555 1_555 no
H(1) P(1) H(13) 79.69(7) 1_555 1_555 1_555 no
H(1) P(1) H(21) 112.34(9) 1_555 1_555 1_555 no
H(4) P(1) H(8) 88.41(8) 1_555 1_555 1_555 no
H(4) P(1) H(9) 57.44(5) 1_555 1_555 1_555 no
H(4) P(1) H(13) 125.9(1) 1_555 1_555 1_555 no
H(4) P(1) H(21) 61.74(6) 1_555 1_555 1_555 no
H(8) P(1) H(9) 81.81(7) 1_555 1_555 1_555 no
H(8) P(1) H(13) 130.0(1) 1_555 1_555 1_555 no
H(8) P(1) H(21) 62.90(5) 1_555 1_555 1_555 no
H(9) P(1) H(13) 88.19(7) 1_555 1_555 1_555 no
H(9) P(1) H(21) 108.86(8) 1_555 1_555 1_555 no
H(13) P(1) H(21) 161.04(10) 1_555 1_555 1_555 no
Pd(1) P(2) Mo(1) 62.15(6) 1_555 1_555 1_555 yes
Pd(1) P(2) O(2) 87.9(1) 1_555 1_555 2_655 yes
Pd(1) P(2) N(2) 90.0(2) 1_555 1_555 1_555 yes
Pd(1) P(2) C(18) 110.3(3) 1_555 1_555 1_555 yes
Pd(1) P(2) C(19) 128.2(2) 1_555 1_555 1_555 yes
Pd(1) P(2) C(23) 125.6(4) 1_555 1_555 1_555 yes
Pd(1) P(2) C(24) 150.5(3) 1_555 1_555 1_555 yes
Pd(1) P(2) C(28) 101.5(2) 1_555 1_555 1_555 yes
Pd(1) P(2) C(29) 108.6(3) 1_555 1_555 1_555 yes
Pd(1) P(2) C(30) 106.6(3) 1_555 1_555 1_555 yes
Pd(1) P(2) C(34) 105.0(3) 1_555 1_555 1_555 yes
Pd(1) P(2) C(36) 37.5(2) 1_555 1_555 1_555 yes
Pd(1) P(2) H(14) 138.4(1) 1_555 1_555 1_555 no
Pd(1) P(2) H(17) 167.5(1) 1_555 1_555 1_555 no
Pd(1) P(2) H(21) 82.62(8) 1_555 1_555 1_555 no
Pd(1) P(2) H(22) 102.74(9) 1_555 1_555 1_555 no
Pd(1) P(2) H(26) 100.2(1) 1_555 1_555 1_555 no
Mo(1) P(2) O(2) 35.6(1) 1_555 1_555 2_655 yes
Mo(1) P(2) N(2) 39.4(2) 1_555 1_555 1_555 yes
Mo(1) P(2) C(18) 66.8(3) 1_555 1_555 1_555 yes
Mo(1) P(2) C(19) 90.6(2) 1_555 1_555 1_555 yes
Mo(1) P(2) C(23) 97.8(4) 1_555 1_555 1_555 yes
Mo(1) P(2) C(24) 106.1(3) 1_555 1_555 1_555 yes
Mo(1) P(2) C(28) 90.9(3) 1_555 1_555 1_555 yes
Mo(1) P(2) C(29) 161.1(4) 1_555 1_555 1_555 yes
Mo(1) P(2) C(30) 165.5(3) 1_555 1_555 1_555 yes
Mo(1) P(2) C(34) 139.2(3) 1_555 1_555 1_555 yes
Mo(1) P(2) C(36) 86.7(2) 1_555 1_555 1_555 yes
Mo(1) P(2) H(14) 109.25(8) 1_555 1_555 1_555 no
Mo(1) P(2) H(17) 108.94(9) 1_555 1_555 1_555 no
Mo(1) P(2) H(21) 83.60(8) 1_555 1_555 1_555 no
Mo(1) P(2) H(22) 148.5(1) 1_555 1_555 1_555 no
Mo(1) P(2) H(26) 120.69(9) 1_555 1_555 1_555 no
O(2) P(2) N(2) 54.8(2) 2_655 1_555 1_555 yes
O(2) P(2) C(18) 75.5(4) 2_655 1_555 1_555 yes
O(2) P(2) C(19) 93.0(3) 2_655 1_555 1_555 yes
O(2) P(2) C(23) 62.3(4) 2_655 1_555 1_555 yes
O(2) P(2) C(24) 72.3(3) 2_655 1_555 1_555 yes
O(2) P(2) C(28) 60.3(3) 2_655 1_555 1_555 yes
O(2) P(2) C(29) 161.8(4) 2_655 1_555 1_555 yes
O(2) P(2) C(30) 142.0(3) 2_655 1_555 1_555 yes
O(2) P(2) C(34) 159.5(3) 2_655 1_555 1_555 yes
O(2) P(2) C(36) 120.4(2) 2_655 1_555 1_555 yes
O(2) P(2) H(14) 107.2(1) 2_655 1_555 1_555 no
O(2) P(2) H(17) 80.4(1) 2_655 1_555 1_555 no
O(2) P(2) H(21) 60.8(1) 2_655 1_555 1_555 no
O(2) P(2) H(22) 124.1(1) 2_655 1_555 1_555 no
O(2) P(2) H(26) 144.5(1) 2_655 1_555 1_555 no
N(2) P(2) C(18) 27.4(3) 1_555 1_555 1_555 yes
N(2) P(2) C(19) 51.3(3) 1_555 1_555 1_555 yes
N(2) P(2) C(23) 104.6(4) 1_555 1_555 1_555 yes
N(2) P(2) C(24) 95.7(3) 1_555 1_555 1_555 yes
N(2) P(2) C(28) 113.4(3) 1_555 1_555 1_555 yes
N(2) P(2) C(29) 130.3(4) 1_555 1_555 1_555 yes
N(2) P(2) C(30) 154.9(3) 1_555 1_555 1_555 yes
N(2) P(2) C(34) 108.5(3) 1_555 1_555 1_555 yes
N(2) P(2) C(36) 94.0(2) 1_555 1_555 1_555 yes
N(2) P(2) H(14) 70.0(2) 1_555 1_555 1_555 no
N(2) P(2) H(17) 86.9(2) 1_555 1_555 1_555 no
N(2) P(2) H(21) 115.4(2) 1_555 1_555 1_555 no
N(2) P(2) H(22) 167.2(2) 1_555 1_555 1_555 no
N(2) P(2) H(26) 90.4(2) 1_555 1_555 1_555 no
C(18) P(2) C(19) 24.0(4) 1_555 1_555 1_555 yes
C(18) P(2) C(23) 104.8(5) 1_555 1_555 1_555 yes
C(18) P(2) C(24) 86.2(4) 1_555 1_555 1_555 yes
C(18) P(2) C(28) 123.7(4) 1_555 1_555 1_555 yes
C(18) P(2) C(29) 104.6(5) 1_555 1_555 1_555 yes
C(18) P(2) C(30) 127.5(4) 1_555 1_555 1_555 yes
C(18) P(2) C(34) 85.1(4) 1_555 1_555 1_555 yes
C(18) P(2) C(36) 98.8(4) 1_555 1_555 1_555 yes
C(18) P(2) H(14) 42.7(3) 1_555 1_555 1_555 no
C(18) P(2) H(17) 71.2(3) 1_555 1_555 1_555 no
C(18) P(2) H(21) 134.2(4) 1_555 1_555 1_555 no
C(18) P(2) H(22) 142.4(3) 1_555 1_555 1_555 no
C(18) P(2) H(26) 69.3(3) 1_555 1_555 1_555 no
C(19) P(2) C(23) 99.6(4) 1_555 1_555 1_555 yes
C(19) P(2) C(24) 75.8(3) 1_555 1_555 1_555 yes
C(19) P(2) C(28) 123.5(3) 1_555 1_555 1_555 yes
C(19) P(2) C(29) 82.9(4) 1_555 1_555 1_555 yes
C(19) P(2) C(30) 103.8(4) 1_555 1_555 1_555 yes
C(19) P(2) C(34) 66.6(3) 1_555 1_555 1_555 yes
C(19) P(2) C(36) 104.2(3) 1_555 1_555 1_555 yes
C(19) P(2) H(14) 18.7(2) 1_555 1_555 1_555 no
C(19) P(2) H(17) 57.6(2) 1_555 1_555 1_555 no
C(19) P(2) H(21) 140.7(3) 1_555 1_555 1_555 no
C(19) P(2) H(22) 118.6(2) 1_555 1_555 1_555 no
C(19) P(2) H(26) 54.9(2) 1_555 1_555 1_555 no
C(23) P(2) C(24) 25.2(4) 1_555 1_555 1_555 yes
C(23) P(2) C(28) 24.7(4) 1_555 1_555 1_555 yes
C(23) P(2) C(29) 100.8(5) 1_555 1_555 1_555 yes
C(23) P(2) C(30) 81.2(5) 1_555 1_555 1_555 yes
C(23) P(2) C(34) 118.3(4) 1_555 1_555 1_555 yes
C(23) P(2) C(36) 155.8(4) 1_555 1_555 1_555 yes
C(23) P(2) H(14) 95.2(3) 1_555 1_555 1_555 no
C(23) P(2) H(17) 44.2(3) 1_555 1_555 1_555 no
C(23) P(2) H(21) 43.6(3) 1_555 1_555 1_555 no
C(23) P(2) H(22) 67.5(3) 1_555 1_555 1_555 no
C(23) P(2) H(26) 130.9(4) 1_555 1_555 1_555 no
C(24) P(2) C(28) 49.8(3) 1_555 1_555 1_555 yes
C(24) P(2) C(29) 89.6(4) 1_555 1_555 1_555 yes
C(24) P(2) C(30) 79.1(4) 1_555 1_555 1_555 yes
C(24) P(2) C(34) 100.5(4) 1_555 1_555 1_555 yes
C(24) P(2) C(36) 167.2(3) 1_555 1_555 1_555 yes
C(24) P(2) H(14) 70.0(3) 1_555 1_555 1_555 no
C(24) P(2) H(17) 19.0(3) 1_555 1_555 1_555 no
C(24) P(2) H(21) 68.7(3) 1_555 1_555 1_555 no
C(24) P(2) H(22) 72.9(3) 1_555 1_555 1_555 no
C(24) P(2) H(26) 108.6(3) 1_555 1_555 1_555 no
C(28) P(2) C(29) 107.6(4) 1_555 1_555 1_555 yes
C(28) P(2) C(30) 82.2(4) 1_555 1_555 1_555 yes
C(28) P(2) C(34) 129.8(4) 1_555 1_555 1_555 yes
C(28) P(2) C(36) 132.3(3) 1_555 1_555 1_555 yes
C(28) P(2) H(14) 119.8(2) 1_555 1_555 1_555 no
C(28) P(2) H(17) 68.8(2) 1_555 1_555 1_555 no
C(28) P(2) H(21) 19.0(2) 1_555 1_555 1_555 no
C(28) P(2) H(22) 63.9(3) 1_555 1_555 1_555 no
C(28) P(2) H(26) 147.5(3) 1_555 1_555 1_555 no
C(29) P(2) C(30) 26.7(4) 1_555 1_555 1_555 yes
C(29) P(2) C(34) 23.1(4) 1_555 1_555 1_555 yes
C(29) P(2) C(36) 77.7(4) 1_555 1_555 1_555 yes
C(29) P(2) H(14) 65.6(3) 1_555 1_555 1_555 no
C(29) P(2) H(17) 82.5(3) 1_555 1_555 1_555 no
C(29) P(2) H(21) 112.6(4) 1_555 1_555 1_555 no
C(29) P(2) H(22) 46.1(4) 1_555 1_555 1_555 no
C(29) P(2) H(26) 42.0(4) 1_555 1_555 1_555 no
C(30) P(2) C(34) 49.7(4) 1_555 1_555 1_555 yes
C(30) P(2) C(36) 88.5(3) 1_555 1_555 1_555 yes
C(30) P(2) H(14) 85.2(3) 1_555 1_555 1_555 no
C(30) P(2) H(17) 80.5(3) 1_555 1_555 1_555 no
C(30) P(2) H(21) 85.9(3) 1_555 1_555 1_555 no
C(30) P(2) H(22) 19.5(3) 1_555 1_555 1_555 no
C(30) P(2) H(26) 68.5(3) 1_555 1_555 1_555 no
C(34) P(2) C(36) 68.4(3) 1_555 1_555 1_555 yes
C(34) P(2) H(14) 52.7(2) 1_555 1_555 1_555 no
C(34) P(2) H(17) 87.4(3) 1_555 1_555 1_555 no
C(34) P(2) H(21) 135.5(3) 1_555 1_555 1_555 no
C(34) P(2) H(22) 69.1(2) 1_555 1_555 1_555 no
C(34) P(2) H(26) 18.9(2) 1_555 1_555 1_555 no
C(36) P(2) H(14) 105.8(2) 1_555 1_555 1_555 no
C(36) P(2) H(17) 154.8(2) 1_555 1_555 1_555 no
C(36) P(2) H(21) 114.2(2) 1_555 1_555 1_555 no
C(36) P(2) H(22) 96.5(2) 1_555 1_555 1_555 no
C(36) P(2) H(26) 62.9(2) 1_555 1_555 1_555 no
H(14) P(2) H(17) 51.02(5) 1_555 1_555 1_555 no
H(14) P(2) H(21) 138.70(10) 1_555 1_555 1_555 no
H(14) P(2) H(22) 100.01(8) 1_555 1_555 1_555 no
H(14) P(2) H(26) 46.33(4) 1_555 1_555 1_555 no
H(17) P(2) H(21) 87.73(8) 1_555 1_555 1_555 no
H(17) P(2) H(22) 80.48(7) 1_555 1_555 1_555 no
H(17) P(2) H(26) 91.94(8) 1_555 1_555 1_555 no
H(21) P(2) H(22) 66.43(6) 1_555 1_555 1_555 no
H(21) P(2) H(26) 154.09(10) 1_555 1_555 1_555 no
H(22) P(2) H(26) 87.96(8) 1_555 1_555 1_555 no
Pd(1) O(1) Mo(1) 111.9(2) 2_655 1_555 1_555 yes
Pd(1) O(1) Mo(1) 68.3(2) 2_655 1_555 2_655 yes
Pd(1) O(1) O(2) 108.4(2) 2_655 1_555 2_655 yes
Pd(1) O(1) N(1) 156.9(3) 2_655 1_555 1_555 yes
Pd(1) O(1) N(1) 76.4(2) 2_655 1_555 2_655 yes
Pd(1) O(1) N(2) 69.6(2) 2_655 1_555 2_655 yes
Pd(1) O(1) N(4) 76.1(2) 2_655 1_555 2_655 yes
Pd(1) O(1) C(1) 168.1(3) 2_655 1_555 1_555 yes
Pd(1) O(1) C(3) 151.9(3) 2_655 1_555 1_555 yes
Pd(1) O(1) C(4) 140.8(4) 2_655 1_555 1_555 yes
Pd(1) O(1) C(5) 170.3(7) 2_655 1_555 1_555 yes
Pd(1) O(1) C(38) 56.4(2) 2_655 1_555 2_655 yes
Pd(1) O(1) H(3) 119.2(2) 2_655 1_555 1_555 no
Pd(1) O(1) H(13) 68.5(1) 2_655 1_555 2_655 no
Mo(1) O(1) Mo(1) 43.8(1) 1_555 1_555 2_655 yes
Mo(1) O(1) O(2) 35.2(1) 1_555 1_555 2_655 yes
Mo(1) O(1) N(1) 45.1(2) 1_555 1_555 1_555 yes
Mo(1) O(1) N(1) 60.0(2) 1_555 1_555 2_655 yes
Mo(1) O(1) N(2) 59.7(2) 1_555 1_555 2_655 yes
Mo(1) O(1) N(4) 168.7(3) 1_555 1_555 2_655 yes
Mo(1) O(1) C(1) 56.3(2) 1_555 1_555 1_555 yes
Mo(1) O(1) C(3) 95.8(3) 1_555 1_555 1_555 yes
Mo(1) O(1) C(4) 106.9(3) 1_555 1_555 1_555 yes
Mo(1) O(1) C(5) 76.6(6) 1_555 1_555 1_555 yes
Mo(1) O(1) C(38) 167.1(3) 1_555 1_555 2_655 yes
Mo(1) O(1) H(3) 128.4(2) 1_555 1_555 1_555 no
Mo(1) O(1) H(13) 121.4(2) 1_555 1_555 2_655 no
Mo(1) O(1) O(2) 57.1(2) 2_655 1_555 2_655 yes
Mo(1) O(1) N(1) 88.8(3) 2_655 1_555 1_555 yes
Mo(1) O(1) N(1) 43.7(2) 2_655 1_555 2_655 yes
Mo(1) O(1) N(2) 44.0(2) 2_655 1_555 2_655 yes
Mo(1) O(1) N(4) 142.3(3) 2_655 1_555 2_655 yes
Mo(1) O(1) C(1) 100.0(3) 2_655 1_555 1_555 yes
Mo(1) O(1) C(3) 139.6(3) 2_655 1_555 1_555 yes
Mo(1) O(1) C(4) 150.7(4) 2_655 1_555 1_555 yes
Mo(1) O(1) C(5) 120.4(7) 2_655 1_555 1_555 yes
Mo(1) O(1) C(38) 123.8(3) 2_655 1_555 2_655 yes
Mo(1) O(1) H(3) 171.9(3) 2_655 1_555 1_555 no
Mo(1) O(1) H(13) 101.1(2) 2_655 1_555 2_655 no
O(2) O(1) N(1) 53.7(2) 2_655 1_555 1_555 yes
O(2) O(1) N(1) 91.2(2) 2_655 1_555 2_655 yes
O(2) O(1) N(2) 39.2(2) 2_655 1_555 2_655 yes
O(2) O(1) N(4) 151.9(3) 2_655 1_555 2_655 yes
O(2) O(1) C(1) 61.5(2) 2_655 1_555 1_555 yes
O(2) O(1) C(3) 91.1(2) 2_655 1_555 1_555 yes
O(2) O(1) C(4) 99.6(3) 2_655 1_555 1_555 yes
O(2) O(1) C(5) 75.5(5) 2_655 1_555 1_555 yes
O(2) O(1) C(38) 148.1(3) 2_655 1_555 2_655 yes
O(2) O(1) H(3) 115.6(2) 2_655 1_555 1_555 no
O(2) O(1) H(13) 155.2(2) 2_655 1_555 2_655 no
N(1) O(1) N(1) 88.7(3) 1_555 1_555 2_655 yes
N(1) O(1) N(2) 92.6(3) 1_555 1_555 2_655 yes
N(1) O(1) N(4) 126.8(4) 1_555 1_555 2_655 yes
N(1) O(1) C(1) 11.3(3) 1_555 1_555 1_555 yes
N(1) O(1) C(3) 50.9(3) 1_555 1_555 1_555 yes
N(1) O(1) C(4) 62.0(4) 1_555 1_555 1_555 yes
N(1) O(1) C(5) 31.7(6) 1_555 1_555 1_555 yes
N(1) O(1) C(38) 146.6(4) 1_555 1_555 2_655 yes
N(1) O(1) H(3) 83.6(3) 1_555 1_555 1_555 no
N(1) O(1) H(13) 120.6(3) 1_555 1_555 2_655 no
N(1) O(1) N(2) 87.6(3) 2_655 1_555 2_655 yes
N(1) O(1) N(4) 116.5(3) 2_655 1_555 2_655 yes
N(1) O(1) C(1) 96.8(3) 2_655 1_555 1_555 yes
N(1) O(1) C(3) 124.6(3) 2_655 1_555 1_555 yes
N(1) O(1) C(4) 130.8(4) 2_655 1_555 1_555 yes
N(1) O(1) C(5) 112.8(6) 2_655 1_555 1_555 yes
N(1) O(1) C(38) 109.3(3) 2_655 1_555 2_655 yes
N(1) O(1) H(3) 138.5(3) 2_655 1_555 1_555 no
N(1) O(1) H(13) 64.0(2) 2_655 1_555 2_655 no
N(2) O(1) N(4) 131.6(3) 2_655 1_555 2_655 yes
N(2) O(1) C(1) 100.7(3) 2_655 1_555 1_555 yes
N(2) O(1) C(3) 124.5(3) 2_655 1_555 1_555 yes
N(2) O(1) C(4) 129.1(4) 2_655 1_555 1_555 yes
N(2) O(1) C(5) 112.9(6) 2_655 1_555 1_555 yes
N(2) O(1) C(38) 115.3(3) 2_655 1_555 2_655 yes
N(2) O(1) H(3) 133.4(3) 2_655 1_555 1_555 no
N(2) O(1) H(13) 133.6(3) 2_655 1_555 2_655 no
N(4) O(1) C(1) 115.8(3) 2_655 1_555 1_555 yes
N(4) O(1) C(3) 77.3(3) 2_655 1_555 1_555 yes
N(4) O(1) C(4) 66.5(3) 2_655 1_555 1_555 yes
N(4) O(1) C(5) 96.3(6) 2_655 1_555 1_555 yes
N(4) O(1) C(38) 19.8(2) 2_655 1_555 2_655 yes
N(4) O(1) H(3) 45.8(2) 2_655 1_555 1_555 no
N(4) O(1) H(13) 52.8(2) 2_655 1_555 2_655 no
C(1) O(1) C(3) 39.6(3) 1_555 1_555 1_555 yes
C(1) O(1) C(4) 50.8(3) 1_555 1_555 1_555 yes
C(1) O(1) C(5) 20.5(6) 1_555 1_555 1_555 yes
C(1) O(1) C(38) 135.5(3) 1_555 1_555 2_655 yes
C(1) O(1) H(3) 72.4(2) 1_555 1_555 1_555 no
C(1) O(1) H(13) 117.6(2) 1_555 1_555 2_655 no
C(3) O(1) C(4) 11.2(3) 1_555 1_555 1_555 yes
C(3) O(1) C(5) 19.2(6) 1_555 1_555 1_555 yes
C(3) O(1) C(38) 96.5(3) 1_555 1_555 2_655 yes
C(3) O(1) H(3) 32.7(2) 1_555 1_555 1_555 no
C(3) O(1) H(13) 101.9(2) 1_555 1_555 2_655 no
C(4) O(1) C(5) 30.3(6) 1_555 1_555 1_555 yes
C(4) O(1) C(38) 85.5(4) 1_555 1_555 2_655 yes
C(4) O(1) H(3) 21.6(3) 1_555 1_555 1_555 no
C(4) O(1) H(13) 96.4(3) 1_555 1_555 2_655 no
C(5) O(1) C(38) 115.6(6) 1_555 1_555 2_655 yes
C(5) O(1) H(3) 51.9(5) 1_555 1_555 1_555 no
C(5) O(1) H(13) 111.8(6) 1_555 1_555 2_655 no
C(38) O(1) H(3) 64.1(2) 2_655 1_555 1_555 no
C(38) O(1) H(13) 51.9(2) 2_655 1_555 2_655 no
H(3) O(1) H(13) 85.3(2) 1_555 1_555 2_655 no
Mo(1) O(2) Mo(1) 43.6(1) 1_555 1_555 2_655 yes
Mo(1) O(2) P(2) 108.4(2) 1_555 1_555 2_655 yes
Mo(1) O(2) O(1) 35.5(1) 1_555 1_555 2_655 yes
Mo(1) O(2) N(1) 62.0(2) 1_555 1_555 2_655 yes
Mo(1) O(2) N(2) 45.4(2) 1_555 1_555 1_555 yes
Mo(1) O(2) N(2) 62.4(2) 1_555 1_555 2_655 yes
Mo(1) O(2) C(5) 53.1(2) 1_555 1_555 2_655 yes
Mo(1) O(2) C(18) 57.2(2) 1_555 1_555 1_555 yes
Mo(1) O(2) C(18) 85.5(2) 1_555 1_555 2_655 yes
Mo(1) O(2) C(20) 96.9(2) 1_555 1_555 1_555 yes
Mo(1) O(2) C(21) 108.6(4) 1_555 1_555 1_555 yes
Mo(1) O(2) C(22) 76.6(6) 1_555 1_555 1_555 yes
Mo(1) O(2) C(23) 138.2(3) 1_555 1_555 2_655 yes
Mo(1) O(2) C(28) 157.9(4) 1_555 1_555 2_655 yes
Mo(1) O(2) H(16) 130.2(3) 1_555 1_555 1_555 no
Mo(1) O(2) H(21) 147.3(2) 1_555 1_555 2_655 no
Mo(1) O(2) H(106) 128.3(2) 1_555 1_555 1_555 no
Mo(1) O(2) H(107) 96.7(2) 1_555 1_555 1_555 no
Mo(1) O(2) P(2) 73.0(2) 2_655 1_555 2_655 yes
Mo(1) O(2) O(1) 56.9(2) 2_655 1_555 2_655 yes
Mo(1) O(2) N(1) 47.4(2) 2_655 1_555 2_655 yes
Mo(1) O(2) N(2) 88.3(3) 2_655 1_555 1_555 yes
Mo(1) O(2) N(2) 48.8(2) 2_655 1_555 2_655 yes
Mo(1) O(2) C(5) 58.3(2) 2_655 1_555 2_655 yes
Mo(1) O(2) C(18) 99.4(3) 2_655 1_555 1_555 yes
Mo(1) O(2) C(18) 65.3(3) 2_655 1_555 2_655 yes
Mo(1) O(2) C(20) 138.0(3) 2_655 1_555 1_555 yes
Mo(1) O(2) C(21) 149.2(4) 2_655 1_555 1_555 yes
Mo(1) O(2) C(22) 118.8(6) 2_655 1_555 1_555 yes
Mo(1) O(2) C(23) 105.2(3) 2_655 1_555 2_655 yes
Mo(1) O(2) C(28) 115.2(4) 2_655 1_555 2_655 yes
Mo(1) O(2) H(16) 166.7(3) 2_655 1_555 1_555 no
Mo(1) O(2) H(21) 104.0(3) 2_655 1_555 2_655 no
Mo(1) O(2) H(106) 137.3(3) 2_655 1_555 1_555 no
Mo(1) O(2) H(107) 121.2(3) 2_655 1_555 1_555 no
P(2) O(2) O(1) 129.4(2) 2_655 1_555 2_655 yes
P(2) O(2) N(1) 101.5(3) 2_655 1_555 2_655 yes
P(2) O(2) N(2) 130.6(3) 2_655 1_555 1_555 yes
P(2) O(2) N(2) 50.4(2) 2_655 1_555 2_655 yes
P(2) O(2) C(5) 122.8(3) 2_655 1_555 2_655 yes
P(2) O(2) C(18) 130.0(3) 2_655 1_555 1_555 yes
P(2) O(2) C(18) 31.1(2) 2_655 1_555 2_655 yes
P(2) O(2) C(20) 121.0(3) 2_655 1_555 1_555 yes
P(2) O(2) C(21) 115.8(4) 2_655 1_555 1_555 yes
P(2) O(2) C(22) 130.4(6) 2_655 1_555 1_555 yes
P(2) O(2) C(23) 32.4(2) 2_655 1_555 2_655 yes
P(2) O(2) C(28) 50.7(3) 2_655 1_555 2_655 yes
P(2) O(2) H(16) 103.2(2) 2_655 1_555 1_555 no
P(2) O(2) H(21) 52.1(1) 2_655 1_555 2_655 no
P(2) O(2) H(106) 120.0(2) 2_655 1_555 1_555 no
P(2) O(2) H(107) 151.4(2) 2_655 1_555 1_555 no
O(1) O(2) N(1) 39.1(2) 2_655 1_555 2_655 yes
O(1) O(2) N(2) 58.7(3) 2_655 1_555 1_555 yes
O(1) O(2) N(2) 94.9(2) 2_655 1_555 2_655 yes
O(1) O(2) C(5) 20.7(2) 2_655 1_555 2_655 yes
O(1) O(2) C(18) 69.3(2) 2_655 1_555 1_555 yes
O(1) O(2) C(18) 117.3(3) 2_655 1_555 2_655 yes
O(1) O(2) C(20) 101.8(3) 2_655 1_555 1_555 yes
O(1) O(2) C(21) 110.8(4) 2_655 1_555 1_555 yes
O(1) O(2) C(22) 83.7(6) 2_655 1_555 1_555 yes
O(1) O(2) C(23) 159.9(3) 2_655 1_555 2_655 yes
O(1) O(2) C(28) 148.2(3) 2_655 1_555 2_655 yes
O(1) O(2) H(16) 127.1(3) 2_655 1_555 1_555 no
O(1) O(2) H(21) 131.6(2) 2_655 1_555 2_655 no
O(1) O(2) H(106) 95.4(2) 2_655 1_555 1_555 no
O(1) O(2) H(107) 67.1(2) 2_655 1_555 1_555 no
N(1) O(2) N(2) 97.6(3) 2_655 1_555 1_555 yes
N(1) O(2) N(2) 96.2(3) 2_655 1_555 2_655 yes
N(1) O(2) C(5) 22.1(2) 2_655 1_555 2_655 yes
N(1) O(2) C(18) 108.4(3) 2_655 1_555 1_555 yes
N(1) O(2) C(18) 109.4(3) 2_655 1_555 2_655 yes
N(1) O(2) C(20) 137.1(4) 2_655 1_555 1_555 yes
N(1) O(2) C(21) 142.1(5) 2_655 1_555 1_555 yes
N(1) O(2) C(22) 121.9(6) 2_655 1_555 1_555 yes
N(1) O(2) C(23) 123.0(4) 2_655 1_555 2_655 yes
N(1) O(2) C(28) 110.8(3) 2_655 1_555 2_655 yes
N(1) O(2) H(16) 144.9(3) 2_655 1_555 1_555 no
N(1) O(2) H(21) 93.7(2) 2_655 1_555 2_655 no
N(1) O(2) H(106) 90.3(3) 2_655 1_555 1_555 no
N(1) O(2) H(107) 78.2(2) 2_655 1_555 1_555 no
N(2) O(2) N(2) 82.7(3) 1_555 1_555 2_655 yes
N(2) O(2) C(5) 78.5(3) 1_555 1_555 2_655 yes
N(2) O(2) C(18) 12.0(3) 1_555 1_555 1_555 yes
N(2) O(2) C(18) 99.5(3) 1_555 1_555 2_655 yes
N(2) O(2) C(20) 51.6(3) 1_555 1_555 1_555 yes
N(2) O(2) C(21) 63.2(4) 1_555 1_555 1_555 yes
N(2) O(2) C(22) 31.1(5) 1_555 1_555 1_555 yes
N(2) O(2) C(23) 135.5(4) 1_555 1_555 2_655 yes
N(2) O(2) C(28) 151.0(4) 1_555 1_555 2_655 yes
N(2) O(2) H(16) 84.8(3) 1_555 1_555 1_555 no
N(2) O(2) H(21) 167.1(3) 1_555 1_555 2_655 no
N(2) O(2) H(106) 104.9(3) 1_555 1_555 1_555 no
N(2) O(2) H(107) 77.0(3) 1_555 1_555 1_555 no
N(2) O(2) C(5) 104.7(3) 2_655 1_555 2_655 yes
N(2) O(2) C(18) 86.8(3) 2_655 1_555 1_555 yes
N(2) O(2) C(18) 23.1(2) 2_655 1_555 2_655 yes
N(2) O(2) C(20) 106.4(3) 2_655 1_555 1_555 yes
N(2) O(2) C(21) 111.9(4) 2_655 1_555 1_555 yes
N(2) O(2) C(22) 98.7(6) 2_655 1_555 1_555 yes
N(2) O(2) C(23) 76.0(3) 2_655 1_555 2_655 yes
N(2) O(2) C(28) 99.7(4) 2_655 1_555 2_655 yes
N(2) O(2) H(16) 118.8(3) 2_655 1_555 1_555 no
N(2) O(2) H(21) 102.3(3) 2_655 1_555 2_655 no
N(2) O(2) H(106) 169.4(3) 2_655 1_555 1_555 no
N(2) O(2) H(107) 157.9(3) 2_655 1_555 1_555 no
C(5) O(2) C(18) 88.3(3) 2_655 1_555 1_555 yes
C(5) O(2) C(18) 123.6(3) 2_655 1_555 2_655 yes
C(5) O(2) C(20) 115.2(3) 2_655 1_555 1_555 yes
C(5) O(2) C(21) 121.4(4) 2_655 1_555 1_555 yes
C(5) O(2) C(22) 100.1(6) 2_655 1_555 1_555 yes
C(5) O(2) C(23) 144.5(3) 2_655 1_555 2_655 yes
C(5) O(2) C(28) 127.5(3) 2_655 1_555 2_655 yes
C(5) O(2) H(16) 130.8(3) 2_655 1_555 1_555 no
C(5) O(2) H(21) 111.1(2) 2_655 1_555 2_655 no
C(5) O(2) H(106) 84.4(2) 2_655 1_555 1_555 no
C(5) O(2) H(107) 63.0(2) 2_655 1_555 1_555 no
C(18) O(2) C(18) 100.0(3) 1_555 1_555 2_655 yes
C(18) O(2) C(20) 39.7(2) 1_555 1_555 1_555 yes
C(18) O(2) C(21) 51.4(3) 1_555 1_555 1_555 yes
C(18) O(2) C(22) 19.5(6) 1_555 1_555 1_555 yes
C(18) O(2) C(23) 126.9(3) 1_555 1_555 2_655 yes
C(18) O(2) C(28) 139.2(3) 1_555 1_555 2_655 yes
C(18) O(2) H(16) 73.0(2) 1_555 1_555 1_555 no
C(18) O(2) H(21) 155.1(3) 1_555 1_555 2_655 no
C(18) O(2) H(106) 99.2(3) 1_555 1_555 1_555 no
C(18) O(2) H(107) 75.1(2) 1_555 1_555 1_555 no
C(18) O(2) C(20) 105.1(3) 2_655 1_555 1_555 yes
C(18) O(2) C(21) 106.0(4) 2_655 1_555 1_555 yes
C(18) O(2) C(22) 105.6(6) 2_655 1_555 1_555 yes
C(18) O(2) C(23) 52.9(3) 2_655 1_555 2_655 yes
C(18) O(2) C(28) 77.3(3) 2_655 1_555 2_655 yes
C(18) O(2) H(16) 104.6(3) 2_655 1_555 1_555 no
C(18) O(2) H(21) 82.5(2) 2_655 1_555 2_655 no
C(18) O(2) H(106) 146.2(3) 2_655 1_555 1_555 no
C(18) O(2) H(107) 172.2(3) 2_655 1_555 1_555 no
C(20) O(2) C(21) 11.7(3) 1_555 1_555 1_555 yes
C(20) O(2) C(22) 20.5(6) 1_555 1_555 1_555 yes
C(20) O(2) C(23) 98.0(3) 1_555 1_555 2_655 yes
C(20) O(2) C(28) 100.9(3) 1_555 1_555 2_655 yes
C(20) O(2) H(16) 33.3(2) 1_555 1_555 1_555 no
C(20) O(2) H(21) 115.5(3) 1_555 1_555 2_655 no
C(20) O(2) H(106) 73.9(2) 1_555 1_555 1_555 no
C(20) O(2) H(107) 67.2(2) 1_555 1_555 1_555 no
C(21) O(2) C(22) 32.1(6) 1_555 1_555 1_555 yes
C(21) O(2) C(23) 89.2(4) 1_555 1_555 2_655 yes
C(21) O(2) C(28) 89.6(4) 1_555 1_555 2_655 yes
C(21) O(2) H(16) 21.6(3) 1_555 1_555 1_555 no
C(21) O(2) H(21) 103.9(3) 1_555 1_555 2_655 no
C(21) O(2) H(106) 66.4(3) 1_555 1_555 1_555 no
C(21) O(2) H(107) 66.2(4) 1_555 1_555 1_555 no
C(22) O(2) C(23) 115.1(6) 1_555 1_555 2_655 yes
C(22) O(2) C(28) 121.2(6) 1_555 1_555 2_655 yes
C(22) O(2) H(16) 53.7(5) 1_555 1_555 1_555 no
C(22) O(2) H(21) 136.0(6) 1_555 1_555 2_655 no
C(22) O(2) H(106) 85.0(6) 1_555 1_555 1_555 no
C(22) O(2) H(107) 67.8(6) 1_555 1_555 1_555 no
C(23) O(2) C(28) 25.7(3) 2_655 1_555 2_655 yes
C(23) O(2) H(16) 72.5(3) 2_655 1_555 1_555 no
C(23) O(2) H(21) 37.7(2) 2_655 1_555 2_655 no
C(23) O(2) H(106) 93.4(3) 2_655 1_555 1_555 no
C(23) O(2) H(107) 125.0(3) 2_655 1_555 1_555 no
C(28) O(2) H(16) 68.6(3) 2_655 1_555 1_555 no
C(28) O(2) H(21) 17.1(2) 2_655 1_555 2_655 no
C(28) O(2) H(106) 70.0(3) 2_655 1_555 1_555 no
C(28) O(2) H(107) 102.2(3) 2_655 1_555 1_555 no
H(16) O(2) H(21) 82.3(2) 1_555 1_555 2_655 no
H(16) O(2) H(106) 55.7(1) 1_555 1_555 1_555 no
H(16) O(2) H(107) 68.2(2) 1_555 1_555 1_555 no
H(21) O(2) H(106) 68.7(1) 2_655 1_555 1_555 no
H(21) O(2) H(107) 99.3(2) 2_655 1_555 1_555 no
H(106) O(2) H(107) 32.20(8) 1_555 1_555 1_555 no
N(6) O(101) C(101) 114(3) 2_555 1_555 1_555 yes
N(6) O(101) C(102) 145(2) 2_555 1_555 1_555 yes
N(6) O(101) C(103) 174(2) 2_555 1_555 1_555 yes
N(6) O(101) C(104) 151(3) 2_555 1_555 1_555 yes
N(6) O(101) H(101) 97(1) 2_555 1_555 1_555 no
N(6) O(101) H(102) 98(1) 2_555 1_555 1_555 no
N(6) O(101) H(103) 137(1) 2_555 1_555 1_555 no
N(6) O(101) H(104) 139(1) 2_555 1_555 1_555 no
N(6) O(101) H(105) 160(1) 2_555 1_555 1_555 no
N(6) O(101) H(106) 168(1) 2_555 1_555 1_555 no
N(6) O(101) H(107) 136(1) 2_555 1_555 1_555 no
N(6) O(101) H(108) 131(1) 2_555 1_555 1_555 no
N(6) O(101) H(131) 79.7(7) 2_555 1_555 1_455 no
N(6) O(101) H(132) 64.1(7) 2_555 1_555 2_655 no
N(6) O(101) H(133) 69.8(7) 2_555 1_555 2_655 no
N(6) O(101) H(134) 51.2(5) 2_555 1_555 2_655 no
C(101) O(101) C(102) 30(2) 1_555 1_555 1_555 yes
C(101) O(101) C(103) 62(2) 1_555 1_555 1_555 yes
C(101) O(101) C(104) 93(3) 1_555 1_555 1_555 yes
C(101) O(101) H(101) 31(1) 1_555 1_555 1_555 no
C(101) O(101) H(102) 26(1) 1_555 1_555 1_555 no
C(101) O(101) H(103) 30(2) 1_555 1_555 1_555 no
C(101) O(101) H(104) 30(2) 1_555 1_555 1_555 no
C(101) O(101) H(105) 65(2) 1_555 1_555 1_555 no
C(101) O(101) H(106) 65(2) 1_555 1_555 1_555 no
C(101) O(101) H(107) 104(3) 1_555 1_555 1_555 no
C(101) O(101) H(108) 105(3) 1_555 1_555 1_555 no
C(101) O(101) H(131) 106(2) 1_555 1_555 1_455 no
C(101) O(101) H(132) 84(2) 1_555 1_555 2_655 no
C(101) O(101) H(133) 159(2) 1_555 1_555 2_655 no
C(101) O(101) H(134) 140(2) 1_555 1_555 2_655 no
C(102) O(101) C(103) 31(1) 1_555 1_555 1_555 yes
C(102) O(101) C(104) 63(1) 1_555 1_555 1_555 yes
C(102) O(101) H(101) 51(1) 1_555 1_555 1_555 no
C(102) O(101) H(102) 51(1) 1_555 1_555 1_555 no
C(102) O(101) H(103) 15.2(6) 1_555 1_555 1_555 no
C(102) O(101) H(104) 16.6(6) 1_555 1_555 1_555 no
C(102) O(101) H(105) 37.0(9) 1_555 1_555 1_555 no
C(102) O(101) H(106) 36.8(9) 1_555 1_555 1_555 no
C(102) O(101) H(107) 76(1) 1_555 1_555 1_555 no
C(102) O(101) H(108) 76(1) 1_555 1_555 1_555 no
C(102) O(101) H(131) 108(1) 1_555 1_555 1_455 no
C(102) O(101) H(132) 103(1) 1_555 1_555 2_655 no
C(102) O(101) H(133) 139(1) 1_555 1_555 2_655 no
C(102) O(101) H(134) 143(1) 1_555 1_555 2_655 no
C(103) O(101) C(104) 31(1) 1_555 1_555 1_555 yes
C(103) O(101) H(101) 78(1) 1_555 1_555 1_555 no
C(103) O(101) H(102) 80(1) 1_555 1_555 1_555 no
C(103) O(101) H(103) 38(1) 1_555 1_555 1_555 no
C(103) O(101) H(104) 38(1) 1_555 1_555 1_555 no
C(103) O(101) H(105) 15.9(10) 1_555 1_555 1_555 no
C(103) O(101) H(106) 15.6(10) 1_555 1_555 1_555 no
C(103) O(101) H(107) 48(1) 1_555 1_555 1_555 no
C(103) O(101) H(108) 48(1) 1_555 1_555 1_555 no
C(103) O(101) H(131) 105(1) 1_555 1_555 1_455 no
C(103) O(101) H(132) 118(1) 1_555 1_555 2_655 no
C(103) O(101) H(133) 111(2) 1_555 1_555 2_655 no
C(103) O(101) H(134) 127(2) 1_555 1_555 2_655 no
C(104) O(101) H(101) 107(2) 1_555 1_555 1_555 no
C(104) O(101) H(102) 108(2) 1_555 1_555 1_555 no
C(104) O(101) H(103) 68(2) 1_555 1_555 1_555 no
C(104) O(101) H(104) 68(2) 1_555 1_555 1_555 no
C(104) O(101) H(105) 33(1) 1_555 1_555 1_555 no
C(104) O(101) H(106) 31(1) 1_555 1_555 1_555 no
C(104) O(101) H(107) 23(1) 1_555 1_555 1_555 no
C(104) O(101) H(108) 27(1) 1_555 1_555 1_555 no
C(104) O(101) H(131) 94(2) 1_555 1_555 1_455 no
C(104) O(101) H(132) 124(2) 1_555 1_555 2_655 no
C(104) O(101) H(133) 82(2) 1_555 1_555 2_655 no
C(104) O(101) H(134) 104(2) 1_555 1_555 2_655 no
H(101) O(101) H(102) 49(1) 1_555 1_555 1_555 no
H(101) O(101) H(103) 40.0(7) 1_555 1_555 1_555 no
H(101) O(101) H(104) 58.9(9) 1_555 1_555 1_555 no
H(101) O(101) H(105) 73(1) 1_555 1_555 1_555 no
H(101) O(101) H(106) 87(1) 1_555 1_555 1_555 no
H(101) O(101) H(107) 126(1) 1_555 1_555 1_555 no
H(101) O(101) H(108) 104(1) 1_555 1_555 1_555 no
H(101) O(101) H(131) 131(1) 1_555 1_555 1_455 no
H(101) O(101) H(132) 100(1) 1_555 1_555 2_655 no
H(101) O(101) H(133) 130(1) 1_555 1_555 2_655 no
H(101) O(101) H(134) 109(1) 1_555 1_555 2_655 no
H(102) O(101) H(103) 55.7(9) 1_555 1_555 1_555 no
H(102) O(101) H(104) 41.4(7) 1_555 1_555 1_555 no
H(102) O(101) H(105) 88(1) 1_555 1_555 1_555 no
H(102) O(101) H(106) 77(1) 1_555 1_555 1_555 no
H(102) O(101) H(107) 109(1) 1_555 1_555 1_555 no
H(102) O(101) H(108) 128(1) 1_555 1_555 1_555 no
H(102) O(101) H(131) 82(1) 1_555 1_555 1_455 no
H(102) O(101) H(132) 58.1(10) 1_555 1_555 2_655 no
H(102) O(101) H(133) 168(1) 1_555 1_555 2_655 no
H(102) O(101) H(134) 144(1) 1_555 1_555 2_655 no
H(103) O(101) H(104) 30.5(4) 1_555 1_555 1_555 no
H(103) O(101) H(105) 37.1(4) 1_555 1_555 1_555 no
H(103) O(101) H(106) 48.3(5) 1_555 1_555 1_555 no
H(103) O(101) H(107) 86(1) 1_555 1_555 1_555 no
H(103) O(101) H(108) 75(1) 1_555 1_555 1_555 no
H(103) O(101) H(131) 123(1) 1_555 1_555 1_455 no
H(103) O(101) H(132) 112(1) 1_555 1_555 2_655 no
H(103) O(101) H(133) 133(1) 1_555 1_555 2_655 no
H(103) O(101) H(134) 130(1) 1_555 1_555 2_655 no
H(104) O(101) H(105) 49.6(6) 1_555 1_555 1_555 no
H(104) O(101) H(106) 37.2(4) 1_555 1_555 1_555 no
H(104) O(101) H(107) 74(1) 1_555 1_555 1_555 no
H(104) O(101) H(108) 87(1) 1_555 1_555 1_555 no
H(104) O(101) H(131) 92.7(8) 1_555 1_555 1_455 no
H(104) O(101) H(132) 87.4(10) 1_555 1_555 2_655 no
H(104) O(101) H(133) 150(1) 1_555 1_555 2_655 no
H(104) O(101) H(134) 160(1) 1_555 1_555 2_655 no
H(105) O(101) H(106) 30.9(4) 1_555 1_555 1_555 no
H(105) O(101) H(107) 55.5(9) 1_555 1_555 1_555 no
H(105) O(101) H(108) 39.8(7) 1_555 1_555 1_555 no
H(105) O(101) H(131) 119(1) 1_555 1_555 1_455 no
H(105) O(101) H(132) 134(1) 1_555 1_555 2_655 no
H(105) O(101) H(133) 102(1) 1_555 1_555 2_655 no
H(105) O(101) H(134) 114(1) 1_555 1_555 2_655 no
H(106) O(101) H(107) 39.4(6) 1_555 1_555 1_555 no
H(106) O(101) H(108) 55.3(9) 1_555 1_555 1_555 no
H(106) O(101) H(131) 89.6(8) 1_555 1_555 1_455 no
H(106) O(101) H(132) 105.4(10) 1_555 1_555 2_655 no
H(106) O(101) H(133) 113(1) 1_555 1_555 2_655 no
H(106) O(101) H(134) 135(1) 1_555 1_555 2_655 no
H(107) O(101) H(108) 44.7(10) 1_555 1_555 1_555 no
H(107) O(101) H(131) 71.9(9) 1_555 1_555 1_455 no
H(107) O(101) H(132) 103(1) 1_555 1_555 2_655 no
H(107) O(101) H(133) 80(1) 1_555 1_555 2_655 no
H(107) O(101) H(134) 106(1) 1_555 1_555 2_655 no
H(108) O(101) H(131) 113(1) 1_555 1_555 1_455 no
H(108) O(101) H(132) 147(1) 1_555 1_555 2_655 no
H(108) O(101) H(133) 63(1) 1_555 1_555 2_655 no
H(108) O(101) H(134) 80(1) 1_555 1_555 2_655 no
H(131) O(101) H(132) 34.7(3) 1_455 1_555 2_655 no
H(131) O(101) H(133) 94.4(9) 1_455 1_555 2_655 no
H(131) O(101) H(134) 106.2(9) 1_455 1_555 2_655 no
H(132) O(101) H(133) 114(1) 2_655 1_555 2_655 no
H(132) O(101) H(134) 110.8(10) 2_655 1_555 2_655 no
H(133) O(101) H(134) 26.4(3) 2_655 1_555 2_655 no
C(25) O(111) C(111) 89(2) 3_666 1_555 1_555 yes
C(25) O(111) C(112) 111(1) 3_666 1_555 1_555 yes
C(25) O(111) C(113) 149(1) 3_666 1_555 1_555 yes
C(25) O(111) C(114) 124(3) 3_666 1_555 1_555 yes
C(25) O(111) H(18) 13.3(3) 3_666 1_555 3_666 no
C(25) O(111) H(111) 66(1) 3_666 1_555 1_555 no
C(25) O(111) H(112) 99(1) 3_666 1_555 1_555 no
C(25) O(111) H(113) 100(1) 3_666 1_555 1_555 no
C(25) O(111) H(114) 112(1) 3_666 1_555 1_555 no
C(25) O(111) H(115) 150(1) 3_666 1_555 1_555 no
C(25) O(111) H(116) 156(2) 3_666 1_555 1_555 no
C(25) O(111) H(117) 134(1) 3_666 1_555 1_555 no
C(25) O(111) H(118) 108(1) 3_666 1_555 1_555 no
C(111) O(111) C(112) 32(1) 1_555 1_555 1_555 yes
C(111) O(111) C(113) 67(2) 1_555 1_555 1_555 yes
C(111) O(111) C(114) 93(4) 1_555 1_555 1_555 yes
C(111) O(111) H(18) 97(2) 1_555 1_555 3_666 no
C(111) O(111) H(111) 22(1) 1_555 1_555 1_555 no
C(111) O(111) H(112) 27(1) 1_555 1_555 1_555 no
C(111) O(111) H(113) 44(2) 1_555 1_555 1_555 no
C(111) O(111) H(114) 27(2) 1_555 1_555 1_555 no
C(111) O(111) H(115) 73(2) 1_555 1_555 1_555 no
C(111) O(111) H(116) 68(2) 1_555 1_555 1_555 no
C(111) O(111) H(117) 122(3) 1_555 1_555 1_555 no
C(111) O(111) H(118) 91(2) 1_555 1_555 1_555 no
C(112) O(111) C(113) 39(1) 1_555 1_555 1_555 yes
C(112) O(111) C(114) 60(3) 1_555 1_555 1_555 yes
C(112) O(111) H(18) 122(2) 1_555 1_555 3_666 no
C(112) O(111) H(111) 48(1) 1_555 1_555 1_555 no
C(112) O(111) H(112) 49(1) 1_555 1_555 1_555 no
C(112) O(111) H(113) 20.5(8) 1_555 1_555 1_555 no
C(112) O(111) H(114) 9.2(9) 1_555 1_555 1_555 no
C(112) O(111) H(115) 43(1) 1_555 1_555 1_555 no
C(112) O(111) H(116) 53(1) 1_555 1_555 1_555 no
C(112) O(111) H(117) 90(2) 1_555 1_555 1_555 no
C(112) O(111) H(118) 61(1) 1_555 1_555 1_555 no
C(113) O(111) C(114) 43(3) 1_555 1_555 1_555 yes
C(113) O(111) H(18) 162(2) 1_555 1_555 3_666 no
C(113) O(111) H(111) 87(1) 1_555 1_555 1_555 no
C(113) O(111) H(112) 68(1) 1_555 1_555 1_555 no
C(113) O(111) H(113) 49(1) 1_555 1_555 1_555 no
C(113) O(111) H(114) 40(1) 1_555 1_555 1_555 no
C(113) O(111) H(115) 7.7(10) 1_555 1_555 1_555 no
C(113) O(111) H(116) 25.4(9) 1_555 1_555 1_555 no
C(113) O(111) H(117) 56(1) 1_555 1_555 1_555 no
C(113) O(111) H(118) 55(1) 1_555 1_555 1_555 no
C(114) O(111) H(18) 134(4) 1_555 1_555 3_666 no
C(114) O(111) H(111) 101(4) 1_555 1_555 1_555 no
C(114) O(111) H(112) 106(4) 1_555 1_555 1_555 no
C(114) O(111) H(113) 51(3) 1_555 1_555 1_555 no
C(114) O(111) H(114) 68(3) 1_555 1_555 1_555 no
C(114) O(111) H(115) 36(3) 1_555 1_555 1_555 no
C(114) O(111) H(116) 66(3) 1_555 1_555 1_555 no
C(114) O(111) H(117) 35(3) 1_555 1_555 1_555 no
C(114) O(111) H(118) 15(2) 1_555 1_555 1_555 no
H(18) O(111) H(111) 75(1) 3_666 1_555 1_555 no
H(18) O(111) H(112) 102(1) 3_666 1_555 1_555 no
H(18) O(111) H(113) 113(1) 3_666 1_555 1_555 no
H(18) O(111) H(114) 122(1) 3_666 1_555 1_555 no
H(18) O(111) H(115) 163(1) 3_666 1_555 1_555 no
H(18) O(111) H(116) 157(2) 3_666 1_555 1_555 no
H(18) O(111) H(117) 134(2) 3_666 1_555 1_555 no
H(18) O(111) H(118) 118(1) 3_666 1_555 1_555 no
H(111) O(111) H(112) 43(1) 1_555 1_555 1_555 no
H(111) O(111) H(113) 50.5(9) 1_555 1_555 1_555 no
H(111) O(111) H(114) 46.7(9) 1_555 1_555 1_555 no
H(111) O(111) H(115) 92(1) 1_555 1_555 1_555 no
H(111) O(111) H(116) 91(1) 1_555 1_555 1_555 no
H(111) O(111) H(117) 136(2) 1_555 1_555 1_555 no
H(111) O(111) H(118) 94(1) 1_555 1_555 1_555 no
H(112) O(111) H(113) 67(1) 1_555 1_555 1_555 no
H(112) O(111) H(114) 40.6(8) 1_555 1_555 1_555 no
H(112) O(111) H(115) 75(1) 1_555 1_555 1_555 no
H(112) O(111) H(116) 57(1) 1_555 1_555 1_555 no
H(112) O(111) H(117) 123(2) 1_555 1_555 1_555 no
H(112) O(111) H(118) 111(1) 1_555 1_555 1_555 no
H(113) O(111) H(114) 29.2(5) 1_555 1_555 1_555 no
H(113) O(111) H(115) 50.5(7) 1_555 1_555 1_555 no
H(113) O(111) H(116) 69(1) 1_555 1_555 1_555 no
H(113) O(111) H(117) 86(1) 1_555 1_555 1_555 no
H(113) O(111) H(118) 47.1(8) 1_555 1_555 1_555 no
H(114) O(111) H(115) 46.4(6) 1_555 1_555 1_555 no
H(114) O(111) H(116) 49.5(9) 1_555 1_555 1_555 no
H(114) O(111) H(117) 95(1) 1_555 1_555 1_555 no
H(114) O(111) H(118) 70(1) 1_555 1_555 1_555 no
H(115) O(111) H(116) 30.9(5) 1_555 1_555 1_555 no
H(115) O(111) H(117) 49.7(9) 1_555 1_555 1_555 no
H(115) O(111) H(118) 49.5(9) 1_555 1_555 1_555 no
H(116) O(111) H(117) 66(1) 1_555 1_555 1_555 no
H(116) O(111) H(118) 80(1) 1_555 1_555 1_555 no
H(117) O(111) H(118) 46(1) 1_555 1_555 1_555 no
C(121) O(121) C(121) 107(5) 1_555 1_555 2_755 yes
C(121) O(121) C(122) 34(2) 1_555 1_555 1_555 yes
C(121) O(121) C(122) 73(3) 1_555 1_555 2_755 yes
C(121) O(121) H(13) 97(1) 1_555 1_555 5_555 no
C(121) O(121) H(13) 109(1) 1_555 1_555 6_655 no
C(121) O(121) H(121) 28(1) 1_555 1_555 1_555 no
C(121) O(121) H(121) 116(3) 1_555 1_555 2_755 no
C(121) O(121) H(122) 26(1) 1_555 1_555 1_555 no
C(121) O(121) H(122) 122(3) 1_555 1_555 2_755 no
C(121) O(121) H(131) 31(2) 1_555 1_555 1_555 no
C(121) O(121) H(131) 78(2) 1_555 1_555 2_755 no
C(121) O(121) H(132) 38(2) 1_555 1_555 1_555 no
C(121) O(121) H(132) 76(2) 1_555 1_555 2_755 no
C(121) O(121) C(122) 73(3) 2_755 1_555 1_555 yes
C(121) O(121) C(122) 34(2) 2_755 1_555 2_755 yes
C(121) O(121) H(13) 109(1) 2_755 1_555 5_555 no
C(121) O(121) H(13) 97(1) 2_755 1_555 6_655 no
C(121) O(121) H(121) 116(3) 2_755 1_555 1_555 no
C(121) O(121) H(121) 28(1) 2_755 1_555 2_755 no
C(121) O(121) H(122) 122(3) 2_755 1_555 1_555 no
C(121) O(121) H(122) 26(1) 2_755 1_555 2_755 no
C(121) O(121) H(131) 78(2) 2_755 1_555 1_555 no
C(121) O(121) H(131) 31(2) 2_755 1_555 2_755 no
C(121) O(121) H(132) 76(2) 2_755 1_555 1_555 no
C(121) O(121) H(132) 38(2) 2_755 1_555 2_755 no
C(122) O(121) C(122) 39(1) 1_555 1_555 2_755 yes
C(122) O(121) H(13) 108(1) 1_555 1_555 5_555 no
C(122) O(121) H(13) 115(1) 1_555 1_555 6_655 no
C(122) O(121) H(121) 51(1) 1_555 1_555 1_555 no
C(122) O(121) H(121) 85(1) 1_555 1_555 2_755 no
C(122) O(121) H(122) 54(1) 1_555 1_555 1_555 no
C(122) O(121) H(122) 91(1) 1_555 1_555 2_755 no
C(122) O(121) H(131) 12(1) 1_555 1_555 1_555 no
C(122) O(121) H(131) 44(1) 1_555 1_555 2_755 no
C(122) O(121) H(132) 21(1) 1_555 1_555 1_555 no
C(122) O(121) H(132) 46(1) 1_555 1_555 2_755 no
C(122) O(121) H(13) 115(1) 2_755 1_555 5_555 no
C(122) O(121) H(13) 108(1) 2_755 1_555 6_655 no
C(122) O(121) H(121) 85(1) 2_755 1_555 1_555 no
C(122) O(121) H(121) 51(1) 2_755 1_555 2_755 no
C(122) O(121) H(122) 91(1) 2_755 1_555 1_555 no
C(122) O(121) H(122) 54(1) 2_755 1_555 2_755 no
C(122) O(121) H(131) 44(1) 2_755 1_555 1_555 no
C(122) O(121) H(131) 12(1) 2_755 1_555 2_755 no
C(122) O(121) H(132) 46(1) 2_755 1_555 1_555 no
C(122) O(121) H(132) 21(1) 2_755 1_555 2_755 no
H(13) O(121) H(13) 133(1) 5_555 1_555 6_655 no
H(13) O(121) H(121) 116.6(2) 5_555 1_555 1_555 no
H(13) O(121) H(121) 81.3(2) 5_555 1_555 2_755 no
H(13) O(121) H(122) 71.1(3) 5_555 1_555 1_555 no
H(13) O(121) H(122) 124.3(3) 5_555 1_555 2_755 no
H(13) O(121) H(131) 118.5(6) 5_555 1_555 1_555 no
H(13) O(121) H(131) 103.7(4) 5_555 1_555 2_755 no
H(13) O(121) H(132) 87.2(2) 5_555 1_555 1_555 no
H(13) O(121) H(132) 137.3(9) 5_555 1_555 2_755 no
H(13) O(121) H(121) 81.3(2) 6_655 1_555 1_555 no
H(13) O(121) H(121) 116.6(2) 6_655 1_555 2_755 no
H(13) O(121) H(122) 124.3(3) 6_655 1_555 1_555 no
H(13) O(121) H(122) 71.1(3) 6_655 1_555 2_755 no
H(13) O(121) H(131) 103.7(4) 6_655 1_555 1_555 no
H(13) O(121) H(131) 118.5(6) 6_655 1_555 2_755 no
H(13) O(121) H(132) 137.3(9) 6_655 1_555 1_555 no
H(13) O(121) H(132) 87.2(2) 6_655 1_555 2_755 no
H(121) O(121) H(121) 136(2) 1_555 1_555 2_755 no
H(121) O(121) H(122) 48.0(4) 1_555 1_555 1_555 no
H(121) O(121) H(122) 116(1) 1_555 1_555 2_755 no
H(121) O(121) H(131) 42.1(7) 1_555 1_555 1_555 no
H(121) O(121) H(131) 94(1) 1_555 1_555 2_755 no
H(121) O(121) H(132) 65.1(9) 1_555 1_555 1_555 no
H(121) O(121) H(132) 77(1) 1_555 1_555 2_755 no
H(121) O(121) H(122) 116(1) 2_755 1_555 1_555 no
H(121) O(121) H(122) 48.0(4) 2_755 1_555 2_755 no
H(121) O(121) H(131) 94(1) 2_755 1_555 1_555 no
H(121) O(121) H(131) 42.1(7) 2_755 1_555 2_755 no
H(121) O(121) H(132) 77(1) 2_755 1_555 1_555 no
H(121) O(121) H(132) 65.1(9) 2_755 1_555 2_755 no
H(122) O(121) H(122) 144(2) 1_555 1_555 2_755 no
H(122) O(121) H(131) 56.4(8) 1_555 1_555 1_555 no
H(122) O(121) H(131) 90(1) 1_555 1_555 2_755 no
H(122) O(121) H(132) 46.1(7) 1_555 1_555 1_555 no
H(122) O(121) H(132) 100(1) 1_555 1_555 2_755 no
H(122) O(121) H(131) 90(1) 2_755 1_555 1_555 no
H(122) O(121) H(131) 56.4(8) 2_755 1_555 2_755 no
H(122) O(121) H(132) 100(1) 2_755 1_555 1_555 no
H(122) O(121) H(132) 46.1(7) 2_755 1_555 2_755 no
H(131) O(121) H(131) 52.4(7) 1_555 1_555 2_755 no
H(131) O(121) H(132) 33.5(4) 1_555 1_555 1_555 no
H(131) O(121) H(132) 44.7(6) 1_555 1_555 2_755 no
H(131) O(121) H(132) 44.7(6) 2_755 1_555 1_555 no
H(131) O(121) H(132) 33.5(4) 2_755 1_555 2_755 no
H(132) O(121) H(132) 61.3(9) 1_555 1_555 2_755 no
C(131) O(131) C(131) 117(2) 1_555 1_555 2_755 yes
C(131) O(131) C(132) 42(1) 1_555 1_555 1_555 yes
C(131) O(131) C(132) 75(1) 1_555 1_555 2_755 yes
C(131) O(131) H(17) 59.8(9) 1_555 1_555 5_545 no
C(131) O(131) H(17) 160.0(9) 1_555 1_555 6_645 no
C(131) O(131) H(123) 25.4(8) 1_555 1_555 1_555 no
C(131) O(131) H(123) 120(1) 1_555 1_555 2_755 no
C(131) O(131) H(124) 24.2(8) 1_555 1_555 1_555 no
C(131) O(131) H(124) 128(1) 1_555 1_555 2_755 no
C(131) O(131) H(133) 37(1) 1_555 1_555 1_555 no
C(131) O(131) H(133) 80(1) 1_555 1_555 2_755 no
C(131) O(131) H(134) 49(1) 1_555 1_555 1_555 no
C(131) O(131) H(134) 74(1) 1_555 1_555 2_755 no
C(131) O(131) C(132) 75(1) 2_755 1_555 1_555 yes
C(131) O(131) C(132) 42(1) 2_755 1_555 2_755 yes
C(131) O(131) H(17) 160.0(9) 2_755 1_555 5_545 no
C(131) O(131) H(17) 59.8(9) 2_755 1_555 6_645 no
C(131) O(131) H(123) 120(1) 2_755 1_555 1_555 no
C(131) O(131) H(123) 25.4(8) 2_755 1_555 2_755 no
C(131) O(131) H(124) 128(1) 2_755 1_555 1_555 no
C(131) O(131) H(124) 24.2(8) 2_755 1_555 2_755 no
C(131) O(131) H(133) 80(1) 2_755 1_555 1_555 no
C(131) O(131) H(133) 37(1) 2_755 1_555 2_755 no
C(131) O(131) H(134) 74(1) 2_755 1_555 1_555 no
C(131) O(131) H(134) 49(1) 2_755 1_555 2_755 no
C(132) O(131) C(132) 35(1) 1_555 1_555 2_755 yes
C(132) O(131) H(17) 97.3(6) 1_555 1_555 5_545 no
C(132) O(131) H(17) 132.5(8) 1_555 1_555 6_645 no
C(132) O(131) H(123) 56.5(9) 1_555 1_555 1_555 no
C(132) O(131) H(123) 80(1) 1_555 1_555 2_755 no
C(132) O(131) H(124) 56.3(7) 1_555 1_555 1_555 no
C(132) O(131) H(124) 91(1) 1_555 1_555 2_755 no
C(132) O(131) H(133) 11.1(9) 1_555 1_555 1_555 no
C(132) O(131) H(133) 38.0(7) 1_555 1_555 2_755 no
C(132) O(131) H(134) 19.7(9) 1_555 1_555 1_555 no
C(132) O(131) H(134) 43.3(8) 1_555 1_555 2_755 no
C(132) O(131) H(17) 132.5(8) 2_755 1_555 5_545 no
C(132) O(131) H(17) 97.3(6) 2_755 1_555 6_645 no
C(132) O(131) H(123) 80(1) 2_755 1_555 1_555 no
C(132) O(131) H(123) 56.5(9) 2_755 1_555 2_755 no
C(132) O(131) H(124) 91(1) 2_755 1_555 1_555 no
C(132) O(131) H(124) 56.3(7) 2_755 1_555 2_755 no
C(132) O(131) H(133) 38.0(7) 2_755 1_555 1_555 no
C(132) O(131) H(133) 11.1(9) 2_755 1_555 2_755 no
C(132) O(131) H(134) 43.3(8) 2_755 1_555 1_555 no
C(132) O(131) H(134) 19.7(9) 2_755 1_555 2_755 no
H(17) O(131) H(17) 130.2(8) 5_545 1_555 6_645 no
H(17) O(131) H(123) 66.3(2) 5_545 1_555 1_555 no
H(17) O(131) H(123) 136.0(1) 5_545 1_555 2_755 no
H(17) O(131) H(124) 41.0(3) 5_545 1_555 1_555 no
H(17) O(131) H(124) 171(1) 5_545 1_555 2_755 no
H(17) O(131) H(133) 96.1(2) 5_545 1_555 1_555 no
H(17) O(131) H(133) 132.4(5) 5_545 1_555 2_755 no
H(17) O(131) H(134) 92.2(2) 5_545 1_555 1_555 no
H(17) O(131) H(134) 134.4(5) 5_545 1_555 2_755 no
H(17) O(131) H(123) 136.0(1) 6_645 1_555 1_555 no
H(17) O(131) H(123) 66.3(2) 6_645 1_555 2_755 no
H(17) O(131) H(124) 171(1) 6_645 1_555 1_555 no
H(17) O(131) H(124) 41.0(3) 6_645 1_555 2_755 no
H(17) O(131) H(133) 132.4(5) 6_645 1_555 1_555 no
H(17) O(131) H(133) 96.1(2) 6_645 1_555 2_755 no
H(17) O(131) H(134) 134.4(5) 6_645 1_555 1_555 no
H(17) O(131) H(134) 92.2(2) 6_645 1_555 2_755 no
H(123) O(131) H(123) 135(1) 1_555 1_555 2_755 no
H(123) O(131) H(124) 44.9(2) 1_555 1_555 1_555 no
H(123) O(131) H(124) 120.0(8) 1_555 1_555 2_755 no
H(123) O(131) H(133) 47.0(5) 1_555 1_555 1_555 no
H(123) O(131) H(133) 89.0(8) 1_555 1_555 2_755 no
H(123) O(131) H(134) 70.4(6) 1_555 1_555 1_555 no
H(123) O(131) H(134) 71.1(6) 1_555 1_555 2_755 no
H(123) O(131) H(124) 120.0(8) 2_755 1_555 1_555 no
H(123) O(131) H(124) 44.9(2) 2_755 1_555 2_755 no
H(123) O(131) H(133) 89.0(8) 2_755 1_555 1_555 no
H(123) O(131) H(133) 47.0(5) 2_755 1_555 2_755 no
H(123) O(131) H(134) 71.1(6) 2_755 1_555 1_555 no
H(123) O(131) H(134) 70.4(6) 2_755 1_555 2_755 no
H(124) O(131) H(124) 147(1) 1_555 1_555 2_755 no
H(124) O(131) H(133) 55.9(5) 1_555 1_555 1_555 no
H(124) O(131) H(133) 92.7(8) 1_555 1_555 2_755 no
H(124) O(131) H(134) 54.0(5) 1_555 1_555 1_555 no
H(124) O(131) H(134) 95.9(8) 1_555 1_555 2_755 no
H(124) O(131) H(133) 92.7(8) 2_755 1_555 1_555 no
H(124) O(131) H(133) 55.9(5) 2_755 1_555 2_755 no
H(124) O(131) H(134) 95.9(8) 2_755 1_555 1_555 no
H(124) O(131) H(134) 54.0(5) 2_755 1_555 2_755 no
H(133) O(131) H(133) 43.7(3) 1_555 1_555 2_755 no
H(133) O(131) H(134) 30.4(2) 1_555 1_555 1_555 no
H(133) O(131) H(134) 40.3(3) 1_555 1_555 2_755 no
H(133) O(131) H(134) 40.3(3) 2_755 1_555 1_555 no
H(133) O(131) H(134) 30.4(2) 2_755 1_555 2_755 no
H(134) O(131) H(134) 57.8(5) 1_555 1_555 2_755 no
Mo(1) N(1) Mo(1) 43.1(1) 1_555 1_555 2_655 yes
Mo(1) N(1) P(1) 88.9(3) 1_555 1_555 1_555 yes
Mo(1) N(1) O(1) 86.2(3) 1_555 1_555 1_555 yes
Mo(1) N(1) O(1) 42.4(2) 1_555 1_555 2_655 yes
Mo(1) N(1) O(2) 45.5(2) 1_555 1_555 2_655 yes
Mo(1) N(1) C(1) 123.8(7) 1_555 1_555 1_555 yes
Mo(1) N(1) C(2) 153.9(5) 1_555 1_555 1_555 yes
Mo(1) N(1) C(3) 173.0(5) 1_555 1_555 1_555 yes
Mo(1) N(1) C(4) 146.6(5) 1_555 1_555 1_555 yes
Mo(1) N(1) C(5) 115.4(6) 1_555 1_555 1_555 yes
Mo(1) N(1) H(1) 145.7(3) 1_555 1_555 1_555 no
Mo(1) N(1) H(3) 138.0(3) 1_555 1_555 1_555 no
Mo(1) N(1) H(13) 97.7(3) 1_555 1_555 1_555 no
Mo(1) N(1) P(1) 131.8(3) 2_655 1_555 1_555 yes
Mo(1) N(1) O(1) 43.1(2) 2_655 1_555 1_555 yes
Mo(1) N(1) O(1) 58.8(2) 2_655 1_555 2_655 yes
Mo(1) N(1) O(2) 60.9(2) 2_655 1_555 2_655 yes
Mo(1) N(1) C(1) 166.9(6) 2_655 1_555 1_555 yes
Mo(1) N(1) C(2) 162.7(5) 2_655 1_555 1_555 yes
Mo(1) N(1) C(3) 132.6(4) 2_655 1_555 1_555 yes
Mo(1) N(1) C(4) 104.0(4) 2_655 1_555 1_555 yes
Mo(1) N(1) C(5) 72.6(6) 2_655 1_555 1_555 yes
Mo(1) N(1) H(1) 171.2(3) 2_655 1_555 1_555 no
Mo(1) N(1) H(3) 95.3(2) 2_655 1_555 1_555 no
Mo(1) N(1) H(13) 117.8(2) 2_655 1_555 1_555 no
P(1) N(1) O(1) 174.5(4) 1_555 1_555 1_555 yes
P(1) N(1) O(1) 83.6(3) 1_555 1_555 2_655 yes
P(1) N(1) O(2) 91.2(3) 1_555 1_555 2_655 yes
P(1) N(1) C(1) 35.2(5) 1_555 1_555 1_555 yes
P(1) N(1) C(2) 65.5(4) 1_555 1_555 1_555 yes
P(1) N(1) C(3) 95.6(4) 1_555 1_555 1_555 yes
P(1) N(1) C(4) 124.2(4) 1_555 1_555 1_555 yes
P(1) N(1) C(5) 155.6(7) 1_555 1_555 1_555 yes
P(1) N(1) H(1) 57.0(2) 1_555 1_555 1_555 no
P(1) N(1) H(3) 132.9(3) 1_555 1_555 1_555 no
P(1) N(1) H(13) 51.9(1) 1_555 1_555 1_555 no
O(1) N(1) O(1) 91.0(3) 1_555 1_555 2_655 yes
O(1) N(1) O(2) 87.2(3) 1_555 1_555 2_655 yes
O(1) N(1) C(1) 149.9(7) 1_555 1_555 1_555 yes
O(1) N(1) C(2) 119.6(5) 1_555 1_555 1_555 yes
O(1) N(1) C(3) 89.5(4) 1_555 1_555 1_555 yes
O(1) N(1) C(4) 60.9(4) 1_555 1_555 1_555 yes
O(1) N(1) C(5) 29.5(5) 1_555 1_555 1_555 yes
O(1) N(1) H(1) 128.1(3) 1_555 1_555 1_555 no
O(1) N(1) H(3) 52.2(2) 1_555 1_555 1_555 no
O(1) N(1) H(13) 126.4(3) 1_555 1_555 1_555 no
O(1) N(1) O(2) 87.9(3) 2_655 1_555 2_655 yes
O(1) N(1) C(1) 111.9(6) 2_655 1_555 1_555 yes
O(1) N(1) C(2) 132.4(4) 2_655 1_555 1_555 yes
O(1) N(1) C(3) 143.3(4) 2_655 1_555 1_555 yes
O(1) N(1) C(4) 135.3(4) 2_655 1_555 1_555 yes
O(1) N(1) C(5) 114.9(6) 2_655 1_555 1_555 yes
O(1) N(1) H(1) 126.8(3) 2_655 1_555 1_555 no
O(1) N(1) H(3) 130.5(3) 2_655 1_555 1_555 no
O(1) N(1) H(13) 61.5(2) 2_655 1_555 1_555 no
O(2) N(1) C(1) 111.9(6) 2_655 1_555 1_555 yes
O(2) N(1) C(2) 125.9(4) 2_655 1_555 1_555 yes
O(2) N(1) C(3) 128.8(4) 2_655 1_555 1_555 yes
O(2) N(1) C(4) 121.4(5) 2_655 1_555 1_555 yes
O(2) N(1) C(5) 104.6(6) 2_655 1_555 1_555 yes
O(2) N(1) H(1) 123.4(3) 2_655 1_555 1_555 no
O(2) N(1) H(3) 117.4(3) 2_655 1_555 1_555 no
O(2) N(1) H(13) 131.8(3) 2_655 1_555 1_555 no
C(1) N(1) C(2) 30.3(5) 1_555 1_555 1_555 yes
C(1) N(1) C(3) 60.5(6) 1_555 1_555 1_555 yes
C(1) N(1) C(4) 89.0(6) 1_555 1_555 1_555 yes
C(1) N(1) C(5) 120.5(9) 1_555 1_555 1_555 yes
C(1) N(1) H(1) 21.9(5) 1_555 1_555 1_555 no
C(1) N(1) H(3) 97.7(6) 1_555 1_555 1_555 no
C(1) N(1) H(13) 57.4(5) 1_555 1_555 1_555 no
C(2) N(1) C(3) 30.1(3) 1_555 1_555 1_555 yes
C(2) N(1) C(4) 58.7(4) 1_555 1_555 1_555 yes
C(2) N(1) C(5) 90.2(7) 1_555 1_555 1_555 yes
C(2) N(1) H(1) 8.5(3) 1_555 1_555 1_555 no
C(2) N(1) H(3) 67.4(3) 1_555 1_555 1_555 no
C(2) N(1) H(13) 70.9(4) 1_555 1_555 1_555 no
C(3) N(1) C(4) 28.6(3) 1_555 1_555 1_555 yes
C(3) N(1) C(5) 60.0(6) 1_555 1_555 1_555 yes
C(3) N(1) H(1) 38.6(3) 1_555 1_555 1_555 no
C(3) N(1) H(3) 37.3(3) 1_555 1_555 1_555 no
C(3) N(1) H(13) 89.3(3) 1_555 1_555 1_555 no
C(4) N(1) C(5) 31.5(5) 1_555 1_555 1_555 yes
C(4) N(1) H(1) 67.2(3) 1_555 1_555 1_555 no
C(4) N(1) H(3) 8.7(3) 1_555 1_555 1_555 no
C(4) N(1) H(13) 106.0(4) 1_555 1_555 1_555 no
C(5) N(1) H(1) 98.6(6) 1_555 1_555 1_555 no
C(5) N(1) H(3) 22.8(5) 1_555 1_555 1_555 no
C(5) N(1) H(13) 121.4(6) 1_555 1_555 1_555 no
H(1) N(1) H(3) 75.9(2) 1_555 1_555 1_555 no
H(1) N(1) H(13) 66.0(1) 1_555 1_555 1_555 no
H(3) N(1) H(13) 110.8(2) 1_555 1_555 1_555 no
Pd(1) N(2) Mo(1) 59.3(2) 1_555 1_555 1_555 yes
Pd(1) N(2) Mo(1) 101.4(2) 1_555 1_555 2_655 yes
Pd(1) N(2) P(2) 41.6(1) 1_555 1_555 1_555 yes
Pd(1) N(2) O(1) 56.6(2) 1_555 1_555 2_655 yes
Pd(1) N(2) O(2) 137.8(3) 1_555 1_555 1_555 yes
Pd(1) N(2) O(2) 77.0(2) 1_555 1_555 2_655 yes
Pd(1) N(2) N(2) 114.3(3) 1_555 1_555 2_655 yes
Pd(1) N(2) C(18) 73.4(5) 1_555 1_555 1_555 yes
Pd(1) N(2) C(19) 101.2(3) 1_555 1_555 1_555 yes
Pd(1) N(2) C(20) 128.4(4) 1_555 1_555 1_555 yes
Pd(1) N(2) C(21) 152.2(4) 1_555 1_555 1_555 yes
Pd(1) N(2) C(22) 158.5(6) 1_555 1_555 1_555 yes
Pd(1) N(2) C(22) 99.5(3) 1_555 1_555 2_655 yes
Pd(1) N(2) C(23) 62.7(2) 1_555 1_555 1_555 yes
Pd(1) N(2) H(14) 93.5(2) 1_555 1_555 1_555 no
Pd(1) N(2) H(16) 157.1(3) 1_555 1_555 1_555 no
Mo(1) N(2) Mo(1) 43.2(1) 1_555 1_555 2_655 yes
Mo(1) N(2) P(2) 88.3(3) 1_555 1_555 1_555 yes
Mo(1) N(2) O(1) 42.2(2) 1_555 1_555 2_655 yes
Mo(1) N(2) O(2) 85.4(3) 1_555 1_555 1_555 yes
Mo(1) N(2) O(2) 46.3(2) 1_555 1_555 2_655 yes
Mo(1) N(2) N(2) 61.2(2) 1_555 1_555 2_655 yes
Mo(1) N(2) C(18) 126.1(6) 1_555 1_555 1_555 yes
Mo(1) N(2) C(19) 155.1(5) 1_555 1_555 1_555 yes
Mo(1) N(2) C(20) 172.2(5) 1_555 1_555 1_555 yes
Mo(1) N(2) C(21) 144.7(5) 1_555 1_555 1_555 yes
Mo(1) N(2) C(22) 114.3(7) 1_555 1_555 1_555 yes
Mo(1) N(2) C(22) 60.3(3) 1_555 1_555 2_655 yes
Mo(1) N(2) C(23) 85.9(3) 1_555 1_555 1_555 yes
Mo(1) N(2) H(14) 146.6(3) 1_555 1_555 1_555 no
Mo(1) N(2) H(16) 136.4(3) 1_555 1_555 1_555 no
Mo(1) N(2) P(2) 129.4(3) 2_655 1_555 1_555 yes
Mo(1) N(2) O(1) 58.7(2) 2_655 1_555 2_655 yes
Mo(1) N(2) O(2) 42.9(2) 2_655 1_555 1_555 yes
Mo(1) N(2) O(2) 61.5(2) 2_655 1_555 2_655 yes
Mo(1) N(2) N(2) 38.4(1) 2_655 1_555 2_655 yes
Mo(1) N(2) C(18) 163.1(7) 2_655 1_555 1_555 yes
Mo(1) N(2) C(19) 156.5(4) 2_655 1_555 1_555 yes
Mo(1) N(2) C(20) 129.5(4) 2_655 1_555 1_555 yes
Mo(1) N(2) C(21) 101.5(4) 2_655 1_555 1_555 yes
Mo(1) N(2) C(22) 71.4(6) 2_655 1_555 1_555 yes
Mo(1) N(2) C(22) 56.1(2) 2_655 1_555 2_655 yes
Mo(1) N(2) C(23) 115.1(3) 2_655 1_555 1_555 yes
Mo(1) N(2) H(14) 161.9(3) 2_655 1_555 1_555 no
Mo(1) N(2) H(16) 93.3(2) 2_655 1_555 1_555 no
P(2) N(2) O(1) 98.2(3) 1_555 1_555 2_655 yes
P(2) N(2) O(2) 170.3(4) 1_555 1_555 1_555 yes
P(2) N(2) O(2) 74.8(3) 1_555 1_555 2_655 yes
P(2) N(2) N(2) 114.7(4) 1_555 1_555 2_655 yes
P(2) N(2) C(18) 37.7(5) 1_555 1_555 1_555 yes
P(2) N(2) C(19) 67.2(3) 1_555 1_555 1_555 yes
P(2) N(2) C(20) 97.6(4) 1_555 1_555 1_555 yes
P(2) N(2) C(21) 126.1(4) 1_555 1_555 1_555 yes
P(2) N(2) C(22) 156.0(7) 1_555 1_555 1_555 yes
P(2) N(2) C(22) 91.5(3) 1_555 1_555 2_655 yes
P(2) N(2) C(23) 29.1(2) 1_555 1_555 1_555 yes
P(2) N(2) H(14) 58.6(2) 1_555 1_555 1_555 no
P(2) N(2) H(16) 134.5(3) 1_555 1_555 1_555 no
O(1) N(2) O(2) 82.1(3) 2_655 1_555 1_555 yes
O(1) N(2) O(2) 88.4(3) 2_655 1_555 2_655 yes
O(1) N(2) N(2) 93.9(2) 2_655 1_555 2_655 yes
O(1) N(2) C(18) 125.3(6) 2_655 1_555 1_555 yes
O(1) N(2) C(19) 142.2(4) 2_655 1_555 1_555 yes
O(1) N(2) C(20) 140.8(4) 2_655 1_555 1_555 yes
O(1) N(2) C(21) 126.1(4) 2_655 1_555 1_555 yes
O(1) N(2) C(22) 104.0(6) 2_655 1_555 1_555 yes
O(1) N(2) C(22) 101.0(3) 2_655 1_555 2_655 yes
O(1) N(2) C(23) 113.9(3) 2_655 1_555 1_555 yes
O(1) N(2) H(14) 139.3(3) 2_655 1_555 1_555 no
O(1) N(2) H(16) 120.1(3) 2_655 1_555 1_555 no
O(2) N(2) O(2) 95.5(3) 1_555 1_555 2_655 yes
O(2) N(2) N(2) 55.7(3) 1_555 1_555 2_655 yes
O(2) N(2) C(18) 147.6(7) 1_555 1_555 1_555 yes
O(2) N(2) C(19) 118.2(4) 1_555 1_555 1_555 yes
O(2) N(2) C(20) 88.1(4) 1_555 1_555 1_555 yes
O(2) N(2) C(21) 59.4(4) 1_555 1_555 1_555 yes
O(2) N(2) C(22) 28.9(5) 1_555 1_555 1_555 yes
O(2) N(2) C(22) 79.0(3) 1_555 1_555 2_655 yes
O(2) N(2) C(23) 142.5(4) 1_555 1_555 1_555 yes
O(2) N(2) H(14) 126.6(3) 1_555 1_555 1_555 no
O(2) N(2) H(16) 51.1(2) 1_555 1_555 1_555 no
O(2) N(2) N(2) 41.6(2) 2_655 1_555 2_655 yes
O(2) N(2) C(18) 101.6(6) 2_655 1_555 1_555 yes
O(2) N(2) C(19) 118.3(4) 2_655 1_555 1_555 yes
O(2) N(2) C(20) 130.4(4) 2_655 1_555 1_555 yes
O(2) N(2) C(21) 128.4(5) 2_655 1_555 1_555 yes
O(2) N(2) C(22) 114.4(7) 2_655 1_555 1_555 yes
O(2) N(2) C(22) 22.5(2) 2_655 1_555 2_655 yes
O(2) N(2) C(23) 53.8(3) 2_655 1_555 1_555 yes
O(2) N(2) H(14) 113.0(3) 2_655 1_555 1_555 no
O(2) N(2) H(16) 125.8(3) 2_655 1_555 1_555 no
N(2) N(2) C(18) 128.5(6) 2_655 1_555 1_555 yes
N(2) N(2) C(19) 123.8(3) 2_655 1_555 1_555 yes
N(2) N(2) C(20) 111.4(4) 2_655 1_555 1_555 yes
N(2) N(2) C(21) 93.4(4) 2_655 1_555 1_555 yes
N(2) N(2) C(22) 73.1(6) 2_655 1_555 1_555 yes
N(2) N(2) C(22) 23.4(2) 2_655 1_555 2_655 yes
N(2) N(2) C(23) 88.4(3) 2_655 1_555 1_555 yes
N(2) N(2) H(14) 125.3(2) 2_655 1_555 1_555 no
N(2) N(2) H(16) 88.1(3) 2_655 1_555 1_555 no
C(18) N(2) C(19) 29.6(5) 1_555 1_555 1_555 yes
C(18) N(2) C(20) 59.9(5) 1_555 1_555 1_555 yes
C(18) N(2) C(21) 88.6(6) 1_555 1_555 1_555 yes
C(18) N(2) C(22) 119.1(8) 1_555 1_555 1_555 yes
C(18) N(2) C(22) 108.2(6) 1_555 1_555 2_655 yes
C(18) N(2) C(23) 48.0(6) 1_555 1_555 1_555 yes
C(18) N(2) H(14) 21.0(4) 1_555 1_555 1_555 no
C(18) N(2) H(16) 97.0(5) 1_555 1_555 1_555 no
C(19) N(2) C(20) 30.4(3) 1_555 1_555 1_555 yes
C(19) N(2) C(21) 59.0(4) 1_555 1_555 1_555 yes
C(19) N(2) C(22) 89.5(7) 1_555 1_555 1_555 yes
C(19) N(2) C(22) 113.5(4) 1_555 1_555 2_655 yes
C(19) N(2) C(23) 70.5(4) 1_555 1_555 1_555 yes
C(19) N(2) H(14) 8.6(3) 1_555 1_555 1_555 no
C(19) N(2) H(16) 67.4(3) 1_555 1_555 1_555 no
C(20) N(2) C(21) 28.7(3) 1_555 1_555 1_555 yes
C(20) N(2) C(22) 59.2(6) 1_555 1_555 1_555 yes
C(20) N(2) C(22) 114.2(4) 1_555 1_555 2_655 yes
C(20) N(2) C(23) 96.8(4) 1_555 1_555 1_555 yes
C(20) N(2) H(14) 39.0(3) 1_555 1_555 1_555 no
C(20) N(2) H(16) 37.1(3) 1_555 1_555 1_555 no
C(21) N(2) C(22) 30.5(6) 1_555 1_555 1_555 yes
C(21) N(2) C(22) 106.2(4) 1_555 1_555 2_655 yes
C(21) N(2) C(23) 119.7(4) 1_555 1_555 1_555 yes
C(21) N(2) H(14) 67.6(3) 1_555 1_555 1_555 no
C(21) N(2) H(16) 8.4(3) 1_555 1_555 1_555 no
C(22) N(2) C(22) 93.1(6) 1_555 1_555 2_655 yes
C(22) N(2) C(23) 138.8(6) 1_555 1_555 1_555 yes
C(22) N(2) H(14) 98.0(6) 1_555 1_555 1_555 no
C(22) N(2) H(16) 22.2(5) 1_555 1_555 1_555 no
C(22) N(2) C(23) 65.1(3) 2_655 1_555 1_555 yes
C(22) N(2) H(14) 111.6(3) 2_655 1_555 1_555 no
C(22) N(2) H(16) 103.3(3) 2_655 1_555 1_555 no
C(23) N(2) H(14) 63.0(2) 1_555 1_555 1_555 no
C(23) N(2) H(16) 126.0(3) 1_555 1_555 1_555 no
H(14) N(2) H(16) 76.0(2) 1_555 1_555 1_555 no
C(12) N(3) C(13) 23.3(2) 1_555 1_555 1_555 yes
C(12) N(3) C(14) 40.5(3) 1_555 1_555 1_555 yes
C(12) N(3) C(31) 109.3(5) 1_555 1_555 7_556 yes
C(12) N(3) C(35) 67.8(4) 1_555 1_555 1_555 yes
C(12) N(3) C(36) 83.8(3) 1_555 1_555 1_555 yes
C(12) N(3) C(37) 68.3(9) 1_555 1_555 1_555 yes
C(12) N(3) C(38) 65.7(3) 1_555 1_555 1_555 yes
C(12) N(3) C(39) 102.0(4) 1_555 1_555 1_555 yes
C(12) N(3) H(4) 57.2(2) 1_555 1_555 1_555 no
C(12) N(3) H(9) 33.5(2) 1_555 1_555 1_555 no
C(12) N(3) H(19) 92.2(3) 1_555 1_555 5_445 no
C(12) N(3) H(23) 110.9(4) 1_555 1_555 7_556 no
C(12) N(3) H(113) 127.3(4) 1_555 1_555 5_445 no
C(12) N(3) H(114) 103.5(3) 1_555 1_555 5_445 no
C(13) N(3) C(14) 23.4(3) 1_555 1_555 1_555 yes
C(13) N(3) C(31) 92.3(5) 1_555 1_555 7_556 yes
C(13) N(3) C(35) 90.9(4) 1_555 1_555 1_555 yes
C(13) N(3) C(36) 105.3(4) 1_555 1_555 1_555 yes
C(13) N(3) C(37) 91.4(9) 1_555 1_555 1_555 yes
C(13) N(3) C(38) 87.9(4) 1_555 1_555 1_555 yes
C(13) N(3) C(39) 119.9(4) 1_555 1_555 1_555 yes
C(13) N(3) H(4) 57.8(3) 1_555 1_555 1_555 no
C(13) N(3) H(9) 15.5(2) 1_555 1_555 1_555 no
C(13) N(3) H(19) 93.2(3) 1_555 1_555 5_445 no
C(13) N(3) H(23) 94.6(4) 1_555 1_555 7_556 no
C(13) N(3) H(113) 106.9(4) 1_555 1_555 5_445 no
C(13) N(3) H(114) 81.8(3) 1_555 1_555 5_445 no
C(14) N(3) C(31) 96.3(5) 1_555 1_555 7_556 yes
C(14) N(3) C(35) 105.1(5) 1_555 1_555 1_555 yes
C(14) N(3) C(36) 123.7(4) 1_555 1_555 1_555 yes
C(14) N(3) C(37) 105.9(10) 1_555 1_555 1_555 yes
C(14) N(3) C(38) 94.0(4) 1_555 1_555 1_555 yes
C(14) N(3) C(39) 142.2(4) 1_555 1_555 1_555 yes
C(14) N(3) H(4) 79.8(3) 1_555 1_555 1_555 no
C(14) N(3) H(9) 33.7(3) 1_555 1_555 1_555 no
C(14) N(3) H(19) 73.8(3) 1_555 1_555 5_445 no
C(14) N(3) H(23) 99.2(4) 1_555 1_555 7_556 no
C(14) N(3) H(113) 86.9(3) 1_555 1_555 5_445 no
C(14) N(3) H(114) 63.6(3) 1_555 1_555 5_445 no
C(31) N(3) C(35) 131.2(5) 7_556 1_555 1_555 yes
C(31) N(3) C(36) 113.5(4) 7_556 1_555 1_555 yes
C(31) N(3) C(37) 130.2(9) 7_556 1_555 1_555 yes
C(31) N(3) C(38) 154.4(5) 7_556 1_555 1_555 yes
C(31) N(3) C(39) 93.2(5) 7_556 1_555 1_555 yes
C(31) N(3) H(4) 63.9(3) 7_556 1_555 1_555 no
C(31) N(3) H(9) 77.6(4) 7_556 1_555 1_555 no
C(31) N(3) H(19) 133.6(4) 7_556 1_555 5_445 no
C(31) N(3) H(23) 3.1(4) 7_556 1_555 7_556 no
C(31) N(3) H(113) 68.3(3) 7_556 1_555 5_445 no
C(31) N(3) H(114) 64.3(3) 7_556 1_555 5_445 no
C(35) N(3) C(36) 21.5(3) 1_555 1_555 1_555 yes
C(35) N(3) C(37) 1.1(7) 1_555 1_555 1_555 yes
C(35) N(3) C(38) 23.3(3) 1_555 1_555 1_555 yes
C(35) N(3) C(39) 45.1(3) 1_555 1_555 1_555 yes
C(35) N(3) H(4) 77.2(3) 1_555 1_555 1_555 no
C(35) N(3) H(9) 96.7(4) 1_555 1_555 1_555 no
C(35) N(3) H(19) 94.8(4) 1_555 1_555 5_445 no
C(35) N(3) H(23) 129.0(5) 1_555 1_555 7_556 no
C(35) N(3) H(113) 154.0(5) 1_555 1_555 5_445 no
C(35) N(3) H(114) 163.4(4) 1_555 1_555 5_445 no
C(36) N(3) C(37) 20.5(7) 1_555 1_555 1_555 yes
C(36) N(3) C(38) 42.6(3) 1_555 1_555 1_555 yes
C(36) N(3) C(39) 23.5(3) 1_555 1_555 1_555 yes
C(36) N(3) H(4) 73.1(3) 1_555 1_555 1_555 no
C(36) N(3) H(9) 106.4(3) 1_555 1_555 1_555 no
C(36) N(3) H(19) 109.3(3) 1_555 1_555 5_445 no
C(36) N(3) H(23) 110.8(4) 1_555 1_555 7_556 no
C(36) N(3) H(113) 147.7(4) 1_555 1_555 5_445 no
C(36) N(3) H(114) 172.7(4) 1_555 1_555 5_445 no
C(37) N(3) C(38) 24.4(7) 1_555 1_555 1_555 yes
C(37) N(3) C(39) 44.0(8) 1_555 1_555 1_555 yes
C(37) N(3) H(4) 76.7(8) 1_555 1_555 1_555 no
C(37) N(3) H(9) 97.0(9) 1_555 1_555 1_555 no
C(37) N(3) H(19) 95.7(8) 1_555 1_555 5_445 no
C(37) N(3) H(23) 127.9(9) 1_555 1_555 7_556 no
C(37) N(3) H(113) 154(1) 1_555 1_555 5_445 no
C(37) N(3) H(114) 164.5(9) 1_555 1_555 5_445 no
C(38) N(3) C(39) 65.0(3) 1_555 1_555 1_555 yes
C(38) N(3) H(4) 95.1(3) 1_555 1_555 1_555 no
C(38) N(3) H(9) 99.0(3) 1_555 1_555 1_555 no
C(38) N(3) H(19) 71.9(3) 1_555 1_555 5_445 no
C(38) N(3) H(23) 152.3(4) 1_555 1_555 7_556 no
C(38) N(3) H(113) 135.8(4) 1_555 1_555 5_445 no
C(38) N(3) H(114) 140.7(4) 1_555 1_555 5_445 no
C(39) N(3) H(4) 71.8(3) 1_555 1_555 1_555 no
C(39) N(3) H(9) 115.1(3) 1_555 1_555 1_555 no
C(39) N(3) H(19) 122.8(4) 1_555 1_555 5_445 no
C(39) N(3) H(23) 90.2(4) 1_555 1_555 7_556 no
C(39) N(3) H(113) 130.4(4) 1_555 1_555 5_445 no
C(39) N(3) H(114) 150.4(4) 1_555 1_555 5_445 no
H(4) N(3) H(9) 46.3(1) 1_555 1_555 1_555 no
H(4) N(3) H(19) 149.3(4) 1_555 1_555 5_445 no
H(4) N(3) H(23) 63.7(2) 1_555 1_555 7_556 no
H(4) N(3) H(113) 128.2(3) 1_555 1_555 5_445 no
H(4) N(3) H(114) 110.6(3) 1_555 1_555 5_445 no
H(9) N(3) H(19) 107.0(3) 1_555 1_555 5_445 no
H(9) N(3) H(23) 79.7(3) 1_555 1_555 7_556 no
H(9) N(3) H(113) 105.4(3) 1_555 1_555 5_445 no
H(9) N(3) H(114) 80.2(2) 1_555 1_555 5_445 no
H(19) N(3) H(23) 135.3(4) 5_445 1_555 7_556 no
H(19) N(3) H(113) 66.0(2) 5_445 1_555 5_445 no
H(19) N(3) H(114) 70.9(2) 5_445 1_555 5_445 no
H(23) N(3) H(113) 69.6(2) 7_556 1_555 5_445 no
H(23) N(3) H(114) 66.8(2) 7_556 1_555 5_445 no
H(113) N(3) H(114) 25.38(8) 5_445 1_555 5_445 no
O(1) N(4) C(4) 41.7(2) 2_655 1_555 2_655 yes
O(1) N(4) C(17) 76.2(3) 2_655 1_555 1_555 yes
O(1) N(4) C(20) 115.1(4) 2_655 1_555 6_545 yes
O(1) N(4) C(35) 76.4(4) 2_655 1_555 1_555 yes
O(1) N(4) C(36) 70.9(3) 2_655 1_555 1_555 yes
O(1) N(4) C(37) 96.1(3) 2_655 1_555 1_555 yes
O(1) N(4) C(38) 74.1(8) 2_655 1_555 1_555 yes
O(1) N(4) C(40) 64.4(3) 2_655 1_555 1_555 yes
O(1) N(4) H(3) 49.5(2) 2_655 1_555 2_655 no
O(1) N(4) H(12) 102.2(3) 2_655 1_555 1_555 no
O(1) N(4) H(13) 62.8(2) 2_655 1_555 1_555 no
O(1) N(4) H(15) 106.8(3) 2_655 1_555 6_545 no
O(1) N(4) H(18) 161.6(4) 2_655 1_555 5_445 no
O(1) N(4) H(123) 92.2(3) 2_655 1_555 2_655 no
O(1) N(4) H(134) 103.6(3) 2_655 1_555 1_455 no
C(4) N(4) C(17) 102.3(4) 2_655 1_555 1_555 yes
C(4) N(4) C(20) 79.5(3) 2_655 1_555 6_545 yes
C(4) N(4) C(35) 115.9(5) 2_655 1_555 1_555 yes
C(4) N(4) C(36) 104.1(4) 2_655 1_555 1_555 yes
C(4) N(4) C(37) 137.5(4) 2_655 1_555 1_555 yes
C(4) N(4) C(38) 113.7(9) 2_655 1_555 1_555 yes
C(4) N(4) C(40) 87.2(4) 2_655 1_555 1_555 yes
C(4) N(4) H(3) 9.4(2) 2_655 1_555 2_655 no
C(4) N(4) H(12) 108.2(4) 2_655 1_555 1_555 no
C(4) N(4) H(13) 86.8(3) 2_655 1_555 1_555 no
C(4) N(4) H(15) 74.2(3) 2_655 1_555 6_545 no
C(4) N(4) H(18) 147.1(4) 2_655 1_555 5_445 no
C(4) N(4) H(123) 54.5(3) 2_655 1_555 2_655 no
C(4) N(4) H(134) 91.8(3) 2_655 1_555 1_455 no
C(17) N(4) C(20) 98.5(4) 1_555 1_555 6_545 yes
C(17) N(4) C(35) 68.8(4) 1_555 1_555 1_555 yes
C(17) N(4) C(36) 87.3(4) 1_555 1_555 1_555 yes
C(17) N(4) C(37) 61.2(3) 1_555 1_555 1_555 yes
C(17) N(4) C(38) 68.4(9) 1_555 1_555 1_555 yes
C(17) N(4) C(40) 106.0(4) 1_555 1_555 1_555 yes
C(17) N(4) H(3) 111.4(4) 1_555 1_555 2_655 no
C(17) N(4) H(12) 34.9(2) 1_555 1_555 1_555 no
C(17) N(4) H(13) 15.5(2) 1_555 1_555 1_555 no
C(17) N(4) H(15) 91.6(4) 1_555 1_555 6_545 no
C(17) N(4) H(18) 107.6(3) 1_555 1_555 5_445 no
C(17) N(4) H(123) 149.0(4) 1_555 1_555 2_655 no
C(17) N(4) H(134) 156.4(4) 1_555 1_555 1_455 no
C(20) N(4) C(35) 161.2(5) 6_545 1_555 1_555 yes
C(20) N(4) C(36) 172.5(5) 6_545 1_555 1_555 yes
C(20) N(4) C(37) 138.2(4) 6_545 1_555 1_555 yes
C(20) N(4) C(38) 162.5(9) 6_545 1_555 1_555 yes
C(20) N(4) C(40) 154.2(4) 6_545 1_555 1_555 yes
C(20) N(4) H(3) 76.3(3) 6_545 1_555 2_655 no
C(20) N(4) H(12) 66.5(3) 6_545 1_555 1_555 no
C(20) N(4) H(13) 96.7(4) 6_545 1_555 1_555 no
C(20) N(4) H(15) 9.8(2) 6_545 1_555 6_545 no
C(20) N(4) H(18) 82.6(3) 6_545 1_555 5_445 no
C(20) N(4) H(123) 60.2(3) 6_545 1_555 2_655 no
C(20) N(4) H(134) 102.8(4) 6_545 1_555 1_455 no
C(35) N(4) C(36) 20.6(3) 1_555 1_555 1_555 yes
C(35) N(4) C(37) 23.5(3) 1_555 1_555 1_555 yes
C(35) N(4) C(38) 2.3(7) 1_555 1_555 1_555 yes
C(35) N(4) C(40) 43.3(3) 1_555 1_555 1_555 yes
C(35) N(4) H(3) 120.7(5) 1_555 1_555 2_655 no
C(35) N(4) H(12) 97.3(4) 1_555 1_555 1_555 no
C(35) N(4) H(13) 74.7(4) 1_555 1_555 1_555 no
C(35) N(4) H(15) 159.1(5) 1_555 1_555 6_545 no
C(35) N(4) H(18) 88.1(4) 1_555 1_555 5_445 no
C(35) N(4) H(123) 136.8(5) 1_555 1_555 2_655 no
C(35) N(4) H(134) 88.0(4) 1_555 1_555 1_455 no
C(36) N(4) C(37) 41.6(3) 1_555 1_555 1_555 yes
C(36) N(4) C(38) 20.1(7) 1_555 1_555 1_555 yes
C(36) N(4) C(40) 22.8(3) 1_555 1_555 1_555 yes
C(36) N(4) H(3) 106.2(4) 1_555 1_555 2_655 no
C(36) N(4) H(12) 117.7(3) 1_555 1_555 1_555 no
C(36) N(4) H(13) 90.1(3) 1_555 1_555 1_555 no
C(36) N(4) H(15) 177.6(5) 1_555 1_555 6_545 no
C(36) N(4) H(18) 91.1(3) 1_555 1_555 5_445 no
C(36) N(4) H(123) 116.3(4) 1_555 1_555 2_655 no
C(36) N(4) H(134) 70.8(3) 1_555 1_555 1_455 no
C(37) N(4) C(38) 25.4(7) 1_555 1_555 1_555 yes
C(37) N(4) C(40) 64.0(3) 1_555 1_555 1_555 yes
C(37) N(4) H(3) 143.6(4) 1_555 1_555 2_655 no
C(37) N(4) H(12) 80.7(3) 1_555 1_555 1_555 no
C(37) N(4) H(13) 72.5(3) 1_555 1_555 1_555 no
C(37) N(4) H(15) 139.1(4) 1_555 1_555 6_545 no
C(37) N(4) H(18) 71.4(3) 1_555 1_555 5_445 no
C(37) N(4) H(123) 149.7(5) 1_555 1_555 2_655 no
C(37) N(4) H(134) 95.7(3) 1_555 1_555 1_455 no
C(38) N(4) C(40) 42.5(8) 1_555 1_555 1_555 yes
C(38) N(4) H(3) 118.6(9) 1_555 1_555 2_655 no
C(38) N(4) H(12) 97.7(9) 1_555 1_555 1_555 no
C(38) N(4) H(13) 73.7(9) 1_555 1_555 1_555 no
C(38) N(4) H(15) 159(1) 1_555 1_555 6_545 no
C(38) N(4) H(18) 90.3(8) 1_555 1_555 5_445 no
C(38) N(4) H(123) 136.4(10) 1_555 1_555 2_655 no
C(38) N(4) H(134) 88.6(9) 1_555 1_555 1_455 no
C(40) N(4) H(3) 87.1(4) 1_555 1_555 2_655 no
C(40) N(4) H(12) 139.3(4) 1_555 1_555 1_555 no
C(40) N(4) H(13) 104.6(4) 1_555 1_555 1_555 no
C(40) N(4) H(15) 156.9(4) 1_555 1_555 6_545 no
C(40) N(4) H(18) 97.5(4) 1_555 1_555 5_445 no
C(40) N(4) H(123) 94.0(4) 1_555 1_555 2_655 no
C(40) N(4) H(134) 55.3(3) 1_555 1_555 1_455 no
H(3) N(4) H(12) 114.0(4) 2_655 1_555 1_555 no
H(3) N(4) H(13) 95.9(4) 2_655 1_555 1_555 no
H(3) N(4) H(15) 72.3(3) 2_655 1_555 6_545 no
H(3) N(4) H(18) 137.8(4) 2_655 1_555 5_445 no
H(3) N(4) H(123) 45.2(2) 2_655 1_555 2_655 no
H(3) N(4) H(134) 84.0(3) 2_655 1_555 1_455 no
H(12) N(4) H(13) 42.0(2) 1_555 1_555 1_555 no
H(12) N(4) H(15) 61.8(2) 1_555 1_555 6_545 no
H(12) N(4) H(18) 89.3(2) 1_555 1_555 5_445 no
H(12) N(4) H(123) 125.9(3) 1_555 1_555 2_655 no
H(12) N(4) H(134) 154.2(3) 1_555 1_555 1_455 no
H(13) N(4) H(15) 88.2(3) 1_555 1_555 6_545 no
H(13) N(4) H(18) 122.8(3) 1_555 1_555 5_445 no
H(13) N(4) H(123) 136.3(4) 1_555 1_555 2_655 no
H(13) N(4) H(134) 159.9(4) 1_555 1_555 1_455 no
H(15) N(4) H(18) 91.2(3) 6_545 1_555 5_445 no
H(15) N(4) H(123) 64.1(2) 6_545 1_555 2_655 no
H(15) N(4) H(134) 110.7(3) 6_545 1_555 1_455 no
H(18) N(4) H(123) 92.6(3) 5_445 1_555 2_655 no
H(18) N(4) H(134) 65.6(2) 5_445 1_555 1_455 no
H(123) N(4) H(134) 54.0(2) 2_655 1_555 1_455 no
C(8) N(5) C(29) 108.6(4) 7_556 1_555 1_555 yes
C(8) N(5) C(30) 94.7(4) 7_556 1_555 1_555 yes
C(8) N(5) C(32) 62.9(4) 7_556 1_555 1_555 yes
C(8) N(5) C(33) 75.5(4) 7_556 1_555 1_555 yes
C(8) N(5) C(34) 99.0(4) 7_556 1_555 1_555 yes
C(8) N(5) C(35) 165.5(5) 7_556 1_555 1_555 yes
C(8) N(5) C(36) 162.8(6) 7_556 1_555 1_555 yes
C(8) N(5) C(37) 144.3(5) 7_556 1_555 1_555 yes
C(8) N(5) C(39) 160(1) 7_556 1_555 1_555 yes
C(8) N(5) C(40) 141.6(5) 7_556 1_555 1_555 yes
C(8) N(5) H(5) 3.9(2) 7_556 1_555 7_556 no
C(8) N(5) H(101) 71.8(3) 7_556 1_555 2_555 no
C(8) N(5) H(117) 70.2(3) 7_556 1_555 7_556 no
C(29) N(5) C(30) 22.6(3) 1_555 1_555 1_555 yes
C(29) N(5) C(32) 45.8(3) 1_555 1_555 1_555 yes
C(29) N(5) C(33) 40.1(3) 1_555 1_555 1_555 yes
C(29) N(5) C(34) 22.5(3) 1_555 1_555 1_555 yes
C(29) N(5) C(35) 85.8(4) 1_555 1_555 1_555 yes
C(29) N(5) C(36) 69.4(4) 1_555 1_555 1_555 yes
C(29) N(5) C(37) 103.2(4) 1_555 1_555 1_555 yes
C(29) N(5) C(39) 66.7(9) 1_555 1_555 1_555 yes
C(29) N(5) C(40) 67.0(3) 1_555 1_555 1_555 yes
C(29) N(5) H(5) 105.1(4) 1_555 1_555 7_556 no
C(29) N(5) H(101) 107.4(4) 1_555 1_555 2_555 no
C(29) N(5) H(117) 178.1(5) 1_555 1_555 7_556 no
C(30) N(5) C(32) 38.3(4) 1_555 1_555 1_555 yes
C(30) N(5) C(33) 45.2(4) 1_555 1_555 1_555 yes
C(30) N(5) C(34) 39.2(3) 1_555 1_555 1_555 yes
C(30) N(5) C(35) 99.5(4) 1_555 1_555 1_555 yes
C(30) N(5) C(36) 88.1(4) 1_555 1_555 1_555 yes
C(30) N(5) C(37) 109.5(5) 1_555 1_555 1_555 yes
C(30) N(5) C(39) 85.9(10) 1_555 1_555 1_555 yes
C(30) N(5) C(40) 89.1(4) 1_555 1_555 1_555 yes
C(30) N(5) H(5) 91.9(4) 1_555 1_555 7_556 no
C(30) N(5) H(101) 120.9(4) 1_555 1_555 2_555 no
C(30) N(5) H(117) 157.8(5) 1_555 1_555 7_556 no
C(32) N(5) C(33) 21.9(3) 1_555 1_555 1_555 yes
C(32) N(5) C(34) 39.7(3) 1_555 1_555 1_555 yes
C(32) N(5) C(35) 131.3(5) 1_555 1_555 1_555 yes
C(32) N(5) C(36) 111.9(5) 1_555 1_555 1_555 yes
C(32) N(5) C(37) 147.5(5) 1_555 1_555 1_555 yes
C(32) N(5) C(39) 108(1) 1_555 1_555 1_555 yes
C(32) N(5) C(40) 100.9(5) 1_555 1_555 1_555 yes
C(32) N(5) H(5) 59.3(3) 1_555 1_555 7_556 no
C(32) N(5) H(101) 89.3(5) 1_555 1_555 2_555 no
C(32) N(5) H(117) 132.8(4) 1_555 1_555 7_556 no
C(33) N(5) C(34) 23.6(3) 1_555 1_555 1_555 yes
C(33) N(5) C(35) 117.0(4) 1_555 1_555 1_555 yes
C(33) N(5) C(36) 94.8(5) 1_555 1_555 1_555 yes
C(33) N(5) C(37) 140.0(5) 1_555 1_555 1_555 yes
C(33) N(5) C(39) 91.4(10) 1_555 1_555 1_555 yes
C(33) N(5) C(40) 80.5(4) 1_555 1_555 1_555 yes
C(33) N(5) H(5) 71.6(4) 1_555 1_555 7_556 no
C(33) N(5) H(101) 75.9(4) 1_555 1_555 2_555 no
C(33) N(5) H(117) 138.0(5) 1_555 1_555 7_556 no
C(34) N(5) C(35) 94.0(4) 1_555 1_555 1_555 yes
C(34) N(5) C(36) 72.7(4) 1_555 1_555 1_555 yes
C(34) N(5) C(37) 116.4(5) 1_555 1_555 1_555 yes
C(34) N(5) C(39) 69.3(9) 1_555 1_555 1_555 yes
C(34) N(5) C(40) 61.8(4) 1_555 1_555 1_555 yes
C(34) N(5) H(5) 95.1(4) 1_555 1_555 7_556 no
C(34) N(5) H(101) 85.1(4) 1_555 1_555 2_555 no
C(34) N(5) H(117) 155.6(5) 1_555 1_555 7_556 no
C(35) N(5) C(36) 23.1(3) 1_555 1_555 1_555 yes
C(35) N(5) C(37) 24.9(2) 1_555 1_555 1_555 yes
C(35) N(5) C(39) 26.4(8) 1_555 1_555 1_555 yes
C(35) N(5) C(40) 42.5(3) 1_555 1_555 1_555 yes
C(35) N(5) H(5) 168.6(5) 1_555 1_555 7_556 no
C(35) N(5) H(101) 103.1(4) 1_555 1_555 2_555 no
C(35) N(5) H(117) 95.4(3) 1_555 1_555 7_556 no
C(36) N(5) C(37) 48.0(4) 1_555 1_555 1_555 yes
C(36) N(5) C(39) 3.4(8) 1_555 1_555 1_555 yes
C(36) N(5) C(40) 21.2(3) 1_555 1_555 1_555 yes
C(36) N(5) H(5) 160.2(7) 1_555 1_555 7_556 no
C(36) N(5) H(101) 92.2(5) 1_555 1_555 2_555 no
C(36) N(5) H(117) 111.2(5) 1_555 1_555 7_556 no
C(37) N(5) C(39) 51.3(9) 1_555 1_555 1_555 yes
C(37) N(5) C(40) 66.8(4) 1_555 1_555 1_555 yes
C(37) N(5) H(5) 148.2(5) 1_555 1_555 7_556 no
C(37) N(5) H(101) 113.7(4) 1_555 1_555 2_555 no
C(37) N(5) H(117) 78.4(3) 1_555 1_555 7_556 no
C(39) N(5) C(40) 18.9(9) 1_555 1_555 1_555 yes
C(39) N(5) H(5) 157(1) 1_555 1_555 7_556 no
C(39) N(5) H(101) 91(1) 1_555 1_555 2_555 no
C(39) N(5) H(117) 113(1) 1_555 1_555 7_556 no
C(40) N(5) H(5) 139.0(6) 1_555 1_555 7_556 no
C(40) N(5) H(101) 73.6(4) 1_555 1_555 2_555 no
C(40) N(5) H(117) 112.9(4) 1_555 1_555 7_556 no
H(5) N(5) H(101) 70.9(3) 7_556 1_555 2_555 no
H(5) N(5) H(117) 73.6(3) 7_556 1_555 7_556 no
H(101) N(5) H(117) 70.9(3) 2_555 1_555 7_556 no
O(101) N(6) C(35) 100.6(6) 2_555 1_555 1_555 yes
O(101) N(6) C(36) 92.4(7) 2_555 1_555 1_555 yes
O(101) N(6) C(38) 105.3(6) 2_555 1_555 1_555 yes
O(101) N(6) C(39) 74.8(7) 2_555 1_555 1_555 yes
O(101) N(6) C(40) 91(1) 2_555 1_555 1_555 yes
O(101) N(6) H(26) 84.4(8) 2_555 1_555 1_555 no
O(101) N(6) H(107) 125.5(7) 2_555 1_555 1_555 no
O(101) N(6) H(131) 75.4(6) 2_555 1_555 1_455 no
O(101) N(6) H(132) 52.8(6) 2_555 1_555 1_455 no
O(101) N(6) H(133) 83.8(8) 2_555 1_555 2_655 no
O(101) N(6) H(134) 63.4(7) 2_555 1_555 1_455 no
C(35) N(6) C(36) 20.8(3) 1_555 1_555 1_555 yes
C(35) N(6) C(38) 23.2(2) 1_555 1_555 1_555 yes
C(35) N(6) C(39) 40.8(3) 1_555 1_555 1_555 yes
C(35) N(6) C(40) 20.0(8) 1_555 1_555 1_555 yes
C(35) N(6) H(26) 93.0(3) 1_555 1_555 1_555 no
C(35) N(6) H(107) 128.0(5) 1_555 1_555 1_555 no
C(35) N(6) H(131) 153.3(4) 1_555 1_555 1_455 no
C(35) N(6) H(132) 134.7(4) 1_555 1_555 1_455 no
C(35) N(6) H(133) 102.8(3) 1_555 1_555 2_655 no
C(35) N(6) H(134) 75.3(3) 1_555 1_555 1_455 no
C(36) N(6) C(38) 43.9(3) 1_555 1_555 1_555 yes
C(36) N(6) C(39) 21.6(3) 1_555 1_555 1_555 yes
C(36) N(6) C(40) 1.7(8) 1_555 1_555 1_555 yes
C(36) N(6) H(26) 73.1(4) 1_555 1_555 1_555 no
C(36) N(6) H(107) 141.6(6) 1_555 1_555 1_555 no
C(36) N(6) H(131) 132.7(5) 1_555 1_555 1_455 no
C(36) N(6) H(132) 115.0(5) 1_555 1_555 1_455 no
C(36) N(6) H(133) 121.2(5) 1_555 1_555 2_655 no
C(36) N(6) H(134) 88.1(4) 1_555 1_555 1_455 no
C(38) N(6) C(39) 62.5(3) 1_555 1_555 1_555 yes
C(38) N(6) C(40) 42.9(8) 1_555 1_555 1_555 yes
C(38) N(6) H(26) 115.9(4) 1_555 1_555 1_555 no
C(38) N(6) H(107) 111.4(4) 1_555 1_555 1_555 no
C(38) N(6) H(131) 176.3(4) 1_555 1_555 1_455 no
C(38) N(6) H(132) 153.2(5) 1_555 1_555 1_455 no
C(38) N(6) H(133) 80.7(3) 1_555 1_555 2_655 no
C(38) N(6) H(134) 59.9(3) 1_555 1_555 1_455 no
C(39) N(6) C(40) 21.7(9) 1_555 1_555 1_555 yes
C(39) N(6) H(26) 59.7(3) 1_555 1_555 1_555 no
C(39) N(6) H(107) 158.8(5) 1_555 1_555 1_555 no
C(39) N(6) H(131) 114.5(4) 1_555 1_555 1_455 no
C(39) N(6) H(132) 94.0(4) 1_555 1_555 1_455 no
C(39) N(6) H(133) 129.4(4) 1_555 1_555 2_655 no
C(39) N(6) H(134) 91.3(4) 1_555 1_555 1_455 no
C(40) N(6) H(26) 74.4(9) 1_555 1_555 1_555 no
C(40) N(6) H(107) 142(1) 1_555 1_555 1_555 no
C(40) N(6) H(131) 133(1) 1_555 1_555 1_455 no
C(40) N(6) H(132) 115(1) 1_555 1_555 1_455 no
C(40) N(6) H(133) 119.7(10) 1_555 1_555 2_655 no
C(40) N(6) H(134) 86.4(9) 1_555 1_555 1_455 no
H(26) N(6) H(107) 112.2(4) 1_555 1_555 1_555 no
H(26) N(6) H(131) 60.5(2) 1_555 1_555 1_455 no
H(26) N(6) H(132) 53.3(2) 1_555 1_555 1_455 no
H(26) N(6) H(133) 161.8(5) 1_555 1_555 2_655 no
H(26) N(6) H(134) 142.1(5) 1_555 1_555 1_455 no
H(107) N(6) H(131) 70.5(3) 1_555 1_555 1_455 no
H(107) N(6) H(132) 95.2(3) 1_555 1_555 1_455 no
H(107) N(6) H(133) 64.8(3) 1_555 1_555 2_655 no
H(107) N(6) H(134) 103.0(4) 1_555 1_555 1_455 no
H(131) N(6) H(132) 25.7(1) 1_455 1_555 1_455 no
H(131) N(6) H(133) 103.0(3) 1_455 1_555 2_655 no
H(131) N(6) H(134) 123.1(4) 1_455 1_555 1_455 no
H(132) N(6) H(133) 108.5(3) 1_455 1_555 2_655 no
H(132) N(6) H(134) 111.5(4) 1_455 1_555 1_455 no
H(133) N(6) H(134) 38.6(1) 2_655 1_555 1_455 no
Mo(1) C(1) P(1) 84.5(4) 1_555 1_555 1_555 yes
Mo(1) C(1) O(1) 53.5(2) 1_555 1_555 1_555 yes
Mo(1) C(1) N(1) 34.7(4) 1_555 1_555 1_555 yes
Mo(1) C(1) C(2) 154.1(8) 1_555 1_555 1_555 yes
Mo(1) C(1) C(3) 124.1(5) 1_555 1_555 1_555 yes
Mo(1) C(1) C(4) 95.4(4) 1_555 1_555 1_555 yes
Mo(1) C(1) C(5) 64.2(3) 1_555 1_555 1_555 yes
Mo(1) C(1) C(6) 102.2(3) 1_555 1_555 1_555 yes
Mo(1) C(1) C(11) 112.6(3) 1_555 1_555 1_555 yes
Mo(1) C(1) C(12) 110.8(4) 1_555 1_555 1_555 yes
Mo(1) C(1) C(17) 103.2(4) 1_555 1_555 1_555 yes
Mo(1) C(1) H(1) 177.3(5) 1_555 1_555 1_555 no
Mo(1) C(1) H(2) 132.5(3) 1_555 1_555 1_555 no
Mo(1) C(1) H(8) 119.0(3) 1_555 1_555 1_555 no
Mo(1) C(1) H(13) 89.8(3) 1_555 1_555 1_555 no
P(1) C(1) O(1) 137.7(5) 1_555 1_555 1_555 yes
P(1) C(1) N(1) 118.9(7) 1_555 1_555 1_555 yes
P(1) C(1) C(2) 121.4(8) 1_555 1_555 1_555 yes
P(1) C(1) C(3) 151.4(6) 1_555 1_555 1_555 yes
P(1) C(1) C(4) 178.5(5) 1_555 1_555 1_555 yes
P(1) C(1) C(5) 148.5(6) 1_555 1_555 1_555 yes
P(1) C(1) C(6) 36.5(3) 1_555 1_555 1_555 yes
P(1) C(1) C(11) 60.9(4) 1_555 1_555 1_555 yes
P(1) C(1) C(12) 40.3(3) 1_555 1_555 1_555 yes
P(1) C(1) C(17) 58.7(4) 1_555 1_555 1_555 yes
P(1) C(1) H(1) 97.5(5) 1_555 1_555 1_555 no
P(1) C(1) H(2) 142.9(5) 1_555 1_555 1_555 no
P(1) C(1) H(8) 76.9(3) 1_555 1_555 1_555 no
P(1) C(1) H(13) 66.9(3) 1_555 1_555 1_555 no
O(1) C(1) N(1) 18.8(4) 1_555 1_555 1_555 yes
O(1) C(1) C(2) 100.8(7) 1_555 1_555 1_555 yes
O(1) C(1) C(3) 70.9(4) 1_555 1_555 1_555 yes
O(1) C(1) C(4) 42.0(3) 1_555 1_555 1_555 yes
O(1) C(1) C(5) 10.8(3) 1_555 1_555 1_555 yes
O(1) C(1) C(6) 145.8(4) 1_555 1_555 1_555 yes
O(1) C(1) C(11) 134.8(4) 1_555 1_555 1_555 yes
O(1) C(1) C(12) 144.7(4) 1_555 1_555 1_555 yes
O(1) C(1) C(17) 120.8(4) 1_555 1_555 1_555 yes
O(1) C(1) H(1) 124.7(4) 1_555 1_555 1_555 no
O(1) C(1) H(2) 79.3(2) 1_555 1_555 1_555 no
O(1) C(1) H(8) 124.7(4) 1_555 1_555 1_555 no
O(1) C(1) H(13) 104.2(3) 1_555 1_555 1_555 no
N(1) C(1) C(2) 119.6(10) 1_555 1_555 1_555 yes
N(1) C(1) C(3) 89.7(6) 1_555 1_555 1_555 yes
N(1) C(1) C(4) 60.8(5) 1_555 1_555 1_555 yes
N(1) C(1) C(5) 29.6(5) 1_555 1_555 1_555 yes
N(1) C(1) C(6) 132.6(6) 1_555 1_555 1_555 yes
N(1) C(1) C(11) 131.5(6) 1_555 1_555 1_555 yes
N(1) C(1) C(12) 135.3(7) 1_555 1_555 1_555 yes
N(1) C(1) C(17) 116.2(6) 1_555 1_555 1_555 yes
N(1) C(1) H(1) 143.5(8) 1_555 1_555 1_555 no
N(1) C(1) H(2) 98.1(6) 1_555 1_555 1_555 no
N(1) C(1) H(8) 127.5(6) 1_555 1_555 1_555 no
N(1) C(1) H(13) 99.1(6) 1_555 1_555 1_555 no
C(2) C(1) C(3) 30.0(6) 1_555 1_555 1_555 yes
C(2) C(1) C(4) 58.8(6) 1_555 1_555 1_555 yes
C(2) C(1) C(5) 90.0(7) 1_555 1_555 1_555 yes
C(2) C(1) C(6) 99.0(7) 1_555 1_555 1_555 yes
C(2) C(1) C(11) 82.1(6) 1_555 1_555 1_555 yes
C(2) C(1) C(12) 92.5(7) 1_555 1_555 1_555 yes
C(2) C(1) C(17) 93.2(7) 1_555 1_555 1_555 yes
C(2) C(1) H(1) 23.9(5) 1_555 1_555 1_555 no
C(2) C(1) H(2) 21.6(5) 1_555 1_555 1_555 no
C(2) C(1) H(8) 70.2(6) 1_555 1_555 1_555 no
C(2) C(1) H(13) 101.6(7) 1_555 1_555 1_555 no
C(3) C(1) C(4) 28.9(3) 1_555 1_555 1_555 yes
C(3) C(1) C(5) 60.1(4) 1_555 1_555 1_555 yes
C(3) C(1) C(6) 124.0(5) 1_555 1_555 1_555 yes
C(3) C(1) C(11) 102.0(5) 1_555 1_555 1_555 yes
C(3) C(1) C(12) 118.1(5) 1_555 1_555 1_555 yes
C(3) C(1) C(17) 109.5(5) 1_555 1_555 1_555 yes
C(3) C(1) H(1) 53.9(4) 1_555 1_555 1_555 no
C(3) C(1) H(2) 8.5(3) 1_555 1_555 1_555 no
C(3) C(1) H(8) 86.7(4) 1_555 1_555 1_555 no
C(3) C(1) H(13) 109.9(4) 1_555 1_555 1_555 no
C(4) C(1) C(5) 31.2(3) 1_555 1_555 1_555 yes
C(4) C(1) C(6) 144.9(5) 1_555 1_555 1_555 yes
C(4) C(1) C(11) 120.4(5) 1_555 1_555 1_555 yes
C(4) C(1) C(12) 138.6(5) 1_555 1_555 1_555 yes
C(4) C(1) C(17) 120.0(4) 1_555 1_555 1_555 yes
C(4) C(1) H(1) 82.7(4) 1_555 1_555 1_555 no
C(4) C(1) H(2) 37.3(3) 1_555 1_555 1_555 no
C(4) C(1) H(8) 104.4(4) 1_555 1_555 1_555 no
C(4) C(1) H(13) 111.6(4) 1_555 1_555 1_555 no
C(5) C(1) C(6) 149.7(5) 1_555 1_555 1_555 yes
C(5) C(1) C(11) 132.7(5) 1_555 1_555 1_555 yes
C(5) C(1) C(12) 148.0(5) 1_555 1_555 1_555 yes
C(5) C(1) C(17) 123.1(5) 1_555 1_555 1_555 yes
C(5) C(1) H(1) 113.9(5) 1_555 1_555 1_555 no
C(5) C(1) H(2) 68.5(4) 1_555 1_555 1_555 no
C(5) C(1) H(8) 120.0(5) 1_555 1_555 1_555 no
C(5) C(1) H(13) 107.7(4) 1_555 1_555 1_555 no
C(6) C(1) C(11) 24.5(3) 1_555 1_555 1_555 yes
C(6) C(1) C(12) 60.9(4) 1_555 1_555 1_555 yes
C(6) C(1) C(17) 85.4(4) 1_555 1_555 1_555 yes
C(6) C(1) H(1) 78.6(3) 1_555 1_555 1_555 no
C(6) C(1) H(2) 116.8(4) 1_555 1_555 1_555 no
C(6) C(1) H(8) 40.5(3) 1_555 1_555 1_555 no
C(6) C(1) H(13) 98.7(4) 1_555 1_555 1_555 no
C(11) C(1) C(12) 79.1(4) 1_555 1_555 1_555 yes
C(11) C(1) C(17) 103.9(4) 1_555 1_555 1_555 yes
C(11) C(1) H(1) 67.1(3) 1_555 1_555 1_555 no
C(11) C(1) H(2) 95.9(3) 1_555 1_555 1_555 no
C(11) C(1) H(8) 16.1(2) 1_555 1_555 1_555 no
C(11) C(1) H(13) 119.5(4) 1_555 1_555 1_555 no
C(12) C(1) C(17) 24.9(3) 1_555 1_555 1_555 yes
C(12) C(1) H(1) 71.8(4) 1_555 1_555 1_555 no
C(12) C(1) H(2) 111.4(4) 1_555 1_555 1_555 no
C(12) C(1) H(8) 90.6(4) 1_555 1_555 1_555 no
C(12) C(1) H(13) 40.7(3) 1_555 1_555 1_555 no
C(17) C(1) H(1) 79.4(4) 1_555 1_555 1_555 no
C(17) C(1) H(2) 105.8(3) 1_555 1_555 1_555 no
C(17) C(1) H(8) 114.3(4) 1_555 1_555 1_555 no
C(17) C(1) H(13) 17.1(2) 1_555 1_555 1_555 no
H(1) C(1) H(2) 45.5(2) 1_555 1_555 1_555 no
H(1) C(1) H(8) 60.0(2) 1_555 1_555 1_555 no
H(1) C(1) H(13) 92.6(3) 1_555 1_555 1_555 no
H(2) C(1) H(8) 81.3(3) 1_555 1_555 1_555 no
H(2) C(1) H(13) 108.7(3) 1_555 1_555 1_555 no
H(8) C(1) H(13) 131.1(4) 1_555 1_555 1_555 no
P(1) C(2) N(1) 63.6(4) 1_555 1_555 1_555 yes
P(1) C(2) C(1) 33.6(6) 1_555 1_555 1_555 yes
P(1) C(2) C(3) 153.6(8) 1_555 1_555 1_555 yes
P(1) C(2) C(4) 124.3(5) 1_555 1_555 1_555 yes
P(1) C(2) C(5) 93.3(4) 1_555 1_555 1_555 yes
P(1) C(2) C(6) 32.1(2) 1_555 1_555 1_555 yes
P(1) C(2) C(11) 54.1(3) 1_555 1_555 1_555 yes
P(1) C(2) C(12) 35.0(2) 1_555 1_555 1_555 yes
P(1) C(2) C(17) 49.1(3) 1_555 1_555 1_555 yes
P(1) C(2) H(1) 86.1(8) 1_555 1_555 1_555 no
P(1) C(2) H(2) 177.2(5) 1_555 1_555 1_555 no
P(1) C(2) H(3) 132.7(4) 1_555 1_555 1_555 no
P(1) C(2) H(8) 65.6(3) 1_555 1_555 1_555 no
P(1) C(2) H(13) 50.9(2) 1_555 1_555 1_555 no
P(1) C(2) H(112) 122.4(4) 1_555 1_555 7_656 no
P(1) C(2) H(122) 106.7(4) 1_555 1_555 5_445 no
N(1) C(2) C(1) 30.0(5) 1_555 1_555 1_555 yes
N(1) C(2) C(3) 90.0(7) 1_555 1_555 1_555 yes
N(1) C(2) C(4) 60.7(4) 1_555 1_555 1_555 yes
N(1) C(2) C(5) 29.7(3) 1_555 1_555 1_555 yes
N(1) C(2) C(6) 84.7(4) 1_555 1_555 1_555 yes
N(1) C(2) C(11) 94.9(4) 1_555 1_555 1_555 yes
N(1) C(2) C(12) 87.6(5) 1_555 1_555 1_555 yes
N(1) C(2) C(17) 81.9(4) 1_555 1_555 1_555 yes
N(1) C(2) H(1) 149(1) 1_555 1_555 1_555 no
N(1) C(2) H(2) 113.9(5) 1_555 1_555 1_555 no
N(1) C(2) H(3) 69.1(3) 1_555 1_555 1_555 no
N(1) C(2) H(8) 96.9(4) 1_555 1_555 1_555 no
N(1) C(2) H(13) 68.4(4) 1_555 1_555 1_555 no
N(1) C(2) H(112) 131.0(5) 1_555 1_555 7_656 no
N(1) C(2) H(122) 90.0(4) 1_555 1_555 5_445 no
C(1) C(2) C(3) 120.0(10) 1_555 1_555 1_555 yes
C(1) C(2) C(4) 90.7(7) 1_555 1_555 1_555 yes
C(1) C(2) C(5) 59.7(6) 1_555 1_555 1_555 yes
C(1) C(2) C(6) 57.6(6) 1_555 1_555 1_555 yes
C(1) C(2) C(11) 73.5(6) 1_555 1_555 1_555 yes
C(1) C(2) C(12) 61.5(7) 1_555 1_555 1_555 yes
C(1) C(2) C(17) 63.8(7) 1_555 1_555 1_555 yes
C(1) C(2) H(1) 119(1) 1_555 1_555 1_555 no
C(1) C(2) H(2) 143.9(8) 1_555 1_555 1_555 no
C(1) C(2) H(3) 99.1(7) 1_555 1_555 1_555 no
C(1) C(2) H(8) 80.3(6) 1_555 1_555 1_555 no
C(1) C(2) H(13) 55.3(6) 1_555 1_555 1_555 no
C(1) C(2) H(112) 134.0(7) 1_555 1_555 7_656 no
C(1) C(2) H(122) 100.0(7) 1_555 1_555 5_445 no
C(3) C(2) C(4) 29.3(6) 1_555 1_555 1_555 yes
C(3) C(2) C(5) 60.4(6) 1_555 1_555 1_555 yes
C(3) C(2) C(6) 153.6(8) 1_555 1_555 1_555 yes
C(3) C(2) C(11) 133.7(9) 1_555 1_555 1_555 yes
C(3) C(2) C(12) 153.8(8) 1_555 1_555 1_555 yes
C(3) C(2) C(17) 131.8(8) 1_555 1_555 1_555 yes
C(3) C(2) H(1) 120(1) 1_555 1_555 1_555 no
C(3) C(2) H(2) 23.9(5) 1_555 1_555 1_555 no
C(3) C(2) H(3) 21.0(5) 1_555 1_555 1_555 no
C(3) C(2) H(8) 121.0(8) 1_555 1_555 1_555 no
C(3) C(2) H(13) 121.8(8) 1_555 1_555 1_555 no
C(3) C(2) H(112) 73.8(7) 1_555 1_555 7_656 no
C(3) C(2) H(122) 71.8(7) 1_555 1_555 5_445 no
C(4) C(2) C(5) 31.0(3) 1_555 1_555 1_555 yes
C(4) C(2) C(6) 138.0(5) 1_555 1_555 1_555 yes
C(4) C(2) C(11) 131.1(6) 1_555 1_555 1_555 yes
C(4) C(2) C(12) 138.9(6) 1_555 1_555 1_555 yes
C(4) C(2) C(17) 120.0(5) 1_555 1_555 1_555 yes
C(4) C(2) H(1) 149(1) 1_555 1_555 1_555 no
C(4) C(2) H(2) 53.2(4) 1_555 1_555 1_555 no
C(4) C(2) H(3) 8.4(3) 1_555 1_555 1_555 no
C(4) C(2) H(8) 121.5(5) 1_555 1_555 1_555 no
C(4) C(2) H(13) 105.4(5) 1_555 1_555 1_555 no
C(4) C(2) H(112) 95.2(5) 1_555 1_555 7_656 no
C(4) C(2) H(122) 73.2(4) 1_555 1_555 5_445 no
C(5) C(2) C(6) 111.5(4) 1_555 1_555 1_555 yes
C(5) C(2) C(11) 115.1(4) 1_555 1_555 1_555 yes
C(5) C(2) C(12) 113.8(5) 1_555 1_555 1_555 yes
C(5) C(2) C(17) 101.6(4) 1_555 1_555 1_555 yes
C(5) C(2) H(1) 177.9(10) 1_555 1_555 1_555 no
C(5) C(2) H(2) 84.2(4) 1_555 1_555 1_555 no
C(5) C(2) H(3) 39.4(3) 1_555 1_555 1_555 no
C(5) C(2) H(8) 111.6(4) 1_555 1_555 1_555 no
C(5) C(2) H(13) 86.2(4) 1_555 1_555 1_555 no
C(5) C(2) H(112) 116.0(5) 1_555 1_555 7_656 no
C(5) C(2) H(122) 80.6(3) 1_555 1_555 5_445 no
C(6) C(2) C(11) 22.6(3) 1_555 1_555 1_555 yes
C(6) C(2) C(12) 51.9(3) 1_555 1_555 1_555 yes
C(6) C(2) C(17) 73.0(4) 1_555 1_555 1_555 yes
C(6) C(2) H(1) 68.9(7) 1_555 1_555 1_555 no
C(6) C(2) H(2) 148.3(5) 1_555 1_555 1_555 no
C(6) C(2) H(3) 144.3(4) 1_555 1_555 1_555 no
C(6) C(2) H(8) 35.0(2) 1_555 1_555 1_555 no
C(6) C(2) H(13) 80.0(3) 1_555 1_555 1_555 no
C(6) C(2) H(112) 90.3(3) 1_555 1_555 7_656 no
C(6) C(2) H(122) 133.8(4) 1_555 1_555 5_445 no
C(11) C(2) C(12) 72.5(4) 1_555 1_555 1_555 yes
C(11) C(2) C(17) 94.4(4) 1_555 1_555 1_555 yes
C(11) C(2) H(1) 66.1(6) 1_555 1_555 1_555 no
C(11) C(2) H(2) 126.0(5) 1_555 1_555 1_555 no
C(11) C(2) H(3) 133.6(4) 1_555 1_555 1_555 no
C(11) C(2) H(8) 12.8(2) 1_555 1_555 1_555 no
C(11) C(2) H(13) 102.5(4) 1_555 1_555 1_555 no
C(11) C(2) H(112) 68.5(3) 1_555 1_555 7_656 no
C(11) C(2) H(122) 153.8(5) 1_555 1_555 5_445 no
C(12) C(2) C(17) 22.2(3) 1_555 1_555 1_555 yes
C(12) C(2) H(1) 64.7(7) 1_555 1_555 1_555 no
C(12) C(2) H(2) 147.4(5) 1_555 1_555 1_555 no
C(12) C(2) H(3) 144.5(4) 1_555 1_555 1_555 no
C(12) C(2) H(8) 85.2(4) 1_555 1_555 1_555 no
C(12) C(2) H(13) 34.4(2) 1_555 1_555 1_555 no
C(12) C(2) H(112) 125.9(4) 1_555 1_555 7_656 no
C(12) C(2) H(122) 82.1(3) 1_555 1_555 5_445 no
C(17) C(2) H(1) 76.5(8) 1_555 1_555 1_555 no
C(17) C(2) H(2) 132.5(5) 1_555 1_555 1_555 no
C(17) C(2) H(3) 123.9(4) 1_555 1_555 1_555 no
C(17) C(2) H(8) 107.2(4) 1_555 1_555 1_555 no
C(17) C(2) H(13) 15.5(2) 1_555 1_555 1_555 no
C(17) C(2) H(112) 142.3(4) 1_555 1_555 7_656 no
C(17) C(2) H(122) 60.8(3) 1_555 1_555 5_445 no
H(1) C(2) H(2) 96.4(8) 1_555 1_555 1_555 no
H(1) C(2) H(3) 141.1(9) 1_555 1_555 1_555 no
H(1) C(2) H(8) 70.0(6) 1_555 1_555 1_555 no
H(1) C(2) H(13) 91.9(8) 1_555 1_555 1_555 no
H(1) C(2) H(112) 65.9(7) 1_555 1_555 7_656 no
H(1) C(2) H(122) 97.7(7) 1_555 1_555 5_445 no
H(2) C(2) H(3) 44.9(2) 1_555 1_555 1_555 no
H(2) C(2) H(8) 114.3(5) 1_555 1_555 1_555 no
H(2) C(2) H(13) 129.9(4) 1_555 1_555 1_555 no
H(2) C(2) H(112) 58.0(3) 1_555 1_555 7_656 no
H(2) C(2) H(122) 74.1(3) 1_555 1_555 5_445 no
H(3) C(2) H(8) 122.7(4) 1_555 1_555 1_555 no
H(3) C(2) H(13) 110.3(3) 1_555 1_555 1_555 no
H(3) C(2) H(112) 89.3(3) 1_555 1_555 7_656 no
H(3) C(2) H(122) 72.0(2) 1_555 1_555 5_445 no
H(8) C(2) H(13) 115.0(4) 1_555 1_555 1_555 no
H(8) C(2) H(112) 57.9(2) 1_555 1_555 7_656 no
H(8) C(2) H(122) 165.3(4) 1_555 1_555 5_445 no
H(13) C(2) H(112) 157.8(3) 1_555 1_555 7_656 no
H(13) C(2) H(122) 55.7(2) 1_555 1_555 5_445 no
H(112) C(2) H(122) 125.4(3) 7_656 1_555 5_445 no
O(1) C(3) N(1) 39.6(2) 1_555 1_555 1_555 yes
O(1) C(3) C(1) 69.5(4) 1_555 1_555 1_555 yes
O(1) C(3) C(2) 99.5(7) 1_555 1_555 1_555 yes
O(1) C(3) C(4) 20.3(6) 1_555 1_555 1_555 yes
O(1) C(3) C(5) 10.1(3) 1_555 1_555 1_555 yes
O(1) C(3) H(1) 123.1(4) 1_555 1_555 1_555 no
O(1) C(3) H(2) 140.9(9) 1_555 1_555 1_555 no
O(1) C(3) H(3) 45.0(2) 1_555 1_555 1_555 no
O(1) C(3) H(8) 103.4(3) 1_555 1_555 1_555 no
O(1) C(3) H(14) 117.3(3) 1_555 1_555 5_545 no
O(1) C(3) H(108) 77.1(3) 1_555 1_555 2_655 no
O(1) C(3) H(112) 135.2(4) 1_555 1_555 7_656 no
O(1) C(3) H(121) 77.2(2) 1_555 1_555 5_445 no
O(1) C(3) H(122) 89.4(3) 1_555 1_555 5_445 no
O(1) C(3) H(123) 86.8(3) 1_555 1_555 1_555 no
N(1) C(3) C(1) 29.9(3) 1_555 1_555 1_555 yes
N(1) C(3) C(2) 59.8(6) 1_555 1_555 1_555 yes
N(1) C(3) C(4) 59.9(6) 1_555 1_555 1_555 yes
N(1) C(3) C(5) 29.6(3) 1_555 1_555 1_555 yes
N(1) C(3) H(1) 83.5(4) 1_555 1_555 1_555 no
N(1) C(3) H(2) 178.4(9) 1_555 1_555 1_555 no
N(1) C(3) H(3) 84.7(4) 1_555 1_555 1_555 no
N(1) C(3) H(8) 71.9(3) 1_555 1_555 1_555 no
N(1) C(3) H(14) 142.4(4) 1_555 1_555 5_545 no
N(1) C(3) H(108) 83.6(3) 1_555 1_555 2_655 no
N(1) C(3) H(112) 121.0(4) 1_555 1_555 7_656 no
N(1) C(3) H(121) 91.8(3) 1_555 1_555 5_445 no
N(1) C(3) H(122) 87.1(3) 1_555 1_555 5_445 no
N(1) C(3) H(123) 125.3(5) 1_555 1_555 1_555 no
C(1) C(3) C(2) 30.0(5) 1_555 1_555 1_555 yes
C(1) C(3) C(4) 89.8(8) 1_555 1_555 1_555 yes
C(1) C(3) C(5) 59.4(4) 1_555 1_555 1_555 yes
C(1) C(3) H(1) 53.7(4) 1_555 1_555 1_555 no
C(1) C(3) H(2) 149(1) 1_555 1_555 1_555 no
C(1) C(3) H(3) 114.5(5) 1_555 1_555 1_555 no
C(1) C(3) H(8) 51.0(3) 1_555 1_555 1_555 no
C(1) C(3) H(14) 143.0(5) 1_555 1_555 5_545 no
C(1) C(3) H(108) 91.2(4) 1_555 1_555 2_655 no
C(1) C(3) H(112) 102.2(4) 1_555 1_555 7_656 no
C(1) C(3) H(121) 102.0(4) 1_555 1_555 5_445 no
C(1) C(3) H(122) 85.6(4) 1_555 1_555 5_445 no
C(1) C(3) H(123) 153.6(5) 1_555 1_555 1_555 no
C(2) C(3) C(4) 119(1) 1_555 1_555 1_555 yes
C(2) C(3) C(5) 89.4(7) 1_555 1_555 1_555 yes
C(2) C(3) H(1) 23.7(5) 1_555 1_555 1_555 no
C(2) C(3) H(2) 119(1) 1_555 1_555 1_555 no
C(2) C(3) H(3) 144.5(9) 1_555 1_555 1_555 no
C(2) C(3) H(8) 39.5(6) 1_555 1_555 1_555 no
C(2) C(3) H(14) 125.6(8) 1_555 1_555 5_545 no
C(2) C(3) H(108) 99.5(7) 1_555 1_555 2_655 no
C(2) C(3) H(112) 82.0(7) 1_555 1_555 7_656 no
C(2) C(3) H(121) 108.2(8) 1_555 1_555 5_445 no
C(2) C(3) H(122) 84.2(7) 1_555 1_555 5_445 no
C(2) C(3) H(123) 168.0(8) 1_555 1_555 1_555 no
C(4) C(3) C(5) 30.3(6) 1_555 1_555 1_555 yes
C(4) C(3) H(1) 143.3(9) 1_555 1_555 1_555 no
C(4) C(3) H(2) 120(1) 1_555 1_555 1_555 no
C(4) C(3) H(3) 24.8(5) 1_555 1_555 1_555 no
C(4) C(3) H(8) 118.7(8) 1_555 1_555 1_555 no
C(4) C(3) H(14) 101.2(7) 1_555 1_555 5_545 no
C(4) C(3) H(108) 75.7(8) 1_555 1_555 2_655 no
C(4) C(3) H(112) 132.7(9) 1_555 1_555 7_656 no
C(4) C(3) H(121) 71.9(7) 1_555 1_555 5_445 no
C(4) C(3) H(122) 91.1(8) 1_555 1_555 5_445 no
C(4) C(3) H(123) 67.0(7) 1_555 1_555 1_555 no
C(5) C(3) H(1) 113.1(6) 1_555 1_555 1_555 no
C(5) C(3) H(2) 150(1) 1_555 1_555 1_555 no
C(5) C(3) H(3) 55.1(4) 1_555 1_555 1_555 no
C(5) C(3) H(8) 95.1(4) 1_555 1_555 1_555 no
C(5) C(3) H(14) 125.3(5) 1_555 1_555 5_545 no
C(5) C(3) H(108) 77.7(4) 1_555 1_555 2_655 no
C(5) C(3) H(112) 133.1(5) 1_555 1_555 7_656 no
C(5) C(3) H(121) 81.2(4) 1_555 1_555 5_445 no
C(5) C(3) H(122) 89.3(4) 1_555 1_555 5_445 no
C(5) C(3) H(123) 96.5(5) 1_555 1_555 1_555 no
H(1) C(3) H(2) 96.0(8) 1_555 1_555 1_555 no
H(1) C(3) H(3) 167.9(6) 1_555 1_555 1_555 no
H(1) C(3) H(8) 42.7(2) 1_555 1_555 1_555 no
H(1) C(3) H(14) 107.1(4) 1_555 1_555 5_545 no
H(1) C(3) H(108) 104.6(4) 1_555 1_555 2_655 no
H(1) C(3) H(112) 67.0(3) 1_555 1_555 7_656 no
H(1) C(3) H(121) 109.5(5) 1_555 1_555 5_445 no
H(1) C(3) H(122) 84.0(4) 1_555 1_555 5_445 no
H(1) C(3) H(123) 149.0(5) 1_555 1_555 1_555 no
H(2) C(3) H(3) 95.9(8) 1_555 1_555 1_555 no
H(2) C(3) H(8) 106.7(7) 1_555 1_555 1_555 no
H(2) C(3) H(14) 39.2(5) 1_555 1_555 5_545 no
H(2) C(3) H(108) 95.1(8) 1_555 1_555 2_655 no
H(2) C(3) H(112) 57.5(6) 1_555 1_555 7_656 no
H(2) C(3) H(121) 89.8(7) 1_555 1_555 5_445 no
H(2) C(3) H(122) 94.4(7) 1_555 1_555 5_445 no
H(2) C(3) H(123) 54.8(7) 1_555 1_555 1_555 no
H(3) C(3) H(8) 134.4(5) 1_555 1_555 1_555 no
H(3) C(3) H(14) 81.0(3) 1_555 1_555 5_545 no
H(3) C(3) H(108) 76.4(4) 1_555 1_555 2_655 no
H(3) C(3) H(112) 121.9(5) 1_555 1_555 7_656 no
H(3) C(3) H(121) 68.4(3) 1_555 1_555 5_445 no
H(3) C(3) H(122) 92.9(4) 1_555 1_555 5_445 no
H(3) C(3) H(123) 43.0(2) 1_555 1_555 1_555 no
H(8) C(3) H(14) 139.3(3) 1_555 1_555 5_545 no
H(8) C(3) H(108) 62.8(2) 1_555 1_555 2_655 no
H(8) C(3) H(112) 51.4(2) 1_555 1_555 7_656 no
H(8) C(3) H(121) 147.8(4) 1_555 1_555 5_445 no
H(8) C(3) H(122) 123.3(4) 1_555 1_555 5_445 no
H(8) C(3) H(123) 129.1(4) 1_555 1_555 1_555 no
H(14) C(3) H(108) 125.7(4) 5_545 1_555 2_655 no
H(14) C(3) H(112) 95.9(3) 5_545 1_555 7_656 no
H(14) C(3) H(121) 50.6(2) 5_545 1_555 5_445 no
H(14) C(3) H(122) 59.3(2) 5_545 1_555 5_445 no
H(14) C(3) H(123) 58.4(2) 5_545 1_555 1_555 no
H(108) C(3) H(112) 58.7(2) 2_655 1_555 7_656 no
H(108) C(3) H(121) 144.7(4) 2_655 1_555 5_445 no
H(108) C(3) H(122) 166.4(4) 2_655 1_555 5_445 no
H(108) C(3) H(123) 71.7(3) 2_655 1_555 1_555 no
H(112) C(3) H(121) 145.2(3) 7_656 1_555 5_445 no
H(112) C(3) H(122) 134.9(4) 7_656 1_555 5_445 no
H(112) C(3) H(123) 86.3(3) 7_656 1_555 1_555 no
H(121) C(3) H(122) 25.56(8) 5_445 1_555 5_445 no
H(121) C(3) H(123) 83.1(2) 5_445 1_555 1_555 no
H(122) C(3) H(123) 106.3(3) 5_445 1_555 1_555 no
O(1) C(4) N(1) 57.1(4) 1_555 1_555 1_555 yes
O(1) C(4) N(4) 71.8(4) 1_555 1_555 2_655 yes
O(1) C(4) C(1) 87.2(4) 1_555 1_555 1_555 yes
O(1) C(4) C(2) 117.6(6) 1_555 1_555 1_555 yes
O(1) C(4) C(3) 148.6(9) 1_555 1_555 1_555 yes
O(1) C(4) C(5) 27.0(5) 1_555 1_555 1_555 yes
O(1) C(4) H(1) 126.2(4) 1_555 1_555 1_555 no
O(1) C(4) H(2) 172.9(6) 1_555 1_555 1_555 no
O(1) C(4) H(3) 91.8(7) 1_555 1_555 1_555 no
O(1) C(4) H(108) 99.3(4) 1_555 1_555 2_655 no
O(1) C(4) H(121) 99.4(4) 1_555 1_555 5_445 no
O(1) C(4) H(122) 107.1(4) 1_555 1_555 5_445 no
O(1) C(4) H(123) 122.5(5) 1_555 1_555 1_555 no
N(1) C(4) N(4) 127.1(5) 1_555 1_555 2_655 yes
N(1) C(4) C(1) 30.1(3) 1_555 1_555 1_555 yes
N(1) C(4) C(2) 60.6(4) 1_555 1_555 1_555 yes
N(1) C(4) C(3) 91.5(7) 1_555 1_555 1_555 yes
N(1) C(4) C(5) 30.1(5) 1_555 1_555 1_555 yes
N(1) C(4) H(1) 69.2(3) 1_555 1_555 1_555 no
N(1) C(4) H(2) 115.8(5) 1_555 1_555 1_555 no
N(1) C(4) H(3) 148.9(9) 1_555 1_555 1_555 no
N(1) C(4) H(108) 91.1(4) 1_555 1_555 2_655 no
N(1) C(4) H(121) 103.2(4) 1_555 1_555 5_445 no
N(1) C(4) H(122) 86.9(4) 1_555 1_555 5_445 no
N(1) C(4) H(123) 166.7(5) 1_555 1_555 1_555 no
N(4) C(4) C(1) 154.5(5) 2_655 1_555 1_555 yes
N(4) C(4) C(2) 162.8(6) 2_655 1_555 1_555 yes
N(4) C(4) C(3) 138.2(8) 2_655 1_555 1_555 yes
N(4) C(4) C(5) 98.2(7) 2_655 1_555 1_555 yes
N(4) C(4) H(1) 156.7(4) 2_655 1_555 1_555 no
N(4) C(4) H(2) 115.2(4) 2_655 1_555 1_555 no
N(4) C(4) H(3) 24.8(6) 2_655 1_555 1_555 no
N(4) C(4) H(108) 110.6(4) 2_655 1_555 2_655 no
N(4) C(4) H(121) 71.0(3) 2_655 1_555 5_445 no
N(4) C(4) H(122) 96.6(3) 2_655 1_555 5_445 no
N(4) C(4) H(123) 58.2(3) 2_655 1_555 1_555 no
C(1) C(4) C(2) 30.4(3) 1_555 1_555 1_555 yes
C(1) C(4) C(3) 61.4(7) 1_555 1_555 1_555 yes
C(1) C(4) C(5) 60.2(6) 1_555 1_555 1_555 yes
C(1) C(4) H(1) 39.1(3) 1_555 1_555 1_555 no
C(1) C(4) H(2) 85.7(4) 1_555 1_555 1_555 no
C(1) C(4) H(3) 179.0(9) 1_555 1_555 1_555 no
C(1) C(4) H(108) 86.4(3) 1_555 1_555 2_655 no
C(1) C(4) H(121) 99.4(4) 1_555 1_555 5_445 no
C(1) C(4) H(122) 75.5(3) 1_555 1_555 5_445 no
C(1) C(4) H(123) 147.1(5) 1_555 1_555 1_555 no
C(2) C(4) C(3) 31.0(6) 1_555 1_555 1_555 yes
C(2) C(4) C(5) 90.7(7) 1_555 1_555 1_555 yes
C(2) C(4) H(1) 8.7(3) 1_555 1_555 1_555 no
C(2) C(4) H(2) 55.2(4) 1_555 1_555 1_555 no
C(2) C(4) H(3) 150.5(10) 1_555 1_555 1_555 no
C(2) C(4) H(108) 83.0(4) 1_555 1_555 2_655 no
C(2) C(4) H(121) 92.7(5) 1_555 1_555 5_445 no
C(2) C(4) H(122) 67.3(4) 1_555 1_555 5_445 no
C(2) C(4) H(123) 118.4(5) 1_555 1_555 1_555 no
C(3) C(4) C(5) 121(1) 1_555 1_555 1_555 yes
C(3) C(4) H(1) 22.4(6) 1_555 1_555 1_555 no
C(3) C(4) H(2) 24.3(6) 1_555 1_555 1_555 no
C(3) C(4) H(3) 119(1) 1_555 1_555 1_555 no
C(3) C(4) H(108) 80.1(7) 1_555 1_555 2_655 no
C(3) C(4) H(121) 86.5(7) 1_555 1_555 5_445 no
C(3) C(4) H(122) 66.9(7) 1_555 1_555 5_445 no
C(3) C(4) H(123) 88.1(7) 1_555 1_555 1_555 no
C(5) C(4) H(1) 99.3(7) 1_555 1_555 1_555 no
C(5) C(4) H(2) 145.9(8) 1_555 1_555 1_555 no
C(5) C(4) H(3) 118(1) 1_555 1_555 1_555 no
C(5) C(4) H(108) 95.2(6) 1_555 1_555 2_655 no
C(5) C(4) H(121) 103.7(7) 1_555 1_555 5_445 no
C(5) C(4) H(122) 99.3(7) 1_555 1_555 5_445 no
C(5) C(4) H(123) 147.5(8) 1_555 1_555 1_555 no
H(1) C(4) H(2) 46.6(2) 1_555 1_555 1_555 no
H(1) C(4) H(3) 141.9(8) 1_555 1_555 1_555 no
H(1) C(4) H(108) 82.9(3) 1_555 1_555 2_655 no
H(1) C(4) H(121) 90.0(3) 1_555 1_555 5_445 no
H(1) C(4) H(122) 65.5(2) 1_555 1_555 5_445 no
H(1) C(4) H(123) 110.2(3) 1_555 1_555 1_555 no
H(2) C(4) H(3) 95.3(8) 1_555 1_555 1_555 no
H(2) C(4) H(108) 80.0(4) 1_555 1_555 2_655 no
H(2) C(4) H(121) 82.1(4) 1_555 1_555 5_445 no
H(2) C(4) H(122) 71.4(3) 1_555 1_555 5_445 no
H(2) C(4) H(123) 64.3(3) 1_555 1_555 1_555 no
H(3) C(4) H(108) 93.6(8) 1_555 1_555 2_655 no
H(3) C(4) H(121) 80.9(7) 1_555 1_555 5_445 no
H(3) C(4) H(122) 104.9(8) 1_555 1_555 5_445 no
H(3) C(4) H(123) 33.7(5) 1_555 1_555 1_555 no
H(108) C(4) H(121) 160.7(4) 2_655 1_555 5_445 no
H(108) C(4) H(122) 146.9(4) 2_655 1_555 5_445 no
H(108) C(4) H(123) 75.8(3) 2_655 1_555 1_555 no
H(121) C(4) H(122) 25.67(9) 5_445 1_555 5_445 no
H(121) C(4) H(123) 90.0(3) 5_445 1_555 1_555 no
H(122) C(4) H(123) 105.1(3) 5_445 1_555 1_555 no
Mo(1) C(5) Mo(1) 41.2(1) 1_555 1_555 2_655 yes
Mo(1) C(5) O(1) 78.9(6) 1_555 1_555 1_555 yes
Mo(1) C(5) O(2) 36.2(2) 1_555 1_555 2_655 yes
Mo(1) C(5) N(1) 40.3(5) 1_555 1_555 1_555 yes
Mo(1) C(5) C(1) 70.1(4) 1_555 1_555 1_555 yes
Mo(1) C(5) C(2) 100.3(4) 1_555 1_555 1_555 yes
Mo(1) C(5) C(3) 130.4(5) 1_555 1_555 1_555 yes
Mo(1) C(5) C(4) 158.4(8) 1_555 1_555 1_555 yes
Mo(1) C(5) H(2) 138.5(4) 1_555 1_555 1_555 no
Mo(1) C(5) H(3) 175.8(5) 1_555 1_555 1_555 no
Mo(1) C(5) H(108) 110.9(3) 1_555 1_555 2_655 no
Mo(1) C(5) O(1) 37.7(5) 2_655 1_555 1_555 yes
Mo(1) C(5) O(2) 55.1(2) 2_655 1_555 2_655 yes
Mo(1) C(5) N(1) 81.2(6) 2_655 1_555 1_555 yes
Mo(1) C(5) C(1) 111.1(5) 2_655 1_555 1_555 yes
Mo(1) C(5) C(2) 141.4(5) 2_655 1_555 1_555 yes
Mo(1) C(5) C(3) 171.6(6) 2_655 1_555 1_555 yes
Mo(1) C(5) C(4) 160.3(8) 2_655 1_555 1_555 yes
Mo(1) C(5) H(2) 178.8(3) 2_655 1_555 1_555 no
Mo(1) C(5) H(3) 136.4(5) 2_655 1_555 1_555 no
Mo(1) C(5) H(108) 119.2(3) 2_655 1_555 2_655 no
O(1) C(5) O(2) 83.8(5) 1_555 1_555 2_655 yes
O(1) C(5) N(1) 118.8(9) 1_555 1_555 1_555 yes
O(1) C(5) C(1) 148.7(8) 1_555 1_555 1_555 yes
O(1) C(5) C(2) 177.1(8) 1_555 1_555 1_555 yes
O(1) C(5) C(3) 150.7(9) 1_555 1_555 1_555 yes
O(1) C(5) C(4) 122.7(10) 1_555 1_555 1_555 yes
O(1) C(5) H(2) 142.6(7) 1_555 1_555 1_555 no
O(1) C(5) H(3) 98.8(7) 1_555 1_555 1_555 no
O(1) C(5) H(108) 112.9(6) 1_555 1_555 2_655 no
O(2) C(5) N(1) 53.3(5) 2_655 1_555 1_555 yes
O(2) C(5) C(1) 73.8(4) 2_655 1_555 1_555 yes
O(2) C(5) C(2) 97.2(4) 2_655 1_555 1_555 yes
O(2) C(5) C(3) 118.9(4) 2_655 1_555 1_555 yes
O(2) C(5) C(4) 135.5(7) 2_655 1_555 1_555 yes
O(2) C(5) H(2) 123.9(3) 2_655 1_555 1_555 no
O(2) C(5) H(3) 140.5(4) 2_655 1_555 1_555 no
O(2) C(5) H(108) 75.9(2) 2_655 1_555 2_655 no
N(1) C(5) C(1) 29.9(5) 1_555 1_555 1_555 yes
N(1) C(5) C(2) 60.2(6) 1_555 1_555 1_555 yes
N(1) C(5) C(3) 90.4(7) 1_555 1_555 1_555 yes
N(1) C(5) C(4) 118.4(9) 1_555 1_555 1_555 yes
N(1) C(5) H(2) 98.5(6) 1_555 1_555 1_555 no
N(1) C(5) H(3) 142.3(8) 1_555 1_555 1_555 no
N(1) C(5) H(108) 97.8(6) 1_555 1_555 2_655 no
C(1) C(5) C(2) 30.3(3) 1_555 1_555 1_555 yes
C(1) C(5) C(3) 60.5(4) 1_555 1_555 1_555 yes
C(1) C(5) C(4) 88.6(7) 1_555 1_555 1_555 yes
C(1) C(5) H(2) 68.6(3) 1_555 1_555 1_555 no
C(1) C(5) H(3) 112.5(5) 1_555 1_555 1_555 no
C(1) C(5) H(108) 83.0(4) 1_555 1_555 2_655 no
C(2) C(5) C(3) 30.3(4) 1_555 1_555 1_555 yes
C(2) C(5) C(4) 58.3(6) 1_555 1_555 1_555 yes
C(2) C(5) H(2) 38.4(3) 1_555 1_555 1_555 no
C(2) C(5) H(3) 82.2(4) 1_555 1_555 1_555 no
C(2) C(5) H(108) 69.9(3) 1_555 1_555 2_655 no
C(3) C(5) C(4) 28.1(6) 1_555 1_555 1_555 yes
C(3) C(5) H(2) 8.1(3) 1_555 1_555 1_555 no
C(3) C(5) H(3) 52.0(4) 1_555 1_555 1_555 no
C(3) C(5) H(108) 61.0(4) 1_555 1_555 2_655 no
C(4) C(5) H(2) 20.0(5) 1_555 1_555 1_555 no
C(4) C(5) H(3) 23.9(5) 1_555 1_555 1_555 no
C(4) C(5) H(108) 61.3(6) 1_555 1_555 2_655 no
H(2) C(5) H(3) 43.8(2) 1_555 1_555 1_555 no
H(2) C(5) H(108) 59.7(2) 1_555 1_555 2_655 no
H(3) C(5) H(108) 66.7(3) 1_555 1_555 2_655 no
Pd(1) C(6) P(1) 40.7(2) 1_555 1_555 1_555 yes
Pd(1) C(6) C(1) 70.6(3) 1_555 1_555 1_555 yes
Pd(1) C(6) C(2) 92.7(3) 1_555 1_555 1_555 yes
Pd(1) C(6) C(7) 82.3(7) 1_555 1_555 1_555 yes
Pd(1) C(6) C(8) 108.4(5) 1_555 1_555 1_555 yes
Pd(1) C(6) C(9) 133.8(5) 1_555 1_555 1_555 yes
Pd(1) C(6) C(10) 151.3(5) 1_555 1_555 1_555 yes
Pd(1) C(6) C(11) 146.9(8) 1_555 1_555 1_555 yes
Pd(1) C(6) C(12) 64.9(3) 1_555 1_555 1_555 yes
Pd(1) C(6) C(13) 82.9(3) 1_555 1_555 1_555 yes
Pd(1) C(6) C(28) 71.1(3) 1_555 1_555 1_555 yes
Pd(1) C(6) H(1) 103.2(3) 1_555 1_555 1_555 no
Pd(1) C(6) H(4) 61.4(3) 1_555 1_555 1_555 no
Pd(1) C(6) H(5) 101.5(3) 1_555 1_555 1_555 no
Pd(1) C(6) H(7) 152.4(3) 1_555 1_555 1_555 no
Pd(1) C(6) H(8) 129.7(4) 1_555 1_555 1_555 no
Pd(1) C(6) H(9) 94.2(3) 1_555 1_555 1_555 no
Pd(1) C(6) H(10) 137.3(3) 1_555 1_555 3_656 no
Pd(1) C(6) H(21) 70.1(2) 1_555 1_555 1_555 no
P(1) C(6) C(1) 35.8(3) 1_555 1_555 1_555 yes
P(1) C(6) C(2) 54.0(3) 1_555 1_555 1_555 yes
P(1) C(6) C(7) 115.2(9) 1_555 1_555 1_555 yes
P(1) C(6) C(8) 144.8(7) 1_555 1_555 1_555 yes
P(1) C(6) C(9) 174.5(6) 1_555 1_555 1_555 yes
P(1) C(6) C(10) 155.2(7) 1_555 1_555 1_555 yes
P(1) C(6) C(11) 125.1(9) 1_555 1_555 1_555 yes
P(1) C(6) C(12) 37.4(3) 1_555 1_555 1_555 yes
P(1) C(6) C(13) 63.0(4) 1_555 1_555 1_555 yes
P(1) C(6) C(28) 98.6(4) 1_555 1_555 1_555 yes
P(1) C(6) H(1) 62.6(3) 1_555 1_555 1_555 no
P(1) C(6) H(4) 91.4(5) 1_555 1_555 1_555 no
P(1) C(6) H(5) 136.7(5) 1_555 1_555 1_555 no
P(1) C(6) H(7) 146.7(5) 1_555 1_555 1_555 no
P(1) C(6) H(8) 100.8(5) 1_555 1_555 1_555 no
P(1) C(6) H(9) 79.1(4) 1_555 1_555 1_555 no
P(1) C(6) H(10) 120.7(4) 1_555 1_555 3_656 no
P(1) C(6) H(21) 97.7(4) 1_555 1_555 1_555 no
C(1) C(6) C(2) 23.4(3) 1_555 1_555 1_555 yes
C(1) C(6) C(7) 151.0(8) 1_555 1_555 1_555 yes
C(1) C(6) C(8) 176.4(5) 1_555 1_555 1_555 yes
C(1) C(6) C(9) 148.6(6) 1_555 1_555 1_555 yes
C(1) C(6) C(10) 119.4(6) 1_555 1_555 1_555 yes
C(1) C(6) C(11) 89.3(7) 1_555 1_555 1_555 yes
C(1) C(6) C(12) 56.7(3) 1_555 1_555 1_555 yes
C(1) C(6) C(13) 79.1(4) 1_555 1_555 1_555 yes
C(1) C(6) C(28) 97.1(4) 1_555 1_555 1_555 yes
C(1) C(6) H(1) 38.0(2) 1_555 1_555 1_555 no
C(1) C(6) H(4) 127.2(5) 1_555 1_555 1_555 no
C(1) C(6) H(5) 172.0(4) 1_555 1_555 1_555 no
C(1) C(6) H(7) 110.9(4) 1_555 1_555 1_555 no
C(1) C(6) H(8) 65.0(3) 1_555 1_555 1_555 no
C(1) C(6) H(9) 93.9(3) 1_555 1_555 1_555 no
C(1) C(6) H(10) 116.6(3) 1_555 1_555 3_656 no
C(1) C(6) H(21) 96.7(3) 1_555 1_555 1_555 no
C(2) C(6) C(7) 161.1(8) 1_555 1_555 1_555 yes
C(2) C(6) C(8) 158.5(6) 1_555 1_555 1_555 yes
C(2) C(6) C(9) 131.4(5) 1_555 1_555 1_555 yes
C(2) C(6) C(10) 103.1(5) 1_555 1_555 1_555 yes
C(2) C(6) C(11) 73.5(7) 1_555 1_555 1_555 yes
C(2) C(6) C(12) 59.0(3) 1_555 1_555 1_555 yes
C(2) C(6) C(13) 73.6(4) 1_555 1_555 1_555 yes
C(2) C(6) C(28) 112.4(4) 1_555 1_555 1_555 yes
C(2) C(6) H(1) 15.9(2) 1_555 1_555 1_555 no
C(2) C(6) H(4) 141.0(5) 1_555 1_555 1_555 no
C(2) C(6) H(5) 163.4(4) 1_555 1_555 1_555 no
C(2) C(6) H(7) 95.0(3) 1_555 1_555 1_555 no
C(2) C(6) H(8) 49.8(3) 1_555 1_555 1_555 no
C(2) C(6) H(9) 84.6(3) 1_555 1_555 1_555 no
C(2) C(6) H(10) 95.3(3) 1_555 1_555 3_656 no
C(2) C(6) H(21) 112.4(4) 1_555 1_555 1_555 no
C(7) C(6) C(8) 29.6(6) 1_555 1_555 1_555 yes
C(7) C(6) C(9) 60.1(7) 1_555 1_555 1_555 yes
C(7) C(6) C(10) 89.4(7) 1_555 1_555 1_555 yes
C(7) C(6) C(11) 119(1) 1_555 1_555 1_555 yes
C(7) C(6) C(12) 102.7(8) 1_555 1_555 1_555 yes
C(7) C(6) C(13) 87.7(7) 1_555 1_555 1_555 yes
C(7) C(6) C(28) 83.3(6) 1_555 1_555 1_555 yes
C(7) C(6) H(1) 149.7(7) 1_555 1_555 1_555 no
C(7) C(6) H(4) 23.8(5) 1_555 1_555 1_555 no
C(7) C(6) H(5) 21.5(5) 1_555 1_555 1_555 no
C(7) C(6) H(7) 97.9(7) 1_555 1_555 1_555 no
C(7) C(6) H(8) 144.0(8) 1_555 1_555 1_555 no
C(7) C(6) H(9) 77.6(6) 1_555 1_555 1_555 no
C(7) C(6) H(10) 76.9(6) 1_555 1_555 3_656 no
C(7) C(6) H(21) 83.1(6) 1_555 1_555 1_555 no
C(8) C(6) C(9) 30.5(4) 1_555 1_555 1_555 yes
C(8) C(6) C(10) 59.8(5) 1_555 1_555 1_555 yes
C(8) C(6) C(11) 90.1(8) 1_555 1_555 1_555 yes
C(8) C(6) C(12) 126.2(6) 1_555 1_555 1_555 yes
C(8) C(6) C(13) 104.3(5) 1_555 1_555 1_555 yes
C(8) C(6) C(28) 79.4(4) 1_555 1_555 1_555 yes
C(8) C(6) H(1) 144.6(5) 1_555 1_555 1_555 no
C(8) C(6) H(4) 53.4(4) 1_555 1_555 1_555 no
C(8) C(6) H(5) 8.2(4) 1_555 1_555 1_555 no
C(8) C(6) H(7) 68.3(4) 1_555 1_555 1_555 no
C(8) C(6) H(8) 114.4(6) 1_555 1_555 1_555 no
C(8) C(6) H(9) 89.6(4) 1_555 1_555 1_555 no
C(8) C(6) H(10) 66.5(4) 1_555 1_555 3_656 no
C(8) C(6) H(21) 79.7(4) 1_555 1_555 1_555 no
C(9) C(6) C(10) 29.3(4) 1_555 1_555 1_555 yes
C(9) C(6) C(11) 59.5(7) 1_555 1_555 1_555 yes
C(9) C(6) C(12) 144.2(5) 1_555 1_555 1_555 yes
C(9) C(6) C(13) 118.4(4) 1_555 1_555 1_555 yes
C(9) C(6) C(28) 78.2(4) 1_555 1_555 1_555 yes
C(9) C(6) H(1) 122.9(5) 1_555 1_555 1_555 no
C(9) C(6) H(4) 84.0(5) 1_555 1_555 1_555 no
C(9) C(6) H(5) 38.7(4) 1_555 1_555 1_555 no
C(9) C(6) H(7) 37.8(4) 1_555 1_555 1_555 no
C(9) C(6) H(8) 83.9(5) 1_555 1_555 1_555 no
C(9) C(6) H(9) 102.1(4) 1_555 1_555 1_555 no
C(9) C(6) H(10) 62.3(3) 1_555 1_555 3_656 no
C(9) C(6) H(21) 79.0(4) 1_555 1_555 1_555 no
C(10) C(6) C(11) 30.3(6) 1_555 1_555 1_555 yes
C(10) C(6) C(12) 143.8(5) 1_555 1_555 1_555 yes
C(10) C(6) C(13) 124.4(5) 1_555 1_555 1_555 yes
C(10) C(6) C(28) 80.6(5) 1_555 1_555 1_555 yes
C(10) C(6) H(1) 97.8(5) 1_555 1_555 1_555 no
C(10) C(6) H(4) 113.2(5) 1_555 1_555 1_555 no
C(10) C(6) H(5) 67.9(4) 1_555 1_555 1_555 no
C(10) C(6) H(7) 8.5(4) 1_555 1_555 1_555 no
C(10) C(6) H(8) 54.6(4) 1_555 1_555 1_555 no
C(10) C(6) H(9) 110.9(5) 1_555 1_555 1_555 no
C(10) C(6) H(10) 65.6(4) 1_555 1_555 3_656 no
C(10) C(6) H(21) 81.7(4) 1_555 1_555 1_555 no
C(11) C(6) C(12) 125.5(8) 1_555 1_555 1_555 yes
C(11) C(6) C(13) 119.8(8) 1_555 1_555 1_555 yes
C(11) C(6) C(28) 86.3(7) 1_555 1_555 1_555 yes
C(11) C(6) H(1) 71.0(7) 1_555 1_555 1_555 no
C(11) C(6) H(4) 143.5(9) 1_555 1_555 1_555 no
C(11) C(6) H(5) 98.2(7) 1_555 1_555 1_555 no
C(11) C(6) H(7) 21.8(6) 1_555 1_555 1_555 no
C(11) C(6) H(8) 24.4(5) 1_555 1_555 1_555 no
C(11) C(6) H(9) 113.7(7) 1_555 1_555 1_555 no
C(11) C(6) H(10) 74.9(7) 1_555 1_555 3_656 no
C(11) C(6) H(21) 87.2(7) 1_555 1_555 1_555 no
C(12) C(6) C(13) 25.8(3) 1_555 1_555 1_555 yes
C(12) C(6) C(28) 134.1(4) 1_555 1_555 1_555 yes
C(12) C(6) H(1) 55.8(3) 1_555 1_555 1_555 no
C(12) C(6) H(4) 82.9(4) 1_555 1_555 1_555 no
C(12) C(6) H(5) 119.8(4) 1_555 1_555 1_555 no
C(12) C(6) H(7) 140.3(4) 1_555 1_555 1_555 no
C(12) C(6) H(8) 106.1(4) 1_555 1_555 1_555 no
C(12) C(6) H(9) 42.1(3) 1_555 1_555 1_555 no
C(12) C(6) H(10) 83.9(3) 1_555 1_555 3_656 no
C(12) C(6) H(21) 133.1(4) 1_555 1_555 1_555 no
C(13) C(6) C(28) 153.4(5) 1_555 1_555 1_555 yes
C(13) C(6) H(1) 64.0(3) 1_555 1_555 1_555 no
C(13) C(6) H(4) 74.6(4) 1_555 1_555 1_555 no
C(13) C(6) H(5) 99.5(3) 1_555 1_555 1_555 no
C(13) C(6) H(7) 124.8(4) 1_555 1_555 1_555 no
C(13) C(6) H(8) 109.8(4) 1_555 1_555 1_555 no
C(13) C(6) H(9) 16.3(2) 1_555 1_555 1_555 no
C(13) C(6) H(10) 59.7(3) 1_555 1_555 3_656 no
C(13) C(6) H(21) 152.3(5) 1_555 1_555 1_555 no
C(28) C(6) H(1) 126.8(4) 1_555 1_555 1_555 no
C(28) C(6) H(4) 87.6(4) 1_555 1_555 1_555 no
C(28) C(6) H(5) 80.6(3) 1_555 1_555 1_555 no
C(28) C(6) H(7) 81.4(3) 1_555 1_555 1_555 no
C(28) C(6) H(8) 91.7(4) 1_555 1_555 1_555 no
C(28) C(6) H(9) 157.4(5) 1_555 1_555 1_555 no
C(28) C(6) H(10) 140.6(4) 1_555 1_555 3_656 no
C(28) C(6) H(21) 1.0(2) 1_555 1_555 1_555 no
H(1) C(6) H(4) 137.6(4) 1_555 1_555 1_555 no
H(1) C(6) H(5) 147.9(3) 1_555 1_555 1_555 no
H(1) C(6) H(7) 90.6(3) 1_555 1_555 1_555 no
H(1) C(6) H(8) 50.3(2) 1_555 1_555 1_555 no
H(1) C(6) H(9) 72.3(2) 1_555 1_555 1_555 no
H(1) C(6) H(10) 79.5(2) 1_555 1_555 3_656 no
H(1) C(6) H(21) 127.0(4) 1_555 1_555 1_555 no
H(4) C(6) H(5) 45.3(2) 1_555 1_555 1_555 no
H(4) C(6) H(7) 121.7(4) 1_555 1_555 1_555 no
H(4) C(6) H(8) 167.7(5) 1_555 1_555 1_555 no
H(4) C(6) H(9) 70.1(3) 1_555 1_555 1_555 no
H(4) C(6) H(10) 87.6(3) 1_555 1_555 3_656 no
H(4) C(6) H(21) 87.0(3) 1_555 1_555 1_555 no
H(5) C(6) H(7) 76.4(2) 1_555 1_555 1_555 no
H(5) C(6) H(8) 122.5(4) 1_555 1_555 1_555 no
H(5) C(6) H(9) 85.8(3) 1_555 1_555 1_555 no
H(5) C(6) H(10) 68.5(2) 1_555 1_555 3_656 no
H(5) C(6) H(21) 80.8(3) 1_555 1_555 1_555 no
H(7) C(6) H(8) 46.1(2) 1_555 1_555 1_555 no
H(7) C(6) H(9) 112.9(3) 1_555 1_555 1_555 no
H(7) C(6) H(10) 68.2(2) 1_555 1_555 3_656 no
H(7) C(6) H(21) 82.5(3) 1_555 1_555 1_555 no
H(8) C(6) H(9) 110.9(4) 1_555 1_555 1_555 no
H(8) C(6) H(10) 85.1(3) 1_555 1_555 3_656 no
H(8) C(6) H(21) 92.5(4) 1_555 1_555 1_555 no
H(9) C(6) H(10) 45.3(1) 1_555 1_555 3_656 no
H(9) C(6) H(21) 156.6(5) 1_555 1_555 1_555 no
H(10) C(6) H(21) 141.3(4) 3_656 1_555 1_555 no
Pd(1) C(7) P(1) 42.1(2) 1_555 1_555 1_555 yes
Pd(1) C(7) C(6) 74.8(6) 1_555 1_555 1_555 yes
Pd(1) C(7) C(8) 150.3(8) 1_555 1_555 1_555 yes
Pd(1) C(7) C(9) 148.0(5) 1_555 1_555 1_555 yes
Pd(1) C(7) C(10) 127.5(4) 1_555 1_555 1_555 yes
Pd(1) C(7) C(11) 101.4(4) 1_555 1_555 1_555 yes
Pd(1) C(7) C(12) 58.6(2) 1_555 1_555 1_555 yes
Pd(1) C(7) C(13) 78.2(3) 1_555 1_555 1_555 yes
Pd(1) C(7) C(28) 68.8(3) 1_555 1_555 1_555 yes
Pd(1) C(7) H(4) 52.2(5) 1_555 1_555 1_555 no
Pd(1) C(7) H(5) 135.9(5) 1_555 1_555 1_555 no
Pd(1) C(7) H(6) 151.3(3) 1_555 1_555 1_555 no
Pd(1) C(7) H(8) 94.3(3) 1_555 1_555 1_555 no
Pd(1) C(7) H(9) 91.1(3) 1_555 1_555 1_555 no
Pd(1) C(7) H(10) 135.2(3) 1_555 1_555 3_656 no
Pd(1) C(7) H(21) 66.7(2) 1_555 1_555 1_555 no
Pd(1) C(7) H(24) 119.1(3) 1_555 1_555 7_556 no
P(1) C(7) C(6) 37.5(5) 1_555 1_555 1_555 yes
P(1) C(7) C(8) 157.8(9) 1_555 1_555 1_555 yes
P(1) C(7) C(9) 126.6(6) 1_555 1_555 1_555 yes
P(1) C(7) C(10) 97.3(5) 1_555 1_555 1_555 yes
P(1) C(7) C(11) 67.0(4) 1_555 1_555 1_555 yes
P(1) C(7) C(12) 31.3(2) 1_555 1_555 1_555 yes
P(1) C(7) C(13) 53.9(3) 1_555 1_555 1_555 yes
P(1) C(7) C(28) 81.3(3) 1_555 1_555 1_555 yes
P(1) C(7) H(4) 82.3(6) 1_555 1_555 1_555 no
P(1) C(7) H(5) 178.0(6) 1_555 1_555 1_555 no
P(1) C(7) H(6) 134.9(4) 1_555 1_555 1_555 no
P(1) C(7) H(8) 58.8(2) 1_555 1_555 1_555 no
P(1) C(7) H(9) 65.2(2) 1_555 1_555 1_555 no
P(1) C(7) H(10) 98.4(3) 1_555 1_555 3_656 no
P(1) C(7) H(21) 74.9(3) 1_555 1_555 1_555 no
P(1) C(7) H(24) 119.5(3) 1_555 1_555 7_556 no
C(6) C(7) C(8) 120(1) 1_555 1_555 1_555 yes
C(6) C(7) C(9) 89.2(8) 1_555 1_555 1_555 yes
C(6) C(7) C(10) 59.9(7) 1_555 1_555 1_555 yes
C(6) C(7) C(11) 29.6(6) 1_555 1_555 1_555 yes
C(6) C(7) C(12) 54.4(6) 1_555 1_555 1_555 yes
C(6) C(7) C(13) 68.2(6) 1_555 1_555 1_555 yes
C(6) C(7) C(28) 74.2(6) 1_555 1_555 1_555 yes
C(6) C(7) H(4) 119(1) 1_555 1_555 1_555 no
C(6) C(7) H(5) 144.1(9) 1_555 1_555 1_555 no
C(6) C(7) H(6) 97.6(7) 1_555 1_555 1_555 no
C(6) C(7) H(8) 21.3(5) 1_555 1_555 1_555 no
C(6) C(7) H(9) 72.7(6) 1_555 1_555 1_555 no
C(6) C(7) H(10) 80.2(6) 1_555 1_555 3_656 no
C(6) C(7) H(21) 66.9(6) 1_555 1_555 1_555 no
C(6) C(7) H(24) 127.8(7) 1_555 1_555 7_556 no
C(8) C(7) C(9) 31.3(7) 1_555 1_555 1_555 yes
C(8) C(7) C(10) 60.5(7) 1_555 1_555 1_555 yes
C(8) C(7) C(11) 90.9(8) 1_555 1_555 1_555 yes
C(8) C(7) C(12) 151.0(8) 1_555 1_555 1_555 yes
C(8) C(7) C(13) 130.1(8) 1_555 1_555 1_555 yes
C(8) C(7) C(28) 90.0(7) 1_555 1_555 1_555 yes
C(8) C(7) H(4) 119(1) 1_555 1_555 1_555 no
C(8) C(7) H(5) 23.7(6) 1_555 1_555 1_555 no
C(8) C(7) H(6) 22.9(7) 1_555 1_555 1_555 no
C(8) C(7) H(8) 99.1(8) 1_555 1_555 1_555 no
C(8) C(7) H(9) 117.1(8) 1_555 1_555 1_555 no
C(8) C(7) H(10) 74.4(7) 1_555 1_555 3_656 no
C(8) C(7) H(21) 94.6(8) 1_555 1_555 1_555 no
C(8) C(7) H(24) 73.7(7) 1_555 1_555 7_556 no
C(9) C(7) C(10) 29.3(4) 1_555 1_555 1_555 yes
C(9) C(7) C(11) 59.6(5) 1_555 1_555 1_555 yes
C(9) C(7) C(12) 131.7(6) 1_555 1_555 1_555 yes
C(9) C(7) C(13) 121.7(6) 1_555 1_555 1_555 yes
C(9) C(7) C(28) 80.4(4) 1_555 1_555 1_555 yes
C(9) C(7) H(4) 151.1(9) 1_555 1_555 1_555 no
C(9) C(7) H(5) 54.9(4) 1_555 1_555 1_555 no
C(9) C(7) H(6) 8.4(4) 1_555 1_555 1_555 no
C(9) C(7) H(8) 67.9(5) 1_555 1_555 1_555 no
C(9) C(7) H(9) 110.6(5) 1_555 1_555 1_555 no
C(9) C(7) H(10) 65.7(4) 1_555 1_555 3_656 no
C(9) C(7) H(21) 81.7(4) 1_555 1_555 1_555 no
C(9) C(7) H(24) 92.7(4) 1_555 1_555 7_556 no
C(10) C(7) C(11) 30.4(4) 1_555 1_555 1_555 yes
C(10) C(7) C(12) 106.8(5) 1_555 1_555 1_555 yes
C(10) C(7) C(13) 105.6(5) 1_555 1_555 1_555 yes
C(10) C(7) C(28) 74.2(4) 1_555 1_555 1_555 yes
C(10) C(7) H(4) 179.6(9) 1_555 1_555 1_555 no
C(10) C(7) H(5) 84.2(4) 1_555 1_555 1_555 no
C(10) C(7) H(6) 37.6(3) 1_555 1_555 1_555 no
C(10) C(7) H(8) 38.6(3) 1_555 1_555 1_555 no
C(10) C(7) H(9) 98.9(5) 1_555 1_555 1_555 no
C(10) C(7) H(10) 63.6(4) 1_555 1_555 3_656 no
C(10) C(7) H(21) 71.8(4) 1_555 1_555 1_555 no
C(10) C(7) H(24) 109.6(4) 1_555 1_555 7_556 no
C(11) C(7) C(12) 79.7(4) 1_555 1_555 1_555 yes
C(11) C(7) C(13) 85.9(5) 1_555 1_555 1_555 yes
C(11) C(7) C(28) 72.3(4) 1_555 1_555 1_555 yes
C(11) C(7) H(4) 149.3(9) 1_555 1_555 1_555 no
C(11) C(7) H(5) 114.5(5) 1_555 1_555 1_555 no
C(11) C(7) H(6) 68.0(4) 1_555 1_555 1_555 no
C(11) C(7) H(8) 8.3(3) 1_555 1_555 1_555 no
C(11) C(7) H(9) 84.6(4) 1_555 1_555 1_555 no
C(11) C(7) H(10) 68.8(4) 1_555 1_555 3_656 no
C(11) C(7) H(21) 66.5(4) 1_555 1_555 1_555 no
C(11) C(7) H(24) 122.8(5) 1_555 1_555 7_556 no
C(12) C(7) C(13) 23.0(2) 1_555 1_555 1_555 yes
C(12) C(7) C(28) 112.6(4) 1_555 1_555 1_555 yes
C(12) C(7) H(4) 72.9(6) 1_555 1_555 1_555 no
C(12) C(7) H(5) 149.3(5) 1_555 1_555 1_555 no
C(12) C(7) H(6) 138.3(4) 1_555 1_555 1_555 no
C(12) C(7) H(8) 72.2(3) 1_555 1_555 1_555 no
C(12) C(7) H(9) 35.3(2) 1_555 1_555 1_555 no
C(12) C(7) H(10) 76.7(3) 1_555 1_555 3_656 no
C(12) C(7) H(21) 106.2(3) 1_555 1_555 1_555 no
C(12) C(7) H(24) 88.4(3) 1_555 1_555 7_556 no
C(13) C(7) C(28) 135.1(4) 1_555 1_555 1_555 yes
C(13) C(7) H(4) 74.2(7) 1_555 1_555 1_555 no
C(13) C(7) H(5) 127.0(5) 1_555 1_555 1_555 no
C(13) C(7) H(6) 125.3(4) 1_555 1_555 1_555 no
C(13) C(7) H(8) 80.2(3) 1_555 1_555 1_555 no
C(13) C(7) H(9) 13.0(2) 1_555 1_555 1_555 no
C(13) C(7) H(10) 58.1(3) 1_555 1_555 3_656 no
C(13) C(7) H(21) 128.4(4) 1_555 1_555 1_555 no
C(13) C(7) H(24) 66.9(3) 1_555 1_555 7_556 no
C(28) C(7) H(4) 105.7(7) 1_555 1_555 1_555 no
C(28) C(7) H(5) 97.9(4) 1_555 1_555 1_555 no
C(28) C(7) H(6) 82.5(3) 1_555 1_555 1_555 no
C(28) C(7) H(8) 73.0(3) 1_555 1_555 1_555 no
C(28) C(7) H(9) 144.8(4) 1_555 1_555 1_555 no
C(28) C(7) H(10) 137.5(4) 1_555 1_555 3_656 no
C(28) C(7) H(21) 7.4(2) 1_555 1_555 1_555 no
C(28) C(7) H(24) 157.1(4) 1_555 1_555 7_556 no
H(4) C(7) H(5) 96.2(7) 1_555 1_555 1_555 no
H(4) C(7) H(6) 142.7(8) 1_555 1_555 1_555 no
H(4) C(7) H(8) 141.0(8) 1_555 1_555 1_555 no
H(4) C(7) H(9) 80.9(6) 1_555 1_555 1_555 no
H(4) C(7) H(10) 116.4(7) 1_555 1_555 3_656 no
H(4) C(7) H(21) 108.1(7) 1_555 1_555 1_555 no
H(4) C(7) H(24) 70.6(6) 1_555 1_555 7_556 no
H(5) C(7) H(6) 46.6(2) 1_555 1_555 1_555 no
H(5) C(7) H(8) 122.8(4) 1_555 1_555 1_555 no
H(5) C(7) H(9) 116.0(4) 1_555 1_555 1_555 no
H(5) C(7) H(10) 83.4(3) 1_555 1_555 3_656 no
H(5) C(7) H(21) 104.4(4) 1_555 1_555 1_555 no
H(5) C(7) H(24) 61.0(3) 1_555 1_555 7_556 no
H(6) C(7) H(8) 76.3(2) 1_555 1_555 1_555 no
H(6) C(7) H(9) 113.4(3) 1_555 1_555 1_555 no
H(6) C(7) H(10) 67.7(2) 1_555 1_555 3_656 no
H(6) C(7) H(21) 84.8(3) 1_555 1_555 1_555 no
H(6) C(7) H(24) 87.7(2) 1_555 1_555 7_556 no
H(8) C(7) H(9) 80.5(3) 1_555 1_555 1_555 no
H(8) C(7) H(10) 71.0(2) 1_555 1_555 3_656 no
H(8) C(7) H(21) 66.6(2) 1_555 1_555 1_555 no
H(8) C(7) H(24) 124.6(3) 1_555 1_555 7_556 no
H(9) C(7) H(10) 45.7(2) 1_555 1_555 3_656 no
H(9) C(7) H(21) 137.6(4) 1_555 1_555 1_555 no
H(9) C(7) H(24) 58.0(2) 1_555 1_555 7_556 no
H(10) C(7) H(21) 133.7(4) 3_656 1_555 1_555 no
H(10) C(7) H(24) 54.0(2) 3_656 1_555 7_556 no
H(21) C(7) H(24) 164.4(4) 1_555 1_555 7_556 no
N(5) C(8) C(6) 150.4(7) 7_556 1_555 1_555 yes
N(5) C(8) C(7) 121.3(9) 7_556 1_555 1_555 yes
N(5) C(8) C(9) 120.1(9) 7_556 1_555 1_555 yes
N(5) C(8) C(10) 147.9(6) 7_556 1_555 1_555 yes
N(5) C(8) C(11) 171.4(5) 7_556 1_555 1_555 yes
N(5) C(8) H(4) 97.7(5) 7_556 1_555 1_555 no
N(5) C(8) H(5) 10.7(6) 7_556 1_555 1_555 no
N(5) C(8) H(6) 96.2(4) 7_556 1_555 1_555 no
N(5) C(8) H(7) 139.5(4) 7_556 1_555 1_555 no
N(5) C(8) H(9) 122.5(4) 7_556 1_555 1_555 no
N(5) C(8) H(10) 121.4(4) 7_556 1_555 3_656 no
N(5) C(8) H(11) 100.1(4) 7_556 1_555 3_656 no
N(5) C(8) H(21) 115.6(4) 7_556 1_555 1_555 no
N(5) C(8) H(24) 73.7(3) 7_556 1_555 7_556 no
C(6) C(8) C(7) 30.0(6) 1_555 1_555 1_555 yes
C(6) C(8) C(9) 87.7(8) 1_555 1_555 1_555 yes
C(6) C(8) C(10) 59.2(5) 1_555 1_555 1_555 yes
C(6) C(8) C(11) 29.1(4) 1_555 1_555 1_555 yes
C(6) C(8) H(4) 53.9(4) 1_555 1_555 1_555 no
C(6) C(8) H(5) 150(1) 1_555 1_555 1_555 no
C(6) C(8) H(6) 111.8(7) 1_555 1_555 1_555 no
C(6) C(8) H(7) 67.9(4) 1_555 1_555 1_555 no
C(6) C(8) H(9) 48.4(3) 1_555 1_555 1_555 no
C(6) C(8) H(10) 72.8(4) 1_555 1_555 3_656 no
C(6) C(8) H(11) 104.8(5) 1_555 1_555 3_656 no
C(6) C(8) H(21) 52.2(3) 1_555 1_555 1_555 no
C(6) C(8) H(24) 100.2(5) 1_555 1_555 7_556 no
C(7) C(8) C(9) 117(1) 1_555 1_555 1_555 yes
C(7) C(8) C(10) 89.1(8) 1_555 1_555 1_555 yes
C(7) C(8) C(11) 59.1(7) 1_555 1_555 1_555 yes
C(7) C(8) H(4) 24.0(6) 1_555 1_555 1_555 no
C(7) C(8) H(5) 121(1) 1_555 1_555 1_555 no
C(7) C(8) H(6) 141(1) 1_555 1_555 1_555 no
C(7) C(8) H(7) 97.8(8) 1_555 1_555 1_555 no
C(7) C(8) H(9) 42.9(6) 1_555 1_555 1_555 no
C(7) C(8) H(10) 82.5(7) 1_555 1_555 3_656 no
C(7) C(8) H(11) 120.9(8) 1_555 1_555 3_656 no
C(7) C(8) H(21) 59.8(6) 1_555 1_555 1_555 no
C(7) C(8) H(24) 83.1(7) 1_555 1_555 7_556 no
C(9) C(8) C(10) 28.5(6) 1_555 1_555 1_555 yes
C(9) C(8) C(11) 58.6(7) 1_555 1_555 1_555 yes
C(9) C(8) H(4) 141.6(10) 1_555 1_555 1_555 no
C(9) C(8) H(5) 121(1) 1_555 1_555 1_555 no
C(9) C(8) H(6) 24.1(6) 1_555 1_555 1_555 no
C(9) C(8) H(7) 19.8(6) 1_555 1_555 1_555 no
C(9) C(8) H(9) 106.9(8) 1_555 1_555 1_555 no
C(9) C(8) H(10) 74.9(8) 1_555 1_555 3_656 no
C(9) C(8) H(11) 55.0(7) 1_555 1_555 3_656 no
C(9) C(8) H(21) 85.2(8) 1_555 1_555 1_555 no
C(9) C(8) H(24) 124.1(9) 1_555 1_555 7_556 no
C(10) C(8) C(11) 30.0(4) 1_555 1_555 1_555 yes
C(10) C(8) H(4) 113.1(6) 1_555 1_555 1_555 no
C(10) C(8) H(5) 149(1) 1_555 1_555 1_555 no
C(10) C(8) H(6) 52.7(5) 1_555 1_555 1_555 no
C(10) C(8) H(7) 8.7(3) 1_555 1_555 1_555 no
C(10) C(8) H(9) 85.9(4) 1_555 1_555 1_555 no
C(10) C(8) H(10) 68.2(4) 1_555 1_555 3_656 no
C(10) C(8) H(11) 67.9(5) 1_555 1_555 3_656 no
C(10) C(8) H(21) 69.0(4) 1_555 1_555 1_555 no
C(10) C(8) H(24) 124.0(6) 1_555 1_555 7_556 no
C(11) C(8) H(4) 83.1(4) 1_555 1_555 1_555 no
C(11) C(8) H(5) 177(1) 1_555 1_555 1_555 no
C(11) C(8) H(6) 82.7(5) 1_555 1_555 1_555 no
C(11) C(8) H(7) 38.7(3) 1_555 1_555 1_555 no
C(11) C(8) H(9) 64.4(3) 1_555 1_555 1_555 no
C(11) C(8) H(10) 67.1(4) 1_555 1_555 3_656 no
C(11) C(8) H(11) 85.9(4) 1_555 1_555 3_656 no
C(11) C(8) H(21) 56.4(3) 1_555 1_555 1_555 no
C(11) C(8) H(24) 114.5(4) 1_555 1_555 7_556 no
H(4) C(8) H(5) 97(1) 1_555 1_555 1_555 no
H(4) C(8) H(6) 165.7(7) 1_555 1_555 1_555 no
H(4) C(8) H(7) 121.8(5) 1_555 1_555 1_555 no
H(4) C(8) H(9) 49.9(3) 1_555 1_555 1_555 no
H(4) C(8) H(10) 91.8(4) 1_555 1_555 3_656 no
H(4) C(8) H(11) 128.7(5) 1_555 1_555 3_656 no
H(4) C(8) H(21) 71.5(3) 1_555 1_555 1_555 no
H(4) C(8) H(24) 70.2(4) 1_555 1_555 7_556 no
H(5) C(8) H(6) 97.2(8) 1_555 1_555 1_555 no
H(5) C(8) H(7) 141.1(10) 1_555 1_555 1_555 no
H(5) C(8) H(9) 114.2(9) 1_555 1_555 1_555 no
H(5) C(8) H(10) 110.9(8) 1_555 1_555 3_656 no
H(5) C(8) H(11) 92.4(8) 1_555 1_555 3_656 no
H(5) C(8) H(21) 125.6(9) 1_555 1_555 1_555 no
H(5) C(8) H(24) 63.7(7) 1_555 1_555 7_556 no
H(6) C(8) H(7) 44.0(3) 1_555 1_555 1_555 no
H(6) C(8) H(9) 123.2(5) 1_555 1_555 1_555 no
H(6) C(8) H(10) 83.5(4) 1_555 1_555 3_656 no
H(6) C(8) H(11) 50.9(3) 1_555 1_555 3_656 no
H(6) C(8) H(21) 99.6(5) 1_555 1_555 1_555 no
H(6) C(8) H(24) 117.0(5) 1_555 1_555 7_556 no
H(7) C(8) H(9) 92.5(3) 1_555 1_555 1_555 no
H(7) C(8) H(10) 69.9(3) 1_555 1_555 3_656 no
H(7) C(8) H(11) 63.5(3) 1_555 1_555 3_656 no
H(7) C(8) H(21) 73.6(3) 1_555 1_555 1_555 no
H(7) C(8) H(24) 125.3(4) 1_555 1_555 7_556 no
H(9) C(8) H(10) 42.1(1) 1_555 1_555 3_656 no
H(9) C(8) H(11) 80.4(3) 1_555 1_555 3_656 no
H(9) C(8) H(21) 98.4(3) 1_555 1_555 1_555 no
H(9) C(8) H(24) 52.5(2) 1_555 1_555 7_556 no
H(10) C(8) H(11) 38.7(1) 3_656 1_555 3_656 no
H(10) C(8) H(21) 122.2(4) 3_656 1_555 1_555 no
H(10) C(8) H(24) 55.9(2) 3_656 1_555 7_556 no
H(11) C(8) H(21) 136.8(5) 3_656 1_555 1_555 no
H(11) C(8) H(24) 69.6(2) 3_656 1_555 7_556 no
H(21) C(8) H(24) 141.5(4) 1_555 1_555 7_556 no
C(6) C(9) C(7) 30.7(4) 1_555 1_555 1_555 yes
C(6) C(9) C(8) 61.8(7) 1_555 1_555 1_555 yes
C(6) C(9) C(10) 59.9(7) 1_555 1_555 1_555 yes
C(6) C(9) C(11) 29.5(4) 1_555 1_555 1_555 yes
C(6) C(9) C(102) 161.4(6) 1_555 1_555 8_555 yes
C(6) C(9) H(4) 38.9(3) 1_555 1_555 1_555 no
C(6) C(9) H(5) 85.3(5) 1_555 1_555 1_555 no
C(6) C(9) H(6) 178(1) 1_555 1_555 1_555 no
C(6) C(9) H(7) 84.6(5) 1_555 1_555 1_555 no
C(6) C(9) H(7) 135.3(5) 1_555 1_555 7_656 no
C(6) C(9) H(8) 38.3(3) 1_555 1_555 1_555 no
C(6) C(9) H(10) 70.8(3) 1_555 1_555 3_656 no
C(6) C(9) H(11) 113.3(4) 1_555 1_555 3_656 no
C(6) C(9) H(20) 83.9(4) 1_555 1_555 1_555 no
C(6) C(9) H(21) 48.3(3) 1_555 1_555 1_555 no
C(6) C(9) H(103) 171.8(5) 1_555 1_555 8_555 no
C(6) C(9) H(104) 148.1(5) 1_555 1_555 8_555 no
C(6) C(9) H(115) 120.2(4) 1_555 1_555 1_555 no
C(6) C(9) H(116) 143.9(5) 1_555 1_555 1_555 no
C(7) C(9) C(8) 31.1(6) 1_555 1_555 1_555 yes
C(7) C(9) C(10) 90.6(8) 1_555 1_555 1_555 yes
C(7) C(9) C(11) 60.2(5) 1_555 1_555 1_555 yes
C(7) C(9) C(102) 139.9(8) 1_555 1_555 8_555 yes
C(7) C(9) H(4) 8.2(3) 1_555 1_555 1_555 no
C(7) C(9) H(5) 54.5(5) 1_555 1_555 1_555 no
C(7) C(9) H(6) 150(1) 1_555 1_555 1_555 no
C(7) C(9) H(7) 115.4(6) 1_555 1_555 1_555 no
C(7) C(9) H(7) 155.5(5) 1_555 1_555 7_656 no
C(7) C(9) H(8) 69.0(4) 1_555 1_555 1_555 no
C(7) C(9) H(10) 73.7(4) 1_555 1_555 3_656 no
C(7) C(9) H(11) 111.2(5) 1_555 1_555 3_656 no
C(7) C(9) H(20) 94.1(4) 1_555 1_555 1_555 no
C(7) C(9) H(21) 54.3(3) 1_555 1_555 1_555 no
C(7) C(9) H(103) 145.5(7) 1_555 1_555 8_555 no
C(7) C(9) H(104) 136.6(6) 1_555 1_555 8_555 no
C(7) C(9) H(115) 116.4(5) 1_555 1_555 1_555 no
C(7) C(9) H(116) 129.9(6) 1_555 1_555 1_555 no
C(8) C(9) C(10) 121(1) 1_555 1_555 1_555 yes
C(8) C(9) C(11) 91.3(8) 1_555 1_555 1_555 yes
C(8) C(9) C(102) 111.1(10) 1_555 1_555 8_555 yes
C(8) C(9) H(4) 22.9(6) 1_555 1_555 1_555 no
C(8) C(9) H(5) 23.5(6) 1_555 1_555 1_555 no
C(8) C(9) H(6) 119(1) 1_555 1_555 1_555 no
C(8) C(9) H(7) 146.4(9) 1_555 1_555 1_555 no
C(8) C(9) H(7) 148.4(9) 1_555 1_555 7_656 no
C(8) C(9) H(8) 100.1(8) 1_555 1_555 1_555 no
C(8) C(9) H(10) 81.2(8) 1_555 1_555 3_656 no
C(8) C(9) H(11) 102.8(9) 1_555 1_555 3_656 no
C(8) C(9) H(20) 103.4(9) 1_555 1_555 1_555 no
C(8) C(9) H(21) 70.6(7) 1_555 1_555 1_555 no
C(8) C(9) H(103) 114.9(9) 1_555 1_555 8_555 no
C(8) C(9) H(104) 113.3(9) 1_555 1_555 8_555 no
C(8) C(9) H(115) 105.2(9) 1_555 1_555 1_555 no
C(8) C(9) H(116) 107.0(9) 1_555 1_555 1_555 no
C(10) C(9) C(11) 30.4(7) 1_555 1_555 1_555 yes
C(10) C(9) C(102) 123(1) 1_555 1_555 8_555 yes
C(10) C(9) H(4) 98.8(8) 1_555 1_555 1_555 no
C(10) C(9) H(5) 145.1(10) 1_555 1_555 1_555 no
C(10) C(9) H(6) 119(1) 1_555 1_555 1_555 no
C(10) C(9) H(7) 24.7(6) 1_555 1_555 1_555 no
C(10) C(9) H(7) 81.7(9) 1_555 1_555 7_656 no
C(10) C(9) H(8) 21.6(6) 1_555 1_555 1_555 no
C(10) C(9) H(10) 79.6(8) 1_555 1_555 3_656 no
C(10) C(9) H(11) 98.8(9) 1_555 1_555 3_656 no
C(10) C(9) H(20) 71.5(8) 1_555 1_555 1_555 no
C(10) C(9) H(21) 72.2(7) 1_555 1_555 1_555 no
C(10) C(9) H(103) 122.7(10) 1_555 1_555 8_555 no
C(10) C(9) H(104) 115.1(9) 1_555 1_555 8_555 no
C(10) C(9) H(115) 103.9(9) 1_555 1_555 1_555 no
C(10) C(9) H(116) 120.1(9) 1_555 1_555 1_555 no
C(11) C(9) C(102) 150.4(8) 1_555 1_555 8_555 yes
C(11) C(9) H(4) 68.3(4) 1_555 1_555 1_555 no
C(11) C(9) H(5) 114.7(6) 1_555 1_555 1_555 no
C(11) C(9) H(6) 149(1) 1_555 1_555 1_555 no
C(11) C(9) H(7) 55.2(5) 1_555 1_555 1_555 no
C(11) C(9) H(7) 109.7(6) 1_555 1_555 7_656 no
C(11) C(9) H(8) 8.8(3) 1_555 1_555 1_555 no
C(11) C(9) H(10) 72.4(4) 1_555 1_555 3_656 no
C(11) C(9) H(11) 108.2(5) 1_555 1_555 3_656 no
C(11) C(9) H(20) 76.3(4) 1_555 1_555 1_555 no
C(11) C(9) H(21) 56.1(4) 1_555 1_555 1_555 no
C(11) C(9) H(103) 152.4(8) 1_555 1_555 8_555 no
C(11) C(9) H(104) 137.4(6) 1_555 1_555 8_555 no
C(11) C(9) H(115) 115.9(5) 1_555 1_555 1_555 no
C(11) C(9) H(116) 139.6(6) 1_555 1_555 1_555 no
C(102) C(9) H(4) 132.6(6) 8_555 1_555 1_555 no
C(102) C(9) H(5) 88.6(6) 8_555 1_555 1_555 no
C(102) C(9) H(6) 19.8(7) 8_555 1_555 1_555 no
C(102) C(9) H(7) 100.7(6) 8_555 1_555 1_555 no
C(102) C(9) H(7) 60.1(5) 8_555 1_555 7_656 no
C(102) C(9) H(8) 143.0(6) 8_555 1_555 1_555 no
C(102) C(9) H(10) 91.5(4) 8_555 1_555 3_656 no
C(102) C(9) H(11) 49.5(4) 8_555 1_555 3_656 no
C(102) C(9) H(20) 114.7(5) 8_555 1_555 1_555 no
C(102) C(9) H(21) 148.7(5) 8_555 1_555 1_555 no
C(102) C(9) H(103) 10.4(4) 8_555 1_555 8_555 no
C(102) C(9) H(104) 15.1(3) 8_555 1_555 8_555 no
C(102) C(9) H(115) 77.7(4) 8_555 1_555 1_555 no
C(102) C(9) H(116) 53.1(4) 8_555 1_555 1_555 no
H(4) C(9) H(5) 46.4(3) 1_555 1_555 1_555 no
H(4) C(9) H(6) 142(1) 1_555 1_555 1_555 no
H(4) C(9) H(7) 123.5(5) 1_555 1_555 1_555 no
H(4) C(9) H(7) 156.9(4) 1_555 1_555 7_656 no
H(4) C(9) H(8) 77.2(2) 1_555 1_555 1_555 no
H(4) C(9) H(10) 75.4(3) 1_555 1_555 3_656 no
H(4) C(9) H(11) 109.6(4) 1_555 1_555 3_656 no
H(4) C(9) H(20) 96.6(3) 1_555 1_555 1_555 no
H(4) C(9) H(21) 57.8(2) 1_555 1_555 1_555 no
H(4) C(9) H(103) 137.5(5) 1_555 1_555 8_555 no
H(4) C(9) H(104) 131.2(4) 1_555 1_555 8_555 no
H(4) C(9) H(115) 114.0(4) 1_555 1_555 1_555 no
H(4) C(9) H(116) 124.3(4) 1_555 1_555 1_555 no
H(5) C(9) H(6) 95(1) 1_555 1_555 1_555 no
H(5) C(9) H(7) 169.9(6) 1_555 1_555 1_555 no
H(5) C(9) H(7) 130.3(5) 1_555 1_555 7_656 no
H(5) C(9) H(8) 123.5(5) 1_555 1_555 1_555 no
H(5) C(9) H(10) 88.0(4) 1_555 1_555 3_656 no
H(5) C(9) H(11) 93.5(4) 1_555 1_555 3_656 no
H(5) C(9) H(20) 108.7(5) 1_555 1_555 1_555 no
H(5) C(9) H(21) 86.1(4) 1_555 1_555 1_555 no
H(5) C(9) H(103) 91.6(4) 1_555 1_555 8_555 no
H(5) C(9) H(104) 93.3(4) 1_555 1_555 8_555 no
H(5) C(9) H(115) 94.5(4) 1_555 1_555 1_555 no
H(5) C(9) H(116) 88.4(4) 1_555 1_555 1_555 no
H(6) C(9) H(7) 94(1) 1_555 1_555 1_555 no
H(6) C(9) H(7) 43.3(7) 1_555 1_555 7_656 no
H(6) C(9) H(8) 140(1) 1_555 1_555 1_555 no
H(6) C(9) H(10) 110.1(8) 1_555 1_555 3_656 no
H(6) C(9) H(11) 67.5(6) 1_555 1_555 3_656 no
H(6) C(9) H(20) 94.9(8) 1_555 1_555 1_555 no
H(6) C(9) H(21) 130.8(8) 1_555 1_555 1_555 no
H(6) C(9) H(103) 9.5(5) 1_555 1_555 8_555 no
H(6) C(9) H(104) 32.8(6) 1_555 1_555 8_555 no
H(6) C(9) H(115) 58.9(6) 1_555 1_555 1_555 no
H(6) C(9) H(116) 35.4(6) 1_555 1_555 1_555 no
H(7) C(9) H(7) 59.0(3) 1_555 1_555 7_656 no
H(7) C(9) H(8) 46.4(3) 1_555 1_555 1_555 no
H(7) C(9) H(10) 87.8(4) 1_555 1_555 3_656 no
H(7) C(9) H(11) 89.7(5) 1_555 1_555 3_656 no
H(7) C(9) H(20) 71.1(4) 1_555 1_555 1_555 no
H(7) C(9) H(21) 87.8(4) 1_555 1_555 1_555 no
H(7) C(9) H(103) 98.4(5) 1_555 1_555 8_555 no
H(7) C(9) H(104) 94.8(5) 1_555 1_555 8_555 no
H(7) C(9) H(115) 91.3(4) 1_555 1_555 1_555 no
H(7) C(9) H(116) 100.3(5) 1_555 1_555 1_555 no
H(7) C(9) H(8) 101.8(4) 7_656 1_555 1_555 no
H(7) C(9) H(10) 126.9(4) 7_656 1_555 3_656 no
H(7) C(9) H(11) 93.0(3) 7_656 1_555 3_656 no
H(7) C(9) H(20) 61.4(2) 7_656 1_555 1_555 no
H(7) C(9) H(21) 101.2(3) 7_656 1_555 1_555 no
H(7) C(9) H(103) 51.6(2) 7_656 1_555 8_555 no
H(7) C(9) H(104) 66.8(2) 7_656 1_555 8_555 no
H(7) C(9) H(115) 44.7(2) 7_656 1_555 1_555 no
H(7) C(9) H(116) 42.1(1) 7_656 1_555 1_555 no
H(8) C(9) H(10) 73.6(3) 1_555 1_555 3_656 no
H(8) C(9) H(11) 105.4(4) 1_555 1_555 3_656 no
H(8) C(9) H(20) 74.9(3) 1_555 1_555 1_555 no
H(8) C(9) H(21) 60.5(2) 1_555 1_555 1_555 no
H(8) C(9) H(103) 143.8(6) 1_555 1_555 8_555 no
H(8) C(9) H(104) 131.2(4) 1_555 1_555 8_555 no
H(8) C(9) H(115) 113.4(4) 1_555 1_555 1_555 no
H(8) C(9) H(116) 135.2(4) 1_555 1_555 1_555 no
H(10) C(9) H(11) 42.6(2) 3_656 1_555 3_656 no
H(10) C(9) H(20) 148.5(4) 3_656 1_555 1_555 no
H(10) C(9) H(21) 119.1(3) 3_656 1_555 1_555 no
H(10) C(9) H(103) 101.6(3) 3_656 1_555 8_555 no
H(10) C(9) H(104) 77.4(2) 3_656 1_555 8_555 no
H(10) C(9) H(115) 168.9(4) 3_656 1_555 1_555 no
H(10) C(9) H(116) 144.5(4) 3_656 1_555 1_555 no
H(11) C(9) H(20) 153.3(5) 3_656 1_555 1_555 no
H(11) C(9) H(21) 161.6(4) 3_656 1_555 1_555 no
H(11) C(9) H(103) 59.3(2) 3_656 1_555 8_555 no
H(11) C(9) H(104) 34.9(1) 3_656 1_555 8_555 no
H(11) C(9) H(115) 126.3(4) 3_656 1_555 1_555 no
H(11) C(9) H(116) 102.5(3) 3_656 1_555 1_555 no
H(20) C(9) H(21) 40.0(1) 1_555 1_555 1_555 no
H(20) C(9) H(103) 104.3(3) 1_555 1_555 8_555 no
H(20) C(9) H(104) 126.1(4) 1_555 1_555 8_555 no
H(20) C(9) H(115) 39.7(1) 1_555 1_555 1_555 no
H(20) C(9) H(116) 64.6(2) 1_555 1_555 1_555 no
H(21) C(9) H(103) 139.1(4) 1_555 1_555 8_555 no
H(21) C(9) H(104) 163.5(4) 1_555 1_555 8_555 no
H(21) C(9) H(115) 72.0(2) 1_555 1_555 1_555 no
H(21) C(9) H(116) 95.9(3) 1_555 1_555 1_555 no
H(103) C(9) H(104) 24.38(10) 8_555 1_555 8_555 no
H(103) C(9) H(115) 67.5(2) 8_555 1_555 1_555 no
H(103) C(9) H(116) 43.3(2) 8_555 1_555 1_555 no
H(104) C(9) H(115) 91.7(3) 8_555 1_555 1_555 no
H(104) C(9) H(116) 67.6(2) 8_555 1_555 1_555 no
H(115) C(9) H(116) 25.18(8) 1_555 1_555 1_555 no
C(6) C(10) C(7) 30.7(3) 1_555 1_555 1_555 yes
C(6) C(10) C(8) 61.1(5) 1_555 1_555 1_555 yes
C(6) C(10) C(9) 90.8(9) 1_555 1_555 1_555 yes
C(6) C(10) C(11) 29.4(7) 1_555 1_555 1_555 yes
C(6) C(10) H(5) 69.6(4) 1_555 1_555 1_555 no
C(6) C(10) H(6) 115.7(7) 1_555 1_555 1_555 no
C(6) C(10) H(7) 149(1) 1_555 1_555 1_555 no
C(6) C(10) H(7) 153.2(6) 1_555 1_555 7_656 no
C(6) C(10) H(8) 53.5(4) 1_555 1_555 1_555 no
C(6) C(10) H(10) 74.3(4) 1_555 1_555 3_656 no
C(6) C(10) H(11) 109.1(5) 1_555 1_555 3_656 no
C(6) C(10) H(20) 93.7(4) 1_555 1_555 1_555 no
C(6) C(10) H(21) 51.8(3) 1_555 1_555 1_555 no
C(6) C(10) H(103) 116.2(5) 1_555 1_555 2_655 no
C(6) C(10) H(105) 85.4(4) 1_555 1_555 2_655 no
C(6) C(10) H(114) 94.2(5) 1_555 1_555 7_656 no
C(6) C(10) H(115) 135.0(6) 1_555 1_555 7_656 no
C(6) C(10) H(116) 118.9(5) 1_555 1_555 7_656 no
C(7) C(10) C(8) 30.3(4) 1_555 1_555 1_555 yes
C(7) C(10) C(9) 60.1(8) 1_555 1_555 1_555 yes
C(7) C(10) C(11) 60.1(7) 1_555 1_555 1_555 yes
C(7) C(10) H(5) 38.9(3) 1_555 1_555 1_555 no
C(7) C(10) H(6) 85.0(5) 1_555 1_555 1_555 no
C(7) C(10) H(7) 178(1) 1_555 1_555 1_555 no
C(7) C(10) H(7) 131.0(5) 1_555 1_555 7_656 no
C(7) C(10) H(8) 84.2(4) 1_555 1_555 1_555 no
C(7) C(10) H(10) 69.4(4) 1_555 1_555 3_656 no
C(7) C(10) H(11) 90.9(4) 1_555 1_555 3_656 no
C(7) C(10) H(20) 91.3(4) 1_555 1_555 1_555 no
C(7) C(10) H(21) 54.6(3) 1_555 1_555 1_555 no
C(7) C(10) H(103) 139.2(5) 1_555 1_555 2_655 no
C(7) C(10) H(105) 113.0(4) 1_555 1_555 2_655 no
C(7) C(10) H(114) 112.6(5) 1_555 1_555 7_656 no
C(7) C(10) H(115) 151.5(5) 1_555 1_555 7_656 no
C(7) C(10) H(116) 148.0(5) 1_555 1_555 7_656 no
C(8) C(10) C(9) 29.8(7) 1_555 1_555 1_555 yes
C(8) C(10) C(11) 90.5(9) 1_555 1_555 1_555 yes
C(8) C(10) H(5) 8.5(3) 1_555 1_555 1_555 no
C(8) C(10) H(6) 54.6(5) 1_555 1_555 1_555 no
C(8) C(10) H(7) 149(1) 1_555 1_555 1_555 no
C(8) C(10) H(7) 103.9(5) 1_555 1_555 7_656 no
C(8) C(10) H(8) 114.6(6) 1_555 1_555 1_555 no
C(8) C(10) H(10) 70.5(4) 1_555 1_555 3_656 no
C(8) C(10) H(11) 72.8(5) 1_555 1_555 3_656 no
C(8) C(10) H(20) 88.4(5) 1_555 1_555 1_555 no
C(8) C(10) H(21) 67.5(4) 1_555 1_555 1_555 no
C(8) C(10) H(103) 149.4(6) 1_555 1_555 2_655 no
C(8) C(10) H(105) 138.3(5) 1_555 1_555 2_655 no
C(8) C(10) H(114) 126.1(6) 1_555 1_555 7_656 no
C(8) C(10) H(115) 143.8(6) 1_555 1_555 7_656 no
C(8) C(10) H(116) 167.4(6) 1_555 1_555 7_656 no
C(9) C(10) C(11) 120(1) 1_555 1_555 1_555 yes
C(9) C(10) H(5) 21.3(7) 1_555 1_555 1_555 no
C(9) C(10) H(6) 24.8(6) 1_555 1_555 1_555 no
C(9) C(10) H(7) 119(1) 1_555 1_555 1_555 no
C(9) C(10) H(7) 76.4(8) 1_555 1_555 7_656 no
C(9) C(10) H(8) 144(1) 1_555 1_555 1_555 no
C(9) C(10) H(10) 77.3(8) 1_555 1_555 3_656 no
C(9) C(10) H(11) 58.9(7) 1_555 1_555 3_656 no
C(9) C(10) H(20) 85.5(8) 1_555 1_555 1_555 no
C(9) C(10) H(21) 84.5(8) 1_555 1_555 1_555 no
C(9) C(10) H(103) 136.7(9) 1_555 1_555 2_655 no
C(9) C(10) H(105) 153.4(9) 1_555 1_555 2_655 no
C(9) C(10) H(114) 129.7(9) 1_555 1_555 7_656 no
C(9) C(10) H(115) 121.7(9) 1_555 1_555 7_656 no
C(9) C(10) H(116) 147.4(9) 1_555 1_555 7_656 no
C(11) C(10) H(5) 99.0(9) 1_555 1_555 1_555 no
C(11) C(10) H(6) 145(1) 1_555 1_555 1_555 no
C(11) C(10) H(7) 120(1) 1_555 1_555 1_555 no
C(11) C(10) H(7) 153.0(9) 1_555 1_555 7_656 no
C(11) C(10) H(8) 24.1(6) 1_555 1_555 1_555 no
C(11) C(10) H(10) 82.2(7) 1_555 1_555 3_656 no
C(11) C(10) H(11) 121.9(8) 1_555 1_555 3_656 no
C(11) C(10) H(20) 96.1(7) 1_555 1_555 1_555 no
C(11) C(10) H(21) 61.4(6) 1_555 1_555 1_555 no
C(11) C(10) H(103) 91.7(9) 1_555 1_555 2_655 no
C(11) C(10) H(105) 59.8(8) 1_555 1_555 2_655 no
C(11) C(10) H(114) 75.0(7) 1_555 1_555 7_656 no
C(11) C(10) H(115) 110.4(9) 1_555 1_555 7_656 no
C(11) C(10) H(116) 90.1(9) 1_555 1_555 7_656 no
H(5) C(10) H(6) 46.1(3) 1_555 1_555 1_555 no
H(5) C(10) H(7) 140.5(9) 1_555 1_555 1_555 no
H(5) C(10) H(7) 96.3(3) 1_555 1_555 7_656 no
H(5) C(10) H(8) 123.1(5) 1_555 1_555 1_555 no
H(5) C(10) H(10) 71.3(3) 1_555 1_555 3_656 no
H(5) C(10) H(11) 67.7(3) 1_555 1_555 3_656 no
H(5) C(10) H(20) 88.1(3) 1_555 1_555 1_555 no
H(5) C(10) H(21) 72.6(3) 1_555 1_555 1_555 no
H(5) C(10) H(103) 148.3(4) 1_555 1_555 2_655 no
H(5) C(10) H(105) 144.8(4) 1_555 1_555 2_655 no
H(5) C(10) H(114) 127.7(4) 1_555 1_555 7_656 no
H(5) C(10) H(115) 137.7(4) 1_555 1_555 7_656 no
H(5) C(10) H(116) 164.0(4) 1_555 1_555 7_656 no
H(6) C(10) H(7) 94.4(8) 1_555 1_555 1_555 no
H(6) C(10) H(7) 53.8(3) 1_555 1_555 7_656 no
H(6) C(10) H(8) 169.2(7) 1_555 1_555 1_555 no
H(6) C(10) H(10) 85.6(4) 1_555 1_555 3_656 no
H(6) C(10) H(11) 53.3(3) 1_555 1_555 3_656 no
H(6) C(10) H(20) 83.9(4) 1_555 1_555 1_555 no
H(6) C(10) H(21) 99.7(5) 1_555 1_555 1_555 no
H(6) C(10) H(103) 117.8(5) 1_555 1_555 2_655 no
H(6) C(10) H(105) 146.7(6) 1_555 1_555 2_655 no
H(6) C(10) H(114) 123.4(5) 1_555 1_555 7_656 no
H(6) C(10) H(115) 100.3(4) 1_555 1_555 7_656 no
H(6) C(10) H(116) 123.9(5) 1_555 1_555 7_656 no
H(7) C(10) H(7) 48.0(6) 1_555 1_555 7_656 no
H(7) C(10) H(8) 96.4(10) 1_555 1_555 1_555 no
H(7) C(10) H(10) 111.6(8) 1_555 1_555 3_656 no
H(7) C(10) H(11) 89.6(7) 1_555 1_555 3_656 no
H(7) C(10) H(20) 87.6(8) 1_555 1_555 1_555 no
H(7) C(10) H(21) 124.6(9) 1_555 1_555 1_555 no
H(7) C(10) H(103) 40.3(6) 1_555 1_555 2_655 no
H(7) C(10) H(105) 67.0(7) 1_555 1_555 2_655 no
H(7) C(10) H(114) 68.6(7) 1_555 1_555 7_656 no
H(7) C(10) H(115) 29.7(6) 1_555 1_555 7_656 no
H(7) C(10) H(116) 32.9(6) 1_555 1_555 7_656 no
H(7) C(10) H(8) 135.9(6) 7_656 1_555 1_555 no
H(7) C(10) H(10) 123.9(3) 7_656 1_555 3_656 no
H(7) C(10) H(11) 84.5(2) 7_656 1_555 3_656 no
H(7) C(10) H(20) 62.3(2) 7_656 1_555 1_555 no
H(7) C(10) H(21) 102.9(3) 7_656 1_555 1_555 no
H(7) C(10) H(103) 64.4(2) 7_656 1_555 2_655 no
H(7) C(10) H(105) 95.6(3) 7_656 1_555 2_655 no
H(7) C(10) H(114) 112.2(3) 7_656 1_555 7_656 no
H(7) C(10) H(115) 70.6(2) 7_656 1_555 7_656 no
H(7) C(10) H(116) 80.8(3) 7_656 1_555 7_656 no
H(8) C(10) H(10) 90.0(4) 1_555 1_555 3_656 no
H(8) C(10) H(11) 126.2(5) 1_555 1_555 3_656 no
H(8) C(10) H(20) 97.0(4) 1_555 1_555 1_555 no
H(8) C(10) H(21) 74.5(3) 1_555 1_555 1_555 no
H(8) C(10) H(103) 71.4(4) 1_555 1_555 2_655 no
H(8) C(10) H(105) 40.8(3) 1_555 1_555 2_655 no
H(8) C(10) H(114) 60.9(3) 1_555 1_555 7_656 no
H(8) C(10) H(115) 88.9(5) 1_555 1_555 7_656 no
H(8) C(10) H(116) 66.4(4) 1_555 1_555 7_656 no
H(10) C(10) H(11) 39.7(1) 3_656 1_555 3_656 no
H(10) C(10) H(20) 158.7(5) 3_656 1_555 1_555 no
H(10) C(10) H(21) 122.7(4) 3_656 1_555 1_555 no
H(10) C(10) H(103) 140.1(4) 3_656 1_555 2_655 no
H(10) C(10) H(105) 126.4(4) 3_656 1_555 2_655 no
H(10) C(10) H(114) 56.4(2) 3_656 1_555 7_656 no
H(10) C(10) H(115) 83.0(3) 3_656 1_555 7_656 no
H(10) C(10) H(116) 97.1(3) 3_656 1_555 7_656 no
H(11) C(10) H(20) 136.8(4) 3_656 1_555 1_555 no
H(11) C(10) H(21) 140.2(5) 3_656 1_555 1_555 no
H(11) C(10) H(103) 129.9(4) 3_656 1_555 2_655 no
H(11) C(10) H(105) 146.6(4) 3_656 1_555 2_655 no
H(11) C(10) H(114) 72.3(2) 3_656 1_555 7_656 no
H(11) C(10) H(115) 71.1(2) 3_656 1_555 7_656 no
H(11) C(10) H(116) 96.3(3) 3_656 1_555 7_656 no
H(20) C(10) H(21) 42.0(2) 1_555 1_555 1_555 no
H(20) C(10) H(103) 61.0(2) 1_555 1_555 2_655 no
H(20) C(10) H(105) 68.5(3) 1_555 1_555 2_655 no
H(20) C(10) H(114) 143.7(5) 1_555 1_555 7_656 no
H(20) C(10) H(115) 117.0(4) 1_555 1_555 7_656 no
H(20) C(10) H(116) 104.1(4) 1_555 1_555 7_656 no
H(21) C(10) H(103) 86.9(3) 1_555 1_555 2_655 no
H(21) C(10) H(105) 72.5(3) 1_555 1_555 2_655 no
H(21) C(10) H(114) 135.1(4) 1_555 1_555 7_656 no
H(21) C(10) H(115) 148.5(5) 1_555 1_555 7_656 no
H(21) C(10) H(116) 123.4(4) 1_555 1_555 7_656 no
H(103) C(10) H(105) 31.9(1) 2_655 1_555 2_655 no
H(103) C(10) H(114) 83.9(3) 2_655 1_555 7_656 no
H(103) C(10) H(115) 62.2(2) 2_655 1_555 7_656 no
H(103) C(10) H(116) 43.2(2) 2_655 1_555 7_656 no
H(105) C(10) H(114) 76.9(3) 2_655 1_555 7_656 no
H(105) C(10) H(115) 77.4(3) 2_655 1_555 7_656 no
H(105) C(10) H(116) 51.1(2) 2_655 1_555 7_656 no
H(114) C(10) H(115) 41.7(2) 7_656 1_555 7_656 no
H(114) C(10) H(116) 42.3(2) 7_656 1_555 7_656 no
H(115) C(10) H(116) 26.6(1) 7_656 1_555 7_656 no
P(1) C(11) C(1) 34.1(2) 1_555 1_555 1_555 yes
P(1) C(11) C(2) 53.3(3) 1_555 1_555 1_555 yes
P(1) C(11) C(6) 32.2(5) 1_555 1_555 1_555 yes
P(1) C(11) C(7) 63.0(4) 1_555 1_555 1_555 yes
P(1) C(11) C(8) 92.9(5) 1_555 1_555 1_555 yes
P(1) C(11) C(9) 123.1(7) 1_555 1_555 1_555 yes
P(1) C(11) C(10) 152.3(10) 1_555 1_555 1_555 yes
P(1) C(11) H(1) 58.6(2) 1_555 1_555 1_555 no
P(1) C(11) H(4) 54.3(2) 1_555 1_555 1_555 no
P(1) C(11) H(6) 131.7(5) 1_555 1_555 1_555 no
P(1) C(11) H(7) 174.9(6) 1_555 1_555 1_555 no
P(1) C(11) H(8) 88.0(7) 1_555 1_555 1_555 no
P(1) C(11) H(9) 55.1(2) 1_555 1_555 1_555 no
P(1) C(11) H(10) 97.9(3) 1_555 1_555 3_656 no
P(1) C(11) H(21) 72.5(3) 1_555 1_555 1_555 no
P(1) C(11) H(105) 106.2(4) 1_555 1_555 2_655 no
P(1) C(11) H(114) 116.9(3) 1_555 1_555 7_656 no
P(1) C(11) H(116) 140.2(4) 1_555 1_555 7_656 no
C(1) C(11) C(2) 24.4(3) 1_555 1_555 1_555 yes
C(1) C(11) C(6) 66.2(7) 1_555 1_555 1_555 yes
C(1) C(11) C(7) 97.0(5) 1_555 1_555 1_555 yes
C(1) C(11) C(8) 126.9(6) 1_555 1_555 1_555 yes
C(1) C(11) C(9) 156.8(7) 1_555 1_555 1_555 yes
C(1) C(11) C(10) 172.1(10) 1_555 1_555 1_555 yes
C(1) C(11) H(1) 37.6(2) 1_555 1_555 1_555 no
C(1) C(11) H(4) 88.4(4) 1_555 1_555 1_555 no
C(1) C(11) H(6) 165.2(5) 1_555 1_555 1_555 no
C(1) C(11) H(7) 149.3(6) 1_555 1_555 1_555 no
C(1) C(11) H(8) 54.1(6) 1_555 1_555 1_555 no
C(1) C(11) H(9) 76.2(3) 1_555 1_555 1_555 no
C(1) C(11) H(10) 112.0(4) 1_555 1_555 3_656 no
C(1) C(11) H(21) 85.7(3) 1_555 1_555 1_555 no
C(1) C(11) H(105) 76.4(3) 1_555 1_555 2_655 no
C(1) C(11) H(114) 98.1(3) 1_555 1_555 7_656 no
C(1) C(11) H(116) 107.2(4) 1_555 1_555 7_656 no
C(2) C(11) C(6) 83.8(7) 1_555 1_555 1_555 yes
C(2) C(11) C(7) 113.6(5) 1_555 1_555 1_555 yes
C(2) C(11) C(8) 142.1(6) 1_555 1_555 1_555 yes
C(2) C(11) C(9) 165.8(6) 1_555 1_555 1_555 yes
C(2) C(11) C(10) 153.1(10) 1_555 1_555 1_555 yes
C(2) C(11) H(1) 16.4(2) 1_555 1_555 1_555 no
C(2) C(11) H(4) 105.2(4) 1_555 1_555 1_555 no
C(2) C(11) H(6) 166.7(4) 1_555 1_555 1_555 no
C(2) C(11) H(7) 131.3(6) 1_555 1_555 1_555 no
C(2) C(11) H(8) 38.1(6) 1_555 1_555 1_555 no
C(2) C(11) H(9) 76.0(3) 1_555 1_555 1_555 no
C(2) C(11) H(10) 99.4(3) 1_555 1_555 3_656 no
C(2) C(11) H(21) 108.9(4) 1_555 1_555 1_555 no
C(2) C(11) H(105) 72.1(3) 1_555 1_555 2_655 no
C(2) C(11) H(114) 73.9(3) 1_555 1_555 7_656 no
C(2) C(11) H(116) 87.0(4) 1_555 1_555 7_656 no
C(6) C(11) C(7) 30.8(6) 1_555 1_555 1_555 yes
C(6) C(11) C(8) 60.8(7) 1_555 1_555 1_555 yes
C(6) C(11) C(9) 91.0(9) 1_555 1_555 1_555 yes
C(6) C(11) C(10) 120(1) 1_555 1_555 1_555 yes
C(6) C(11) H(1) 84.7(7) 1_555 1_555 1_555 no
C(6) C(11) H(4) 22.1(5) 1_555 1_555 1_555 no
C(6) C(11) H(6) 99.6(7) 1_555 1_555 1_555 no
C(6) C(11) H(7) 144.0(9) 1_555 1_555 1_555 no
C(6) C(11) H(8) 120(1) 1_555 1_555 1_555 no
C(6) C(11) H(9) 45.5(6) 1_555 1_555 1_555 no
C(6) C(11) H(10) 82.9(7) 1_555 1_555 3_656 no
C(6) C(11) H(21) 64.5(6) 1_555 1_555 1_555 no
C(6) C(11) H(105) 132.5(8) 1_555 1_555 2_655 no
C(6) C(11) H(114) 127.8(8) 1_555 1_555 7_656 no
C(6) C(11) H(116) 167.6(8) 1_555 1_555 7_656 no
C(7) C(11) C(8) 30.0(4) 1_555 1_555 1_555 yes
C(7) C(11) C(9) 60.2(5) 1_555 1_555 1_555 yes
C(7) C(11) C(10) 89.5(9) 1_555 1_555 1_555 yes
C(7) C(11) H(1) 110.9(5) 1_555 1_555 1_555 no
C(7) C(11) H(4) 8.7(3) 1_555 1_555 1_555 no
C(7) C(11) H(6) 68.8(4) 1_555 1_555 1_555 no
C(7) C(11) H(7) 113.2(5) 1_555 1_555 1_555 no
C(7) C(11) H(8) 150(1) 1_555 1_555 1_555 no
C(7) C(11) H(9) 52.5(4) 1_555 1_555 1_555 no
C(7) C(11) H(10) 71.2(4) 1_555 1_555 3_656 no
C(7) C(11) H(21) 63.5(4) 1_555 1_555 1_555 no
C(7) C(11) H(105) 148.4(6) 1_555 1_555 2_655 no
C(7) C(11) H(114) 127.2(5) 1_555 1_555 7_656 no
C(7) C(11) H(116) 153.9(5) 1_555 1_555 7_656 no
C(8) C(11) C(9) 30.2(4) 1_555 1_555 1_555 yes
C(8) C(11) C(10) 59.5(8) 1_555 1_555 1_555 yes
C(8) C(11) H(1) 134.7(5) 1_555 1_555 1_555 no
C(8) C(11) H(4) 38.7(3) 1_555 1_555 1_555 no
C(8) C(11) H(6) 38.8(3) 1_555 1_555 1_555 no
C(8) C(11) H(7) 83.3(5) 1_555 1_555 1_555 no
C(8) C(11) H(8) 178.1(10) 1_555 1_555 1_555 no
C(8) C(11) H(9) 69.7(4) 1_555 1_555 1_555 no
C(8) C(11) H(10) 65.3(3) 1_555 1_555 3_656 no
C(8) C(11) H(21) 69.5(4) 1_555 1_555 1_555 no
C(8) C(11) H(105) 142.0(5) 1_555 1_555 2_655 no
C(8) C(11) H(114) 116.1(4) 1_555 1_555 7_656 no
C(8) C(11) H(116) 125.4(5) 1_555 1_555 7_656 no
C(9) C(11) C(10) 29.3(7) 1_555 1_555 1_555 yes
C(9) C(11) H(1) 150.1(6) 1_555 1_555 1_555 no
C(9) C(11) H(4) 68.9(5) 1_555 1_555 1_555 no
C(9) C(11) H(6) 8.7(4) 1_555 1_555 1_555 no
C(9) C(11) H(7) 53.1(5) 1_555 1_555 1_555 no
C(9) C(11) H(8) 148(1) 1_555 1_555 1_555 no
C(9) C(11) H(9) 91.0(5) 1_555 1_555 1_555 no
C(9) C(11) H(10) 66.8(4) 1_555 1_555 3_656 no
C(9) C(11) H(21) 80.4(5) 1_555 1_555 1_555 no
C(9) C(11) H(105) 120.3(6) 1_555 1_555 2_655 no
C(9) C(11) H(114) 99.4(5) 1_555 1_555 7_656 no
C(9) C(11) H(116) 96.0(5) 1_555 1_555 7_656 no
C(10) C(11) H(1) 143.0(9) 1_555 1_555 1_555 no
C(10) C(11) H(4) 98.2(9) 1_555 1_555 1_555 no
C(10) C(11) H(6) 20.7(7) 1_555 1_555 1_555 no
C(10) C(11) H(7) 23.7(7) 1_555 1_555 1_555 no
C(10) C(11) H(8) 119(1) 1_555 1_555 1_555 no
C(10) C(11) H(9) 111.5(8) 1_555 1_555 1_555 no
C(10) C(11) H(10) 74.3(7) 1_555 1_555 3_656 no
C(10) C(11) H(21) 93.3(7) 1_555 1_555 1_555 no
C(10) C(11) H(105) 95.7(9) 1_555 1_555 2_655 no
C(10) C(11) H(114) 81.3(8) 1_555 1_555 7_656 no
C(10) C(11) H(116) 67.2(8) 1_555 1_555 7_656 no
H(1) C(11) H(4) 103.5(3) 1_555 1_555 1_555 no
H(1) C(11) H(6) 150.5(4) 1_555 1_555 1_555 no
H(1) C(11) H(7) 126.5(5) 1_555 1_555 1_555 no
H(1) C(11) H(8) 44.8(5) 1_555 1_555 1_555 no
H(1) C(11) H(9) 65.1(2) 1_555 1_555 1_555 no
H(1) C(11) H(10) 83.3(3) 1_555 1_555 3_656 no
H(1) C(11) H(21) 123.2(4) 1_555 1_555 1_555 no
H(1) C(11) H(105) 82.8(3) 1_555 1_555 2_655 no
H(1) C(11) H(114) 61.7(2) 1_555 1_555 7_656 no
H(1) C(11) H(116) 84.2(3) 1_555 1_555 7_656 no
H(4) C(11) H(6) 77.5(3) 1_555 1_555 1_555 no
H(4) C(11) H(7) 121.9(5) 1_555 1_555 1_555 no
H(4) C(11) H(8) 142.2(9) 1_555 1_555 1_555 no
H(4) C(11) H(9) 48.8(2) 1_555 1_555 1_555 no
H(4) C(11) H(10) 73.9(3) 1_555 1_555 3_656 no
H(4) C(11) H(21) 63.2(3) 1_555 1_555 1_555 no
H(4) C(11) H(105) 145.9(4) 1_555 1_555 2_655 no
H(4) C(11) H(114) 128.4(4) 1_555 1_555 7_656 no
H(4) C(11) H(116) 161.3(4) 1_555 1_555 7_656 no
H(6) C(11) H(7) 44.4(2) 1_555 1_555 1_555 no
H(6) C(11) H(8) 140.2(9) 1_555 1_555 1_555 no
H(6) C(11) H(9) 97.2(3) 1_555 1_555 1_555 no
H(6) C(11) H(10) 68.6(2) 1_555 1_555 3_656 no
H(6) C(11) H(21) 84.0(3) 1_555 1_555 1_555 no
H(6) C(11) H(105) 113.2(4) 1_555 1_555 2_655 no
H(6) C(11) H(114) 94.2(3) 1_555 1_555 7_656 no
H(6) C(11) H(116) 87.5(3) 1_555 1_555 7_656 no
H(7) C(11) H(8) 95.9(9) 1_555 1_555 1_555 no
H(7) C(11) H(9) 126.0(5) 1_555 1_555 1_555 no
H(7) C(11) H(10) 83.6(4) 1_555 1_555 3_656 no
H(7) C(11) H(21) 103.0(4) 1_555 1_555 1_555 no
H(7) C(11) H(105) 75.2(4) 1_555 1_555 2_655 no
H(7) C(11) H(114) 68.0(3) 1_555 1_555 7_656 no
H(7) C(11) H(116) 44.3(3) 1_555 1_555 7_656 no
H(8) C(11) H(9) 109.6(7) 1_555 1_555 1_555 no
H(8) C(11) H(10) 113.0(8) 1_555 1_555 3_656 no
H(8) C(11) H(21) 112.4(8) 1_555 1_555 1_555 no
H(8) C(11) H(105) 39.0(6) 1_555 1_555 2_655 no
H(8) C(11) H(114) 61.9(6) 1_555 1_555 7_656 no
H(8) C(11) H(116) 53.3(7) 1_555 1_555 7_656 no
H(9) C(11) H(10) 42.9(1) 1_555 1_555 3_656 no
H(9) C(11) H(21) 109.3(4) 1_555 1_555 1_555 no
H(9) C(11) H(105) 147.8(4) 1_555 1_555 2_655 no
H(9) C(11) H(114) 83.1(3) 1_555 1_555 7_656 no
H(9) C(11) H(116) 123.9(3) 1_555 1_555 7_656 no
H(10) C(11) H(21) 133.1(4) 3_656 1_555 1_555 no
H(10) C(11) H(105) 140.0(4) 3_656 1_555 2_655 no
H(10) C(11) H(114) 56.2(2) 3_656 1_555 7_656 no
H(10) C(11) H(116) 90.4(3) 3_656 1_555 7_656 no
H(21) C(11) H(105) 85.1(3) 1_555 1_555 2_655 no
H(21) C(11) H(114) 167.6(5) 1_555 1_555 7_656 no
H(21) C(11) H(116) 126.8(4) 1_555 1_555 7_656 no
H(105) C(11) H(114) 84.3(3) 2_655 1_555 7_656 no
H(105) C(11) H(116) 51.0(2) 2_655 1_555 7_656 no
H(114) C(11) H(116) 40.8(2) 7_656 1_555 7_656 no
Pd(1) C(12) P(1) 40.6(2) 1_555 1_555 1_555 yes
Pd(1) C(12) N(3) 69.4(3) 1_555 1_555 1_555 yes
Pd(1) C(12) C(1) 72.4(3) 1_555 1_555 1_555 yes
Pd(1) C(12) C(2) 98.0(3) 1_555 1_555 1_555 yes
Pd(1) C(12) C(6) 64.9(3) 1_555 1_555 1_555 yes
Pd(1) C(12) C(7) 61.3(2) 1_555 1_555 1_555 yes
Pd(1) C(12) C(13) 124.8(8) 1_555 1_555 1_555 yes
Pd(1) C(12) C(14) 137.9(6) 1_555 1_555 1_555 yes
Pd(1) C(12) C(15) 135.5(5) 1_555 1_555 1_555 yes
Pd(1) C(12) C(16) 120.5(5) 1_555 1_555 1_555 yes
Pd(1) C(12) C(17) 99.4(7) 1_555 1_555 1_555 yes
Pd(1) C(12) C(35) 35.8(2) 1_555 1_555 1_555 yes
Pd(1) C(12) C(37) 53.3(2) 1_555 1_555 1_555 yes
Pd(1) C(12) H(1) 111.2(3) 1_555 1_555 1_555 no
Pd(1) C(12) H(4) 53.4(1) 1_555 1_555 1_555 no
Pd(1) C(12) H(9) 108.8(4) 1_555 1_555 1_555 no
Pd(1) C(12) H(10) 135.7(3) 1_555 1_555 1_555 no
Pd(1) C(12) H(12) 114.9(3) 1_555 1_555 1_555 no
Pd(1) C(12) H(13) 81.0(3) 1_555 1_555 1_555 no
P(1) C(12) N(3) 104.5(4) 1_555 1_555 1_555 yes
P(1) C(12) C(1) 39.9(3) 1_555 1_555 1_555 yes
P(1) C(12) C(2) 61.4(4) 1_555 1_555 1_555 yes
P(1) C(12) C(6) 37.7(3) 1_555 1_555 1_555 yes
P(1) C(12) C(7) 51.0(3) 1_555 1_555 1_555 yes
P(1) C(12) C(13) 124.3(8) 1_555 1_555 1_555 yes
P(1) C(12) C(14) 153.6(7) 1_555 1_555 1_555 yes
P(1) C(12) C(15) 175.5(6) 1_555 1_555 1_555 yes
P(1) C(12) C(16) 147.3(7) 1_555 1_555 1_555 yes
P(1) C(12) C(17) 117.3(8) 1_555 1_555 1_555 yes
P(1) C(12) C(35) 76.3(4) 1_555 1_555 1_555 yes
P(1) C(12) C(37) 92.0(4) 1_555 1_555 1_555 yes
P(1) C(12) H(1) 71.6(4) 1_555 1_555 1_555 no
P(1) C(12) H(4) 56.2(3) 1_555 1_555 1_555 no
P(1) C(12) H(9) 100.0(5) 1_555 1_555 1_555 no
P(1) C(12) H(10) 145.3(5) 1_555 1_555 1_555 no
P(1) C(12) H(12) 138.6(5) 1_555 1_555 1_555 no
P(1) C(12) H(13) 92.7(4) 1_555 1_555 1_555 no
N(3) C(12) C(1) 141.7(4) 1_555 1_555 1_555 yes
N(3) C(12) C(2) 165.8(4) 1_555 1_555 1_555 yes
N(3) C(12) C(6) 98.8(4) 1_555 1_555 1_555 yes
N(3) C(12) C(7) 76.5(3) 1_555 1_555 1_555 yes
N(3) C(12) C(13) 69.4(7) 1_555 1_555 1_555 yes
N(3) C(12) C(14) 68.9(5) 1_555 1_555 1_555 yes
N(3) C(12) C(15) 73.4(4) 1_555 1_555 1_555 yes
N(3) C(12) C(16) 82.6(5) 1_555 1_555 1_555 yes
N(3) C(12) C(17) 93.8(8) 1_555 1_555 1_555 yes
N(3) C(12) C(35) 43.4(3) 1_555 1_555 1_555 yes
N(3) C(12) C(37) 18.9(2) 1_555 1_555 1_555 yes
N(3) C(12) H(1) 163.0(4) 1_555 1_555 1_555 no
N(3) C(12) H(4) 61.7(2) 1_555 1_555 1_555 no
N(3) C(12) H(9) 74.5(4) 1_555 1_555 1_555 no
N(3) C(12) H(10) 68.8(3) 1_555 1_555 1_555 no
N(3) C(12) H(12) 86.1(3) 1_555 1_555 1_555 no
N(3) C(12) H(13) 102.6(4) 1_555 1_555 1_555 no
C(1) C(12) C(2) 26.0(3) 1_555 1_555 1_555 yes
C(1) C(12) C(6) 62.4(3) 1_555 1_555 1_555 yes
C(1) C(12) C(7) 83.7(3) 1_555 1_555 1_555 yes
C(1) C(12) C(13) 135.7(8) 1_555 1_555 1_555 yes
C(1) C(12) C(14) 148.5(6) 1_555 1_555 1_555 yes
C(1) C(12) C(15) 140.8(5) 1_555 1_555 1_555 yes
C(1) C(12) C(16) 119.5(6) 1_555 1_555 1_555 yes
C(1) C(12) C(17) 94.2(8) 1_555 1_555 1_555 yes
C(1) C(12) C(35) 102.4(4) 1_555 1_555 1_555 yes
C(1) C(12) C(37) 125.0(4) 1_555 1_555 1_555 yes
C(1) C(12) H(1) 41.9(3) 1_555 1_555 1_555 no
C(1) C(12) H(4) 93.6(3) 1_555 1_555 1_555 no
C(1) C(12) H(9) 117.1(5) 1_555 1_555 1_555 no
C(1) C(12) H(10) 146.3(4) 1_555 1_555 1_555 no
C(1) C(12) H(12) 112.2(4) 1_555 1_555 1_555 no
C(1) C(12) H(13) 73.0(4) 1_555 1_555 1_555 no
C(2) C(12) C(6) 69.1(4) 1_555 1_555 1_555 yes
C(2) C(12) C(7) 91.8(4) 1_555 1_555 1_555 yes
C(2) C(12) C(13) 115.8(8) 1_555 1_555 1_555 yes
C(2) C(12) C(14) 122.5(5) 1_555 1_555 1_555 yes
C(2) C(12) C(15) 120.8(5) 1_555 1_555 1_555 yes
C(2) C(12) C(16) 110.2(6) 1_555 1_555 1_555 yes
C(2) C(12) C(17) 94.7(8) 1_555 1_555 1_555 yes
C(2) C(12) C(35) 128.0(4) 1_555 1_555 1_555 yes
C(2) C(12) C(37) 151.0(4) 1_555 1_555 1_555 yes
C(2) C(12) H(1) 17.2(2) 1_555 1_555 1_555 no
C(2) C(12) H(4) 105.9(3) 1_555 1_555 1_555 no
C(2) C(12) H(9) 104.8(4) 1_555 1_555 1_555 no
C(2) C(12) H(10) 121.1(4) 1_555 1_555 1_555 no
C(2) C(12) H(12) 105.7(4) 1_555 1_555 1_555 no
C(2) C(12) H(13) 81.1(4) 1_555 1_555 1_555 no
C(6) C(12) C(7) 22.8(3) 1_555 1_555 1_555 yes
C(6) C(12) C(13) 87.1(7) 1_555 1_555 1_555 yes
C(6) C(12) C(14) 116.4(6) 1_555 1_555 1_555 yes
C(6) C(12) C(15) 146.0(6) 1_555 1_555 1_555 yes
C(6) C(12) C(16) 174.4(6) 1_555 1_555 1_555 yes
C(6) C(12) C(17) 154.3(9) 1_555 1_555 1_555 yes
C(6) C(12) C(35) 95.8(4) 1_555 1_555 1_555 yes
C(6) C(12) C(37) 97.7(4) 1_555 1_555 1_555 yes
C(6) C(12) H(1) 67.7(3) 1_555 1_555 1_555 no
C(6) C(12) H(4) 37.1(2) 1_555 1_555 1_555 no
C(6) C(12) H(9) 62.8(3) 1_555 1_555 1_555 no
C(6) C(12) H(10) 108.0(4) 1_555 1_555 1_555 no
C(6) C(12) H(12) 174.5(5) 1_555 1_555 1_555 no
C(6) C(12) H(13) 129.8(5) 1_555 1_555 1_555 no
C(7) C(12) C(13) 74.7(7) 1_555 1_555 1_555 yes
C(7) C(12) C(14) 103.1(5) 1_555 1_555 1_555 yes
C(7) C(12) C(15) 131.1(5) 1_555 1_555 1_555 yes
C(7) C(12) C(16) 156.7(6) 1_555 1_555 1_555 yes
C(7) C(12) C(17) 160.3(8) 1_555 1_555 1_555 yes
C(7) C(12) C(35) 83.1(3) 1_555 1_555 1_555 yes
C(7) C(12) C(37) 78.3(3) 1_555 1_555 1_555 yes
C(7) C(12) H(1) 88.8(3) 1_555 1_555 1_555 no
C(7) C(12) H(4) 15.7(2) 1_555 1_555 1_555 no
C(7) C(12) H(9) 51.7(3) 1_555 1_555 1_555 no
C(7) C(12) H(10) 95.1(3) 1_555 1_555 1_555 no
C(7) C(12) H(12) 162.4(4) 1_555 1_555 1_555 no
C(7) C(12) H(13) 140.4(4) 1_555 1_555 1_555 no
C(13) C(12) C(14) 29.4(6) 1_555 1_555 1_555 yes
C(13) C(12) C(15) 59.0(7) 1_555 1_555 1_555 yes
C(13) C(12) C(16) 88.3(7) 1_555 1_555 1_555 yes
C(13) C(12) C(17) 118(1) 1_555 1_555 1_555 yes
C(13) C(12) C(35) 112.5(8) 1_555 1_555 1_555 yes
C(13) C(12) C(37) 88.0(8) 1_555 1_555 1_555 yes
C(13) C(12) H(1) 98.7(7) 1_555 1_555 1_555 no
C(13) C(12) H(4) 75.2(6) 1_555 1_555 1_555 no
C(13) C(12) H(9) 24.3(5) 1_555 1_555 1_555 no
C(13) C(12) H(10) 21.0(5) 1_555 1_555 1_555 no
C(13) C(12) H(12) 97.1(7) 1_555 1_555 1_555 no
C(13) C(12) H(13) 143.0(8) 1_555 1_555 1_555 no
C(14) C(12) C(15) 29.7(4) 1_555 1_555 1_555 yes
C(14) C(12) C(16) 58.9(5) 1_555 1_555 1_555 yes
C(14) C(12) C(17) 89.0(8) 1_555 1_555 1_555 yes
C(14) C(12) C(35) 108.9(5) 1_555 1_555 1_555 yes
C(14) C(12) C(37) 86.4(5) 1_555 1_555 1_555 yes
C(14) C(12) H(1) 106.9(5) 1_555 1_555 1_555 no
C(14) C(12) H(4) 100.5(5) 1_555 1_555 1_555 no
C(14) C(12) H(9) 53.7(4) 1_555 1_555 1_555 no
C(14) C(12) H(10) 8.4(4) 1_555 1_555 1_555 no
C(14) C(12) H(12) 67.7(4) 1_555 1_555 1_555 no
C(14) C(12) H(13) 113.6(5) 1_555 1_555 1_555 no
C(15) C(12) C(16) 29.3(4) 1_555 1_555 1_555 yes
C(15) C(12) C(17) 59.3(7) 1_555 1_555 1_555 yes
C(15) C(12) C(35) 99.7(5) 1_555 1_555 1_555 yes
C(15) C(12) C(37) 84.9(5) 1_555 1_555 1_555 yes
C(15) C(12) H(1) 111.5(4) 1_555 1_555 1_555 no
C(15) C(12) H(4) 124.6(5) 1_555 1_555 1_555 no
C(15) C(12) H(9) 83.3(5) 1_555 1_555 1_555 no
C(15) C(12) H(10) 38.0(4) 1_555 1_555 1_555 no
C(15) C(12) H(12) 38.0(4) 1_555 1_555 1_555 no
C(15) C(12) H(13) 84.0(5) 1_555 1_555 1_555 no
C(16) C(12) C(17) 30.0(6) 1_555 1_555 1_555 yes
C(16) C(12) C(35) 89.0(5) 1_555 1_555 1_555 yes
C(16) C(12) C(37) 85.4(5) 1_555 1_555 1_555 yes
C(16) C(12) H(1) 109.8(5) 1_555 1_555 1_555 no
C(16) C(12) H(4) 144.0(6) 1_555 1_555 1_555 no
C(16) C(12) H(9) 112.6(5) 1_555 1_555 1_555 no
C(16) C(12) H(10) 67.3(4) 1_555 1_555 1_555 no
C(16) C(12) H(12) 8.8(3) 1_555 1_555 1_555 no
C(16) C(12) H(13) 54.7(4) 1_555 1_555 1_555 no
C(17) C(12) C(35) 78.2(7) 1_555 1_555 1_555 yes
C(17) C(12) C(37) 87.1(8) 1_555 1_555 1_555 yes
C(17) C(12) H(1) 102.7(8) 1_555 1_555 1_555 no
C(17) C(12) H(4) 147.3(8) 1_555 1_555 1_555 no
C(17) C(12) H(9) 142.6(8) 1_555 1_555 1_555 no
C(17) C(12) H(10) 97.3(7) 1_555 1_555 1_555 no
C(17) C(12) H(12) 21.3(6) 1_555 1_555 1_555 no
C(17) C(12) H(13) 24.7(5) 1_555 1_555 1_555 no
C(35) C(12) C(37) 24.6(2) 1_555 1_555 1_555 yes
C(35) C(12) H(1) 144.2(4) 1_555 1_555 1_555 no
C(35) C(12) H(4) 69.1(2) 1_555 1_555 1_555 no
C(35) C(12) H(9) 111.4(4) 1_555 1_555 1_555 no
C(35) C(12) H(10) 110.9(4) 1_555 1_555 1_555 no
C(35) C(12) H(12) 85.9(3) 1_555 1_555 1_555 no
C(35) C(12) H(13) 71.6(3) 1_555 1_555 1_555 no
C(37) C(12) H(1) 163.4(4) 1_555 1_555 1_555 no
C(37) C(12) H(4) 62.6(3) 1_555 1_555 1_555 no
C(37) C(12) H(9) 90.4(4) 1_555 1_555 1_555 no
C(37) C(12) H(10) 87.2(3) 1_555 1_555 1_555 no
C(37) C(12) H(12) 86.0(3) 1_555 1_555 1_555 no
C(37) C(12) H(13) 89.3(4) 1_555 1_555 1_555 no
H(1) C(12) H(4) 104.3(3) 1_555 1_555 1_555 no
H(1) C(12) H(9) 89.7(4) 1_555 1_555 1_555 no
H(1) C(12) H(10) 104.5(3) 1_555 1_555 1_555 no
H(1) C(12) H(12) 107.9(3) 1_555 1_555 1_555 no
H(1) C(12) H(13) 94.2(4) 1_555 1_555 1_555 no
H(4) C(12) H(9) 55.6(2) 1_555 1_555 1_555 no
H(4) C(12) H(10) 93.5(3) 1_555 1_555 1_555 no
H(4) C(12) H(12) 147.6(4) 1_555 1_555 1_555 no
H(4) C(12) H(13) 134.3(4) 1_555 1_555 1_555 no
H(9) C(12) H(10) 45.3(2) 1_555 1_555 1_555 no
H(9) C(12) H(12) 121.4(4) 1_555 1_555 1_555 no
H(9) C(12) H(13) 167.3(5) 1_555 1_555 1_555 no
H(10) C(12) H(12) 76.1(2) 1_555 1_555 1_555 no
H(10) C(12) H(13) 122.0(4) 1_555 1_555 1_555 no
H(12) C(12) H(13) 45.9(2) 1_555 1_555 1_555 no
P(1) C(13) N(3) 89.8(3) 1_555 1_555 1_555 yes
P(1) C(13) C(6) 35.3(2) 1_555 1_555 1_555 yes
P(1) C(13) C(7) 51.1(2) 1_555 1_555 1_555 yes
P(1) C(13) C(12) 32.2(5) 1_555 1_555 1_555 yes
P(1) C(13) C(14) 153.2(9) 1_555 1_555 1_555 yes
P(1) C(13) C(15) 123.1(5) 1_555 1_555 1_555 yes
P(1) C(13) C(16) 93.5(4) 1_555 1_555 1_555 yes
P(1) C(13) C(17) 62.5(4) 1_555 1_555 1_555 yes
P(1) C(13) C(37) 72.6(3) 1_555 1_555 1_555 yes
P(1) C(13) H(1) 54.6(2) 1_555 1_555 1_555 no
P(1) C(13) H(4) 53.4(2) 1_555 1_555 1_555 no
P(1) C(13) H(9) 87.1(7) 1_555 1_555 1_555 no
P(1) C(13) H(9) 138.4(4) 1_555 1_555 3_656 no
P(1) C(13) H(10) 176.9(6) 1_555 1_555 1_555 no
P(1) C(13) H(10) 99.5(3) 1_555 1_555 3_656 no
P(1) C(13) H(11) 131.5(4) 1_555 1_555 1_555 no
P(1) C(13) H(13) 54.1(2) 1_555 1_555 1_555 no
P(1) C(13) H(24) 115.1(4) 1_555 1_555 5_545 no
N(3) C(13) C(6) 98.6(4) 1_555 1_555 1_555 yes
N(3) C(13) C(7) 80.8(4) 1_555 1_555 1_555 yes
N(3) C(13) C(12) 87.3(7) 1_555 1_555 1_555 yes
N(3) C(13) C(14) 85.8(9) 1_555 1_555 1_555 yes
N(3) C(13) C(15) 82.6(5) 1_555 1_555 1_555 yes
N(3) C(13) C(16) 82.4(5) 1_555 1_555 1_555 yes
N(3) C(13) C(17) 84.2(5) 1_555 1_555 1_555 yes
N(3) C(13) C(37) 18.9(2) 1_555 1_555 1_555 yes
N(3) C(13) H(1) 143.0(4) 1_555 1_555 1_555 no
N(3) C(13) H(4) 64.7(3) 1_555 1_555 1_555 no
N(3) C(13) H(9) 98.3(8) 1_555 1_555 1_555 no
N(3) C(13) H(9) 115.1(4) 1_555 1_555 3_656 no
N(3) C(13) H(10) 89.0(5) 1_555 1_555 1_555 no
N(3) C(13) H(10) 119.8(4) 1_555 1_555 3_656 no
N(3) C(13) H(11) 82.5(3) 1_555 1_555 1_555 no
N(3) C(13) H(13) 85.1(3) 1_555 1_555 1_555 no
N(3) C(13) H(24) 153.0(4) 1_555 1_555 5_545 no
C(6) C(13) C(7) 24.1(3) 1_555 1_555 1_555 yes
C(6) C(13) C(12) 67.1(6) 1_555 1_555 1_555 yes
C(6) C(13) C(14) 171.1(9) 1_555 1_555 1_555 yes
C(6) C(13) C(15) 157.9(6) 1_555 1_555 1_555 yes
C(6) C(13) C(16) 128.4(5) 1_555 1_555 1_555 yes
C(6) C(13) C(17) 97.5(5) 1_555 1_555 1_555 yes
C(6) C(13) C(37) 88.6(4) 1_555 1_555 1_555 yes
C(6) C(13) H(1) 59.1(3) 1_555 1_555 1_555 no
C(6) C(13) H(4) 36.8(2) 1_555 1_555 1_555 no
C(6) C(13) H(9) 52.2(6) 1_555 1_555 1_555 no
C(6) C(13) H(9) 105.0(4) 1_555 1_555 3_656 no
C(6) C(13) H(10) 147.8(5) 1_555 1_555 1_555 no
C(6) C(13) H(10) 65.5(3) 1_555 1_555 3_656 no
C(6) C(13) H(11) 166.3(4) 1_555 1_555 1_555 no
C(6) C(13) H(13) 89.0(3) 1_555 1_555 1_555 no
C(6) C(13) H(24) 107.8(4) 1_555 1_555 5_545 no
C(7) C(13) C(12) 82.3(7) 1_555 1_555 1_555 yes
C(7) C(13) C(14) 152.5(10) 1_555 1_555 1_555 yes
C(7) C(13) C(15) 162.4(6) 1_555 1_555 1_555 yes
C(7) C(13) C(16) 140.5(5) 1_555 1_555 1_555 yes
C(7) C(13) C(17) 111.5(5) 1_555 1_555 1_555 yes
C(7) C(13) C(37) 76.4(3) 1_555 1_555 1_555 yes
C(7) C(13) H(1) 82.9(3) 1_555 1_555 1_555 no
C(7) C(13) H(4) 16.1(2) 1_555 1_555 1_555 no
C(7) C(13) H(9) 40.3(5) 1_555 1_555 1_555 no
C(7) C(13) H(9) 98.2(3) 1_555 1_555 3_656 no
C(7) C(13) H(10) 131.5(5) 1_555 1_555 1_555 no
C(7) C(13) H(10) 62.1(3) 1_555 1_555 3_656 no
C(7) C(13) H(11) 163.1(5) 1_555 1_555 1_555 no
C(7) C(13) H(13) 103.5(3) 1_555 1_555 1_555 no
C(7) C(13) H(24) 122.4(4) 1_555 1_555 5_545 no
C(12) C(13) C(14) 121(1) 1_555 1_555 1_555 yes
C(12) C(13) C(15) 91.0(8) 1_555 1_555 1_555 yes
C(12) C(13) C(16) 61.4(6) 1_555 1_555 1_555 yes
C(12) C(13) C(17) 30.4(6) 1_555 1_555 1_555 yes
C(12) C(13) C(37) 68.6(7) 1_555 1_555 1_555 yes
C(12) C(13) H(1) 57.6(6) 1_555 1_555 1_555 no
C(12) C(13) H(4) 80.8(6) 1_555 1_555 1_555 no
C(12) C(13) H(9) 119(1) 1_555 1_555 1_555 no
C(12) C(13) H(9) 157.5(9) 1_555 1_555 3_656 no
C(12) C(13) H(10) 144.8(9) 1_555 1_555 1_555 no
C(12) C(13) H(10) 127.9(8) 1_555 1_555 3_656 no
C(12) C(13) H(11) 99.5(7) 1_555 1_555 1_555 no
C(12) C(13) H(13) 22.0(5) 1_555 1_555 1_555 no
C(12) C(13) H(24) 107.9(8) 1_555 1_555 5_545 no
C(14) C(13) C(15) 30.1(7) 1_555 1_555 1_555 yes
C(14) C(13) C(16) 59.7(7) 1_555 1_555 1_555 yes
C(14) C(13) C(17) 90.7(9) 1_555 1_555 1_555 yes
C(14) C(13) C(37) 97.7(9) 1_555 1_555 1_555 yes
C(14) C(13) H(1) 120.9(9) 1_555 1_555 1_555 no
C(14) C(13) H(4) 143(1) 1_555 1_555 1_555 no
C(14) C(13) H(9) 119(1) 1_555 1_555 1_555 no
C(14) C(13) H(9) 66.0(7) 1_555 1_555 3_656 no
C(14) C(13) H(10) 23.7(6) 1_555 1_555 1_555 no
C(14) C(13) H(10) 105.6(8) 1_555 1_555 3_656 no
C(14) C(13) H(11) 21.7(7) 1_555 1_555 1_555 no
C(14) C(13) H(13) 99.2(8) 1_555 1_555 1_555 no
C(14) C(13) H(24) 67.3(8) 1_555 1_555 5_545 no
C(15) C(13) C(16) 29.6(4) 1_555 1_555 1_555 yes
C(15) C(13) C(17) 60.6(5) 1_555 1_555 1_555 yes
C(15) C(13) C(37) 86.0(5) 1_555 1_555 1_555 yes
C(15) C(13) H(1) 107.3(6) 1_555 1_555 1_555 no
C(15) C(13) H(4) 146.5(6) 1_555 1_555 1_555 no
C(15) C(13) H(9) 149.7(9) 1_555 1_555 1_555 no
C(15) C(13) H(9) 94.1(5) 1_555 1_555 3_656 no
C(15) C(13) H(10) 53.8(5) 1_555 1_555 1_555 no
C(15) C(13) H(10) 132.8(5) 1_555 1_555 3_656 no
C(15) C(13) H(11) 8.4(4) 1_555 1_555 1_555 no
C(15) C(13) H(13) 69.1(4) 1_555 1_555 1_555 no
C(15) C(13) H(24) 75.2(5) 1_555 1_555 5_545 no
C(16) C(13) C(17) 31.0(4) 1_555 1_555 1_555 yes
C(16) C(13) C(37) 76.2(4) 1_555 1_555 1_555 yes
C(16) C(13) H(1) 89.7(5) 1_555 1_555 1_555 no
C(16) C(13) H(4) 130.9(5) 1_555 1_555 1_555 no
C(16) C(13) H(9) 179.1(10) 1_555 1_555 1_555 no
C(16) C(13) H(9) 121.2(5) 1_555 1_555 3_656 no
C(16) C(13) H(10) 83.4(5) 1_555 1_555 1_555 no
C(16) C(13) H(10) 154.0(5) 1_555 1_555 3_656 no
C(16) C(13) H(11) 38.1(3) 1_555 1_555 1_555 no
C(16) C(13) H(13) 39.4(3) 1_555 1_555 1_555 no
C(16) C(13) H(24) 85.7(4) 1_555 1_555 5_545 no
C(17) C(13) C(37) 69.5(4) 1_555 1_555 1_555 yes
C(17) C(13) H(1) 71.4(4) 1_555 1_555 1_555 no
C(17) C(13) H(4) 106.5(5) 1_555 1_555 1_555 no
C(17) C(13) H(9) 149.6(9) 1_555 1_555 1_555 no
C(17) C(13) H(9) 147.1(5) 1_555 1_555 3_656 no
C(17) C(13) H(10) 114.4(6) 1_555 1_555 1_555 no
C(17) C(13) H(10) 151.4(6) 1_555 1_555 3_656 no
C(17) C(13) H(11) 69.0(4) 1_555 1_555 1_555 no
C(17) C(13) H(13) 8.5(3) 1_555 1_555 1_555 no
C(17) C(13) H(24) 97.8(5) 1_555 1_555 5_545 no
C(37) C(13) H(1) 124.3(4) 1_555 1_555 1_555 no
C(37) C(13) H(4) 60.8(3) 1_555 1_555 1_555 no
C(37) C(13) H(9) 104.7(8) 1_555 1_555 1_555 no
C(37) C(13) H(9) 133.6(4) 1_555 1_555 3_656 no
C(37) C(13) H(10) 105.8(5) 1_555 1_555 1_555 no
C(37) C(13) H(10) 129.2(4) 1_555 1_555 3_656 no
C(37) C(13) H(11) 88.5(3) 1_555 1_555 1_555 no
C(37) C(13) H(13) 68.8(3) 1_555 1_555 1_555 no
C(37) C(13) H(24) 160.8(4) 1_555 1_555 5_545 no
H(1) C(13) H(4) 95.5(3) 1_555 1_555 1_555 no
H(1) C(13) H(9) 90.2(8) 1_555 1_555 1_555 no
H(1) C(13) H(9) 100.0(3) 1_555 1_555 3_656 no
H(1) C(13) H(10) 126.0(5) 1_555 1_555 1_555 no
H(1) C(13) H(10) 80.0(3) 1_555 1_555 3_656 no
H(1) C(13) H(11) 112.4(3) 1_555 1_555 1_555 no
H(1) C(13) H(13) 66.8(2) 1_555 1_555 1_555 no
H(1) C(13) H(24) 60.6(2) 1_555 1_555 5_545 no
H(4) C(13) H(9) 50.0(6) 1_555 1_555 1_555 no
H(4) C(13) H(9) 105.8(3) 1_555 1_555 3_656 no
H(4) C(13) H(10) 128.4(5) 1_555 1_555 1_555 no
H(4) C(13) H(10) 74.2(2) 1_555 1_555 3_656 no
H(4) C(13) H(11) 147.3(4) 1_555 1_555 1_555 no
H(4) C(13) H(13) 99.5(3) 1_555 1_555 1_555 no
H(4) C(13) H(24) 138.2(4) 1_555 1_555 5_545 no
H(9) C(13) H(9) 57.9(6) 1_555 1_555 3_656 no
H(9) C(13) H(10) 95.9(7) 1_555 1_555 1_555 no
H(9) C(13) H(10) 25.1(5) 1_555 1_555 3_656 no
H(9) C(13) H(11) 141.3(8) 1_555 1_555 1_555 no
H(9) C(13) H(13) 141.2(8) 1_555 1_555 1_555 no
H(9) C(13) H(24) 93.5(8) 1_555 1_555 5_545 no
H(9) C(13) H(10) 44.6(2) 3_656 1_555 1_555 no
H(9) C(13) H(10) 39.6(1) 3_656 1_555 3_656 no
H(9) C(13) H(11) 86.5(2) 3_656 1_555 1_555 no
H(9) C(13) H(13) 152.6(4) 3_656 1_555 1_555 no
H(9) C(13) H(24) 52.8(2) 3_656 1_555 5_545 no
H(10) C(13) H(10) 83.6(3) 1_555 1_555 3_656 no
H(10) C(13) H(11) 45.4(2) 1_555 1_555 1_555 no
H(10) C(13) H(13) 122.9(5) 1_555 1_555 1_555 no
H(10) C(13) H(24) 65.5(3) 1_555 1_555 5_545 no
H(10) C(13) H(11) 125.7(3) 3_656 1_555 1_555 no
H(10) C(13) H(13) 145.6(4) 3_656 1_555 1_555 no
H(10) C(13) H(24) 68.5(2) 3_656 1_555 5_545 no
H(11) C(13) H(13) 77.5(3) 1_555 1_555 1_555 no
H(11) C(13) H(24) 73.2(2) 1_555 1_555 5_545 no
H(13) C(13) H(24) 100.7(3) 1_555 1_555 5_545 no
N(3) C(14) C(12) 70.6(4) 1_555 1_555 1_555 yes
N(3) C(14) C(13) 70.8(8) 1_555 1_555 1_555 yes
N(3) C(14) C(15) 93.2(9) 1_555 1_555 1_555 yes
N(3) C(14) C(16) 84.0(5) 1_555 1_555 1_555 yes
N(3) C(14) C(17) 75.4(4) 1_555 1_555 1_555 yes
N(3) C(14) H(9) 75.4(4) 1_555 1_555 1_555 no
N(3) C(14) H(9) 118.4(5) 1_555 1_555 3_656 no
N(3) C(14) H(10) 105(1) 1_555 1_555 1_555 no
N(3) C(14) H(11) 99.9(5) 1_555 1_555 1_555 no
N(3) C(14) H(12) 87.1(3) 1_555 1_555 1_555 no
N(3) C(14) H(24) 159.5(5) 1_555 1_555 5_545 no
N(3) C(14) H(25) 141.0(4) 1_555 1_555 5_545 no
C(12) C(14) C(13) 29.5(6) 1_555 1_555 1_555 yes
C(12) C(14) C(15) 90.2(8) 1_555 1_555 1_555 yes
C(12) C(14) C(16) 60.6(5) 1_555 1_555 1_555 yes
C(12) C(14) C(17) 29.6(3) 1_555 1_555 1_555 yes
C(12) C(14) H(9) 53.7(4) 1_555 1_555 1_555 no
C(12) C(14) H(9) 117.6(6) 1_555 1_555 3_656 no
C(12) C(14) H(10) 149(1) 1_555 1_555 1_555 no
C(12) C(14) H(11) 114.2(6) 1_555 1_555 1_555 no
C(12) C(14) H(12) 68.9(4) 1_555 1_555 1_555 no
C(12) C(14) H(24) 92.9(5) 1_555 1_555 5_545 no
C(12) C(14) H(25) 77.6(5) 1_555 1_555 5_545 no
C(13) C(14) C(15) 119(1) 1_555 1_555 1_555 yes
C(13) C(14) C(16) 90.1(8) 1_555 1_555 1_555 yes
C(13) C(14) C(17) 59.1(7) 1_555 1_555 1_555 yes
C(13) C(14) H(9) 24.2(6) 1_555 1_555 1_555 no
C(13) C(14) H(9) 90.9(8) 1_555 1_555 3_656 no
C(13) C(14) H(10) 120(1) 1_555 1_555 1_555 no
C(13) C(14) H(11) 143(1) 1_555 1_555 1_555 no
C(13) C(14) H(12) 98.4(8) 1_555 1_555 1_555 no
C(13) C(14) H(24) 88.8(9) 1_555 1_555 5_545 no
C(13) C(14) H(25) 92.2(9) 1_555 1_555 5_545 no
C(15) C(14) C(16) 29.6(7) 1_555 1_555 1_555 yes
C(15) C(14) C(17) 60.6(7) 1_555 1_555 1_555 yes
C(15) C(14) H(9) 143.9(10) 1_555 1_555 1_555 no
C(15) C(14) H(9) 142.7(9) 1_555 1_555 3_656 no
C(15) C(14) H(10) 119(1) 1_555 1_555 1_555 no
C(15) C(14) H(11) 24.1(6) 1_555 1_555 1_555 no
C(15) C(14) H(12) 21.3(6) 1_555 1_555 1_555 no
C(15) C(14) H(24) 98(1) 1_555 1_555 5_545 no
C(15) C(14) H(25) 64.4(9) 1_555 1_555 5_545 no
C(16) C(14) C(17) 31.0(4) 1_555 1_555 1_555 yes
C(16) C(14) H(9) 114.3(6) 1_555 1_555 1_555 no
C(16) C(14) H(9) 156.5(7) 1_555 1_555 3_656 no
C(16) C(14) H(10) 149(1) 1_555 1_555 1_555 no
C(16) C(14) H(11) 53.6(5) 1_555 1_555 1_555 no
C(16) C(14) H(12) 8.3(3) 1_555 1_555 1_555 no
C(16) C(14) H(24) 98.6(6) 1_555 1_555 5_545 no
C(16) C(14) H(25) 60.5(5) 1_555 1_555 5_545 no
C(17) C(14) H(9) 83.2(5) 1_555 1_555 1_555 no
C(17) C(14) H(9) 142.4(6) 1_555 1_555 3_656 no
C(17) C(14) H(10) 178(1) 1_555 1_555 1_555 no
C(17) C(14) H(11) 84.7(5) 1_555 1_555 1_555 no
C(17) C(14) H(12) 39.3(3) 1_555 1_555 1_555 no
C(17) C(14) H(24) 96.4(5) 1_555 1_555 5_545 no
C(17) C(14) H(25) 65.9(4) 1_555 1_555 5_545 no
H(9) C(14) H(9) 68.7(4) 1_555 1_555 3_656 no
H(9) C(14) H(10) 96(1) 1_555 1_555 1_555 no
H(9) C(14) H(11) 167.8(7) 1_555 1_555 1_555 no
H(9) C(14) H(12) 122.6(5) 1_555 1_555 1_555 no
H(9) C(14) H(24) 85.1(5) 1_555 1_555 5_545 no
H(9) C(14) H(25) 103.4(5) 1_555 1_555 5_545 no
H(9) C(14) H(10) 36.5(7) 3_656 1_555 1_555 no
H(9) C(14) H(11) 122.9(5) 3_656 1_555 1_555 no
H(9) C(14) H(12) 154.5(5) 3_656 1_555 1_555 no
H(9) C(14) H(24) 58.0(2) 3_656 1_555 5_545 no
H(9) C(14) H(25) 96.0(4) 3_656 1_555 5_545 no
H(10) C(14) H(11) 95.8(9) 1_555 1_555 1_555 no
H(10) C(14) H(12) 141(1) 1_555 1_555 1_555 no
H(10) C(14) H(24) 82.5(9) 1_555 1_555 5_545 no
H(10) C(14) H(25) 113.2(10) 1_555 1_555 5_545 no
H(11) C(14) H(12) 45.4(3) 1_555 1_555 1_555 no
H(11) C(14) H(24) 97.9(5) 1_555 1_555 5_545 no
H(11) C(14) H(25) 73.0(4) 1_555 1_555 5_545 no
H(12) C(14) H(24) 98.3(4) 1_555 1_555 5_545 no
H(12) C(14) H(25) 60.2(3) 1_555 1_555 5_545 no
H(24) C(14) H(25) 38.2(2) 5_545 1_555 5_545 no
C(12) C(15) C(13) 29.9(3) 1_555 1_555 1_555 yes
C(12) C(15) C(14) 60.2(7) 1_555 1_555 1_555 yes
C(12) C(15) C(16) 60.3(7) 1_555 1_555 1_555 yes
C(12) C(15) C(17) 29.1(3) 1_555 1_555 1_555 yes
C(12) C(15) C(102) 148.6(7) 1_555 1_555 6_545 yes
C(12) C(15) H(6) 156.0(6) 1_555 1_555 3_656 no
C(12) C(15) H(9) 38.5(3) 1_555 1_555 1_555 no
C(12) C(15) H(10) 84.2(5) 1_555 1_555 1_555 no
C(12) C(15) H(11) 177(1) 1_555 1_555 1_555 no
C(12) C(15) H(12) 84.3(5) 1_555 1_555 1_555 no
C(12) C(15) H(13) 37.7(3) 1_555 1_555 1_555 no
C(12) C(15) H(19) 105.3(5) 1_555 1_555 5_445 no
C(12) C(15) H(24) 77.4(4) 1_555 1_555 5_545 no
C(12) C(15) H(25) 79.8(4) 1_555 1_555 5_545 no
C(12) C(15) H(102) 120.1(5) 1_555 1_555 6_545 no
C(12) C(15) H(104) 146.0(6) 1_555 1_555 6_545 no
C(13) C(15) C(14) 30.2(6) 1_555 1_555 1_555 yes
C(13) C(15) C(16) 90.2(8) 1_555 1_555 1_555 yes
C(13) C(15) C(17) 59.1(5) 1_555 1_555 1_555 yes
C(13) C(15) C(102) 165.8(8) 1_555 1_555 6_545 yes
C(13) C(15) H(6) 130.0(6) 1_555 1_555 3_656 no
C(13) C(15) H(9) 8.6(3) 1_555 1_555 1_555 no
C(13) C(15) H(10) 54.3(5) 1_555 1_555 1_555 no
C(13) C(15) H(11) 149(1) 1_555 1_555 1_555 no
C(13) C(15) H(12) 114.2(6) 1_555 1_555 1_555 no
C(13) C(15) H(13) 67.6(4) 1_555 1_555 1_555 no
C(13) C(15) H(19) 111.3(6) 1_555 1_555 5_445 no
C(13) C(15) H(24) 65.5(5) 1_555 1_555 5_545 no
C(13) C(15) H(25) 86.6(5) 1_555 1_555 5_545 no
C(13) C(15) H(102) 136.2(7) 1_555 1_555 6_545 no
C(13) C(15) H(104) 172.8(8) 1_555 1_555 6_545 no
C(14) C(15) C(16) 120(1) 1_555 1_555 1_555 yes
C(14) C(15) C(17) 89.3(8) 1_555 1_555 1_555 yes
C(14) C(15) C(102) 145.2(10) 1_555 1_555 6_545 yes
C(14) C(15) H(6) 101.1(8) 1_555 1_555 3_656 no
C(14) C(15) H(9) 21.7(6) 1_555 1_555 1_555 no
C(14) C(15) H(10) 24.1(6) 1_555 1_555 1_555 no
C(14) C(15) H(11) 119(1) 1_555 1_555 1_555 no
C(14) C(15) H(12) 144(1) 1_555 1_555 1_555 no
C(14) C(15) H(13) 97.9(8) 1_555 1_555 1_555 no
C(14) C(15) H(19) 112(1) 1_555 1_555 5_445 no
C(14) C(15) H(24) 59.1(9) 1_555 1_555 5_545 no
C(14) C(15) H(25) 93(1) 1_555 1_555 5_545 no
C(14) C(15) H(102) 137(1) 1_555 1_555 6_545 no
C(14) C(15) H(104) 152.5(10) 1_555 1_555 6_545 no
C(16) C(15) C(17) 31.2(7) 1_555 1_555 1_555 yes
C(16) C(15) C(102) 91.2(10) 1_555 1_555 6_545 yes
C(16) C(15) H(6) 135.3(10) 1_555 1_555 3_656 no
C(16) C(15) H(9) 98.8(8) 1_555 1_555 1_555 no
C(16) C(15) H(10) 144(1) 1_555 1_555 1_555 no
C(16) C(15) H(11) 119(1) 1_555 1_555 1_555 no
C(16) C(15) H(12) 24.0(6) 1_555 1_555 1_555 no
C(16) C(15) H(13) 22.6(6) 1_555 1_555 1_555 no
C(16) C(15) H(19) 84.5(10) 1_555 1_555 5_445 no
C(16) C(15) H(24) 106(1) 1_555 1_555 5_545 no
C(16) C(15) H(25) 75.1(10) 1_555 1_555 5_545 no
C(16) C(15) H(102) 75.1(9) 1_555 1_555 6_545 no
C(16) C(15) H(104) 86.1(9) 1_555 1_555 6_545 no
C(17) C(15) C(102) 121.4(7) 1_555 1_555 6_545 yes
C(17) C(15) H(6) 160.5(7) 1_555 1_555 3_656 no
C(17) C(15) H(9) 67.6(4) 1_555 1_555 1_555 no
C(17) C(15) H(10) 113.3(7) 1_555 1_555 1_555 no
C(17) C(15) H(11) 150(1) 1_555 1_555 1_555 no
C(17) C(15) H(12) 55.2(4) 1_555 1_555 1_555 no
C(17) C(15) H(13) 8.6(3) 1_555 1_555 1_555 no
C(17) C(15) H(19) 95.9(5) 1_555 1_555 5_445 no
C(17) C(15) H(24) 91.6(5) 1_555 1_555 5_545 no
C(17) C(15) H(25) 75.6(5) 1_555 1_555 5_545 no
C(17) C(15) H(102) 98.9(6) 1_555 1_555 6_545 no
C(17) C(15) H(104) 117.1(7) 1_555 1_555 6_545 no
C(102) C(15) H(6) 44.8(4) 6_545 1_555 3_656 no
C(102) C(15) H(9) 162.6(6) 6_545 1_555 1_555 no
C(102) C(15) H(10) 122.6(6) 6_545 1_555 1_555 no
C(102) C(15) H(11) 32.4(9) 6_545 1_555 1_555 no
C(102) C(15) H(12) 67.9(5) 6_545 1_555 1_555 no
C(102) C(15) H(13) 113.1(6) 6_545 1_555 1_555 no
C(102) C(15) H(19) 82.9(5) 6_545 1_555 5_445 no
C(102) C(15) H(24) 100.6(5) 6_545 1_555 5_545 no
C(102) C(15) H(25) 80.2(5) 6_545 1_555 5_545 no
C(102) C(15) H(102) 31.7(4) 6_545 1_555 6_545 no
C(102) C(15) H(104) 9.4(4) 6_545 1_555 6_545 no
H(6) C(15) H(9) 121.9(5) 3_656 1_555 1_555 no
H(6) C(15) H(10) 77.8(4) 3_656 1_555 1_555 no
H(6) C(15) H(11) 25.3(7) 3_656 1_555 1_555 no
H(6) C(15) H(12) 112.6(5) 3_656 1_555 1_555 no
H(6) C(15) H(13) 154.7(5) 3_656 1_555 1_555 no
H(6) C(15) H(19) 95.4(3) 3_656 1_555 5_445 no
H(6) C(15) H(24) 79.9(3) 3_656 1_555 5_545 no
H(6) C(15) H(25) 87.2(3) 3_656 1_555 5_545 no
H(6) C(15) H(102) 62.4(2) 3_656 1_555 6_545 no
H(6) C(15) H(104) 51.5(2) 3_656 1_555 6_545 no
H(9) C(15) H(10) 45.7(3) 1_555 1_555 1_555 no
H(9) C(15) H(11) 141(1) 1_555 1_555 1_555 no
H(9) C(15) H(12) 122.8(5) 1_555 1_555 1_555 no
H(9) C(15) H(13) 76.2(3) 1_555 1_555 1_555 no
H(9) C(15) H(19) 112.1(4) 1_555 1_555 5_445 no
H(9) C(15) H(24) 62.9(3) 1_555 1_555 5_545 no
H(9) C(15) H(25) 88.6(4) 1_555 1_555 5_545 no
H(9) C(15) H(102) 138.5(5) 1_555 1_555 6_545 no
H(9) C(15) H(104) 172.0(5) 1_555 1_555 6_545 no
H(10) C(15) H(11) 95(1) 1_555 1_555 1_555 no
H(10) C(15) H(12) 168.3(7) 1_555 1_555 1_555 no
H(10) C(15) H(13) 121.9(5) 1_555 1_555 1_555 no
H(10) C(15) H(19) 108.2(6) 1_555 1_555 5_445 no
H(10) C(15) H(24) 60.6(4) 1_555 1_555 5_545 no
H(10) C(15) H(25) 98.6(6) 1_555 1_555 5_545 no
H(10) C(15) H(102) 127.7(6) 1_555 1_555 6_545 no
H(10) C(15) H(104) 128.9(5) 1_555 1_555 6_545 no
H(11) C(15) H(12) 95(1) 1_555 1_555 1_555 no
H(11) C(15) H(13) 142(1) 1_555 1_555 1_555 no
H(11) C(15) H(19) 72.8(9) 1_555 1_555 5_445 no
H(11) C(15) H(24) 104.3(10) 1_555 1_555 5_545 no
H(11) C(15) H(25) 102.2(10) 1_555 1_555 5_545 no
H(11) C(15) H(102) 61.5(8) 1_555 1_555 6_545 no
H(11) C(15) H(104) 34.5(7) 1_555 1_555 6_545 no
H(12) C(15) H(13) 46.6(3) 1_555 1_555 1_555 no
H(12) C(15) H(19) 76.8(5) 1_555 1_555 5_445 no
H(12) C(15) H(24) 114.7(6) 1_555 1_555 5_545 no
H(12) C(15) H(25) 77.4(5) 1_555 1_555 5_545 no
H(12) C(15) H(102) 57.8(4) 1_555 1_555 6_545 no
H(12) C(15) H(104) 62.2(4) 1_555 1_555 6_545 no
H(13) C(15) H(19) 92.9(4) 1_555 1_555 5_445 no
H(13) C(15) H(24) 95.8(4) 1_555 1_555 5_545 no
H(13) C(15) H(25) 74.9(3) 1_555 1_555 5_545 no
H(13) C(15) H(102) 92.3(4) 1_555 1_555 6_545 no
H(13) C(15) H(104) 108.6(5) 1_555 1_555 6_545 no
H(19) C(15) H(24) 168.5(5) 5_445 1_555 5_545 no
H(19) C(15) H(25) 153.0(6) 5_445 1_555 5_545 no
H(19) C(15) H(102) 108.1(4) 5_445 1_555 6_545 no
H(19) C(15) H(104) 74.5(4) 5_445 1_555 6_545 no
H(24) C(15) H(25) 38.0(2) 5_545 1_555 5_545 no
H(24) C(15) H(102) 79.3(3) 5_545 1_555 6_545 no
H(24) C(15) H(104) 109.7(4) 5_545 1_555 6_545 no
H(25) C(15) H(102) 50.0(2) 5_545 1_555 6_545 no
H(25) C(15) H(104) 86.5(4) 5_545 1_555 6_545 no
H(102) C(15) H(104) 36.7(2) 6_545 1_555 6_545 no
C(12) C(16) C(13) 30.3(3) 1_555 1_555 1_555 yes
C(12) C(16) C(14) 60.5(5) 1_555 1_555 1_555 yes
C(12) C(16) C(15) 90.4(9) 1_555 1_555 1_555 yes
C(12) C(16) C(17) 28.6(6) 1_555 1_555 1_555 yes
C(12) C(16) H(10) 69.1(4) 1_555 1_555 1_555 no
C(12) C(16) H(11) 114.7(7) 1_555 1_555 1_555 no
C(12) C(16) H(12) 148(1) 1_555 1_555 1_555 no
C(12) C(16) H(13) 52.3(4) 1_555 1_555 1_555 no
C(12) C(16) H(19) 110.2(6) 1_555 1_555 5_445 no
C(12) C(16) H(25) 86.7(5) 1_555 1_555 5_545 no
C(12) C(16) H(102) 137.7(6) 1_555 1_555 6_545 no
C(12) C(16) H(104) 156.9(6) 1_555 1_555 6_545 no
C(13) C(16) C(14) 30.2(4) 1_555 1_555 1_555 yes
C(13) C(16) C(15) 60.1(8) 1_555 1_555 1_555 yes
C(13) C(16) C(17) 58.9(7) 1_555 1_555 1_555 yes
C(13) C(16) H(10) 38.8(3) 1_555 1_555 1_555 no
C(13) C(16) H(11) 84.4(5) 1_555 1_555 1_555 no
C(13) C(16) H(12) 178(1) 1_555 1_555 1_555 no
C(13) C(16) H(13) 82.6(4) 1_555 1_555 1_555 no
C(13) C(16) H(19) 98.5(5) 1_555 1_555 5_445 no
C(13) C(16) H(25) 82.4(5) 1_555 1_555 5_545 no
C(13) C(16) H(102) 124.0(5) 1_555 1_555 6_545 no
C(13) C(16) H(104) 127.0(6) 1_555 1_555 6_545 no
C(14) C(16) C(15) 30.0(7) 1_555 1_555 1_555 yes
C(14) C(16) C(17) 89.1(8) 1_555 1_555 1_555 yes
C(14) C(16) H(10) 8.6(3) 1_555 1_555 1_555 no
C(14) C(16) H(11) 54.2(5) 1_555 1_555 1_555 no
C(14) C(16) H(12) 150(1) 1_555 1_555 1_555 no
C(14) C(16) H(13) 112.8(6) 1_555 1_555 1_555 no
C(14) C(16) H(19) 85.2(6) 1_555 1_555 5_445 no
C(14) C(16) H(25) 79.8(5) 1_555 1_555 5_545 no
C(14) C(16) H(102) 102.9(6) 1_555 1_555 6_545 no
C(14) C(16) H(104) 97.0(6) 1_555 1_555 6_545 no
C(15) C(16) C(17) 119(1) 1_555 1_555 1_555 yes
C(15) C(16) H(10) 21.4(7) 1_555 1_555 1_555 no
C(15) C(16) H(11) 24.3(7) 1_555 1_555 1_555 no
C(15) C(16) H(12) 120(1) 1_555 1_555 1_555 no
C(15) C(16) H(13) 142(1) 1_555 1_555 1_555 no
C(15) C(16) H(19) 72.1(10) 1_555 1_555 5_445 no
C(15) C(16) H(25) 80.9(9) 1_555 1_555 5_545 no
C(15) C(16) H(102) 80.8(8) 1_555 1_555 6_545 no
C(15) C(16) H(104) 67.2(8) 1_555 1_555 6_545 no
C(17) C(16) H(10) 97.7(8) 1_555 1_555 1_555 no
C(17) C(16) H(11) 143(1) 1_555 1_555 1_555 no
C(17) C(16) H(12) 120(1) 1_555 1_555 1_555 no
C(17) C(16) H(13) 23.7(6) 1_555 1_555 1_555 no
C(17) C(16) H(19) 116.7(9) 1_555 1_555 5_445 no
C(17) C(16) H(25) 91.5(9) 1_555 1_555 5_545 no
C(17) C(16) H(102) 136(1) 1_555 1_555 6_545 no
C(17) C(16) H(104) 171(1) 1_555 1_555 6_545 no
H(10) C(16) H(11) 45.6(3) 1_555 1_555 1_555 no
H(10) C(16) H(12) 142.2(10) 1_555 1_555 1_555 no
H(10) C(16) H(13) 121.4(5) 1_555 1_555 1_555 no
H(10) C(16) H(19) 81.6(4) 1_555 1_555 5_445 no
H(10) C(16) H(25) 79.3(3) 1_555 1_555 5_545 no
H(10) C(16) H(102) 96.3(4) 1_555 1_555 6_545 no
H(10) C(16) H(104) 88.4(3) 1_555 1_555 6_545 no
H(11) C(16) H(12) 96.6(8) 1_555 1_555 1_555 no
H(11) C(16) H(13) 167.0(7) 1_555 1_555 1_555 no
H(11) C(16) H(19) 64.2(4) 1_555 1_555 5_445 no
H(11) C(16) H(25) 84.0(5) 1_555 1_555 5_545 no
H(11) C(16) H(102) 64.0(3) 1_555 1_555 6_545 no
H(11) C(16) H(104) 43.3(2) 1_555 1_555 6_545 no
H(12) C(16) H(13) 96.4(10) 1_555 1_555 1_555 no
H(12) C(16) H(19) 82.9(9) 1_555 1_555 5_445 no
H(12) C(16) H(25) 96.7(10) 1_555 1_555 5_545 no
H(12) C(16) H(102) 55.8(7) 1_555 1_555 6_545 no
H(12) C(16) H(104) 53.9(6) 1_555 1_555 6_545 no
H(13) C(16) H(19) 117.0(6) 1_555 1_555 5_445 no
H(13) C(16) H(25) 95.1(5) 1_555 1_555 5_545 no
H(13) C(16) H(102) 124.9(6) 1_555 1_555 6_545 no
H(13) C(16) H(104) 149.7(6) 1_555 1_555 6_545 no
H(19) C(16) H(25) 147.8(4) 5_445 1_555 5_545 no
H(19) C(16) H(102) 106.2(4) 5_445 1_555 6_545 no
H(19) C(16) H(104) 69.6(3) 5_445 1_555 6_545 no
H(25) C(16) H(102) 51.1(2) 5_545 1_555 6_545 no
H(25) C(16) H(104) 84.1(3) 5_545 1_555 6_545 no
H(102) C(16) H(104) 36.7(1) 6_545 1_555 6_545 no
P(1) C(17) N(4) 103.4(4) 1_555 1_555 1_555 yes
P(1) C(17) C(1) 34.7(2) 1_555 1_555 1_555 yes
P(1) C(17) C(2) 51.1(3) 1_555 1_555 1_555 yes
P(1) C(17) C(12) 36.7(5) 1_555 1_555 1_555 yes
P(1) C(17) C(13) 67.9(4) 1_555 1_555 1_555 yes
P(1) C(17) C(14) 98.1(5) 1_555 1_555 1_555 yes
P(1) C(17) C(15) 128.1(6) 1_555 1_555 1_555 yes
P(1) C(17) C(16) 157.9(9) 1_555 1_555 1_555 yes
P(1) C(17) C(35) 68.2(3) 1_555 1_555 1_555 yes
P(1) C(17) C(37) 74.5(3) 1_555 1_555 1_555 yes
P(1) C(17) C(38) 87.1(4) 1_555 1_555 1_555 yes
P(1) C(17) H(1) 54.5(2) 1_555 1_555 1_555 no
P(1) C(17) H(9) 59.2(2) 1_555 1_555 1_555 no
P(1) C(17) H(11) 136.3(4) 1_555 1_555 1_555 no
P(1) C(17) H(12) 177.7(6) 1_555 1_555 1_555 no
P(1) C(17) H(13) 82.4(7) 1_555 1_555 1_555 no
P(1) C(17) H(25) 111.4(4) 1_555 1_555 5_545 no
P(1) C(17) H(122) 105.4(4) 1_555 1_555 5_445 no
N(4) C(17) C(1) 112.4(4) 1_555 1_555 1_555 yes
N(4) C(17) C(2) 132.5(4) 1_555 1_555 1_555 yes
N(4) C(17) C(12) 123.6(8) 1_555 1_555 1_555 yes
N(4) C(17) C(13) 129.6(6) 1_555 1_555 1_555 yes
N(4) C(17) C(14) 123.0(6) 1_555 1_555 1_555 yes
N(4) C(17) C(15) 107.2(6) 1_555 1_555 1_555 yes
N(4) C(17) C(16) 88.7(9) 1_555 1_555 1_555 yes
N(4) C(17) C(35) 44.4(3) 1_555 1_555 1_555 yes
N(4) C(17) C(37) 59.2(3) 1_555 1_555 1_555 yes
N(4) C(17) C(38) 19.9(2) 1_555 1_555 1_555 yes
N(4) C(17) H(1) 147.4(4) 1_555 1_555 1_555 no
N(4) C(17) H(9) 129.5(4) 1_555 1_555 1_555 no
N(4) C(17) H(11) 101.9(4) 1_555 1_555 1_555 no
N(4) C(17) H(12) 74.3(4) 1_555 1_555 1_555 no
N(4) C(17) H(13) 57.5(7) 1_555 1_555 1_555 no
N(4) C(17) H(25) 141.0(4) 1_555 1_555 5_545 no
N(4) C(17) H(122) 108.6(4) 1_555 1_555 5_445 no
C(1) C(17) C(2) 23.1(2) 1_555 1_555 1_555 yes
C(1) C(17) C(12) 60.9(7) 1_555 1_555 1_555 yes
C(1) C(17) C(13) 88.4(5) 1_555 1_555 1_555 yes
C(1) C(17) C(14) 115.0(5) 1_555 1_555 1_555 yes
C(1) C(17) C(15) 139.8(7) 1_555 1_555 1_555 yes
C(1) C(17) C(16) 153(1) 1_555 1_555 1_555 yes
C(1) C(17) C(35) 94.9(4) 1_555 1_555 1_555 yes
C(1) C(17) C(37) 107.6(4) 1_555 1_555 1_555 yes
C(1) C(17) C(38) 104.8(4) 1_555 1_555 1_555 yes
C(1) C(17) H(1) 35.4(2) 1_555 1_555 1_555 no
C(1) C(17) H(9) 80.5(3) 1_555 1_555 1_555 no
C(1) C(17) H(11) 145.8(5) 1_555 1_555 1_555 no
C(1) C(17) H(12) 145.7(6) 1_555 1_555 1_555 no
C(1) C(17) H(13) 65.0(7) 1_555 1_555 1_555 no
C(1) C(17) H(25) 88.5(4) 1_555 1_555 5_545 no
C(1) C(17) H(122) 70.8(3) 1_555 1_555 5_445 no
C(2) C(17) C(12) 63.1(7) 1_555 1_555 1_555 yes
C(2) C(17) C(13) 82.1(5) 1_555 1_555 1_555 yes
C(2) C(17) C(14) 101.8(5) 1_555 1_555 1_555 yes
C(2) C(17) C(15) 120.0(6) 1_555 1_555 1_555 yes
C(2) C(17) C(16) 130.7(10) 1_555 1_555 1_555 yes
C(2) C(17) C(35) 117.0(4) 1_555 1_555 1_555 yes
C(2) C(17) C(37) 125.2(4) 1_555 1_555 1_555 yes
C(2) C(17) C(38) 127.6(4) 1_555 1_555 1_555 yes
C(2) C(17) H(1) 15.5(2) 1_555 1_555 1_555 no
C(2) C(17) H(9) 76.3(3) 1_555 1_555 1_555 no
C(2) C(17) H(11) 124.4(4) 1_555 1_555 1_555 no
C(2) C(17) H(12) 130.2(5) 1_555 1_555 1_555 no
C(2) C(17) H(13) 77.9(8) 1_555 1_555 1_555 no
C(2) C(17) H(25) 65.6(3) 1_555 1_555 5_545 no
C(2) C(17) H(122) 57.6(3) 1_555 1_555 5_445 no
C(12) C(17) C(13) 31.2(6) 1_555 1_555 1_555 yes
C(12) C(17) C(14) 61.5(7) 1_555 1_555 1_555 yes
C(12) C(17) C(15) 91.5(8) 1_555 1_555 1_555 yes
C(12) C(17) C(16) 121(1) 1_555 1_555 1_555 yes
C(12) C(17) C(35) 79.3(7) 1_555 1_555 1_555 yes
C(12) C(17) C(37) 69.9(7) 1_555 1_555 1_555 yes
C(12) C(17) C(38) 103.8(7) 1_555 1_555 1_555 yes
C(12) C(17) H(1) 55.0(7) 1_555 1_555 1_555 no
C(12) C(17) H(9) 22.6(5) 1_555 1_555 1_555 no
C(12) C(17) H(11) 99.7(7) 1_555 1_555 1_555 no
C(12) C(17) H(12) 145.0(9) 1_555 1_555 1_555 no
C(12) C(17) H(13) 119(1) 1_555 1_555 1_555 no
C(12) C(17) H(25) 95.1(7) 1_555 1_555 5_545 no
C(12) C(17) H(122) 118.2(8) 1_555 1_555 5_445 no
C(13) C(17) C(14) 30.2(4) 1_555 1_555 1_555 yes
C(13) C(17) C(15) 60.3(5) 1_555 1_555 1_555 yes
C(13) C(17) C(16) 90.1(8) 1_555 1_555 1_555 yes
C(13) C(17) C(35) 90.6(5) 1_555 1_555 1_555 yes
C(13) C(17) C(37) 71.0(5) 1_555 1_555 1_555 yes
C(13) C(17) C(38) 112.9(6) 1_555 1_555 1_555 yes
C(13) C(17) H(1) 68.6(4) 1_555 1_555 1_555 no
C(13) C(17) H(9) 8.7(3) 1_555 1_555 1_555 no
C(13) C(17) H(11) 68.5(4) 1_555 1_555 1_555 no
C(13) C(17) H(12) 113.8(6) 1_555 1_555 1_555 no
C(13) C(17) H(13) 150(1) 1_555 1_555 1_555 no
C(13) C(17) H(25) 81.1(4) 1_555 1_555 5_545 no
C(13) C(17) H(122) 121.7(5) 1_555 1_555 5_445 no
C(14) C(17) C(15) 30.1(4) 1_555 1_555 1_555 yes
C(14) C(17) C(16) 59.9(7) 1_555 1_555 1_555 yes
C(14) C(17) C(35) 101.6(5) 1_555 1_555 1_555 yes
C(14) C(17) C(37) 77.6(5) 1_555 1_555 1_555 yes
C(14) C(17) C(38) 115.6(6) 1_555 1_555 1_555 yes
C(14) C(17) H(1) 86.4(4) 1_555 1_555 1_555 no
C(14) C(17) H(9) 38.9(3) 1_555 1_555 1_555 no
C(14) C(17) H(11) 38.2(3) 1_555 1_555 1_555 no
C(14) C(17) H(12) 83.5(5) 1_555 1_555 1_555 no
C(14) C(17) H(13) 179.0(10) 1_555 1_555 1_555 no
C(14) C(17) H(25) 69.4(4) 1_555 1_555 5_545 no
C(14) C(17) H(122) 115.4(5) 1_555 1_555 5_445 no
C(15) C(17) C(16) 29.8(7) 1_555 1_555 1_555 yes
C(15) C(17) C(35) 108.9(6) 1_555 1_555 1_555 yes
C(15) C(17) C(37) 86.6(6) 1_555 1_555 1_555 yes
C(15) C(17) C(38) 110.2(6) 1_555 1_555 1_555 yes
C(15) C(17) H(1) 105.3(5) 1_555 1_555 1_555 no
C(15) C(17) H(9) 69.0(5) 1_555 1_555 1_555 no
C(15) C(17) H(11) 8.2(4) 1_555 1_555 1_555 no
C(15) C(17) H(12) 53.5(5) 1_555 1_555 1_555 no
C(15) C(17) H(13) 149(1) 1_555 1_555 1_555 no
C(15) C(17) H(25) 63.9(4) 1_555 1_555 5_545 no
C(15) C(17) H(122) 103.2(5) 1_555 1_555 5_445 no
C(16) C(17) C(35) 111.6(10) 1_555 1_555 1_555 yes
C(16) C(17) C(37) 96.9(9) 1_555 1_555 1_555 yes
C(16) C(17) C(38) 100.2(9) 1_555 1_555 1_555 yes
C(16) C(17) H(1) 120.7(9) 1_555 1_555 1_555 no
C(16) C(17) H(9) 98.8(8) 1_555 1_555 1_555 no
C(16) C(17) H(11) 21.7(7) 1_555 1_555 1_555 no
C(16) C(17) H(12) 23.7(6) 1_555 1_555 1_555 no
C(16) C(17) H(13) 119(1) 1_555 1_555 1_555 no
C(16) C(17) H(25) 65.1(8) 1_555 1_555 5_545 no
C(16) C(17) H(122) 87.7(8) 1_555 1_555 5_445 no
C(35) C(17) C(37) 24.2(2) 1_555 1_555 1_555 yes
C(35) C(17) C(38) 24.6(3) 1_555 1_555 1_555 yes
C(35) C(17) H(1) 122.6(4) 1_555 1_555 1_555 no
C(35) C(17) H(9) 87.6(3) 1_555 1_555 1_555 no
C(35) C(17) H(11) 109.6(4) 1_555 1_555 1_555 no
C(35) C(17) H(12) 109.9(5) 1_555 1_555 1_555 no
C(35) C(17) H(13) 79.4(7) 1_555 1_555 1_555 no
C(35) C(17) H(25) 171.0(4) 1_555 1_555 5_545 no
C(35) C(17) H(122) 143.1(4) 1_555 1_555 5_445 no
C(37) C(17) C(38) 42.1(3) 1_555 1_555 1_555 yes
C(37) C(17) H(1) 123.4(4) 1_555 1_555 1_555 no
C(37) C(17) H(9) 70.3(3) 1_555 1_555 1_555 no
C(37) C(17) H(11) 88.9(4) 1_555 1_555 1_555 no
C(37) C(17) H(12) 104.4(5) 1_555 1_555 1_555 no
C(37) C(17) H(13) 103.3(8) 1_555 1_555 1_555 no
C(37) C(17) H(25) 147.0(4) 1_555 1_555 5_545 no
C(37) C(17) H(122) 166.7(4) 1_555 1_555 5_445 no
C(38) C(17) H(1) 139.0(4) 1_555 1_555 1_555 no
C(38) C(17) H(9) 111.2(4) 1_555 1_555 1_555 no
C(38) C(17) H(11) 107.3(4) 1_555 1_555 1_555 no
C(38) C(17) H(12) 90.8(5) 1_555 1_555 1_555 no
C(38) C(17) H(13) 65.2(7) 1_555 1_555 1_555 no
C(38) C(17) H(25) 160.5(4) 1_555 1_555 5_545 no
C(38) C(17) H(122) 124.8(4) 1_555 1_555 5_445 no
H(1) C(17) H(9) 63.9(2) 1_555 1_555 1_555 no
H(1) C(17) H(11) 110.5(3) 1_555 1_555 1_555 no
H(1) C(17) H(12) 127.4(5) 1_555 1_555 1_555 no
H(1) C(17) H(13) 93.3(8) 1_555 1_555 1_555 no
H(1) C(17) H(25) 57.5(2) 1_555 1_555 5_545 no
H(1) C(17) H(122) 63.2(2) 1_555 1_555 5_445 no
H(9) C(17) H(11) 77.1(3) 1_555 1_555 1_555 no
H(9) C(17) H(12) 122.4(5) 1_555 1_555 1_555 no
H(9) C(17) H(13) 141.6(9) 1_555 1_555 1_555 no
H(9) C(17) H(25) 84.7(3) 1_555 1_555 5_545 no
H(9) C(17) H(122) 121.5(4) 1_555 1_555 5_445 no
H(11) C(17) H(12) 45.3(2) 1_555 1_555 1_555 no
H(11) C(17) H(13) 141.3(9) 1_555 1_555 1_555 no
H(11) C(17) H(25) 64.0(2) 1_555 1_555 5_545 no
H(11) C(17) H(122) 99.6(3) 1_555 1_555 5_445 no
H(12) C(17) H(13) 96.0(8) 1_555 1_555 1_555 no
H(12) C(17) H(25) 70.7(3) 1_555 1_555 5_545 no
H(12) C(17) H(122) 75.2(3) 1_555 1_555 5_445 no
H(13) C(17) H(25) 109.6(8) 1_555 1_555 5_545 no
H(13) C(17) H(122) 63.7(7) 1_555 1_555 5_445 no
H(25) C(17) H(122) 45.9(2) 5_545 1_555 5_445 no
Pd(1) C(18) Mo(1) 55.8(2) 1_555 1_555 1_555 yes
Pd(1) C(18) P(2) 40.3(2) 1_555 1_555 1_555 yes
Pd(1) C(18) O(2) 104.3(3) 1_555 1_555 1_555 yes
Pd(1) C(18) O(2) 72.5(2) 1_555 1_555 2_655 yes
Pd(1) C(18) N(2) 84.4(5) 1_555 1_555 1_555 yes
Pd(1) C(18) C(19) 148.0(8) 1_555 1_555 1_555 yes
Pd(1) C(18) C(20) 156.8(5) 1_555 1_555 1_555 yes
Pd(1) C(18) C(21) 140.3(4) 1_555 1_555 1_555 yes
Pd(1) C(18) C(22) 113.2(4) 1_555 1_555 1_555 yes
Pd(1) C(18) C(23) 71.8(3) 1_555 1_555 1_555 yes
Pd(1) C(18) C(24) 96.9(3) 1_555 1_555 1_555 yes
Pd(1) C(18) C(29) 64.8(3) 1_555 1_555 1_555 yes
Pd(1) C(18) C(34) 76.4(3) 1_555 1_555 1_555 yes
Pd(1) C(18) H(14) 128.6(4) 1_555 1_555 1_555 no
Pd(1) C(18) H(15) 156.0(3) 1_555 1_555 1_555 no
Pd(1) C(18) H(17) 111.3(3) 1_555 1_555 1_555 no
Pd(1) C(18) H(26) 80.2(2) 1_555 1_555 1_555 no
Mo(1) C(18) P(2) 81.4(3) 1_555 1_555 1_555 yes
Mo(1) C(18) O(2) 53.4(2) 1_555 1_555 1_555 yes
Mo(1) C(18) O(2) 36.6(2) 1_555 1_555 2_655 yes
Mo(1) C(18) N(2) 33.5(4) 1_555 1_555 1_555 yes
Mo(1) C(18) C(19) 154.0(7) 1_555 1_555 1_555 yes
Mo(1) C(18) C(20) 123.8(4) 1_555 1_555 1_555 yes
Mo(1) C(18) C(21) 95.0(4) 1_555 1_555 1_555 yes
Mo(1) C(18) C(22) 63.7(3) 1_555 1_555 1_555 yes
Mo(1) C(18) C(23) 84.5(3) 1_555 1_555 1_555 yes
Mo(1) C(18) C(24) 101.9(4) 1_555 1_555 1_555 yes
Mo(1) C(18) C(29) 117.2(4) 1_555 1_555 1_555 yes
Mo(1) C(18) C(34) 132.1(4) 1_555 1_555 1_555 yes
Mo(1) C(18) H(14) 173.6(5) 1_555 1_555 1_555 no
Mo(1) C(18) H(15) 132.3(3) 1_555 1_555 1_555 no
Mo(1) C(18) H(17) 116.2(3) 1_555 1_555 1_555 no
Mo(1) C(18) H(26) 132.6(3) 1_555 1_555 1_555 no
P(2) C(18) O(2) 134.4(5) 1_555 1_555 1_555 yes
P(2) C(18) O(2) 73.5(4) 1_555 1_555 2_655 yes
P(2) C(18) N(2) 114.8(7) 1_555 1_555 1_555 yes
P(2) C(18) C(19) 123.7(8) 1_555 1_555 1_555 yes
P(2) C(18) C(20) 154.3(6) 1_555 1_555 1_555 yes
P(2) C(18) C(21) 173.8(6) 1_555 1_555 1_555 yes
P(2) C(18) C(22) 144.9(6) 1_555 1_555 1_555 yes
P(2) C(18) C(23) 37.6(3) 1_555 1_555 1_555 yes
P(2) C(18) C(24) 59.7(4) 1_555 1_555 1_555 yes
P(2) C(18) C(29) 37.8(3) 1_555 1_555 1_555 yes
P(2) C(18) C(34) 60.6(4) 1_555 1_555 1_555 yes
P(2) C(18) H(14) 99.8(4) 1_555 1_555 1_555 no
P(2) C(18) H(15) 146.1(5) 1_555 1_555 1_555 no
P(2) C(18) H(17) 72.0(3) 1_555 1_555 1_555 no
P(2) C(18) H(26) 74.0(3) 1_555 1_555 1_555 no
O(2) C(18) O(2) 67.1(3) 1_555 1_555 2_655 yes
O(2) C(18) N(2) 20.4(4) 1_555 1_555 1_555 yes
O(2) C(18) C(19) 100.9(7) 1_555 1_555 1_555 yes
O(2) C(18) C(20) 70.5(4) 1_555 1_555 1_555 yes
O(2) C(18) C(21) 41.6(3) 1_555 1_555 1_555 yes
O(2) C(18) C(22) 10.4(3) 1_555 1_555 1_555 yes
O(2) C(18) C(23) 121.8(4) 1_555 1_555 1_555 yes
O(2) C(18) C(24) 119.7(4) 1_555 1_555 1_555 yes
O(2) C(18) C(29) 168.9(4) 1_555 1_555 1_555 yes
O(2) C(18) C(34) 155.6(4) 1_555 1_555 1_555 yes
O(2) C(18) H(14) 124.6(4) 1_555 1_555 1_555 no
O(2) C(18) H(15) 78.9(2) 1_555 1_555 1_555 no
O(2) C(18) H(17) 120.4(3) 1_555 1_555 1_555 no
O(2) C(18) H(26) 139.1(4) 1_555 1_555 1_555 no
O(2) C(18) N(2) 55.2(5) 2_655 1_555 1_555 yes
O(2) C(18) C(19) 136.8(8) 2_655 1_555 1_555 yes
O(2) C(18) C(20) 122.4(5) 2_655 1_555 1_555 yes
O(2) C(18) C(21) 100.6(4) 2_655 1_555 1_555 yes
O(2) C(18) C(22) 76.0(4) 2_655 1_555 1_555 yes
O(2) C(18) C(23) 56.2(3) 2_655 1_555 1_555 yes
O(2) C(18) C(24) 67.0(3) 2_655 1_555 1_555 yes
O(2) C(18) C(29) 109.3(4) 2_655 1_555 1_555 yes
O(2) C(18) C(34) 133.7(4) 2_655 1_555 1_555 yes
O(2) C(18) H(14) 137.7(4) 2_655 1_555 1_555 no
O(2) C(18) H(15) 128.8(3) 2_655 1_555 1_555 no
O(2) C(18) H(17) 80.0(3) 2_655 1_555 1_555 no
O(2) C(18) H(26) 147.2(4) 2_655 1_555 1_555 no
N(2) C(18) C(19) 121.1(9) 1_555 1_555 1_555 yes
N(2) C(18) C(20) 90.5(6) 1_555 1_555 1_555 yes
N(2) C(18) C(21) 61.7(5) 1_555 1_555 1_555 yes
N(2) C(18) C(22) 30.5(5) 1_555 1_555 1_555 yes
N(2) C(18) C(23) 111.3(7) 1_555 1_555 1_555 yes
N(2) C(18) C(24) 118.8(7) 1_555 1_555 1_555 yes
N(2) C(18) C(29) 149.1(7) 1_555 1_555 1_555 yes
N(2) C(18) C(34) 152.0(7) 1_555 1_555 1_555 yes
N(2) C(18) H(14) 144.9(7) 1_555 1_555 1_555 no
N(2) C(18) H(15) 99.0(6) 1_555 1_555 1_555 no
N(2) C(18) H(17) 126.1(7) 1_555 1_555 1_555 no
N(2) C(18) H(26) 140.0(7) 1_555 1_555 1_555 no
C(19) C(18) C(20) 30.6(6) 1_555 1_555 1_555 yes
C(19) C(18) C(21) 59.4(6) 1_555 1_555 1_555 yes
C(19) C(18) C(22) 90.6(7) 1_555 1_555 1_555 yes
C(19) C(18) C(23) 110.6(7) 1_555 1_555 1_555 yes
C(19) C(18) C(24) 87.4(7) 1_555 1_555 1_555 yes
C(19) C(18) C(29) 88.8(7) 1_555 1_555 1_555 yes
C(19) C(18) C(34) 72.5(6) 1_555 1_555 1_555 yes
C(19) C(18) H(14) 23.9(5) 1_555 1_555 1_555 no
C(19) C(18) H(15) 22.4(5) 1_555 1_555 1_555 no
C(19) C(18) H(17) 71.0(6) 1_555 1_555 1_555 no
C(19) C(18) H(26) 67.9(6) 1_555 1_555 1_555 no
C(20) C(18) C(21) 28.8(3) 1_555 1_555 1_555 yes
C(20) C(18) C(22) 60.1(4) 1_555 1_555 1_555 yes
C(20) C(18) C(23) 130.7(5) 1_555 1_555 1_555 yes
C(20) C(18) C(24) 105.3(5) 1_555 1_555 1_555 yes
C(20) C(18) C(29) 118.7(5) 1_555 1_555 1_555 yes
C(20) C(18) C(34) 99.1(5) 1_555 1_555 1_555 yes
C(20) C(18) H(14) 54.5(4) 1_555 1_555 1_555 no
C(20) C(18) H(15) 8.5(3) 1_555 1_555 1_555 no
C(20) C(18) H(17) 90.0(4) 1_555 1_555 1_555 no
C(20) C(18) H(26) 89.5(4) 1_555 1_555 1_555 no
C(21) C(18) C(22) 31.3(3) 1_555 1_555 1_555 yes
C(21) C(18) C(23) 137.4(5) 1_555 1_555 1_555 yes
C(21) C(18) C(24) 116.7(5) 1_555 1_555 1_555 yes
C(21) C(18) C(29) 147.1(5) 1_555 1_555 1_555 yes
C(21) C(18) C(34) 125.0(5) 1_555 1_555 1_555 yes
C(21) C(18) H(14) 83.3(4) 1_555 1_555 1_555 no
C(21) C(18) H(15) 37.3(3) 1_555 1_555 1_555 no
C(21) C(18) H(17) 105.5(4) 1_555 1_555 1_555 no
C(21) C(18) H(26) 112.0(4) 1_555 1_555 1_555 no
C(22) C(18) C(23) 128.6(6) 1_555 1_555 1_555 yes
C(22) C(18) C(24) 121.7(5) 1_555 1_555 1_555 yes
C(22) C(18) C(29) 172.6(5) 1_555 1_555 1_555 yes
C(22) C(18) C(34) 149.2(5) 1_555 1_555 1_555 yes
C(22) C(18) H(14) 114.4(5) 1_555 1_555 1_555 no
C(22) C(18) H(15) 68.6(4) 1_555 1_555 1_555 no
C(22) C(18) H(17) 119.0(4) 1_555 1_555 1_555 no
C(22) C(18) H(26) 132.8(5) 1_555 1_555 1_555 no
C(23) C(18) C(24) 25.4(3) 1_555 1_555 1_555 yes
C(23) C(18) C(29) 58.3(4) 1_555 1_555 1_555 yes
C(23) C(18) C(34) 82.0(4) 1_555 1_555 1_555 yes
C(23) C(18) H(14) 92.6(4) 1_555 1_555 1_555 no
C(23) C(18) H(15) 127.3(4) 1_555 1_555 1_555 no
C(23) C(18) H(17) 41.3(2) 1_555 1_555 1_555 no
C(23) C(18) H(26) 98.5(4) 1_555 1_555 1_555 no
C(24) C(18) C(29) 65.7(4) 1_555 1_555 1_555 yes
C(24) C(18) C(34) 84.0(4) 1_555 1_555 1_555 yes
C(24) C(18) H(14) 73.6(4) 1_555 1_555 1_555 no
C(24) C(18) H(15) 102.0(3) 1_555 1_555 1_555 no
C(24) C(18) H(17) 16.4(2) 1_555 1_555 1_555 no
C(24) C(18) H(26) 99.6(4) 1_555 1_555 1_555 no
C(29) C(18) C(34) 24.6(3) 1_555 1_555 1_555 yes
C(29) C(18) H(14) 65.5(3) 1_555 1_555 1_555 no
C(29) C(18) H(15) 110.1(4) 1_555 1_555 1_555 no
C(29) C(18) H(17) 67.8(3) 1_555 1_555 1_555 no
C(29) C(18) H(26) 40.6(3) 1_555 1_555 1_555 no
C(34) C(18) H(14) 52.7(3) 1_555 1_555 1_555 no
C(34) C(18) H(15) 91.0(3) 1_555 1_555 1_555 no
C(34) C(18) H(17) 80.4(3) 1_555 1_555 1_555 no
C(34) C(18) H(26) 16.6(2) 1_555 1_555 1_555 no
H(14) C(18) H(15) 46.2(2) 1_555 1_555 1_555 no
H(14) C(18) H(17) 58.7(2) 1_555 1_555 1_555 no
H(14) C(18) H(26) 53.4(2) 1_555 1_555 1_555 no
H(15) C(18) H(17) 86.0(2) 1_555 1_555 1_555 no
H(15) C(18) H(26) 82.2(3) 1_555 1_555 1_555 no
H(17) C(18) H(26) 93.9(3) 1_555 1_555 1_555 no
P(2) C(19) N(2) 61.5(3) 1_555 1_555 1_555 yes
P(2) C(19) C(18) 32.3(5) 1_555 1_555 1_555 yes
P(2) C(19) C(20) 151.6(8) 1_555 1_555 1_555 yes
P(2) C(19) C(21) 122.8(5) 1_555 1_555 1_555 yes
P(2) C(19) C(22) 91.3(4) 1_555 1_555 1_555 yes
P(2) C(19) C(23) 29.8(2) 1_555 1_555 1_555 yes
P(2) C(19) C(24) 51.7(3) 1_555 1_555 1_555 yes
P(2) C(19) C(29) 34.9(2) 1_555 1_555 1_555 yes
P(2) C(19) C(34) 56.5(3) 1_555 1_555 1_555 yes
P(2) C(19) H(2) 105.4(3) 1_555 1_555 5_455 no
P(2) C(19) H(14) 87.6(6) 1_555 1_555 1_555 no
P(2) C(19) H(15) 175.0(5) 1_555 1_555 1_555 no
P(2) C(19) H(16) 130.9(4) 1_555 1_555 1_555 no
P(2) C(19) H(17) 62.3(2) 1_555 1_555 1_555 no
P(2) C(19) H(26) 64.4(2) 1_555 1_555 1_555 no
P(2) C(19) H(121) 136.0(4) 1_555 1_555 1_455 no
P(2) C(19) H(123) 121.0(4) 1_555 1_555 5_455 no
P(2) C(19) H(131) 113.5(3) 1_555 1_555 1_455 no
N(2) C(19) C(18) 29.3(5) 1_555 1_555 1_555 yes
N(2) C(19) C(20) 90.1(7) 1_555 1_555 1_555 yes
N(2) C(19) C(21) 61.3(4) 1_555 1_555 1_555 yes
N(2) C(19) C(22) 29.9(3) 1_555 1_555 1_555 yes
N(2) C(19) C(23) 70.7(4) 1_555 1_555 1_555 yes
N(2) C(19) C(24) 86.3(4) 1_555 1_555 1_555 yes
N(2) C(19) C(29) 94.5(4) 1_555 1_555 1_555 yes
N(2) C(19) C(34) 108.4(4) 1_555 1_555 1_555 yes
N(2) C(19) H(2) 160.3(5) 1_555 1_555 5_455 no
N(2) C(19) H(14) 149.1(9) 1_555 1_555 1_555 no
N(2) C(19) H(15) 113.7(5) 1_555 1_555 1_555 no
N(2) C(19) H(16) 69.5(3) 1_555 1_555 1_555 no
N(2) C(19) H(17) 96.4(4) 1_555 1_555 1_555 no
N(2) C(19) H(26) 104.4(4) 1_555 1_555 1_555 no
N(2) C(19) H(121) 132.6(5) 1_555 1_555 1_455 no
N(2) C(19) H(123) 125.8(5) 1_555 1_555 5_455 no
N(2) C(19) H(131) 105.6(4) 1_555 1_555 1_455 no
C(18) C(19) C(20) 119.3(10) 1_555 1_555 1_555 yes
C(18) C(19) C(21) 90.6(7) 1_555 1_555 1_555 yes
C(18) C(19) C(22) 59.2(6) 1_555 1_555 1_555 yes
C(18) C(19) C(23) 48.4(6) 1_555 1_555 1_555 yes
C(18) C(19) C(24) 69.1(6) 1_555 1_555 1_555 yes
C(18) C(19) C(29) 65.4(6) 1_555 1_555 1_555 yes
C(18) C(19) C(34) 82.3(6) 1_555 1_555 1_555 yes
C(18) C(19) H(2) 136.8(7) 1_555 1_555 5_455 no
C(18) C(19) H(14) 119(1) 1_555 1_555 1_555 no
C(18) C(19) H(15) 142.7(8) 1_555 1_555 1_555 no
C(18) C(19) H(16) 98.8(7) 1_555 1_555 1_555 no
C(18) C(19) H(17) 80.7(7) 1_555 1_555 1_555 no
C(18) C(19) H(26) 83.4(6) 1_555 1_555 1_555 no
C(18) C(19) H(121) 142.0(8) 1_555 1_555 1_455 no
C(18) C(19) H(123) 132.1(8) 1_555 1_555 5_455 no
C(18) C(19) H(131) 110.5(7) 1_555 1_555 1_455 no
C(20) C(19) C(21) 28.9(6) 1_555 1_555 1_555 yes
C(20) C(19) C(22) 60.3(6) 1_555 1_555 1_555 yes
C(20) C(19) C(23) 143.4(9) 1_555 1_555 1_555 yes
C(20) C(19) C(24) 131.3(9) 1_555 1_555 1_555 yes
C(20) C(19) C(29) 168.0(9) 1_555 1_555 1_555 yes
C(20) C(19) C(34) 143.6(9) 1_555 1_555 1_555 yes
C(20) C(19) H(2) 101.8(7) 1_555 1_555 5_455 no
C(20) C(19) H(14) 120(1) 1_555 1_555 1_555 no
C(20) C(19) H(15) 23.7(5) 1_555 1_555 1_555 no
C(20) C(19) H(16) 20.7(5) 1_555 1_555 1_555 no
C(20) C(19) H(17) 125.4(8) 1_555 1_555 1_555 no
C(20) C(19) H(26) 129.4(9) 1_555 1_555 1_555 no
C(20) C(19) H(121) 63.5(7) 1_555 1_555 1_455 no
C(20) C(19) H(123) 73.8(6) 1_555 1_555 5_455 no
C(20) C(19) H(131) 72.8(7) 1_555 1_555 1_455 no
C(21) C(19) C(22) 31.4(3) 1_555 1_555 1_555 yes
C(21) C(19) C(23) 121.6(5) 1_555 1_555 1_555 yes
C(21) C(19) C(24) 121.1(6) 1_555 1_555 1_555 yes
C(21) C(19) C(29) 154.5(5) 1_555 1_555 1_555 yes
C(21) C(19) C(34) 151.4(6) 1_555 1_555 1_555 yes
C(21) C(19) H(2) 128.4(4) 1_555 1_555 5_455 no
C(21) C(19) H(14) 149.3(9) 1_555 1_555 1_555 no
C(21) C(19) H(15) 52.5(4) 1_555 1_555 1_555 no
C(21) C(19) H(16) 8.2(3) 1_555 1_555 1_555 no
C(21) C(19) H(17) 121.8(6) 1_555 1_555 1_555 no
C(21) C(19) H(26) 134.9(6) 1_555 1_555 1_555 no
C(21) C(19) H(121) 87.6(4) 1_555 1_555 1_455 no
C(21) C(19) H(123) 90.3(4) 1_555 1_555 5_455 no
C(21) C(19) H(131) 84.7(4) 1_555 1_555 1_455 no
C(22) C(19) C(23) 95.2(4) 1_555 1_555 1_555 yes
C(22) C(19) C(24) 103.9(5) 1_555 1_555 1_555 yes
C(22) C(19) C(29) 124.2(5) 1_555 1_555 1_555 yes
C(22) C(19) C(34) 134.0(5) 1_555 1_555 1_555 yes
C(22) C(19) H(2) 155.1(4) 1_555 1_555 5_455 no
C(22) C(19) H(14) 175.8(10) 1_555 1_555 1_555 no
C(22) C(19) H(15) 83.9(4) 1_555 1_555 1_555 no
C(22) C(19) H(16) 39.6(3) 1_555 1_555 1_555 no
C(22) C(19) H(17) 110.4(5) 1_555 1_555 1_555 no
C(22) C(19) H(26) 124.3(4) 1_555 1_555 1_555 no
C(22) C(19) H(121) 113.0(4) 1_555 1_555 1_455 no
C(22) C(19) H(123) 109.7(4) 1_555 1_555 5_455 no
C(22) C(19) H(131) 97.2(4) 1_555 1_555 1_455 no
C(23) C(19) C(24) 22.6(2) 1_555 1_555 1_555 yes
C(23) C(19) C(29) 48.4(3) 1_555 1_555 1_555 yes
C(23) C(19) C(34) 73.0(4) 1_555 1_555 1_555 yes
C(23) C(19) H(2) 90.8(3) 1_555 1_555 5_455 no
C(23) C(19) H(14) 81.8(7) 1_555 1_555 1_555 no
C(23) C(19) H(15) 152.1(5) 1_555 1_555 1_555 no
C(23) C(19) H(16) 127.7(4) 1_555 1_555 1_555 no
C(23) C(19) H(17) 33.9(2) 1_555 1_555 1_555 no
C(23) C(19) H(26) 86.3(3) 1_555 1_555 1_555 no
C(23) C(19) H(121) 150.7(4) 1_555 1_555 1_455 no
C(23) C(19) H(123) 92.2(3) 1_555 1_555 5_455 no
C(23) C(19) H(131) 141.4(4) 1_555 1_555 1_455 no
C(24) C(19) C(29) 60.2(3) 1_555 1_555 1_555 yes
C(24) C(19) C(34) 82.2(4) 1_555 1_555 1_555 yes
C(24) C(19) H(2) 74.1(3) 1_555 1_555 5_455 no
C(24) C(19) H(14) 72.3(7) 1_555 1_555 1_555 no
C(24) C(19) H(15) 131.0(5) 1_555 1_555 1_555 no
C(24) C(19) H(16) 124.0(4) 1_555 1_555 1_555 no
C(24) C(19) H(17) 11.6(2) 1_555 1_555 1_555 no
C(24) C(19) H(26) 98.2(4) 1_555 1_555 1_555 no
C(24) C(19) H(121) 141.0(4) 1_555 1_555 1_455 no
C(24) C(19) H(123) 69.7(3) 1_555 1_555 5_455 no
C(24) C(19) H(131) 153.9(4) 1_555 1_555 1_455 no
C(29) C(19) C(34) 24.6(3) 1_555 1_555 1_555 yes
C(29) C(19) H(2) 77.1(3) 1_555 1_555 5_455 no
C(29) C(19) H(14) 55.8(6) 1_555 1_555 1_555 no
C(29) C(19) H(15) 149.1(6) 1_555 1_555 1_555 no
C(29) C(19) H(16) 162.1(4) 1_555 1_555 1_555 no
C(29) C(19) H(17) 65.2(3) 1_555 1_555 1_555 no
C(29) C(19) H(26) 38.6(3) 1_555 1_555 1_555 no
C(29) C(19) H(121) 105.6(4) 1_555 1_555 1_455 no
C(29) C(19) H(123) 111.9(4) 1_555 1_555 5_455 no
C(29) C(19) H(131) 95.3(4) 1_555 1_555 1_455 no
C(34) C(19) H(2) 70.8(3) 1_555 1_555 5_455 no
C(34) C(19) H(14) 48.0(6) 1_555 1_555 1_555 no
C(34) C(19) H(15) 126.4(6) 1_555 1_555 1_555 no
C(34) C(19) H(16) 152.6(5) 1_555 1_555 1_555 no
C(34) C(19) H(17) 84.5(4) 1_555 1_555 1_555 no
C(34) C(19) H(26) 16.8(3) 1_555 1_555 1_555 no
C(34) C(19) H(121) 81.4(4) 1_555 1_555 1_455 no
C(34) C(19) H(123) 114.9(4) 1_555 1_555 5_455 no
C(34) C(19) H(131) 72.1(4) 1_555 1_555 1_455 no
H(2) C(19) H(14) 22.9(5) 5_455 1_555 1_555 no
H(2) C(19) H(15) 79.6(3) 5_455 1_555 1_555 no
H(2) C(19) H(16) 120.6(3) 5_455 1_555 1_555 no
H(2) C(19) H(17) 64.0(2) 5_455 1_555 1_555 no
H(2) C(19) H(26) 80.1(3) 5_455 1_555 1_555 no
H(2) C(19) H(121) 67.1(2) 5_455 1_555 1_455 no
H(2) C(19) H(123) 45.8(1) 5_455 1_555 5_455 no
H(2) C(19) H(131) 92.9(3) 5_455 1_555 1_455 no
H(14) C(19) H(15) 97.2(7) 1_555 1_555 1_555 no
H(14) C(19) H(16) 141.1(8) 1_555 1_555 1_555 no
H(14) C(19) H(17) 65.5(6) 1_555 1_555 1_555 no
H(14) C(19) H(26) 58.7(6) 1_555 1_555 1_555 no
H(14) C(19) H(121) 70.4(7) 1_555 1_555 1_455 no
H(14) C(19) H(123) 67.6(6) 1_555 1_555 5_455 no
H(14) C(19) H(131) 86.9(8) 1_555 1_555 1_455 no
H(15) C(19) H(16) 44.4(2) 1_555 1_555 1_555 no
H(15) C(19) H(17) 120.9(4) 1_555 1_555 1_555 no
H(15) C(19) H(26) 117.1(5) 1_555 1_555 1_555 no
H(15) C(19) H(121) 45.7(2) 1_555 1_555 1_455 no
H(15) C(19) H(123) 62.4(3) 1_555 1_555 5_455 no
H(15) C(19) H(131) 65.8(3) 1_555 1_555 1_455 no
H(16) C(19) H(17) 122.8(4) 1_555 1_555 1_555 no
H(16) C(19) H(26) 135.7(4) 1_555 1_555 1_555 no
H(16) C(19) H(121) 81.3(3) 1_555 1_555 1_455 no
H(16) C(19) H(123) 84.8(2) 1_555 1_555 5_455 no
H(16) C(19) H(131) 82.0(2) 1_555 1_555 1_455 no
H(17) C(19) H(26) 101.3(3) 1_555 1_555 1_555 no
H(17) C(19) H(121) 131.1(4) 1_555 1_555 1_455 no
H(17) C(19) H(123) 58.7(2) 1_555 1_555 5_455 no
H(17) C(19) H(131) 151.9(4) 1_555 1_555 1_455 no
H(26) C(19) H(121) 71.6(3) 1_555 1_555 1_455 no
H(26) C(19) H(123) 125.9(4) 1_555 1_555 5_455 no
H(26) C(19) H(131) 56.7(2) 1_555 1_555 1_455 no
H(121) C(19) H(123) 85.8(2) 1_455 1_555 5_455 no
H(121) C(19) H(131) 31.6(1) 1_455 1_555 1_455 no
H(123) C(19) H(131) 117.2(3) 5_455 1_555 1_455 no
O(2) C(20) N(2) 40.4(2) 1_555 1_555 1_555 yes
O(2) C(20) N(4) 121.7(4) 1_555 1_555 6_555 yes
O(2) C(20) C(18) 69.8(4) 1_555 1_555 1_555 yes
O(2) C(20) C(19) 99.6(7) 1_555 1_555 1_555 yes
O(2) C(20) C(21) 20.9(6) 1_555 1_555 1_555 yes
O(2) C(20) C(22) 10.8(3) 1_555 1_555 1_555 yes
O(2) C(20) H(14) 122.8(4) 1_555 1_555 1_555 no
O(2) C(20) H(15) 140.7(9) 1_555 1_555 1_555 no
O(2) C(20) H(16) 45.2(2) 1_555 1_555 1_555 no
O(2) C(20) H(121) 142.7(4) 1_555 1_555 1_455 no
O(2) C(20) H(123) 123.5(4) 1_555 1_555 5_455 no
O(2) C(20) H(131) 111.8(3) 1_555 1_555 1_455 no
N(2) C(20) N(4) 154.8(5) 1_555 1_555 6_555 yes
N(2) C(20) C(18) 29.5(3) 1_555 1_555 1_555 yes
N(2) C(20) C(19) 59.5(6) 1_555 1_555 1_555 yes
N(2) C(20) C(21) 61.2(6) 1_555 1_555 1_555 yes
N(2) C(20) C(22) 29.6(3) 1_555 1_555 1_555 yes
N(2) C(20) H(14) 82.8(4) 1_555 1_555 1_555 no
N(2) C(20) H(15) 175(1) 1_555 1_555 1_555 no
N(2) C(20) H(16) 85.5(4) 1_555 1_555 1_555 no
N(2) C(20) H(121) 130.5(5) 1_555 1_555 1_455 no
N(2) C(20) H(123) 116.8(4) 1_555 1_555 5_455 no
N(2) C(20) H(131) 100.8(4) 1_555 1_555 1_455 no
N(4) C(20) C(18) 153.7(5) 6_555 1_555 1_555 yes
N(4) C(20) C(19) 129.6(7) 6_555 1_555 1_555 yes
N(4) C(20) C(21) 103.1(8) 6_555 1_555 1_555 yes
N(4) C(20) C(22) 131.8(5) 6_555 1_555 1_555 yes
N(4) C(20) H(14) 108.3(4) 6_555 1_555 1_555 no
N(4) C(20) H(15) 29.3(6) 6_555 1_555 1_555 no
N(4) C(20) H(16) 80.6(4) 6_555 1_555 1_555 no
N(4) C(20) H(121) 74.7(3) 6_555 1_555 1_455 no
N(4) C(20) H(123) 52.3(2) 6_555 1_555 5_455 no
N(4) C(20) H(131) 103.5(4) 6_555 1_555 1_455 no
C(18) C(20) C(19) 30.0(6) 1_555 1_555 1_555 yes
C(18) C(20) C(21) 90.7(7) 1_555 1_555 1_555 yes
C(18) C(20) C(22) 59.1(4) 1_555 1_555 1_555 yes
C(18) C(20) H(14) 53.3(3) 1_555 1_555 1_555 no
C(18) C(20) H(15) 149.3(10) 1_555 1_555 1_555 no
C(18) C(20) H(16) 115.0(5) 1_555 1_555 1_555 no
C(18) C(20) H(121) 111.4(5) 1_555 1_555 1_455 no
C(18) C(20) H(123) 101.3(4) 1_555 1_555 5_455 no
C(18) C(20) H(131) 91.8(4) 1_555 1_555 1_455 no
C(19) C(20) C(21) 120(1) 1_555 1_555 1_555 yes
C(19) C(20) C(22) 89.0(7) 1_555 1_555 1_555 yes
C(19) C(20) H(14) 23.3(5) 1_555 1_555 1_555 no
C(19) C(20) H(15) 119(1) 1_555 1_555 1_555 no
C(19) C(20) H(16) 144.7(9) 1_555 1_555 1_555 no
C(19) C(20) H(121) 90.0(8) 1_555 1_555 1_455 no
C(19) C(20) H(123) 82.1(7) 1_555 1_555 5_455 no
C(19) C(20) H(131) 83.9(7) 1_555 1_555 1_455 no
C(21) C(20) C(22) 31.7(6) 1_555 1_555 1_555 yes
C(21) C(20) H(14) 143.6(9) 1_555 1_555 1_555 no
C(21) C(20) H(15) 119(1) 1_555 1_555 1_555 no
C(21) C(20) H(16) 24.3(5) 1_555 1_555 1_555 no
C(21) C(20) H(121) 134.1(9) 1_555 1_555 1_455 no
C(21) C(20) H(123) 122.0(9) 1_555 1_555 5_455 no
C(21) C(20) H(131) 111.3(9) 1_555 1_555 1_455 no
C(22) C(20) H(14) 112.2(5) 1_555 1_555 1_555 no
C(22) C(20) H(15) 151.3(10) 1_555 1_555 1_555 no
C(22) C(20) H(16) 55.9(4) 1_555 1_555 1_555 no
C(22) C(20) H(121) 141.8(6) 1_555 1_555 1_455 no
C(22) C(20) H(123) 124.2(5) 1_555 1_555 5_455 no
C(22) C(20) H(131) 109.0(5) 1_555 1_555 1_455 no
H(14) C(20) H(15) 96.5(8) 1_555 1_555 1_555 no
H(14) C(20) H(16) 167.2(6) 1_555 1_555 1_555 no
H(14) C(20) H(121) 73.1(4) 1_555 1_555 1_455 no
H(14) C(20) H(123) 67.9(3) 1_555 1_555 5_455 no
H(14) C(20) H(131) 78.7(4) 1_555 1_555 1_455 no
H(15) C(20) H(16) 95.6(8) 1_555 1_555 1_555 no
H(15) C(20) H(121) 45.4(6) 1_555 1_555 1_455 no
H(15) C(20) H(123) 66.7(6) 1_555 1_555 5_455 no
H(15) C(20) H(131) 74.9(8) 1_555 1_555 1_455 no
H(16) C(20) H(121) 118.9(5) 1_555 1_555 1_455 no
H(16) C(20) H(123) 113.4(5) 1_555 1_555 5_455 no
H(16) C(20) H(131) 108.7(5) 1_555 1_555 1_455 no
H(121) C(20) H(123) 93.4(3) 1_455 1_555 5_455 no
H(121) C(20) H(131) 33.1(1) 1_455 1_555 1_455 no
H(123) C(20) H(131) 124.4(4) 5_455 1_555 1_455 no
O(2) C(21) N(2) 57.4(3) 1_555 1_555 1_555 yes
O(2) C(21) C(18) 87.0(4) 1_555 1_555 1_555 yes
O(2) C(21) C(19) 116.8(5) 1_555 1_555 1_555 yes
O(2) C(21) C(20) 147.4(9) 1_555 1_555 1_555 yes
O(2) C(21) C(22) 28.3(5) 1_555 1_555 1_555 yes
O(2) C(21) C(24) 72.3(4) 1_555 1_555 2_655 yes
O(2) C(21) C(25) 89.8(4) 1_555 1_555 2_655 yes
O(2) C(21) H(14) 125.2(4) 1_555 1_555 1_555 no
O(2) C(21) H(15) 171.8(6) 1_555 1_555 1_555 no
O(2) C(21) H(16) 92.3(8) 1_555 1_555 1_555 no
O(2) C(21) H(106) 67.5(3) 1_555 1_555 1_555 no
O(2) C(21) H(107) 73.5(3) 1_555 1_555 1_555 no
N(2) C(21) C(18) 29.7(3) 1_555 1_555 1_555 yes
N(2) C(21) C(19) 59.6(4) 1_555 1_555 1_555 yes
N(2) C(21) C(20) 90.1(7) 1_555 1_555 1_555 yes
N(2) C(21) C(22) 29.1(5) 1_555 1_555 1_555 yes
N(2) C(21) C(24) 113.3(5) 1_555 1_555 2_655 yes
N(2) C(21) C(25) 134.8(6) 1_555 1_555 2_655 yes
N(2) C(21) H(14) 68.2(3) 1_555 1_555 1_555 no
N(2) C(21) H(15) 114.5(5) 1_555 1_555 1_555 no
N(2) C(21) H(16) 149.6(10) 1_555 1_555 1_555 no
N(2) C(21) H(106) 102.1(4) 1_555 1_555 1_555 no
N(2) C(21) H(107) 78.8(3) 1_555 1_555 1_555 no
C(18) C(21) C(19) 30.0(3) 1_555 1_555 1_555 yes
C(18) C(21) C(20) 60.4(7) 1_555 1_555 1_555 yes
C(18) C(21) C(22) 58.7(6) 1_555 1_555 1_555 yes
C(18) C(21) C(24) 128.0(5) 1_555 1_555 2_655 yes
C(18) C(21) C(25) 144.3(5) 1_555 1_555 2_655 yes
C(18) C(21) H(14) 38.5(2) 1_555 1_555 1_555 no
C(18) C(21) H(15) 84.9(4) 1_555 1_555 1_555 no
C(18) C(21) H(16) 179(1) 1_555 1_555 1_555 no
C(18) C(21) H(106) 120.5(4) 1_555 1_555 1_555 no
C(18) C(21) H(107) 88.8(4) 1_555 1_555 1_555 no
C(19) C(21) C(20) 30.6(6) 1_555 1_555 1_555 yes
C(19) C(21) C(22) 88.6(7) 1_555 1_555 1_555 yes
C(19) C(21) C(24) 132.0(6) 1_555 1_555 2_655 yes
C(19) C(21) C(25) 134.4(5) 1_555 1_555 2_655 yes
C(19) C(21) H(14) 8.6(3) 1_555 1_555 1_555 no
C(19) C(21) H(15) 55.0(4) 1_555 1_555 1_555 no
C(19) C(21) H(16) 150.8(10) 1_555 1_555 1_555 no
C(19) C(21) H(106) 132.7(6) 1_555 1_555 1_555 no
C(19) C(21) H(107) 99.5(5) 1_555 1_555 1_555 no
C(20) C(21) C(22) 119(1) 1_555 1_555 1_555 yes
C(20) C(21) C(24) 125.4(9) 1_555 1_555 2_655 yes
C(20) C(21) C(25) 115.2(8) 1_555 1_555 2_655 yes
C(20) C(21) H(14) 22.2(6) 1_555 1_555 1_555 no
C(20) C(21) H(15) 24.5(5) 1_555 1_555 1_555 no
C(20) C(21) H(16) 120(1) 1_555 1_555 1_555 no
C(20) C(21) H(106) 128.8(10) 1_555 1_555 1_555 no
C(20) C(21) H(107) 105.1(9) 1_555 1_555 1_555 no
C(22) C(21) C(24) 93.1(8) 1_555 1_555 2_655 yes
C(22) C(21) C(25) 113.7(8) 1_555 1_555 2_655 yes
C(22) C(21) H(14) 97.1(7) 1_555 1_555 1_555 no
C(22) C(21) H(15) 143.5(9) 1_555 1_555 1_555 no
C(22) C(21) H(16) 120(1) 1_555 1_555 1_555 no
C(22) C(21) H(106) 83.6(6) 1_555 1_555 1_555 no
C(22) C(21) H(107) 73.5(6) 1_555 1_555 1_555 no
C(24) C(21) C(25) 21.6(3) 2_655 1_555 2_655 yes
C(24) C(21) H(14) 129.8(4) 2_655 1_555 1_555 no
C(24) C(21) H(15) 112.9(5) 2_655 1_555 1_555 no
C(24) C(21) H(16) 51.3(7) 2_655 1_555 1_555 no
C(24) C(21) H(106) 95.1(4) 2_655 1_555 1_555 no
C(24) C(21) H(107) 126.9(4) 2_655 1_555 1_555 no
C(25) C(21) H(14) 128.5(4) 2_655 1_555 1_555 no
C(25) C(21) H(15) 96.7(4) 2_655 1_555 1_555 no
C(25) C(21) H(16) 35.3(6) 2_655 1_555 1_555 no
C(25) C(21) H(106) 90.6(4) 2_655 1_555 1_555 no
C(25) C(21) H(107) 124.2(4) 2_655 1_555 1_555 no
H(14) C(21) H(15) 46.6(2) 1_555 1_555 1_555 no
H(14) C(21) H(16) 142.2(8) 1_555 1_555 1_555 no
H(14) C(21) H(106) 134.8(4) 1_555 1_555 1_555 no
H(14) C(21) H(107) 103.1(3) 1_555 1_555 1_555 no
H(15) C(21) H(16) 95.9(8) 1_555 1_555 1_555 no
H(15) C(21) H(106) 117.2(5) 1_555 1_555 1_555 no
H(15) C(21) H(107) 106.5(5) 1_555 1_555 1_555 no
H(16) C(21) H(106) 59.5(6) 1_555 1_555 1_555 no
H(16) C(21) H(107) 91.4(8) 1_555 1_555 1_555 no
H(106) C(21) H(107) 33.7(1) 1_555 1_555 1_555 no
Mo(1) C(22) Mo(1) 41.4(1) 1_555 1_555 2_655 yes
Mo(1) C(22) O(2) 78.9(6) 1_555 1_555 1_555 yes
Mo(1) C(22) N(2) 41.1(5) 1_555 1_555 1_555 yes
Mo(1) C(22) N(2) 57.6(2) 1_555 1_555 2_655 yes
Mo(1) C(22) C(18) 71.3(4) 1_555 1_555 1_555 yes
Mo(1) C(22) C(19) 101.4(4) 1_555 1_555 1_555 yes
Mo(1) C(22) C(20) 132.1(5) 1_555 1_555 1_555 yes
Mo(1) C(22) C(21) 161.3(8) 1_555 1_555 1_555 yes
Mo(1) C(22) H(15) 140.1(4) 1_555 1_555 1_555 no
Mo(1) C(22) H(16) 175.1(5) 1_555 1_555 1_555 no
Mo(1) C(22) H(106) 123.5(3) 1_555 1_555 1_555 no
Mo(1) C(22) H(107) 103.0(3) 1_555 1_555 1_555 no
Mo(1) C(22) O(2) 38.6(5) 2_655 1_555 1_555 yes
Mo(1) C(22) N(2) 82.1(6) 2_655 1_555 1_555 yes
Mo(1) C(22) N(2) 40.1(2) 2_655 1_555 2_655 yes
Mo(1) C(22) C(18) 111.6(5) 2_655 1_555 1_555 yes
Mo(1) C(22) C(19) 140.4(5) 2_655 1_555 1_555 yes
Mo(1) C(22) C(20) 167.2(5) 2_655 1_555 1_555 yes
Mo(1) C(22) C(21) 155.6(8) 2_655 1_555 1_555 yes
Mo(1) C(22) H(15) 170.3(4) 2_655 1_555 1_555 no
Mo(1) C(22) H(16) 133.9(5) 2_655 1_555 1_555 no
Mo(1) C(22) H(106) 102.6(3) 2_655 1_555 1_555 no
Mo(1) C(22) H(107) 105.4(3) 2_655 1_555 1_555 no
O(2) C(22) N(2) 120.0(9) 1_555 1_555 1_555 yes
O(2) C(22) N(2) 58.8(6) 1_555 1_555 2_655 yes
O(2) C(22) C(18) 150.1(8) 1_555 1_555 1_555 yes
O(2) C(22) C(19) 174.7(8) 1_555 1_555 1_555 yes
O(2) C(22) C(20) 148.7(8) 1_555 1_555 1_555 yes
O(2) C(22) C(21) 119.6(10) 1_555 1_555 1_555 yes
O(2) C(22) H(15) 140.8(7) 1_555 1_555 1_555 no
O(2) C(22) H(16) 96.6(7) 1_555 1_555 1_555 no
O(2) C(22) H(106) 71.3(6) 1_555 1_555 1_555 no
O(2) C(22) H(107) 90.6(6) 1_555 1_555 1_555 no
N(2) C(22) N(2) 83.5(6) 1_555 1_555 2_655 yes
N(2) C(22) C(18) 30.4(5) 1_555 1_555 1_555 yes
N(2) C(22) C(19) 60.6(6) 1_555 1_555 1_555 yes
N(2) C(22) C(20) 91.2(7) 1_555 1_555 1_555 yes
N(2) C(22) C(21) 120(1) 1_555 1_555 1_555 yes
N(2) C(22) H(15) 99.2(7) 1_555 1_555 1_555 no
N(2) C(22) H(16) 143.4(8) 1_555 1_555 1_555 no
N(2) C(22) H(106) 133.6(7) 1_555 1_555 1_555 no
N(2) C(22) H(107) 100.0(6) 1_555 1_555 1_555 no
N(2) C(22) C(18) 101.1(5) 2_655 1_555 1_555 yes
N(2) C(22) C(19) 116.8(5) 2_655 1_555 1_555 yes
N(2) C(22) C(20) 128.6(5) 2_655 1_555 1_555 yes
N(2) C(22) C(21) 127.1(8) 2_655 1_555 1_555 yes
N(2) C(22) H(15) 130.4(3) 2_655 1_555 1_555 no
N(2) C(22) H(16) 118.5(4) 2_655 1_555 1_555 no
N(2) C(22) H(106) 129.1(4) 2_655 1_555 1_555 no
N(2) C(22) H(107) 145.0(4) 2_655 1_555 1_555 no
C(18) C(22) C(19) 30.1(3) 1_555 1_555 1_555 yes
C(18) C(22) C(20) 60.8(4) 1_555 1_555 1_555 yes
C(18) C(22) C(21) 90.1(8) 1_555 1_555 1_555 yes
C(18) C(22) H(15) 68.8(4) 1_555 1_555 1_555 no
C(18) C(22) H(16) 113.1(5) 1_555 1_555 1_555 no
C(18) C(22) H(106) 128.6(5) 1_555 1_555 1_555 no
C(18) C(22) H(107) 98.7(4) 1_555 1_555 1_555 no
C(19) C(22) C(20) 30.8(3) 1_555 1_555 1_555 yes
C(19) C(22) C(21) 59.9(6) 1_555 1_555 1_555 yes
C(19) C(22) H(15) 38.8(3) 1_555 1_555 1_555 no
C(19) C(22) H(16) 83.0(4) 1_555 1_555 1_555 no
C(19) C(22) H(106) 112.4(4) 1_555 1_555 1_555 no
C(19) C(22) H(107) 94.4(4) 1_555 1_555 1_555 no
C(20) C(22) C(21) 29.2(6) 1_555 1_555 1_555 yes
C(20) C(22) H(15) 8.0(3) 1_555 1_555 1_555 no
C(20) C(22) H(16) 52.2(4) 1_555 1_555 1_555 no
C(20) C(22) H(106) 89.9(4) 1_555 1_555 1_555 no
C(20) C(22) H(107) 86.4(4) 1_555 1_555 1_555 no
C(21) C(22) H(15) 21.3(5) 1_555 1_555 1_555 no
C(21) C(22) H(16) 23.0(5) 1_555 1_555 1_555 no
C(21) C(22) H(106) 69.6(6) 1_555 1_555 1_555 no
C(21) C(22) H(107) 81.2(7) 1_555 1_555 1_555 no
H(15) C(22) H(16) 44.3(2) 1_555 1_555 1_555 no
H(15) C(22) H(106) 83.5(3) 1_555 1_555 1_555 no
H(15) C(22) H(107) 83.9(3) 1_555 1_555 1_555 no
H(16) C(22) H(106) 55.8(2) 1_555 1_555 1_555 no
H(16) C(22) H(107) 78.6(3) 1_555 1_555 1_555 no
H(106) C(22) H(107) 33.8(1) 1_555 1_555 1_555 no
P(2) C(23) O(2) 85.2(4) 1_555 1_555 2_655 yes
P(2) C(23) N(2) 46.3(3) 1_555 1_555 1_555 yes
P(2) C(23) C(18) 37.6(3) 1_555 1_555 1_555 yes
P(2) C(23) C(19) 50.6(3) 1_555 1_555 1_555 yes
P(2) C(23) C(24) 121.0(10) 1_555 1_555 1_555 yes
P(2) C(23) C(25) 150.1(7) 1_555 1_555 1_555 yes
P(2) C(23) C(26) 175.0(6) 1_555 1_555 1_555 yes
P(2) C(23) C(27) 151.2(7) 1_555 1_555 1_555 yes
P(2) C(23) C(28) 121.8(8) 1_555 1_555 1_555 yes
P(2) C(23) C(29) 39.7(3) 1_555 1_555 1_555 yes
P(2) C(23) C(30) 62.9(4) 1_555 1_555 1_555 yes
P(2) C(23) H(14) 54.6(3) 1_555 1_555 1_555 no
P(2) C(23) H(16) 129.6(5) 1_555 1_555 2_655 no
P(2) C(23) H(17) 97.2(5) 1_555 1_555 1_555 no
P(2) C(23) H(18) 141.5(5) 1_555 1_555 1_555 no
P(2) C(23) H(20) 142.7(5) 1_555 1_555 1_555 no
P(2) C(23) H(21) 98.0(5) 1_555 1_555 1_555 no
P(2) C(23) H(22) 74.4(4) 1_555 1_555 1_555 no
O(2) C(23) N(2) 50.2(2) 2_655 1_555 1_555 yes
O(2) C(23) C(18) 70.8(3) 2_655 1_555 1_555 yes
O(2) C(23) C(19) 85.7(3) 2_655 1_555 1_555 yes
O(2) C(23) C(24) 107.7(8) 2_655 1_555 1_555 yes
O(2) C(23) C(25) 105.6(5) 2_655 1_555 1_555 yes
O(2) C(23) C(26) 99.8(5) 2_655 1_555 1_555 yes
O(2) C(23) C(27) 92.3(5) 2_655 1_555 1_555 yes
O(2) C(23) C(28) 82.8(8) 2_655 1_555 1_555 yes
O(2) C(23) C(29) 124.6(4) 2_655 1_555 1_555 yes
O(2) C(23) C(30) 146.4(5) 2_655 1_555 1_555 yes
O(2) C(23) H(14) 100.7(3) 2_655 1_555 1_555 no
O(2) C(23) H(16) 47.6(2) 2_655 1_555 2_655 no
O(2) C(23) H(17) 106.1(4) 2_655 1_555 1_555 no
O(2) C(23) H(18) 106.9(3) 2_655 1_555 1_555 no
O(2) C(23) H(20) 89.7(3) 2_655 1_555 1_555 no
O(2) C(23) H(21) 76.5(3) 2_655 1_555 1_555 no
O(2) C(23) H(22) 147.6(4) 2_655 1_555 1_555 no
N(2) C(23) C(18) 20.7(2) 1_555 1_555 1_555 yes
N(2) C(23) C(19) 38.7(2) 1_555 1_555 1_555 yes
N(2) C(23) C(24) 99.4(8) 1_555 1_555 1_555 yes
N(2) C(23) C(25) 121.4(5) 1_555 1_555 1_555 yes
N(2) C(23) C(26) 138.0(5) 1_555 1_555 1_555 yes
N(2) C(23) C(27) 142.2(6) 1_555 1_555 1_555 yes
N(2) C(23) C(28) 128.2(8) 1_555 1_555 1_555 yes
N(2) C(23) C(29) 78.7(4) 1_555 1_555 1_555 yes
N(2) C(23) C(30) 105.6(4) 1_555 1_555 1_555 yes
N(2) C(23) H(14) 53.5(2) 1_555 1_555 1_555 no
N(2) C(23) H(16) 84.8(3) 1_555 1_555 2_655 no
N(2) C(23) H(17) 80.6(3) 1_555 1_555 1_555 no
N(2) C(23) H(18) 115.3(3) 1_555 1_555 1_555 no
N(2) C(23) H(20) 139.8(4) 1_555 1_555 1_555 no
N(2) C(23) H(21) 111.1(4) 1_555 1_555 1_555 no
N(2) C(23) H(22) 119.9(4) 1_555 1_555 1_555 no
C(18) C(23) C(19) 21.0(2) 1_555 1_555 1_555 yes
C(18) C(23) C(24) 91.6(8) 1_555 1_555 1_555 yes
C(18) C(23) C(25) 119.2(6) 1_555 1_555 1_555 yes
C(18) C(23) C(26) 144.8(5) 1_555 1_555 1_555 yes
C(18) C(23) C(27) 161.8(7) 1_555 1_555 1_555 yes
C(18) C(23) C(28) 146.2(8) 1_555 1_555 1_555 yes
C(18) C(23) C(29) 60.9(4) 1_555 1_555 1_555 yes
C(18) C(23) C(30) 87.9(5) 1_555 1_555 1_555 yes
C(18) C(23) H(14) 34.2(2) 1_555 1_555 1_555 no
C(18) C(23) H(16) 100.1(4) 1_555 1_555 2_655 no
C(18) C(23) H(17) 69.2(4) 1_555 1_555 1_555 no
C(18) C(23) H(18) 111.1(4) 1_555 1_555 1_555 no
C(18) C(23) H(20) 160.5(5) 1_555 1_555 1_555 no
C(18) C(23) H(21) 125.0(5) 1_555 1_555 1_555 no
C(18) C(23) H(22) 104.1(4) 1_555 1_555 1_555 no
C(19) C(23) C(24) 72.7(8) 1_555 1_555 1_555 yes
C(19) C(23) C(25) 101.6(5) 1_555 1_555 1_555 yes
C(19) C(23) C(26) 129.8(5) 1_555 1_555 1_555 yes
C(19) C(23) C(27) 157.9(6) 1_555 1_555 1_555 yes
C(19) C(23) C(28) 166.9(8) 1_555 1_555 1_555 yes
C(19) C(23) C(29) 57.6(3) 1_555 1_555 1_555 yes
C(19) C(23) C(30) 82.1(4) 1_555 1_555 1_555 yes
C(19) C(23) H(14) 15.1(2) 1_555 1_555 1_555 no
C(19) C(23) H(16) 101.3(3) 1_555 1_555 2_655 no
C(19) C(23) H(17) 49.3(3) 1_555 1_555 1_555 no
C(19) C(23) H(18) 93.0(3) 1_555 1_555 1_555 no
C(19) C(23) H(20) 165.5(4) 1_555 1_555 1_555 no
C(19) C(23) H(21) 145.5(5) 1_555 1_555 1_555 no
C(19) C(23) H(22) 99.7(4) 1_555 1_555 1_555 no
C(24) C(23) C(25) 29.4(7) 1_555 1_555 1_555 yes
C(24) C(23) C(26) 58.0(7) 1_555 1_555 1_555 yes
C(24) C(23) C(27) 87.1(8) 1_555 1_555 1_555 yes
C(24) C(23) C(28) 116(1) 1_555 1_555 1_555 yes
C(24) C(23) C(29) 99.5(9) 1_555 1_555 1_555 yes
C(24) C(23) C(30) 98.3(8) 1_555 1_555 1_555 yes
C(24) C(23) H(14) 66.4(7) 1_555 1_555 1_555 no
C(24) C(23) H(16) 70.1(7) 1_555 1_555 2_655 no
C(24) C(23) H(17) 23.9(6) 1_555 1_555 1_555 no
C(24) C(23) H(18) 20.6(7) 1_555 1_555 1_555 no
C(24) C(23) H(20) 95.8(8) 1_555 1_555 1_555 no
C(24) C(23) H(21) 140.9(10) 1_555 1_555 1_555 no
C(24) C(23) H(22) 104.3(8) 1_555 1_555 1_555 no
C(25) C(23) C(26) 28.7(4) 1_555 1_555 1_555 yes
C(25) C(23) C(27) 57.8(5) 1_555 1_555 1_555 yes
C(25) C(23) C(28) 87.6(8) 1_555 1_555 1_555 yes
C(25) C(23) C(29) 120.3(6) 1_555 1_555 1_555 yes
C(25) C(23) C(30) 107.4(5) 1_555 1_555 1_555 yes
C(25) C(23) H(14) 95.7(5) 1_555 1_555 1_555 no
C(25) C(23) H(16) 58.5(4) 1_555 1_555 2_655 no
C(25) C(23) H(17) 53.2(4) 1_555 1_555 1_555 no
C(25) C(23) H(18) 8.7(4) 1_555 1_555 1_555 no
C(25) C(23) H(20) 66.4(5) 1_555 1_555 1_555 no
C(25) C(23) H(21) 111.5(6) 1_555 1_555 1_555 no
C(25) C(23) H(22) 104.5(5) 1_555 1_555 1_555 no
C(26) C(23) C(27) 29.1(4) 1_555 1_555 1_555 yes
C(26) C(23) C(28) 58.9(7) 1_555 1_555 1_555 yes
C(26) C(23) C(29) 135.4(5) 1_555 1_555 1_555 yes
C(26) C(23) C(30) 112.0(5) 1_555 1_555 1_555 yes
C(26) C(23) H(14) 124.3(4) 1_555 1_555 1_555 no
C(26) C(23) H(16) 55.3(4) 1_555 1_555 2_655 no
C(26) C(23) H(17) 81.9(4) 1_555 1_555 1_555 no
C(26) C(23) H(18) 37.4(3) 1_555 1_555 1_555 no
C(26) C(23) H(20) 37.7(3) 1_555 1_555 1_555 no
C(26) C(23) H(21) 82.8(5) 1_555 1_555 1_555 no
C(26) C(23) H(22) 100.9(4) 1_555 1_555 1_555 no
C(27) C(23) C(28) 29.8(6) 1_555 1_555 1_555 yes
C(27) C(23) C(29) 137.2(6) 1_555 1_555 1_555 yes
C(27) C(23) C(30) 110.3(6) 1_555 1_555 1_555 yes
C(27) C(23) H(14) 152.9(5) 1_555 1_555 1_555 no
C(27) C(23) H(16) 62.4(4) 1_555 1_555 2_655 no
C(27) C(23) H(17) 111.0(5) 1_555 1_555 1_555 no
C(27) C(23) H(18) 66.5(4) 1_555 1_555 1_555 no
C(27) C(23) H(20) 8.7(3) 1_555 1_555 1_555 no
C(27) C(23) H(21) 53.8(4) 1_555 1_555 1_555 no
C(27) C(23) H(22) 93.8(5) 1_555 1_555 1_555 no
C(28) C(23) C(29) 125.4(9) 1_555 1_555 1_555 yes
C(28) C(23) C(30) 104.3(8) 1_555 1_555 1_555 yes
C(28) C(23) H(14) 174.4(9) 1_555 1_555 1_555 no
C(28) C(23) H(16) 75.4(7) 1_555 1_555 2_655 no
C(28) C(23) H(17) 140.8(8) 1_555 1_555 1_555 no
C(28) C(23) H(18) 96.3(7) 1_555 1_555 1_555 no
C(28) C(23) H(20) 21.2(5) 1_555 1_555 1_555 no
C(28) C(23) H(21) 23.9(5) 1_555 1_555 1_555 no
C(28) C(23) H(22) 86.9(8) 1_555 1_555 1_555 no
C(29) C(23) C(30) 27.0(3) 1_555 1_555 1_555 yes
C(29) C(23) H(14) 49.0(3) 1_555 1_555 1_555 no
C(29) C(23) H(16) 158.9(4) 1_555 1_555 2_655 no
C(29) C(23) H(17) 81.5(4) 1_555 1_555 1_555 no
C(29) C(23) H(18) 114.3(4) 1_555 1_555 1_555 no
C(29) C(23) H(20) 134.8(4) 1_555 1_555 1_555 no
C(29) C(23) H(21) 109.8(5) 1_555 1_555 1_555 no
C(29) C(23) H(22) 43.5(3) 1_555 1_555 1_555 no
C(30) C(23) H(14) 70.4(3) 1_555 1_555 1_555 no
C(30) C(23) H(16) 165.9(4) 1_555 1_555 2_655 no
C(30) C(23) H(17) 89.2(5) 1_555 1_555 1_555 no
C(30) C(23) H(18) 104.8(4) 1_555 1_555 1_555 no
C(30) C(23) H(20) 108.7(4) 1_555 1_555 1_555 no
C(30) C(23) H(21) 96.6(5) 1_555 1_555 1_555 no
C(30) C(23) H(22) 17.6(3) 1_555 1_555 1_555 no
H(14) C(23) H(16) 110.2(3) 1_555 1_555 2_655 no
H(14) C(23) H(17) 42.6(2) 1_555 1_555 1_555 no
H(14) C(23) H(18) 86.9(2) 1_555 1_555 1_555 no
H(14) C(23) H(20) 161.3(3) 1_555 1_555 1_555 no
H(14) C(23) H(21) 152.5(5) 1_555 1_555 1_555 no
H(14) C(23) H(22) 87.9(3) 1_555 1_555 1_555 no
H(16) C(23) H(17) 82.9(3) 2_655 1_555 1_555 no
H(16) C(23) H(18) 61.5(2) 2_655 1_555 1_555 no
H(16) C(23) H(20) 65.9(2) 2_655 1_555 1_555 no
H(16) C(23) H(21) 88.4(4) 2_655 1_555 1_555 no
H(16) C(23) H(22) 155.4(4) 2_655 1_555 1_555 no
H(17) C(23) H(18) 44.5(2) 1_555 1_555 1_555 no
H(17) C(23) H(20) 119.6(4) 1_555 1_555 1_555 no
H(17) C(23) H(21) 164.7(6) 1_555 1_555 1_555 no
H(17) C(23) H(22) 101.3(4) 1_555 1_555 1_555 no
H(18) C(23) H(20) 75.1(2) 1_555 1_555 1_555 no
H(18) C(23) H(21) 120.2(5) 1_555 1_555 1_555 no
H(18) C(23) H(22) 104.7(3) 1_555 1_555 1_555 no
H(20) C(23) H(21) 45.1(2) 1_555 1_555 1_555 no
H(20) C(23) H(22) 91.5(3) 1_555 1_555 1_555 no
H(21) C(23) H(22) 81.6(3) 1_555 1_555 1_555 no
P(2) C(24) C(18) 34.1(2) 1_555 1_555 1_555 yes
P(2) C(24) C(19) 52.4(3) 1_555 1_555 1_555 yes
P(2) C(24) C(21) 98.0(4) 1_555 1_555 2_655 yes
P(2) C(24) C(23) 33.8(6) 1_555 1_555 1_555 yes
P(2) C(24) C(25) 154.0(10) 1_555 1_555 1_555 yes
P(2) C(24) C(26) 125.6(6) 1_555 1_555 1_555 yes
P(2) C(24) C(27) 95.5(5) 1_555 1_555 1_555 yes
P(2) C(24) C(28) 65.0(4) 1_555 1_555 1_555 yes
P(2) C(24) C(29) 33.2(2) 1_555 1_555 1_555 yes
P(2) C(24) C(30) 50.0(3) 1_555 1_555 1_555 yes
P(2) C(24) C(131) 118.1(5) 1_555 1_555 5_455 yes
P(2) C(24) H(14) 57.1(3) 1_555 1_555 1_555 no
P(2) C(24) H(16) 104.3(4) 1_555 1_555 2_655 no
P(2) C(24) H(17) 85.8(8) 1_555 1_555 1_555 no
P(2) C(24) H(18) 176.3(7) 1_555 1_555 1_555 no
P(2) C(24) H(19) 134.0(4) 1_555 1_555 1_555 no
P(2) C(24) H(21) 57.0(2) 1_555 1_555 1_555 no
P(2) C(24) H(22) 54.0(2) 1_555 1_555 1_555 no
P(2) C(24) H(111) 105.8(4) 1_555 1_555 3_666 no
P(2) C(24) H(124) 125.5(5) 1_555 1_555 5_455 no
C(18) C(24) C(19) 23.5(2) 1_555 1_555 1_555 yes
C(18) C(24) C(21) 84.9(4) 1_555 1_555 2_655 yes
C(18) C(24) C(23) 62.9(7) 1_555 1_555 1_555 yes
C(18) C(24) C(25) 162(1) 1_555 1_555 1_555 yes
C(18) C(24) C(26) 149.0(6) 1_555 1_555 1_555 yes
C(18) C(24) C(27) 122.1(5) 1_555 1_555 1_555 yes
C(18) C(24) C(28) 92.8(5) 1_555 1_555 1_555 yes
C(18) C(24) C(29) 52.1(3) 1_555 1_555 1_555 yes
C(18) C(24) C(30) 74.9(4) 1_555 1_555 1_555 yes
C(18) C(24) C(131) 85.7(5) 1_555 1_555 5_455 yes
C(18) C(24) H(14) 36.1(2) 1_555 1_555 1_555 no
C(18) C(24) H(16) 96.8(4) 1_555 1_555 2_655 no
C(18) C(24) H(17) 59.5(7) 1_555 1_555 1_555 no
C(18) C(24) H(18) 148.9(6) 1_555 1_555 1_555 no
C(18) C(24) H(19) 155.2(5) 1_555 1_555 1_555 no
C(18) C(24) H(21) 85.1(3) 1_555 1_555 1_555 no
C(18) C(24) H(22) 84.3(4) 1_555 1_555 1_555 no
C(18) C(24) H(111) 113.4(4) 1_555 1_555 3_666 no
C(18) C(24) H(124) 94.5(4) 1_555 1_555 5_455 no
C(19) C(24) C(21) 95.2(4) 1_555 1_555 2_655 yes
C(19) C(24) C(23) 84.7(8) 1_555 1_555 1_555 yes
C(19) C(24) C(25) 153.0(10) 1_555 1_555 1_555 yes
C(19) C(24) C(26) 169.6(7) 1_555 1_555 1_555 yes
C(19) C(24) C(27) 145.5(5) 1_555 1_555 1_555 yes
C(19) C(24) C(28) 115.6(5) 1_555 1_555 1_555 yes
C(19) C(24) C(29) 55.6(3) 1_555 1_555 1_555 yes
C(19) C(24) C(30) 77.9(4) 1_555 1_555 1_555 yes
C(19) C(24) C(131) 65.6(4) 1_555 1_555 5_455 yes
C(19) C(24) H(14) 15.9(2) 1_555 1_555 1_555 no
C(19) C(24) H(16) 108.7(4) 1_555 1_555 2_655 no
C(19) C(24) H(17) 36.1(6) 1_555 1_555 1_555 no
C(19) C(24) H(18) 129.6(5) 1_555 1_555 1_555 no
C(19) C(24) H(19) 168.5(5) 1_555 1_555 1_555 no
C(19) C(24) H(21) 107.7(4) 1_555 1_555 1_555 no
C(19) C(24) H(22) 91.3(4) 1_555 1_555 1_555 no
C(19) C(24) H(111) 96.9(4) 1_555 1_555 3_666 no
C(19) C(24) H(124) 73.2(3) 1_555 1_555 5_455 no
C(21) C(24) C(23) 85.7(8) 2_655 1_555 1_555 yes
C(21) C(24) C(25) 78.9(9) 2_655 1_555 1_555 yes
C(21) C(24) C(26) 74.7(5) 2_655 1_555 1_555 yes
C(21) C(24) C(27) 75.0(5) 2_655 1_555 1_555 yes
C(21) C(24) C(28) 78.4(5) 2_655 1_555 1_555 yes
C(21) C(24) C(29) 130.9(4) 2_655 1_555 1_555 yes
C(21) C(24) C(30) 144.2(4) 2_655 1_555 1_555 yes
C(21) C(24) C(131) 85.1(5) 2_655 1_555 5_455 yes
C(21) C(24) H(14) 110.3(4) 2_655 1_555 1_555 no
C(21) C(24) H(16) 13.7(2) 2_655 1_555 2_655 no
C(21) C(24) H(17) 105.9(9) 2_655 1_555 1_555 no
C(21) C(24) H(18) 85.1(5) 2_655 1_555 1_555 no
C(21) C(24) H(19) 75.1(3) 2_655 1_555 1_555 no
C(21) C(24) H(21) 79.8(3) 2_655 1_555 1_555 no
C(21) C(24) H(22) 136.3(4) 2_655 1_555 1_555 no
C(21) C(24) H(111) 156.0(4) 2_655 1_555 3_666 no
C(21) C(24) H(124) 90.9(4) 2_655 1_555 5_455 no
C(23) C(24) C(25) 120(1) 1_555 1_555 1_555 yes
C(23) C(24) C(26) 92.0(9) 1_555 1_555 1_555 yes
C(23) C(24) C(27) 61.9(7) 1_555 1_555 1_555 yes
C(23) C(24) C(28) 31.3(6) 1_555 1_555 1_555 yes
C(23) C(24) C(29) 56.2(7) 1_555 1_555 1_555 yes
C(23) C(24) C(30) 58.9(7) 1_555 1_555 1_555 yes
C(23) C(24) C(131) 147.9(9) 1_555 1_555 5_455 yes
C(23) C(24) H(14) 90.9(8) 1_555 1_555 1_555 no
C(23) C(24) H(16) 85.1(8) 1_555 1_555 2_655 no
C(23) C(24) H(17) 119(1) 1_555 1_555 1_555 no
C(23) C(24) H(18) 145(1) 1_555 1_555 1_555 no
C(23) C(24) H(19) 100.4(8) 1_555 1_555 1_555 no
C(23) C(24) H(21) 23.3(6) 1_555 1_555 1_555 no
C(23) C(24) H(22) 51.9(6) 1_555 1_555 1_555 no
C(23) C(24) H(111) 116.0(8) 1_555 1_555 3_666 no
C(23) C(24) H(124) 157.3(10) 1_555 1_555 5_455 no
C(25) C(24) C(26) 28.6(7) 1_555 1_555 1_555 yes
C(25) C(24) C(27) 58.6(8) 1_555 1_555 1_555 yes
C(25) C(24) C(28) 89.2(9) 1_555 1_555 1_555 yes
C(25) C(24) C(29) 144(1) 1_555 1_555 1_555 yes
C(25) C(24) C(30) 121.8(10) 1_555 1_555 1_555 yes
C(25) C(24) C(131) 87.6(9) 1_555 1_555 5_455 yes
C(25) C(24) H(14) 148.3(9) 1_555 1_555 1_555 no
C(25) C(24) H(16) 67.8(8) 1_555 1_555 2_655 no
C(25) C(24) H(17) 120(1) 1_555 1_555 1_555 no
C(25) C(24) H(18) 24.6(7) 1_555 1_555 1_555 no
C(25) C(24) H(19) 20.1(7) 1_555 1_555 1_555 no
C(25) C(24) H(21) 97.2(8) 1_555 1_555 1_555 no
C(25) C(24) H(22) 111.2(10) 1_555 1_555 1_555 no
C(25) C(24) H(111) 81.0(8) 1_555 1_555 3_666 no
C(25) C(24) H(124) 80.5(8) 1_555 1_555 5_455 no
C(26) C(24) C(27) 30.1(4) 1_555 1_555 1_555 yes
C(26) C(24) C(28) 60.6(5) 1_555 1_555 1_555 yes
C(26) C(24) C(29) 129.7(6) 1_555 1_555 1_555 yes
C(26) C(24) C(30) 108.8(6) 1_555 1_555 1_555 yes
C(26) C(24) C(131) 114.9(6) 1_555 1_555 5_455 yes
C(26) C(24) H(14) 174.4(6) 1_555 1_555 1_555 no
C(26) C(24) H(16) 61.1(5) 1_555 1_555 2_655 no
C(26) C(24) H(17) 148(1) 1_555 1_555 1_555 no
C(26) C(24) H(18) 53.2(5) 1_555 1_555 1_555 no
C(26) C(24) H(19) 8.5(3) 1_555 1_555 1_555 no
C(26) C(24) H(21) 68.6(4) 1_555 1_555 1_555 no
C(26) C(24) H(22) 94.4(5) 1_555 1_555 1_555 no
C(26) C(24) H(111) 93.4(5) 1_555 1_555 3_666 no
C(26) C(24) H(124) 108.8(6) 1_555 1_555 5_455 no
C(27) C(24) C(28) 30.6(4) 1_555 1_555 1_555 yes
C(27) C(24) C(29) 106.1(5) 1_555 1_555 1_555 yes
C(27) C(24) C(30) 90.9(5) 1_555 1_555 1_555 yes
C(27) C(24) C(131) 143.2(7) 1_555 1_555 5_455 yes
C(27) C(24) H(14) 152.2(5) 1_555 1_555 1_555 no
C(27) C(24) H(16) 62.8(4) 1_555 1_555 2_655 no
C(27) C(24) H(17) 178(1) 1_555 1_555 1_555 no
C(27) C(24) H(18) 83.2(6) 1_555 1_555 1_555 no
C(27) C(24) H(19) 38.5(4) 1_555 1_555 1_555 no
C(27) C(24) H(21) 38.6(3) 1_555 1_555 1_555 no
C(27) C(24) H(22) 75.4(4) 1_555 1_555 1_555 no
C(27) C(24) H(111) 105.1(5) 1_555 1_555 3_666 no
C(27) C(24) H(124) 138.4(6) 1_555 1_555 5_455 no
C(28) C(24) C(29) 81.2(5) 1_555 1_555 1_555 yes
C(28) C(24) C(30) 73.5(5) 1_555 1_555 1_555 yes
C(28) C(24) C(131) 163.5(7) 1_555 1_555 5_455 yes
C(28) C(24) H(14) 122.1(5) 1_555 1_555 1_555 no
C(28) C(24) H(16) 71.1(5) 1_555 1_555 2_655 no
C(28) C(24) H(17) 150(1) 1_555 1_555 1_555 no
C(28) C(24) H(18) 113.8(7) 1_555 1_555 1_555 no
C(28) C(24) H(19) 69.1(4) 1_555 1_555 1_555 no
C(28) C(24) H(21) 8.0(3) 1_555 1_555 1_555 no
C(28) C(24) H(22) 60.0(4) 1_555 1_555 1_555 no
C(28) C(24) H(111) 114.3(5) 1_555 1_555 3_666 no
C(28) C(24) H(124) 166.4(7) 1_555 1_555 5_455 no
C(29) C(24) C(30) 23.2(3) 1_555 1_555 1_555 yes
C(29) C(24) C(131) 110.3(6) 1_555 1_555 5_455 yes
C(29) C(24) H(14) 49.0(3) 1_555 1_555 1_555 no
C(29) C(24) H(16) 137.3(4) 1_555 1_555 2_655 no
C(29) C(24) H(17) 74.4(8) 1_555 1_555 1_555 no
C(29) C(24) H(18) 144.0(6) 1_555 1_555 1_555 no
C(29) C(24) H(19) 135.6(5) 1_555 1_555 1_555 no
C(29) C(24) H(21) 74.7(3) 1_555 1_555 1_555 no
C(29) C(24) H(22) 35.7(2) 1_555 1_555 1_555 no
C(29) C(24) H(111) 72.7(3) 1_555 1_555 3_666 no
C(29) C(24) H(124) 112.3(5) 1_555 1_555 5_455 no
C(30) C(24) C(131) 121.6(6) 1_555 1_555 5_455 yes
C(30) C(24) H(14) 68.7(3) 1_555 1_555 1_555 no
C(30) C(24) H(16) 143.2(4) 1_555 1_555 2_655 no
C(30) C(24) H(17) 89.1(9) 1_555 1_555 1_555 no
C(30) C(24) H(18) 126.5(6) 1_555 1_555 1_555 no
C(30) C(24) H(19) 113.6(4) 1_555 1_555 1_555 no
C(30) C(24) H(21) 69.4(3) 1_555 1_555 1_555 no
C(30) C(24) H(22) 15.5(2) 1_555 1_555 1_555 no
C(30) C(24) H(111) 59.2(3) 1_555 1_555 3_666 no
C(30) C(24) H(124) 119.5(5) 1_555 1_555 5_455 no
C(131) C(24) H(14) 64.0(4) 5_455 1_555 1_555 no
C(131) C(24) H(16) 92.7(5) 5_455 1_555 2_655 no
C(131) C(24) H(17) 36.1(7) 5_455 1_555 1_555 no
C(131) C(24) H(18) 64.1(5) 5_455 1_555 1_555 no
C(131) C(24) H(19) 106.7(5) 5_455 1_555 1_555 no
C(131) C(24) H(21) 163.0(5) 5_455 1_555 1_555 no
C(131) C(24) H(22) 135.9(6) 5_455 1_555 1_555 no
C(131) C(24) H(111) 81.1(4) 5_455 1_555 3_666 no
C(131) C(24) H(124) 10.1(3) 5_455 1_555 5_455 no
H(14) C(24) H(16) 123.9(4) 1_555 1_555 2_655 no
H(14) C(24) H(17) 28.9(6) 1_555 1_555 1_555 no
H(14) C(24) H(18) 123.9(5) 1_555 1_555 1_555 no
H(14) C(24) H(19) 168.0(4) 1_555 1_555 1_555 no
H(14) C(24) H(21) 114.1(4) 1_555 1_555 1_555 no
H(14) C(24) H(22) 83.6(3) 1_555 1_555 1_555 no
H(14) C(24) H(111) 81.0(3) 1_555 1_555 3_666 no
H(14) C(24) H(124) 69.3(3) 1_555 1_555 5_455 no
H(16) C(24) H(17) 118.0(10) 2_655 1_555 1_555 no
H(16) C(24) H(18) 78.2(4) 2_655 1_555 1_555 no
H(16) C(24) H(19) 62.0(3) 2_655 1_555 1_555 no
H(16) C(24) H(21) 74.2(3) 2_655 1_555 1_555 no
H(16) C(24) H(22) 131.1(4) 2_655 1_555 1_555 no
H(16) C(24) H(111) 148.5(4) 2_655 1_555 3_666 no
H(16) C(24) H(124) 96.7(4) 2_655 1_555 5_455 no
H(17) C(24) H(18) 95.4(8) 1_555 1_555 1_555 no
H(17) C(24) H(19) 140.1(9) 1_555 1_555 1_555 no
H(17) C(24) H(21) 142.8(9) 1_555 1_555 1_555 no
H(17) C(24) H(22) 104.5(9) 1_555 1_555 1_555 no
H(17) C(24) H(111) 73.4(8) 1_555 1_555 3_666 no
H(17) C(24) H(124) 40.5(6) 1_555 1_555 5_455 no
H(18) C(24) H(19) 44.7(3) 1_555 1_555 1_555 no
H(18) C(24) H(21) 121.8(5) 1_555 1_555 1_555 no
H(18) C(24) H(22) 122.3(5) 1_555 1_555 1_555 no
H(18) C(24) H(111) 71.3(4) 1_555 1_555 3_666 no
H(18) C(24) H(124) 56.3(3) 1_555 1_555 5_455 no
H(19) C(24) H(21) 77.1(3) 1_555 1_555 1_555 no
H(19) C(24) H(22) 99.9(3) 1_555 1_555 1_555 no
H(19) C(24) H(111) 90.1(3) 1_555 1_555 3_666 no
H(19) C(24) H(124) 100.3(4) 1_555 1_555 5_455 no
H(21) C(24) H(22) 57.1(2) 1_555 1_555 1_555 no
H(21) C(24) H(111) 115.7(4) 1_555 1_555 3_666 no
H(21) C(24) H(124) 170.7(5) 1_555 1_555 5_455 no
H(22) C(24) H(111) 64.1(2) 1_555 1_555 3_666 no
H(22) C(24) H(124) 132.1(5) 1_555 1_555 5_455 no
H(111) C(24) H(124) 72.9(3) 3_666 1_555 5_455 no
O(111) C(25) C(21) 155.0(8) 3_666 1_555 2_655 yes
O(111) C(25) C(23) 124.3(9) 3_666 1_555 1_555 yes
O(111) C(25) C(24) 109(1) 3_666 1_555 1_555 yes
O(111) C(25) C(26) 106(1) 3_666 1_555 1_555 yes
O(111) C(25) C(27) 122.4(9) 3_666 1_555 1_555 yes
O(111) C(25) C(28) 130.1(8) 3_666 1_555 1_555 yes
O(111) C(25) H(16) 158.0(8) 3_666 1_555 2_655 no
O(111) C(25) H(17) 94.2(9) 3_666 1_555 1_555 no
O(111) C(25) H(18) 49.1(9) 3_666 1_555 1_555 no
O(111) C(25) H(19) 92.4(9) 3_666 1_555 1_555 no
O(111) C(25) H(20) 118.5(8) 3_666 1_555 1_555 no
O(111) C(25) H(111) 35.1(8) 3_666 1_555 3_666 no
O(111) C(25) H(124) 72.1(7) 3_666 1_555 5_455 no
C(21) C(25) C(23) 75.0(4) 2_655 1_555 1_555 yes
C(21) C(25) C(24) 79.5(9) 2_655 1_555 1_555 yes
C(21) C(25) C(26) 86.0(9) 2_655 1_555 1_555 yes
C(21) C(25) C(27) 79.5(5) 2_655 1_555 1_555 yes
C(21) C(25) C(28) 74.8(4) 2_655 1_555 1_555 yes
C(21) C(25) H(16) 10.8(2) 2_655 1_555 2_655 no
C(21) C(25) H(17) 85.3(5) 2_655 1_555 1_555 no
C(21) C(25) H(18) 106.0(10) 2_655 1_555 1_555 no
C(21) C(25) H(19) 91.7(5) 2_655 1_555 1_555 no
C(21) C(25) H(20) 81.4(4) 2_655 1_555 1_555 no
C(21) C(25) H(111) 152.2(5) 2_655 1_555 3_666 no
C(21) C(25) H(124) 89.5(4) 2_655 1_555 5_455 no
C(23) C(25) C(24) 30.1(6) 1_555 1_555 1_555 yes
C(23) C(25) C(26) 92.2(9) 1_555 1_555 1_555 yes
C(23) C(25) C(27) 61.0(5) 1_555 1_555 1_555 yes
C(23) C(25) C(28) 30.5(4) 1_555 1_555 1_555 yes
C(23) C(25) H(16) 76.9(4) 1_555 1_555 2_655 no
C(23) C(25) H(17) 54.2(4) 1_555 1_555 1_555 no
C(23) C(25) H(18) 148(1) 1_555 1_555 1_555 no
C(23) C(25) H(19) 116.2(7) 1_555 1_555 1_555 no
C(23) C(25) H(20) 69.8(4) 1_555 1_555 1_555 no
C(23) C(25) H(111) 89.7(5) 1_555 1_555 3_666 no
C(23) C(25) H(124) 101.9(6) 1_555 1_555 5_455 no
C(24) C(25) C(26) 122(1) 1_555 1_555 1_555 yes
C(24) C(25) C(27) 91.2(8) 1_555 1_555 1_555 yes
C(24) C(25) C(28) 60.7(7) 1_555 1_555 1_555 yes
C(24) C(25) H(16) 86.5(8) 1_555 1_555 2_655 no
C(24) C(25) H(17) 24.1(6) 1_555 1_555 1_555 no
C(24) C(25) H(18) 118(1) 1_555 1_555 1_555 no
C(24) C(25) H(19) 146(1) 1_555 1_555 1_555 no
C(24) C(25) H(20) 99.9(8) 1_555 1_555 1_555 no
C(24) C(25) H(111) 75.9(9) 1_555 1_555 3_666 no
C(24) C(25) H(124) 72.1(8) 1_555 1_555 5_455 no
C(26) C(25) C(27) 31.2(7) 1_555 1_555 1_555 yes
C(26) C(25) C(28) 61.7(8) 1_555 1_555 1_555 yes
C(26) C(25) H(16) 75.2(9) 1_555 1_555 2_655 no
C(26) C(25) H(17) 146(1) 1_555 1_555 1_555 no
C(26) C(25) H(18) 119(1) 1_555 1_555 1_555 no
C(26) C(25) H(19) 24.0(6) 1_555 1_555 1_555 no
C(26) C(25) H(20) 22.5(6) 1_555 1_555 1_555 no
C(26) C(25) H(111) 118(1) 1_555 1_555 3_666 no
C(26) C(25) H(124) 163(1) 1_555 1_555 5_455 no
C(27) C(25) C(28) 30.5(4) 1_555 1_555 1_555 yes
C(27) C(25) H(16) 70.8(5) 1_555 1_555 2_655 no
C(27) C(25) H(17) 115.2(6) 1_555 1_555 1_555 no
C(27) C(25) H(18) 150(1) 1_555 1_555 1_555 no
C(27) C(25) H(19) 55.2(5) 1_555 1_555 1_555 no
C(27) C(25) H(20) 8.7(4) 1_555 1_555 1_555 no
C(27) C(25) H(111) 113.5(6) 1_555 1_555 3_666 no
C(27) C(25) H(124) 161.6(6) 1_555 1_555 5_455 no
C(28) C(25) H(16) 70.8(4) 1_555 1_555 2_655 no
C(28) C(25) H(17) 84.7(5) 1_555 1_555 1_555 no
C(28) C(25) H(18) 178(1) 1_555 1_555 1_555 no
C(28) C(25) H(19) 85.7(6) 1_555 1_555 1_555 no
C(28) C(25) H(20) 39.2(3) 1_555 1_555 1_555 no
C(28) C(25) H(111) 103.6(5) 1_555 1_555 3_666 no
C(28) C(25) H(124) 132.1(6) 1_555 1_555 5_455 no
H(16) C(25) H(17) 94.9(5) 2_655 1_555 1_555 no
H(16) C(25) H(18) 110(1) 2_655 1_555 1_555 no
H(16) C(25) H(19) 81.4(5) 2_655 1_555 1_555 no
H(16) C(25) H(20) 71.8(3) 2_655 1_555 1_555 no
H(16) C(25) H(111) 161.7(5) 2_655 1_555 3_666 no
H(16) C(25) H(124) 99.6(4) 2_655 1_555 5_455 no
H(17) C(25) H(18) 94(1) 1_555 1_555 1_555 no
H(17) C(25) H(19) 170.4(7) 1_555 1_555 1_555 no
H(17) C(25) H(20) 123.9(5) 1_555 1_555 1_555 no
H(17) C(25) H(111) 67.0(4) 1_555 1_555 3_666 no
H(17) C(25) H(124) 48.5(3) 1_555 1_555 5_455 no
H(18) C(25) H(19) 95.2(10) 1_555 1_555 1_555 no
H(18) C(25) H(20) 141(1) 1_555 1_555 1_555 no
H(18) C(25) H(111) 75.3(9) 1_555 1_555 3_666 no
H(18) C(25) H(124) 47.3(8) 1_555 1_555 5_455 no
H(19) C(25) H(20) 46.5(3) 1_555 1_555 1_555 no
H(19) C(25) H(111) 116.0(5) 1_555 1_555 3_666 no
H(19) C(25) H(124) 140.8(6) 1_555 1_555 5_455 no
H(20) C(25) H(111) 115.3(4) 1_555 1_555 3_666 no
H(20) C(25) H(124) 168.9(5) 1_555 1_555 5_455 no
H(111) C(25) H(124) 70.8(3) 3_666 1_555 5_455 no
C(23) C(26) C(24) 30.0(4) 1_555 1_555 1_555 yes
C(23) C(26) C(25) 59.1(7) 1_555 1_555 1_555 yes
C(23) C(26) C(27) 58.9(8) 1_555 1_555 1_555 yes
C(23) C(26) C(28) 29.6(4) 1_555 1_555 1_555 yes
C(23) C(26) H(16) 71.8(4) 1_555 1_555 2_655 no
C(23) C(26) H(17) 38.8(3) 1_555 1_555 1_555 no
C(23) C(26) H(18) 83.7(5) 1_555 1_555 1_555 no
C(23) C(26) H(19) 178(1) 1_555 1_555 1_555 no
C(23) C(26) H(20) 83.6(5) 1_555 1_555 1_555 no
C(23) C(26) H(21) 38.4(3) 1_555 1_555 1_555 no
C(23) C(26) H(115) 105.5(5) 1_555 1_555 1_555 no
C(24) C(26) C(25) 29.1(7) 1_555 1_555 1_555 yes
C(24) C(26) C(27) 88.9(9) 1_555 1_555 1_555 yes
C(24) C(26) C(28) 59.6(5) 1_555 1_555 1_555 yes
C(24) C(26) H(16) 72.7(5) 1_555 1_555 2_655 no
C(24) C(26) H(17) 8.8(3) 1_555 1_555 1_555 no
C(24) C(26) H(18) 53.7(5) 1_555 1_555 1_555 no
C(24) C(26) H(19) 150(1) 1_555 1_555 1_555 no
C(24) C(26) H(20) 113.6(6) 1_555 1_555 1_555 no
C(24) C(26) H(21) 68.4(4) 1_555 1_555 1_555 no
C(24) C(26) H(115) 126.0(6) 1_555 1_555 1_555 no
C(25) C(26) C(27) 117(1) 1_555 1_555 1_555 yes
C(25) C(26) C(28) 88.7(9) 1_555 1_555 1_555 yes
C(25) C(26) H(16) 78.0(9) 1_555 1_555 2_655 no
C(25) C(26) H(17) 20.2(6) 1_555 1_555 1_555 no
C(25) C(26) H(18) 24.6(6) 1_555 1_555 1_555 no
C(25) C(26) H(19) 121(1) 1_555 1_555 1_555 no
C(25) C(26) H(20) 142(1) 1_555 1_555 1_555 no
C(25) C(26) H(21) 97.4(8) 1_555 1_555 1_555 no
C(25) C(26) H(115) 138(1) 1_555 1_555 1_555 no
C(27) C(26) C(28) 29.3(7) 1_555 1_555 1_555 yes
C(27) C(26) H(16) 84.7(9) 1_555 1_555 2_655 no
C(27) C(26) H(17) 97.8(9) 1_555 1_555 1_555 no
C(27) C(26) H(18) 142(1) 1_555 1_555 1_555 no
C(27) C(26) H(19) 120(1) 1_555 1_555 1_555 no
C(27) C(26) H(20) 24.6(7) 1_555 1_555 1_555 no
C(27) C(26) H(21) 20.6(7) 1_555 1_555 1_555 no
C(27) C(26) H(115) 60.7(8) 1_555 1_555 1_555 no
C(28) C(26) H(16) 75.9(4) 1_555 1_555 2_655 no
C(28) C(26) H(17) 68.5(4) 1_555 1_555 1_555 no
C(28) C(26) H(18) 113.3(7) 1_555 1_555 1_555 no
C(28) C(26) H(19) 150(1) 1_555 1_555 1_555 no
C(28) C(26) H(20) 53.9(4) 1_555 1_555 1_555 no
C(28) C(26) H(21) 8.7(3) 1_555 1_555 1_555 no
C(28) C(26) H(115) 83.0(5) 1_555 1_555 1_555 no
H(16) C(26) H(17) 74.0(3) 2_655 1_555 1_555 no
H(16) C(26) H(18) 85.2(5) 2_655 1_555 1_555 no
H(16) C(26) H(19) 106.5(10) 2_655 1_555 1_555 no
H(16) C(26) H(20) 92.5(5) 2_655 1_555 1_555 no
H(16) C(26) H(21) 77.6(3) 2_655 1_555 1_555 no
H(16) C(26) H(115) 137.3(5) 2_655 1_555 1_555 no
H(17) C(26) H(18) 44.8(3) 1_555 1_555 1_555 no
H(17) C(26) H(19) 141(1) 1_555 1_555 1_555 no
H(17) C(26) H(20) 122.4(5) 1_555 1_555 1_555 no
H(17) C(26) H(21) 77.2(3) 1_555 1_555 1_555 no
H(17) C(26) H(115) 130.9(5) 1_555 1_555 1_555 no
H(18) C(26) H(19) 96.5(9) 1_555 1_555 1_555 no
H(18) C(26) H(20) 167.1(7) 1_555 1_555 1_555 no
H(18) C(26) H(21) 122.0(5) 1_555 1_555 1_555 no
H(18) C(26) H(115) 137.4(6) 1_555 1_555 1_555 no
H(19) C(26) H(20) 96(1) 1_555 1_555 1_555 no
H(19) C(26) H(21) 141(1) 1_555 1_555 1_555 no
H(19) C(26) H(115) 75.6(8) 1_555 1_555 1_555 no
H(20) C(26) H(21) 45.2(2) 1_555 1_555 1_555 no
H(20) C(26) H(115) 45.9(3) 1_555 1_555 1_555 no
H(21) C(26) H(115) 76.6(3) 1_555 1_555 1_555 no
C(23) C(27) C(24) 31.0(4) 1_555 1_555 1_555 yes
C(23) C(27) C(25) 61.2(5) 1_555 1_555 1_555 yes
C(23) C(27) C(26) 92.0(9) 1_555 1_555 1_555 yes
C(23) C(27) C(28) 29.9(6) 1_555 1_555 1_555 yes
C(23) C(27) H(16) 73.9(4) 1_555 1_555 2_655 no
C(23) C(27) H(18) 69.7(4) 1_555 1_555 1_555 no
C(23) C(27) H(19) 115.8(6) 1_555 1_555 1_555 no
C(23) C(27) H(20) 149(1) 1_555 1_555 1_555 no
C(23) C(27) H(21) 53.8(4) 1_555 1_555 1_555 no
C(23) C(27) H(104) 128.7(6) 1_555 1_555 2_655 no
C(23) C(27) H(106) 98.4(5) 1_555 1_555 2_655 no
C(23) C(27) H(115) 133.7(7) 1_555 1_555 1_555 no
C(24) C(27) C(25) 30.2(4) 1_555 1_555 1_555 yes
C(24) C(27) C(26) 61.0(8) 1_555 1_555 1_555 yes
C(24) C(27) C(28) 60.9(7) 1_555 1_555 1_555 yes
C(24) C(27) H(16) 65.5(4) 1_555 1_555 2_655 no
C(24) C(27) H(18) 38.7(3) 1_555 1_555 1_555 no
C(24) C(27) H(19) 84.8(5) 1_555 1_555 1_555 no
C(24) C(27) H(20) 179(1) 1_555 1_555 1_555 no
C(24) C(27) H(21) 84.8(5) 1_555 1_555 1_555 no
C(24) C(27) H(104) 127.3(6) 1_555 1_555 2_655 no
C(24) C(27) H(106) 108.1(5) 1_555 1_555 2_655 no
C(24) C(27) H(115) 129.5(6) 1_555 1_555 1_555 no
C(25) C(27) C(26) 30.8(7) 1_555 1_555 1_555 yes
C(25) C(27) C(28) 91.1(8) 1_555 1_555 1_555 yes
C(25) C(27) H(16) 63.7(5) 1_555 1_555 2_655 no
C(25) C(27) H(18) 8.5(4) 1_555 1_555 1_555 no
C(25) C(27) H(19) 54.6(5) 1_555 1_555 1_555 no
C(25) C(27) H(20) 149(1) 1_555 1_555 1_555 no
C(25) C(27) H(21) 115.0(7) 1_555 1_555 1_555 no
C(25) C(27) H(104) 114.4(6) 1_555 1_555 2_655 no
C(25) C(27) H(106) 112.2(6) 1_555 1_555 2_655 no
C(25) C(27) H(115) 114.4(6) 1_555 1_555 1_555 no
C(26) C(27) C(28) 121(1) 1_555 1_555 1_555 yes
C(26) C(27) H(16) 69.1(8) 1_555 1_555 2_655 no
C(26) C(27) H(18) 22.4(7) 1_555 1_555 1_555 no
C(26) C(27) H(19) 23.8(7) 1_555 1_555 1_555 no
C(26) C(27) H(20) 118(1) 1_555 1_555 1_555 no
C(26) C(27) H(21) 145(1) 1_555 1_555 1_555 no
C(26) C(27) H(104) 95(1) 1_555 1_555 2_655 no
C(26) C(27) H(106) 109(1) 1_555 1_555 2_655 no
C(26) C(27) H(115) 94.6(9) 1_555 1_555 1_555 no
C(28) C(27) H(16) 85.5(8) 1_555 1_555 2_655 no
C(28) C(27) H(18) 99.6(8) 1_555 1_555 1_555 no
C(28) C(27) H(19) 145.6(10) 1_555 1_555 1_555 no
C(28) C(27) H(20) 119(1) 1_555 1_555 1_555 no
C(28) C(27) H(21) 23.9(5) 1_555 1_555 1_555 no
C(28) C(27) H(104) 117.8(9) 1_555 1_555 2_655 no
C(28) C(27) H(106) 86.5(9) 1_555 1_555 2_655 no
C(28) C(27) H(115) 124.3(10) 1_555 1_555 1_555 no
H(16) C(27) H(18) 65.1(3) 2_655 1_555 1_555 no
H(16) C(27) H(19) 77.2(4) 2_655 1_555 1_555 no
H(16) C(27) H(20) 114(1) 2_655 1_555 1_555 no
H(16) C(27) H(21) 95.8(5) 2_655 1_555 1_555 no
H(16) C(27) H(104) 62.0(3) 2_655 1_555 2_655 no
H(16) C(27) H(106) 48.5(2) 2_655 1_555 2_655 no
H(16) C(27) H(115) 149.9(6) 2_655 1_555 1_555 no
H(18) C(27) H(19) 46.2(3) 1_555 1_555 1_555 no
H(18) C(27) H(20) 141(1) 1_555 1_555 1_555 no
H(18) C(27) H(21) 123.5(5) 1_555 1_555 1_555 no
H(18) C(27) H(104) 110.0(4) 1_555 1_555 2_655 no
H(18) C(27) H(106) 112.6(4) 1_555 1_555 2_655 no
H(18) C(27) H(115) 108.8(4) 1_555 1_555 1_555 no
H(19) C(27) H(20) 95.1(10) 1_555 1_555 1_555 no
H(19) C(27) H(21) 169.2(7) 1_555 1_555 1_555 no
H(19) C(27) H(104) 79.7(5) 1_555 1_555 2_655 no
H(19) C(27) H(106) 103.0(6) 1_555 1_555 2_655 no
H(19) C(27) H(115) 78.6(4) 1_555 1_555 1_555 no
H(20) C(27) H(21) 95.3(9) 1_555 1_555 1_555 no
H(20) C(27) H(104) 53.1(8) 1_555 1_555 2_655 no
H(20) C(27) H(106) 72.4(9) 1_555 1_555 2_655 no
H(20) C(27) H(115) 50.1(7) 1_555 1_555 1_555 no
H(21) C(27) H(104) 104.5(5) 1_555 1_555 2_655 no
H(21) C(27) H(106) 77.6(4) 1_555 1_555 2_655 no
H(21) C(27) H(115) 110.4(6) 1_555 1_555 1_555 no
H(104) C(27) H(106) 31.9(1) 2_655 1_555 2_655 no
H(104) C(27) H(115) 96.3(4) 2_655 1_555 1_555 no
H(106) C(27) H(115) 122.0(4) 2_655 1_555 1_555 no
P(2) C(28) O(2) 69.0(3) 1_555 1_555 2_655 yes
P(2) C(28) C(6) 89.2(3) 1_555 1_555 1_555 yes
P(2) C(28) C(7) 85.6(3) 1_555 1_555 1_555 yes
P(2) C(28) C(23) 33.5(5) 1_555 1_555 1_555 yes
P(2) C(28) C(24) 65.2(4) 1_555 1_555 1_555 yes
P(2) C(28) C(25) 95.3(5) 1_555 1_555 1_555 yes
P(2) C(28) C(26) 124.8(6) 1_555 1_555 1_555 yes
P(2) C(28) C(27) 153.3(9) 1_555 1_555 1_555 yes
P(2) C(28) H(16) 101.3(3) 1_555 1_555 2_655 no
P(2) C(28) H(17) 56.9(2) 1_555 1_555 1_555 no
P(2) C(28) H(19) 133.2(4) 1_555 1_555 1_555 no
P(2) C(28) H(20) 175.0(6) 1_555 1_555 1_555 no
P(2) C(28) H(21) 86.4(8) 1_555 1_555 1_555 no
P(2) C(28) H(22) 58.7(3) 1_555 1_555 1_555 no
P(2) C(28) H(106) 121.6(4) 1_555 1_555 2_655 no
O(2) C(28) C(6) 86.2(3) 2_655 1_555 1_555 yes
O(2) C(28) C(7) 105.5(4) 2_655 1_555 1_555 yes
O(2) C(28) C(23) 71.5(7) 2_655 1_555 1_555 yes
O(2) C(28) C(24) 82.5(5) 2_655 1_555 1_555 yes
O(2) C(28) C(25) 94.7(5) 2_655 1_555 1_555 yes
O(2) C(28) C(26) 105.7(5) 2_655 1_555 1_555 yes
O(2) C(28) C(27) 114.0(10) 2_655 1_555 1_555 yes
O(2) C(28) H(16) 47.3(2) 2_655 1_555 2_655 no
O(2) C(28) H(17) 79.4(3) 2_655 1_555 1_555 no
O(2) C(28) H(19) 107.7(4) 2_655 1_555 1_555 no
O(2) C(28) H(20) 115.6(6) 2_655 1_555 1_555 no
O(2) C(28) H(21) 85.2(7) 2_655 1_555 1_555 no
O(2) C(28) H(22) 127.7(4) 2_655 1_555 1_555 no
O(2) C(28) H(106) 53.3(2) 2_655 1_555 2_655 no
C(6) C(28) C(7) 22.5(2) 1_555 1_555 1_555 yes
C(6) C(28) C(23) 122.6(8) 1_555 1_555 1_555 yes
C(6) C(28) C(24) 154.3(6) 1_555 1_555 1_555 yes
C(6) C(28) C(25) 175.4(6) 1_555 1_555 1_555 yes
C(6) C(28) C(26) 145.9(6) 1_555 1_555 1_555 yes
C(6) C(28) C(27) 117.1(8) 1_555 1_555 1_555 yes
C(6) C(28) H(16) 120.9(4) 1_555 1_555 2_655 no
C(6) C(28) H(17) 146.1(4) 1_555 1_555 1_555 no
C(6) C(28) H(19) 137.6(4) 1_555 1_555 1_555 no
C(6) C(28) H(20) 92.9(4) 1_555 1_555 1_555 no
C(6) C(28) H(21) 2.8(6) 1_555 1_555 1_555 no
C(6) C(28) H(22) 92.5(4) 1_555 1_555 1_555 no
C(6) C(28) H(106) 79.5(3) 1_555 1_555 2_655 no
C(7) C(28) C(23) 117.7(8) 1_555 1_555 1_555 yes
C(7) C(28) C(24) 145.0(6) 1_555 1_555 1_555 yes
C(7) C(28) C(25) 158.6(6) 1_555 1_555 1_555 yes
C(7) C(28) C(26) 142.7(6) 1_555 1_555 1_555 yes
C(7) C(28) C(27) 117.1(8) 1_555 1_555 1_555 yes
C(7) C(28) H(16) 143.4(4) 1_555 1_555 2_655 no
C(7) C(28) H(17) 138.3(5) 1_555 1_555 1_555 no
C(7) C(28) H(19) 136.0(4) 1_555 1_555 1_555 no
C(7) C(28) H(20) 94.7(4) 1_555 1_555 1_555 no
C(7) C(28) H(21) 22.1(6) 1_555 1_555 1_555 no
C(7) C(28) H(22) 71.6(3) 1_555 1_555 1_555 no
C(7) C(28) H(106) 100.3(3) 1_555 1_555 2_655 no
C(23) C(28) C(24) 31.7(6) 1_555 1_555 1_555 yes
C(23) C(28) C(25) 61.9(7) 1_555 1_555 1_555 yes
C(23) C(28) C(26) 91.5(8) 1_555 1_555 1_555 yes
C(23) C(28) C(27) 120(1) 1_555 1_555 1_555 yes
C(23) C(28) H(16) 80.5(7) 1_555 1_555 2_655 no
C(23) C(28) H(17) 23.5(5) 1_555 1_555 1_555 no
C(23) C(28) H(19) 99.8(7) 1_555 1_555 1_555 no
C(23) C(28) H(20) 144.5(9) 1_555 1_555 1_555 no
C(23) C(28) H(21) 119(1) 1_555 1_555 1_555 no
C(23) C(28) H(22) 65.7(7) 1_555 1_555 1_555 no
C(23) C(28) H(106) 119.5(8) 1_555 1_555 2_655 no
C(24) C(28) C(25) 30.1(4) 1_555 1_555 1_555 yes
C(24) C(28) C(26) 59.8(5) 1_555 1_555 1_555 yes
C(24) C(28) C(27) 88.6(8) 1_555 1_555 1_555 yes
C(24) C(28) H(16) 65.5(4) 1_555 1_555 2_655 no
C(24) C(28) H(17) 8.2(3) 1_555 1_555 1_555 no
C(24) C(28) H(19) 68.1(4) 1_555 1_555 1_555 no
C(24) C(28) H(20) 112.8(6) 1_555 1_555 1_555 no
C(24) C(28) H(21) 151(1) 1_555 1_555 1_555 no
C(24) C(28) H(22) 76.7(5) 1_555 1_555 1_555 no
C(24) C(28) H(106) 111.1(5) 1_555 1_555 2_655 no
C(25) C(28) C(26) 29.6(4) 1_555 1_555 1_555 yes
C(25) C(28) C(27) 58.4(7) 1_555 1_555 1_555 yes
C(25) C(28) H(16) 57.4(4) 1_555 1_555 2_655 no
C(25) C(28) H(17) 38.4(4) 1_555 1_555 1_555 no
C(25) C(28) H(19) 38.0(4) 1_555 1_555 1_555 no
C(25) C(28) H(20) 82.7(5) 1_555 1_555 1_555 no
C(25) C(28) H(21) 178(1) 1_555 1_555 1_555 no
C(25) C(28) H(22) 90.5(5) 1_555 1_555 1_555 no
C(25) C(28) H(106) 97.5(5) 1_555 1_555 2_655 no
C(26) C(28) C(27) 28.8(7) 1_555 1_555 1_555 yes
C(26) C(28) H(16) 58.8(4) 1_555 1_555 2_655 no
C(26) C(28) H(17) 68.0(4) 1_555 1_555 1_555 no
C(26) C(28) H(19) 8.4(4) 1_555 1_555 1_555 no
C(26) C(28) H(20) 53.1(5) 1_555 1_555 1_555 no
C(26) C(28) H(21) 148(1) 1_555 1_555 1_555 no
C(26) C(28) H(22) 104.0(6) 1_555 1_555 1_555 no
C(26) C(28) H(106) 82.6(5) 1_555 1_555 2_655 no
C(27) C(28) H(16) 69.6(8) 1_555 1_555 2_655 no
C(27) C(28) H(17) 96.8(8) 1_555 1_555 1_555 no
C(27) C(28) H(19) 20.5(6) 1_555 1_555 1_555 no
C(27) C(28) H(20) 24.3(6) 1_555 1_555 1_555 no
C(27) C(28) H(21) 119(1) 1_555 1_555 1_555 no
C(27) C(28) H(22) 112.8(9) 1_555 1_555 1_555 no
C(27) C(28) H(106) 70.7(8) 1_555 1_555 2_655 no
H(16) C(28) H(17) 69.1(2) 2_655 1_555 1_555 no
H(16) C(28) H(19) 60.5(2) 2_655 1_555 1_555 no
H(16) C(28) H(20) 81.5(4) 2_655 1_555 1_555 no
H(16) C(28) H(21) 121.5(9) 2_655 1_555 1_555 no
H(16) C(28) H(22) 142.2(4) 2_655 1_555 1_555 no
H(16) C(28) H(106) 45.5(2) 2_655 1_555 2_655 no
H(17) C(28) H(19) 76.3(2) 1_555 1_555 1_555 no
H(17) C(28) H(20) 121.0(4) 1_555 1_555 1_555 no
H(17) C(28) H(21) 143.3(9) 1_555 1_555 1_555 no
H(17) C(28) H(22) 73.2(3) 1_555 1_555 1_555 no
H(17) C(28) H(106) 114.1(3) 1_555 1_555 2_655 no
H(19) C(28) H(20) 44.8(2) 1_555 1_555 1_555 no
H(19) C(28) H(21) 140.4(9) 1_555 1_555 1_555 no
H(19) C(28) H(22) 107.8(4) 1_555 1_555 1_555 no
H(19) C(28) H(106) 78.1(3) 1_555 1_555 2_655 no
H(20) C(28) H(21) 95.7(8) 1_555 1_555 1_555 no
H(20) C(28) H(22) 116.7(5) 1_555 1_555 1_555 no
H(20) C(28) H(106) 63.3(4) 1_555 1_555 2_655 no
H(21) C(28) H(22) 91.0(9) 1_555 1_555 1_555 no
H(21) C(28) H(106) 81.0(8) 1_555 1_555 2_655 no
H(22) C(28) H(106) 171.9(4) 1_555 1_555 2_655 no
Pd(1) C(29) P(2) 41.3(2) 1_555 1_555 1_555 yes
Pd(1) C(29) N(5) 68.7(3) 1_555 1_555 1_555 yes
Pd(1) C(29) C(18) 65.9(3) 1_555 1_555 1_555 yes
Pd(1) C(29) C(19) 90.5(3) 1_555 1_555 1_555 yes
Pd(1) C(29) C(23) 73.1(3) 1_555 1_555 1_555 yes
Pd(1) C(29) C(24) 95.7(3) 1_555 1_555 1_555 yes
Pd(1) C(29) C(30) 110.4(8) 1_555 1_555 1_555 yes
Pd(1) C(29) C(31) 129.2(6) 1_555 1_555 1_555 yes
Pd(1) C(29) C(32) 137.7(5) 1_555 1_555 1_555 yes
Pd(1) C(29) C(33) 131.0(5) 1_555 1_555 1_555 yes
Pd(1) C(29) C(34) 112.2(8) 1_555 1_555 1_555 yes
Pd(1) C(29) C(36) 35.2(2) 1_555 1_555 1_555 yes
Pd(1) C(29) C(39) 53.1(3) 1_555 1_555 1_555 yes
Pd(1) C(29) H(14) 107.0(3) 1_555 1_555 1_555 no
Pd(1) C(29) H(17) 104.2(3) 1_555 1_555 1_555 no
Pd(1) C(29) H(22) 92.9(4) 1_555 1_555 1_555 no
Pd(1) C(29) H(23) 125.1(3) 1_555 1_555 1_555 no
Pd(1) C(29) H(25) 126.9(3) 1_555 1_555 1_555 no
Pd(1) C(29) H(26) 94.1(3) 1_555 1_555 1_555 no
P(2) C(29) N(5) 109.9(4) 1_555 1_555 1_555 yes
P(2) C(29) C(18) 37.6(3) 1_555 1_555 1_555 yes
P(2) C(29) C(19) 62.2(4) 1_555 1_555 1_555 yes
P(2) C(29) C(23) 39.5(3) 1_555 1_555 1_555 yes
P(2) C(29) C(24) 57.2(4) 1_555 1_555 1_555 yes
P(2) C(29) C(30) 117.4(10) 1_555 1_555 1_555 yes
P(2) C(29) C(31) 147.1(8) 1_555 1_555 1_555 yes
P(2) C(29) C(32) 176.2(7) 1_555 1_555 1_555 yes
P(2) C(29) C(33) 154.5(7) 1_555 1_555 1_555 yes
P(2) C(29) C(34) 124.6(9) 1_555 1_555 1_555 yes
P(2) C(29) C(36) 71.7(4) 1_555 1_555 1_555 yes
P(2) C(29) C(39) 93.3(4) 1_555 1_555 1_555 yes
P(2) C(29) H(14) 77.2(3) 1_555 1_555 1_555 no
P(2) C(29) H(17) 63.2(3) 1_555 1_555 1_555 no
P(2) C(29) H(22) 93.9(5) 1_555 1_555 1_555 no
P(2) C(29) H(23) 139.2(5) 1_555 1_555 1_555 no
P(2) C(29) H(25) 145.8(5) 1_555 1_555 1_555 no
P(2) C(29) H(26) 100.2(5) 1_555 1_555 1_555 no
N(5) C(29) C(18) 120.7(4) 1_555 1_555 1_555 yes
N(5) C(29) C(19) 129.5(4) 1_555 1_555 1_555 yes
N(5) C(29) C(23) 134.1(5) 1_555 1_555 1_555 yes
N(5) C(29) C(24) 157.4(5) 1_555 1_555 1_555 yes
N(5) C(29) C(30) 83.6(8) 1_555 1_555 1_555 yes
N(5) C(29) C(31) 75.1(5) 1_555 1_555 1_555 yes
N(5) C(29) C(32) 69.4(4) 1_555 1_555 1_555 yes
N(5) C(29) C(33) 68.9(4) 1_555 1_555 1_555 yes
N(5) C(29) C(34) 72.5(7) 1_555 1_555 1_555 yes
N(5) C(29) C(36) 42.4(3) 1_555 1_555 1_555 yes
N(5) C(29) C(39) 18.8(3) 1_555 1_555 1_555 yes
N(5) C(29) H(14) 134.2(4) 1_555 1_555 1_555 no
N(5) C(29) H(17) 172.5(4) 1_555 1_555 1_555 no
N(5) C(29) H(22) 91.4(4) 1_555 1_555 1_555 no
N(5) C(29) H(23) 77.5(3) 1_555 1_555 1_555 no
N(5) C(29) H(25) 70.2(3) 1_555 1_555 1_555 no
N(5) C(29) H(26) 78.9(4) 1_555 1_555 1_555 no
C(18) C(29) C(19) 25.8(3) 1_555 1_555 1_555 yes
C(18) C(29) C(23) 60.8(4) 1_555 1_555 1_555 yes
C(18) C(29) C(24) 62.2(4) 1_555 1_555 1_555 yes
C(18) C(29) C(30) 147.4(9) 1_555 1_555 1_555 yes
C(18) C(29) C(31) 163.3(6) 1_555 1_555 1_555 yes
C(18) C(29) C(32) 146.1(6) 1_555 1_555 1_555 yes
C(18) C(29) C(33) 119.6(6) 1_555 1_555 1_555 yes
C(18) C(29) C(34) 91.7(7) 1_555 1_555 1_555 yes
C(18) C(29) C(36) 79.2(3) 1_555 1_555 1_555 yes
C(18) C(29) C(39) 102.2(4) 1_555 1_555 1_555 yes
C(18) C(29) H(14) 42.1(2) 1_555 1_555 1_555 no
C(18) C(29) H(17) 56.0(3) 1_555 1_555 1_555 no
C(18) C(29) H(22) 126.3(5) 1_555 1_555 1_555 no
C(18) C(29) H(23) 161.7(4) 1_555 1_555 1_555 no
C(18) C(29) H(25) 111.2(4) 1_555 1_555 1_555 no
C(18) C(29) H(26) 68.7(3) 1_555 1_555 1_555 no
C(19) C(29) C(23) 74.0(4) 1_555 1_555 1_555 yes
C(19) C(29) C(24) 64.2(4) 1_555 1_555 1_555 yes
C(19) C(29) C(30) 146.3(8) 1_555 1_555 1_555 yes
C(19) C(29) C(31) 140.3(6) 1_555 1_555 1_555 yes
C(19) C(29) C(32) 121.2(6) 1_555 1_555 1_555 yes
C(19) C(29) C(33) 98.0(6) 1_555 1_555 1_555 yes
C(19) C(29) C(34) 74.5(7) 1_555 1_555 1_555 yes
C(19) C(29) C(36) 95.1(4) 1_555 1_555 1_555 yes
C(19) C(29) C(39) 114.5(4) 1_555 1_555 1_555 yes
C(19) C(29) H(14) 16.5(2) 1_555 1_555 1_555 no
C(19) C(29) H(17) 51.1(3) 1_555 1_555 1_555 no
C(19) C(29) H(22) 136.7(5) 1_555 1_555 1_555 no
C(19) C(29) H(23) 143.4(4) 1_555 1_555 1_555 no
C(19) C(29) H(25) 90.7(4) 1_555 1_555 1_555 no
C(19) C(29) H(26) 56.5(3) 1_555 1_555 1_555 no
C(23) C(29) C(24) 24.3(3) 1_555 1_555 1_555 yes
C(23) C(29) C(30) 86.8(8) 1_555 1_555 1_555 yes
C(23) C(29) C(31) 113.3(7) 1_555 1_555 1_555 yes
C(23) C(29) C(32) 138.4(6) 1_555 1_555 1_555 yes
C(23) C(29) C(33) 155.4(6) 1_555 1_555 1_555 yes
C(23) C(29) C(34) 148.0(8) 1_555 1_555 1_555 yes
C(23) C(29) C(36) 107.9(4) 1_555 1_555 1_555 yes
C(23) C(29) C(39) 124.6(5) 1_555 1_555 1_555 yes
C(23) C(29) H(14) 80.6(3) 1_555 1_555 1_555 no
C(23) C(29) H(17) 38.7(2) 1_555 1_555 1_555 no
C(23) C(29) H(22) 66.0(4) 1_555 1_555 1_555 no
C(23) C(29) H(23) 106.2(4) 1_555 1_555 1_555 no
C(23) C(29) H(25) 155.6(4) 1_555 1_555 1_555 no
C(23) C(29) H(26) 128.9(5) 1_555 1_555 1_555 no
C(24) C(29) C(30) 86.9(8) 1_555 1_555 1_555 yes
C(24) C(29) C(31) 105.6(6) 1_555 1_555 1_555 yes
C(24) C(29) C(32) 122.1(5) 1_555 1_555 1_555 yes
C(24) C(29) C(33) 131.4(5) 1_555 1_555 1_555 yes
C(24) C(29) C(34) 129.9(8) 1_555 1_555 1_555 yes
C(24) C(29) C(36) 128.9(4) 1_555 1_555 1_555 yes
C(24) C(29) C(39) 148.5(5) 1_555 1_555 1_555 yes
C(24) C(29) H(14) 64.8(3) 1_555 1_555 1_555 no
C(24) C(29) H(17) 16.4(2) 1_555 1_555 1_555 no
C(24) C(29) H(22) 72.5(4) 1_555 1_555 1_555 no
C(24) C(29) H(23) 100.5(4) 1_555 1_555 1_555 no
C(24) C(29) H(25) 131.5(4) 1_555 1_555 1_555 no
C(24) C(29) H(26) 119.8(5) 1_555 1_555 1_555 no
C(30) C(29) C(31) 29.7(8) 1_555 1_555 1_555 yes
C(30) C(29) C(32) 58.9(8) 1_555 1_555 1_555 yes
C(30) C(29) C(33) 88.0(8) 1_555 1_555 1_555 yes
C(30) C(29) C(34) 117(1) 1_555 1_555 1_555 yes
C(30) C(29) C(36) 117.4(8) 1_555 1_555 1_555 yes
C(30) C(29) C(39) 99.3(8) 1_555 1_555 1_555 yes
C(30) C(29) H(14) 134.9(8) 1_555 1_555 1_555 no
C(30) C(29) H(17) 97.0(8) 1_555 1_555 1_555 no
C(30) C(29) H(22) 23.5(6) 1_555 1_555 1_555 no
C(30) C(29) H(23) 21.8(7) 1_555 1_555 1_555 no
C(30) C(29) H(25) 96.8(8) 1_555 1_555 1_555 no
C(30) C(29) H(26) 142.1(10) 1_555 1_555 1_555 no
C(31) C(29) C(32) 29.3(5) 1_555 1_555 1_555 yes
C(31) C(29) C(33) 58.4(6) 1_555 1_555 1_555 yes
C(31) C(29) C(34) 88.2(9) 1_555 1_555 1_555 yes
C(31) C(29) C(36) 117.1(6) 1_555 1_555 1_555 yes
C(31) C(29) C(39) 93.8(6) 1_555 1_555 1_555 yes
C(31) C(29) H(14) 123.8(6) 1_555 1_555 1_555 no
C(31) C(29) H(17) 109.0(5) 1_555 1_555 1_555 no
C(31) C(29) H(22) 53.2(6) 1_555 1_555 1_555 no
C(31) C(29) H(23) 7.9(5) 1_555 1_555 1_555 no
C(31) C(29) H(25) 67.1(6) 1_555 1_555 1_555 no
C(31) C(29) H(26) 112.7(7) 1_555 1_555 1_555 no
C(32) C(29) C(33) 29.1(5) 1_555 1_555 1_555 yes
C(32) C(29) C(34) 59.0(8) 1_555 1_555 1_555 yes
C(32) C(29) C(36) 108.7(5) 1_555 1_555 1_555 yes
C(32) C(29) C(39) 86.5(5) 1_555 1_555 1_555 yes
C(32) C(29) H(14) 106.1(5) 1_555 1_555 1_555 no
C(32) C(29) H(17) 117.3(4) 1_555 1_555 1_555 no
C(32) C(29) H(22) 82.4(6) 1_555 1_555 1_555 no
C(32) C(29) H(23) 37.2(5) 1_555 1_555 1_555 no
C(32) C(29) H(25) 37.8(5) 1_555 1_555 1_555 no
C(32) C(29) H(26) 83.4(6) 1_555 1_555 1_555 no
C(33) C(29) C(34) 29.9(7) 1_555 1_555 1_555 yes
C(33) C(29) C(36) 95.8(5) 1_555 1_555 1_555 yes
C(33) C(29) C(39) 79.9(5) 1_555 1_555 1_555 yes
C(33) C(29) H(14) 86.1(5) 1_555 1_555 1_555 no
C(33) C(29) H(17) 118.6(5) 1_555 1_555 1_555 no
C(33) C(29) H(22) 111.5(6) 1_555 1_555 1_555 no
C(33) C(29) H(23) 66.3(4) 1_555 1_555 1_555 no
C(33) C(29) H(25) 8.7(4) 1_555 1_555 1_555 no
C(33) C(29) H(26) 54.4(5) 1_555 1_555 1_555 no
C(34) C(29) C(36) 79.9(7) 1_555 1_555 1_555 yes
C(34) C(29) C(39) 74.1(7) 1_555 1_555 1_555 yes
C(34) C(29) H(14) 67.6(7) 1_555 1_555 1_555 no
C(34) C(29) H(17) 113.5(8) 1_555 1_555 1_555 no
C(34) C(29) H(22) 141.2(9) 1_555 1_555 1_555 no
C(34) C(29) H(23) 96.1(7) 1_555 1_555 1_555 no
C(34) C(29) H(25) 21.2(6) 1_555 1_555 1_555 no
C(34) C(29) H(26) 24.5(6) 1_555 1_555 1_555 no
C(36) C(29) C(39) 23.6(3) 1_555 1_555 1_555 yes
C(36) C(29) H(14) 107.8(3) 1_555 1_555 1_555 no
C(36) C(29) H(17) 132.4(4) 1_555 1_555 1_555 no
C(36) C(29) H(22) 111.8(4) 1_555 1_555 1_555 no
C(36) C(29) H(23) 118.4(3) 1_555 1_555 1_555 no
C(36) C(29) H(25) 91.9(3) 1_555 1_555 1_555 no
C(36) C(29) H(26) 68.3(3) 1_555 1_555 1_555 no
C(39) C(29) H(14) 123.5(4) 1_555 1_555 1_555 no
C(39) C(29) H(17) 155.8(4) 1_555 1_555 1_555 no
C(39) C(29) H(22) 101.7(4) 1_555 1_555 1_555 no
C(39) C(29) H(23) 95.8(4) 1_555 1_555 1_555 no
C(39) C(29) H(25) 78.7(3) 1_555 1_555 1_555 no
C(39) C(29) H(26) 72.4(4) 1_555 1_555 1_555 no
H(14) C(29) H(17) 49.1(2) 1_555 1_555 1_555 no
H(14) C(29) H(22) 134.1(5) 1_555 1_555 1_555 no
H(14) C(29) H(23) 127.4(3) 1_555 1_555 1_555 no
H(14) C(29) H(25) 79.8(3) 1_555 1_555 1_555 no
H(14) C(29) H(26) 55.5(3) 1_555 1_555 1_555 no
H(17) C(29) H(22) 86.4(4) 1_555 1_555 1_555 no
H(17) C(29) H(23) 105.8(3) 1_555 1_555 1_555 no
H(17) C(29) H(25) 117.1(3) 1_555 1_555 1_555 no
H(17) C(29) H(26) 104.6(4) 1_555 1_555 1_555 no
H(22) C(29) H(23) 45.3(2) 1_555 1_555 1_555 no
H(22) C(29) H(25) 120.3(4) 1_555 1_555 1_555 no
H(22) C(29) H(26) 165.0(6) 1_555 1_555 1_555 no
H(23) C(29) H(25) 75.0(2) 1_555 1_555 1_555 no
H(23) C(29) H(26) 120.5(4) 1_555 1_555 1_555 no
H(25) C(29) H(26) 45.7(2) 1_555 1_555 1_555 no
P(2) C(30) N(5) 87.6(4) 1_555 1_555 1_555 yes
P(2) C(30) C(23) 35.9(3) 1_555 1_555 1_555 yes
P(2) C(30) C(24) 50.9(3) 1_555 1_555 1_555 yes
P(2) C(30) C(29) 35.9(6) 1_555 1_555 1_555 yes
P(2) C(30) C(31) 156(1) 1_555 1_555 1_555 yes
P(2) C(30) C(32) 126.7(7) 1_555 1_555 1_555 yes
P(2) C(30) C(33) 97.0(5) 1_555 1_555 1_555 yes
P(2) C(30) C(34) 66.3(5) 1_555 1_555 1_555 yes
P(2) C(30) H(22) 84.6(8) 1_555 1_555 1_555 no
P(2) C(30) H(23) 179.2(7) 1_555 1_555 1_555 no
P(2) C(30) H(24) 134.6(5) 1_555 1_555 1_555 no
P(2) C(30) H(26) 58.2(2) 1_555 1_555 1_555 no
P(2) C(30) H(111) 105.2(4) 1_555 1_555 3_666 no
N(5) C(30) C(23) 120.6(5) 1_555 1_555 1_555 yes
N(5) C(30) C(24) 138.4(5) 1_555 1_555 1_555 yes
N(5) C(30) C(29) 73.7(7) 1_555 1_555 1_555 yes
N(5) C(30) C(31) 82.6(10) 1_555 1_555 1_555 yes
N(5) C(30) C(32) 70.8(5) 1_555 1_555 1_555 yes
N(5) C(30) C(33) 64.1(4) 1_555 1_555 1_555 yes
N(5) C(30) C(34) 64.1(5) 1_555 1_555 1_555 yes
N(5) C(30) H(22) 113.9(9) 1_555 1_555 1_555 no
N(5) C(30) H(23) 92.8(5) 1_555 1_555 1_555 no
N(5) C(30) H(24) 73.8(4) 1_555 1_555 1_555 no
N(5) C(30) H(26) 64.8(3) 1_555 1_555 1_555 no
N(5) C(30) H(111) 153.3(5) 1_555 1_555 3_666 no
C(23) C(30) C(24) 22.9(3) 1_555 1_555 1_555 yes
C(23) C(30) C(29) 66.2(8) 1_555 1_555 1_555 yes
C(23) C(30) C(31) 156(1) 1_555 1_555 1_555 yes
C(23) C(30) C(32) 146.7(7) 1_555 1_555 1_555 yes
C(23) C(30) C(33) 122.4(6) 1_555 1_555 1_555 yes
C(23) C(30) C(34) 94.7(6) 1_555 1_555 1_555 yes
C(23) C(30) H(22) 60.1(8) 1_555 1_555 1_555 no
C(23) C(30) H(23) 144.1(6) 1_555 1_555 1_555 no
C(23) C(30) H(24) 151.5(5) 1_555 1_555 1_555 no
C(23) C(30) H(26) 87.6(4) 1_555 1_555 1_555 no
C(23) C(30) H(111) 79.6(4) 1_555 1_555 3_666 no
C(24) C(30) C(29) 69.9(8) 1_555 1_555 1_555 yes
C(24) C(30) C(31) 133(1) 1_555 1_555 1_555 yes
C(24) C(30) C(32) 128.2(7) 1_555 1_555 1_555 yes
C(24) C(30) C(33) 112.3(6) 1_555 1_555 1_555 yes
C(24) C(30) C(34) 92.0(6) 1_555 1_555 1_555 yes
C(24) C(30) H(22) 70.4(8) 1_555 1_555 1_555 no
C(24) C(30) H(23) 128.7(6) 1_555 1_555 1_555 no
C(24) C(30) H(24) 130.8(5) 1_555 1_555 1_555 no
C(24) C(30) H(26) 87.0(4) 1_555 1_555 1_555 no
C(24) C(30) H(111) 57.6(3) 1_555 1_555 3_666 no
C(29) C(30) C(31) 120(1) 1_555 1_555 1_555 yes
C(29) C(30) C(32) 90.8(9) 1_555 1_555 1_555 yes
C(29) C(30) C(33) 61.1(8) 1_555 1_555 1_555 yes
C(29) C(30) C(34) 30.4(6) 1_555 1_555 1_555 yes
C(29) C(30) H(22) 120(1) 1_555 1_555 1_555 no
C(29) C(30) H(23) 143(1) 1_555 1_555 1_555 no
C(29) C(30) H(24) 98.7(8) 1_555 1_555 1_555 no
C(29) C(30) H(26) 22.4(6) 1_555 1_555 1_555 no
C(29) C(30) H(111) 102.9(8) 1_555 1_555 3_666 no
C(31) C(30) C(32) 29.8(9) 1_555 1_555 1_555 yes
C(31) C(30) C(33) 59(1) 1_555 1_555 1_555 yes
C(31) C(30) C(34) 90(1) 1_555 1_555 1_555 yes
C(31) C(30) H(22) 118(1) 1_555 1_555 1_555 no
C(31) C(30) H(23) 23.0(9) 1_555 1_555 1_555 no
C(31) C(30) H(24) 21.9(9) 1_555 1_555 1_555 no
C(31) C(30) H(26) 98(1) 1_555 1_555 1_555 no
C(31) C(30) H(111) 76.5(9) 1_555 1_555 3_666 no
C(32) C(30) C(33) 29.7(5) 1_555 1_555 1_555 yes
C(32) C(30) C(34) 60.4(6) 1_555 1_555 1_555 yes
C(32) C(30) H(22) 148(1) 1_555 1_555 1_555 no
C(32) C(30) H(23) 52.8(6) 1_555 1_555 1_555 no
C(32) C(30) H(24) 7.9(5) 1_555 1_555 1_555 no
C(32) C(30) H(26) 68.6(6) 1_555 1_555 1_555 no
C(32) C(30) H(111) 82.9(5) 1_555 1_555 3_666 no
C(33) C(30) C(34) 30.7(4) 1_555 1_555 1_555 yes
C(33) C(30) H(22) 177(1) 1_555 1_555 1_555 no
C(33) C(30) H(23) 82.5(6) 1_555 1_555 1_555 no
C(33) C(30) H(24) 37.6(4) 1_555 1_555 1_555 no
C(33) C(30) H(26) 38.9(4) 1_555 1_555 1_555 no
C(33) C(30) H(111) 90.7(5) 1_555 1_555 3_666 no
C(34) C(30) H(22) 150(1) 1_555 1_555 1_555 no
C(34) C(30) H(23) 113.2(7) 1_555 1_555 1_555 no
C(34) C(30) H(24) 68.4(5) 1_555 1_555 1_555 no
C(34) C(30) H(26) 8.2(3) 1_555 1_555 1_555 no
C(34) C(30) H(111) 99.2(5) 1_555 1_555 3_666 no
H(22) C(30) H(23) 95.9(9) 1_555 1_555 1_555 no
H(22) C(30) H(24) 140.8(10) 1_555 1_555 1_555 no
H(22) C(30) H(26) 142.5(10) 1_555 1_555 1_555 no
H(22) C(30) H(111) 91.0(8) 1_555 1_555 3_666 no
H(23) C(30) H(24) 44.9(3) 1_555 1_555 1_555 no
H(23) C(30) H(26) 121.3(6) 1_555 1_555 1_555 no
H(23) C(30) H(111) 74.1(4) 1_555 1_555 3_666 no
H(24) C(30) H(26) 76.5(3) 1_555 1_555 1_555 no
H(24) C(30) H(111) 80.7(3) 1_555 1_555 3_666 no
H(26) C(30) H(111) 101.8(4) 1_555 1_555 3_666 no
N(3) C(31) C(29) 157.3(9) 7_556 1_555 1_555 yes
N(3) C(31) C(30) 128(1) 7_556 1_555 1_555 yes
N(3) C(31) C(32) 112(1) 7_556 1_555 1_555 yes
N(3) C(31) C(33) 141.8(9) 7_556 1_555 1_555 yes
N(3) C(31) C(34) 171.3(8) 7_556 1_555 1_555 yes
N(3) C(31) H(22) 104.1(7) 7_556 1_555 1_555 no
N(3) C(31) H(23) 8.4(9) 7_556 1_555 1_555 no
N(3) C(31) H(24) 88.6(5) 7_556 1_555 1_555 no
N(3) C(31) H(25) 133.1(6) 7_556 1_555 1_555 no
N(3) C(31) H(111) 84.5(4) 7_556 1_555 3_666 no
C(29) C(31) C(30) 29.8(8) 1_555 1_555 1_555 yes
C(29) C(31) C(32) 89(1) 1_555 1_555 1_555 yes
C(29) C(31) C(33) 59.9(5) 1_555 1_555 1_555 yes
C(29) C(31) C(34) 29.4(4) 1_555 1_555 1_555 yes
C(29) C(31) H(22) 54.0(5) 1_555 1_555 1_555 no
C(29) C(31) H(23) 151(1) 1_555 1_555 1_555 no
C(29) C(31) H(24) 113.4(9) 1_555 1_555 1_555 no
C(29) C(31) H(25) 68.6(5) 1_555 1_555 1_555 no
C(29) C(31) H(111) 84.7(5) 1_555 1_555 3_666 no
C(30) C(31) C(32) 119(1) 1_555 1_555 1_555 yes
C(30) C(31) C(33) 89(1) 1_555 1_555 1_555 yes
C(30) C(31) C(34) 59.2(9) 1_555 1_555 1_555 yes
C(30) C(31) H(22) 24.2(8) 1_555 1_555 1_555 no
C(30) C(31) H(23) 121(2) 1_555 1_555 1_555 no
C(30) C(31) H(24) 143(1) 1_555 1_555 1_555 no
C(30) C(31) H(25) 98(1) 1_555 1_555 1_555 no
C(30) C(31) H(111) 79.9(9) 1_555 1_555 3_666 no
C(32) C(31) C(33) 29.8(8) 1_555 1_555 1_555 yes
C(32) C(31) C(34) 60.3(9) 1_555 1_555 1_555 yes
C(32) C(31) H(22) 143(1) 1_555 1_555 1_555 no
C(32) C(31) H(23) 118(1) 1_555 1_555 1_555 no
C(32) C(31) H(24) 23.7(8) 1_555 1_555 1_555 no
C(32) C(31) H(25) 21.1(8) 1_555 1_555 1_555 no
C(32) C(31) H(111) 103(1) 1_555 1_555 3_666 no
C(33) C(31) C(34) 30.6(4) 1_555 1_555 1_555 yes
C(33) C(31) H(22) 113.9(7) 1_555 1_555 1_555 no
C(33) C(31) H(23) 148(1) 1_555 1_555 1_555 no
C(33) C(31) H(24) 53.4(7) 1_555 1_555 1_555 no
C(33) C(31) H(25) 8.7(4) 1_555 1_555 1_555 no
C(33) C(31) H(111) 98.8(7) 1_555 1_555 3_666 no
C(34) C(31) H(22) 83.4(5) 1_555 1_555 1_555 no
C(34) C(31) H(23) 179(1) 1_555 1_555 1_555 no
C(34) C(31) H(24) 84.0(7) 1_555 1_555 1_555 no
C(34) C(31) H(25) 39.2(4) 1_555 1_555 1_555 no
C(34) C(31) H(111) 92.7(5) 1_555 1_555 3_666 no
H(22) C(31) H(23) 97(1) 1_555 1_555 1_555 no
H(22) C(31) H(24) 167.3(9) 1_555 1_555 1_555 no
H(22) C(31) H(25) 122.6(6) 1_555 1_555 1_555 no
H(22) C(31) H(111) 78.1(5) 1_555 1_555 3_666 no
H(23) C(31) H(24) 95(1) 1_555 1_555 1_555 no
H(23) C(31) H(25) 140(1) 1_555 1_555 1_555 no
H(23) C(31) H(111) 87(1) 1_555 1_555 3_666 no
H(24) C(31) H(25) 44.8(4) 1_555 1_555 1_555 no
H(24) C(31) H(111) 103.4(7) 1_555 1_555 3_666 no
H(25) C(31) H(111) 100.1(5) 1_555 1_555 3_666 no
N(5) C(32) C(29) 64.8(4) 1_555 1_555 1_555 yes
N(5) C(32) C(30) 70.9(5) 1_555 1_555 1_555 yes
N(5) C(32) C(31) 83(1) 1_555 1_555 1_555 yes
N(5) C(32) C(33) 72.1(9) 1_555 1_555 1_555 yes
N(5) C(32) C(34) 64.0(5) 1_555 1_555 1_555 yes
N(5) C(32) H(1) 149.2(6) 1_555 1_555 5_455 no
N(5) C(32) H(5) 44.2(3) 1_555 1_555 7_556 no
N(5) C(32) H(22) 73.3(4) 1_555 1_555 1_555 no
N(5) C(32) H(23) 93.9(6) 1_555 1_555 1_555 no
N(5) C(32) H(24) 116(1) 1_555 1_555 1_555 no
N(5) C(32) H(25) 81.9(5) 1_555 1_555 1_555 no
N(5) C(32) H(26) 64.7(3) 1_555 1_555 1_555 no
C(29) C(32) C(30) 30.3(4) 1_555 1_555 1_555 yes
C(29) C(32) C(31) 61.0(9) 1_555 1_555 1_555 yes
C(29) C(32) C(33) 59.3(9) 1_555 1_555 1_555 yes
C(29) C(32) C(34) 29.0(4) 1_555 1_555 1_555 yes
C(29) C(32) H(1) 101.2(5) 1_555 1_555 5_455 no
C(29) C(32) H(5) 108.9(5) 1_555 1_555 7_556 no
C(29) C(32) H(22) 39.2(3) 1_555 1_555 1_555 no
C(29) C(32) H(23) 85.4(6) 1_555 1_555 1_555 no
C(29) C(32) H(24) 177(1) 1_555 1_555 1_555 no
C(29) C(32) H(25) 83.7(6) 1_555 1_555 1_555 no
C(29) C(32) H(26) 37.9(3) 1_555 1_555 1_555 no
C(30) C(32) C(31) 30.7(8) 1_555 1_555 1_555 yes
C(30) C(32) C(33) 89(1) 1_555 1_555 1_555 yes
C(30) C(32) C(34) 59.3(5) 1_555 1_555 1_555 yes
C(30) C(32) H(1) 111.6(6) 1_555 1_555 5_455 no
C(30) C(32) H(5) 107.5(7) 1_555 1_555 7_556 no
C(30) C(32) H(22) 8.8(4) 1_555 1_555 1_555 no
C(30) C(32) H(23) 55.1(6) 1_555 1_555 1_555 no
C(30) C(32) H(24) 151(1) 1_555 1_555 1_555 no
C(30) C(32) H(25) 114.0(7) 1_555 1_555 1_555 no
C(30) C(32) H(26) 68.2(5) 1_555 1_555 1_555 no
C(31) C(32) C(33) 120(1) 1_555 1_555 1_555 yes
C(31) C(32) C(34) 89(1) 1_555 1_555 1_555 yes
C(31) C(32) H(1) 115(1) 1_555 1_555 5_455 no
C(31) C(32) H(5) 102(1) 1_555 1_555 7_556 no
C(31) C(32) H(22) 21.9(8) 1_555 1_555 1_555 no
C(31) C(32) H(23) 24.4(8) 1_555 1_555 1_555 no
C(31) C(32) H(24) 121(1) 1_555 1_555 1_555 no
C(31) C(32) H(25) 144(1) 1_555 1_555 1_555 no
C(31) C(32) H(26) 98.9(10) 1_555 1_555 1_555 no
C(33) C(32) C(34) 30.4(8) 1_555 1_555 1_555 yes
C(33) C(32) H(1) 77(1) 1_555 1_555 5_455 no
C(33) C(32) H(5) 96(1) 1_555 1_555 7_556 no
C(33) C(32) H(22) 98(1) 1_555 1_555 1_555 no
C(33) C(32) H(23) 144(1) 1_555 1_555 1_555 no
C(33) C(32) H(24) 118(2) 1_555 1_555 1_555 no
C(33) C(32) H(25) 24.4(8) 1_555 1_555 1_555 no
C(33) C(32) H(26) 21.5(8) 1_555 1_555 1_555 no
C(34) C(32) H(1) 90.3(6) 1_555 1_555 5_455 no
C(34) C(32) H(5) 103.6(6) 1_555 1_555 7_556 no
C(34) C(32) H(22) 68.1(5) 1_555 1_555 1_555 no
C(34) C(32) H(23) 114.4(8) 1_555 1_555 1_555 no
C(34) C(32) H(24) 148(1) 1_555 1_555 1_555 no
C(34) C(32) H(25) 54.8(5) 1_555 1_555 1_555 no
C(34) C(32) H(26) 8.9(4) 1_555 1_555 1_555 no
H(1) C(32) H(5) 140.2(6) 5_455 1_555 7_556 no
H(1) C(32) H(22) 114.1(5) 5_455 1_555 1_555 no
H(1) C(32) H(23) 113.0(6) 5_455 1_555 1_555 no
H(1) C(32) H(24) 76(1) 5_455 1_555 1_555 no
H(1) C(32) H(25) 69.0(5) 5_455 1_555 1_555 no
H(1) C(32) H(26) 87.2(4) 5_455 1_555 1_555 no
H(5) C(32) H(22) 105.7(5) 7_556 1_555 1_555 no
H(5) C(32) H(23) 95.2(6) 7_556 1_555 1_555 no
H(5) C(32) H(24) 72.6(9) 7_556 1_555 1_555 no
H(5) C(32) H(25) 88.7(6) 7_556 1_555 1_555 no
H(5) C(32) H(26) 100.7(4) 7_556 1_555 1_555 no
H(22) C(32) H(23) 46.3(4) 1_555 1_555 1_555 no
H(22) C(32) H(24) 142(1) 1_555 1_555 1_555 no
H(22) C(32) H(25) 122.8(6) 1_555 1_555 1_555 no
H(22) C(32) H(26) 77.0(3) 1_555 1_555 1_555 no
H(23) C(32) H(24) 96(1) 1_555 1_555 1_555 no
H(23) C(32) H(25) 169.1(8) 1_555 1_555 1_555 no
H(23) C(32) H(26) 123.3(6) 1_555 1_555 1_555 no
H(24) C(32) H(25) 94(1) 1_555 1_555 1_555 no
H(24) C(32) H(26) 140(1) 1_555 1_555 1_555 no
H(25) C(32) H(26) 45.9(3) 1_555 1_555 1_555 no
N(5) C(33) C(29) 71.0(5) 1_555 1_555 1_555 yes
N(5) C(33) C(30) 70.7(5) 1_555 1_555 1_555 yes
N(5) C(33) C(31) 76.9(6) 1_555 1_555 1_555 yes
N(5) C(33) C(32) 86.0(10) 1_555 1_555 1_555 yes
N(5) C(33) C(34) 74.0(7) 1_555 1_555 1_555 yes
N(5) C(33) H(1) 166.4(6) 1_555 1_555 5_455 no
N(5) C(33) H(5) 43.0(3) 1_555 1_555 7_556 no
N(5) C(33) H(14) 111.7(4) 1_555 1_555 1_555 no
N(5) C(33) H(23) 79.4(4) 1_555 1_555 1_555 no
N(5) C(33) H(24) 95.0(5) 1_555 1_555 1_555 no
N(5) C(33) H(25) 109.8(10) 1_555 1_555 1_555 no
N(5) C(33) H(26) 79.7(4) 1_555 1_555 1_555 no
N(5) C(33) H(102) 69.6(4) 1_555 1_555 2_555 no
N(5) C(33) H(122) 127.8(5) 1_555 1_555 1_455 no
C(29) C(33) C(30) 30.9(4) 1_555 1_555 1_555 yes
C(29) C(33) C(31) 61.7(6) 1_555 1_555 1_555 yes
C(29) C(33) C(32) 91(1) 1_555 1_555 1_555 yes
C(29) C(33) C(34) 28.8(7) 1_555 1_555 1_555 yes
C(29) C(33) H(1) 111.5(5) 1_555 1_555 5_455 no
C(29) C(33) H(5) 106.9(5) 1_555 1_555 7_556 no
C(29) C(33) H(14) 51.4(4) 1_555 1_555 1_555 no
C(29) C(33) H(23) 70.5(5) 1_555 1_555 1_555 no
C(29) C(33) H(24) 116.3(8) 1_555 1_555 1_555 no
C(29) C(33) H(25) 148(1) 1_555 1_555 1_555 no
C(29) C(33) H(26) 53.0(4) 1_555 1_555 1_555 no
C(29) C(33) H(102) 123.3(6) 1_555 1_555 2_555 no
C(29) C(33) H(122) 106.6(6) 1_555 1_555 1_455 no
C(30) C(33) C(31) 30.8(5) 1_555 1_555 1_555 yes
C(30) C(33) C(32) 60.7(10) 1_555 1_555 1_555 yes
C(30) C(33) C(34) 59.6(8) 1_555 1_555 1_555 yes
C(30) C(33) H(1) 104.3(5) 1_555 1_555 5_455 no
C(30) C(33) H(5) 90.1(5) 1_555 1_555 7_556 no
C(30) C(33) H(14) 75.5(5) 1_555 1_555 1_555 no
C(30) C(33) H(23) 39.6(4) 1_555 1_555 1_555 no
C(30) C(33) H(24) 85.4(6) 1_555 1_555 1_555 no
C(30) C(33) H(25) 179(1) 1_555 1_555 1_555 no
C(30) C(33) H(26) 83.8(6) 1_555 1_555 1_555 no
C(30) C(33) H(102) 139.3(5) 1_555 1_555 2_555 no
C(30) C(33) H(122) 132.5(6) 1_555 1_555 1_455 no
C(31) C(33) C(32) 29.9(9) 1_555 1_555 1_555 yes
C(31) C(33) C(34) 90(1) 1_555 1_555 1_555 yes
C(31) C(33) H(1) 92.4(7) 1_555 1_555 5_455 no
C(31) C(33) H(5) 74.2(6) 1_555 1_555 7_556 no
C(31) C(33) H(14) 100.6(6) 1_555 1_555 1_555 no
C(31) C(33) H(23) 8.8(4) 1_555 1_555 1_555 no
C(31) C(33) H(24) 54.6(6) 1_555 1_555 1_555 no
C(31) C(33) H(25) 149(1) 1_555 1_555 1_555 no
C(31) C(33) H(26) 114.6(8) 1_555 1_555 1_555 no
C(31) C(33) H(102) 139.7(7) 1_555 1_555 2_555 no
C(31) C(33) H(122) 150.0(7) 1_555 1_555 1_455 no
C(32) C(33) C(34) 120(1) 1_555 1_555 1_555 yes
C(32) C(33) H(1) 80.6(10) 1_555 1_555 5_455 no
C(32) C(33) H(5) 62.0(9) 1_555 1_555 7_556 no
C(32) C(33) H(14) 124(1) 1_555 1_555 1_555 no
C(32) C(33) H(23) 21.1(9) 1_555 1_555 1_555 no
C(32) C(33) H(24) 24.7(9) 1_555 1_555 1_555 no
C(32) C(33) H(25) 119(1) 1_555 1_555 1_555 no
C(32) C(33) H(26) 144(1) 1_555 1_555 1_555 no
C(32) C(33) H(102) 123(1) 1_555 1_555 2_555 no
C(32) C(33) H(122) 145(1) 1_555 1_555 1_455 no
C(34) C(33) H(1) 114.9(9) 1_555 1_555 5_455 no
C(34) C(33) H(5) 116.9(8) 1_555 1_555 7_556 no
C(34) C(33) H(14) 37.7(6) 1_555 1_555 1_555 no
C(34) C(33) H(23) 99.2(10) 1_555 1_555 1_555 no
C(34) C(33) H(24) 144(1) 1_555 1_555 1_555 no
C(34) C(33) H(25) 120(1) 1_555 1_555 1_555 no
C(34) C(33) H(26) 24.2(6) 1_555 1_555 1_555 no
C(34) C(33) H(102) 100.8(10) 1_555 1_555 2_555 no
C(34) C(33) H(122) 82.3(8) 1_555 1_555 1_455 no
H(1) C(33) H(5) 126.3(4) 5_455 1_555 7_556 no
H(1) C(33) H(14) 78.1(3) 5_455 1_555 1_555 no
H(1) C(33) H(23) 88.8(4) 5_455 1_555 1_555 no
H(1) C(33) H(24) 71.8(4) 5_455 1_555 1_555 no
H(1) C(33) H(25) 75.4(8) 5_455 1_555 1_555 no
H(1) C(33) H(26) 112.8(5) 5_455 1_555 1_555 no
H(1) C(33) H(102) 116.4(4) 5_455 1_555 2_555 no
H(1) C(33) H(122) 65.1(2) 5_455 1_555 1_455 no
H(5) C(33) H(14) 154.6(4) 7_556 1_555 1_555 no
H(5) C(33) H(23) 70.1(3) 7_556 1_555 1_555 no
H(5) C(33) H(24) 57.9(3) 7_556 1_555 1_555 no
H(5) C(33) H(25) 90.4(9) 7_556 1_555 1_555 no
H(5) C(33) H(26) 120.2(5) 7_556 1_555 1_555 no
H(5) C(33) H(102) 66.2(3) 7_556 1_555 2_555 no
H(5) C(33) H(122) 134.8(5) 7_556 1_555 1_455 no
H(14) C(33) H(23) 107.7(4) 1_555 1_555 1_555 no
H(14) C(33) H(24) 139.0(6) 1_555 1_555 1_555 no
H(14) C(33) H(25) 104.0(10) 1_555 1_555 1_555 no
H(14) C(33) H(26) 38.7(3) 1_555 1_555 1_555 no
H(14) C(33) H(102) 111.9(4) 1_555 1_555 2_555 no
H(14) C(33) H(122) 57.1(2) 1_555 1_555 1_455 no
H(23) C(33) H(24) 45.8(3) 1_555 1_555 1_555 no
H(23) C(33) H(25) 140(1) 1_555 1_555 1_555 no
H(23) C(33) H(26) 123.3(6) 1_555 1_555 1_555 no
H(23) C(33) H(102) 136.3(4) 1_555 1_555 2_555 no
H(23) C(33) H(122) 151.2(5) 1_555 1_555 1_455 no
H(24) C(33) H(25) 94(1) 1_555 1_555 1_555 no
H(24) C(33) H(26) 169.0(9) 1_555 1_555 1_555 no
H(24) C(33) H(102) 106.3(5) 1_555 1_555 2_555 no
H(24) C(33) H(122) 127.6(6) 1_555 1_555 1_455 no
H(25) C(33) H(26) 95(1) 1_555 1_555 1_555 no
H(25) C(33) H(102) 41.1(7) 1_555 1_555 2_555 no
H(25) C(33) H(122) 47.0(7) 1_555 1_555 1_455 no
H(26) C(33) H(102) 81.0(5) 1_555 1_555 2_555 no
H(26) C(33) H(122) 62.3(4) 1_555 1_555 1_455 no
H(102) C(33) H(122) 70.2(3) 2_555 1_555 1_455 no
P(2) C(34) N(5) 92.4(4) 1_555 1_555 1_555 yes
P(2) C(34) C(18) 34.3(2) 1_555 1_555 1_555 yes
P(2) C(34) C(19) 57.0(3) 1_555 1_555 1_555 yes
P(2) C(34) C(29) 32.3(6) 1_555 1_555 1_555 yes
P(2) C(34) C(30) 64.0(5) 1_555 1_555 1_555 yes
P(2) C(34) C(31) 94.6(6) 1_555 1_555 1_555 yes
P(2) C(34) C(32) 124.3(7) 1_555 1_555 1_555 yes
P(2) C(34) C(33) 153(1) 1_555 1_555 1_555 yes
P(2) C(34) C(36) 63.9(3) 1_555 1_555 1_555 yes
P(2) C(34) C(39) 79.1(4) 1_555 1_555 1_555 yes
P(2) C(34) C(40) 70.8(3) 1_555 1_555 1_555 yes
P(2) C(34) H(14) 66.3(3) 1_555 1_555 1_555 no
P(2) C(34) H(22) 55.8(2) 1_555 1_555 1_555 no
P(2) C(34) H(24) 133.0(4) 1_555 1_555 1_555 no
P(2) C(34) H(25) 176.9(6) 1_555 1_555 1_555 no
P(2) C(34) H(26) 87.4(8) 1_555 1_555 1_555 no
P(2) C(34) H(122) 127.3(4) 1_555 1_555 1_455 no
N(5) C(34) C(18) 115.6(4) 1_555 1_555 1_555 yes
N(5) C(34) C(19) 138.9(5) 1_555 1_555 1_555 yes
N(5) C(34) C(29) 85.0(7) 1_555 1_555 1_555 yes
N(5) C(34) C(30) 76.7(5) 1_555 1_555 1_555 yes
N(5) C(34) C(31) 74.3(5) 1_555 1_555 1_555 yes
N(5) C(34) C(32) 76.3(5) 1_555 1_555 1_555 yes
N(5) C(34) C(33) 82.4(8) 1_555 1_555 1_555 yes
N(5) C(34) C(36) 43.1(3) 1_555 1_555 1_555 yes
N(5) C(34) C(39) 19.7(3) 1_555 1_555 1_555 yes
N(5) C(34) C(40) 60.5(4) 1_555 1_555 1_555 yes
N(5) C(34) H(14) 154.5(5) 1_555 1_555 1_555 no
N(5) C(34) H(22) 77.3(3) 1_555 1_555 1_555 no
N(5) C(34) H(24) 77.8(3) 1_555 1_555 1_555 no
N(5) C(34) H(25) 88.6(5) 1_555 1_555 1_555 no
N(5) C(34) H(26) 102.8(8) 1_555 1_555 1_555 no
N(5) C(34) H(122) 127.8(5) 1_555 1_555 1_455 no
C(18) C(34) C(19) 25.2(3) 1_555 1_555 1_555 yes
C(18) C(34) C(29) 63.7(7) 1_555 1_555 1_555 yes
C(18) C(34) C(30) 94.7(6) 1_555 1_555 1_555 yes
C(18) C(34) C(31) 123.8(7) 1_555 1_555 1_555 yes
C(18) C(34) C(32) 150.3(7) 1_555 1_555 1_555 yes
C(18) C(34) C(33) 161.9(9) 1_555 1_555 1_555 yes
C(18) C(34) C(36) 74.8(3) 1_555 1_555 1_555 yes
C(18) C(34) C(39) 97.1(4) 1_555 1_555 1_555 yes
C(18) C(34) C(40) 67.2(4) 1_555 1_555 1_555 yes
C(18) C(34) H(14) 39.1(2) 1_555 1_555 1_555 no
C(18) C(34) H(22) 87.0(4) 1_555 1_555 1_555 no
C(18) C(34) H(24) 156.7(5) 1_555 1_555 1_555 no
C(18) C(34) H(25) 147.0(5) 1_555 1_555 1_555 no
C(18) C(34) H(26) 59.1(7) 1_555 1_555 1_555 no
C(18) C(34) H(122) 93.3(3) 1_555 1_555 1_455 no
C(19) C(34) C(29) 80.9(7) 1_555 1_555 1_555 yes
C(19) C(34) C(30) 107.3(6) 1_555 1_555 1_555 yes
C(19) C(34) C(31) 129.2(6) 1_555 1_555 1_555 yes
C(19) C(34) C(32) 142.2(6) 1_555 1_555 1_555 yes
C(19) C(34) C(33) 137.3(9) 1_555 1_555 1_555 yes
C(19) C(34) C(36) 96.1(4) 1_555 1_555 1_555 yes
C(19) C(34) C(39) 119.4(5) 1_555 1_555 1_555 yes
C(19) C(34) C(40) 82.3(4) 1_555 1_555 1_555 yes
C(19) C(34) H(14) 16.0(2) 1_555 1_555 1_555 no
C(19) C(34) H(22) 101.2(4) 1_555 1_555 1_555 no
C(19) C(34) H(24) 142.7(4) 1_555 1_555 1_555 no
C(19) C(34) H(25) 123.6(5) 1_555 1_555 1_555 no
C(19) C(34) H(26) 54.2(7) 1_555 1_555 1_555 no
C(19) C(34) H(122) 70.7(3) 1_555 1_555 1_455 no
C(29) C(34) C(30) 31.8(6) 1_555 1_555 1_555 yes
C(29) C(34) C(31) 62.4(8) 1_555 1_555 1_555 yes
C(29) C(34) C(32) 92.0(9) 1_555 1_555 1_555 yes
C(29) C(34) C(33) 121(1) 1_555 1_555 1_555 yes
C(29) C(34) C(36) 78.2(7) 1_555 1_555 1_555 yes
C(29) C(34) C(39) 81.5(7) 1_555 1_555 1_555 yes
C(29) C(34) C(40) 94.4(8) 1_555 1_555 1_555 yes
C(29) C(34) H(14) 83.5(7) 1_555 1_555 1_555 no
C(29) C(34) H(22) 23.6(6) 1_555 1_555 1_555 no
C(29) C(34) H(24) 100.7(7) 1_555 1_555 1_555 no
C(29) C(34) H(25) 145.0(9) 1_555 1_555 1_555 no
C(29) C(34) H(26) 119(1) 1_555 1_555 1_555 no
C(29) C(34) H(122) 146.8(8) 1_555 1_555 1_455 no
C(30) C(34) C(31) 30.6(5) 1_555 1_555 1_555 yes
C(30) C(34) C(32) 60.3(6) 1_555 1_555 1_555 yes
C(30) C(34) C(33) 89.6(9) 1_555 1_555 1_555 yes
C(30) C(34) C(36) 92.9(5) 1_555 1_555 1_555 yes
C(30) C(34) C(39) 84.0(5) 1_555 1_555 1_555 yes
C(30) C(34) C(40) 114.8(6) 1_555 1_555 1_555 yes
C(30) C(34) H(14) 104.0(6) 1_555 1_555 1_555 no
C(30) C(34) H(22) 8.3(4) 1_555 1_555 1_555 no
C(30) C(34) H(24) 69.0(4) 1_555 1_555 1_555 no
C(30) C(34) H(25) 113.3(6) 1_555 1_555 1_555 no
C(30) C(34) H(26) 151(1) 1_555 1_555 1_555 no
C(30) C(34) H(122) 146.5(6) 1_555 1_555 1_455 no
C(31) C(34) C(32) 29.7(5) 1_555 1_555 1_555 yes
C(31) C(34) C(33) 59.0(9) 1_555 1_555 1_555 yes
C(31) C(34) C(36) 108.2(5) 1_555 1_555 1_555 yes
C(31) C(34) C(39) 90.0(5) 1_555 1_555 1_555 yes
C(31) C(34) C(40) 131.1(6) 1_555 1_555 1_555 yes
C(31) C(34) H(14) 119.3(6) 1_555 1_555 1_555 no
C(31) C(34) H(22) 38.9(5) 1_555 1_555 1_555 no
C(31) C(34) H(24) 38.4(5) 1_555 1_555 1_555 no
C(31) C(34) H(25) 82.7(6) 1_555 1_555 1_555 no
C(31) C(34) H(26) 176(1) 1_555 1_555 1_555 no
C(31) C(34) H(122) 125.2(6) 1_555 1_555 1_455 no
C(32) C(34) C(33) 29.4(8) 1_555 1_555 1_555 yes
C(32) C(34) C(36) 118.9(6) 1_555 1_555 1_555 yes
C(32) C(34) C(39) 95.9(6) 1_555 1_555 1_555 yes
C(32) C(34) C(40) 135.5(6) 1_555 1_555 1_555 yes
C(32) C(34) H(14) 126.7(6) 1_555 1_555 1_555 no
C(32) C(34) H(22) 68.6(6) 1_555 1_555 1_555 no
C(32) C(34) H(24) 8.7(5) 1_555 1_555 1_555 no
C(32) C(34) H(25) 53.1(6) 1_555 1_555 1_555 no
C(32) C(34) H(26) 148(1) 1_555 1_555 1_555 no
C(32) C(34) H(122) 100.0(6) 1_555 1_555 1_455 no
C(33) C(34) C(36) 122.6(9) 1_555 1_555 1_555 yes
C(33) C(34) C(39) 100.8(8) 1_555 1_555 1_555 yes
C(33) C(34) C(40) 126.3(10) 1_555 1_555 1_555 yes
C(33) C(34) H(14) 122.9(9) 1_555 1_555 1_555 no
C(33) C(34) H(22) 97.9(9) 1_555 1_555 1_555 no
C(33) C(34) H(24) 20.7(8) 1_555 1_555 1_555 no
C(33) C(34) H(25) 23.7(7) 1_555 1_555 1_555 no
C(33) C(34) H(26) 118(1) 1_555 1_555 1_555 no
C(33) C(34) H(122) 73.9(8) 1_555 1_555 1_455 no
C(36) C(34) C(39) 23.4(3) 1_555 1_555 1_555 yes
C(36) C(34) C(40) 23.2(3) 1_555 1_555 1_555 yes
C(36) C(34) H(14) 112.0(4) 1_555 1_555 1_555 no
C(36) C(34) H(22) 87.8(3) 1_555 1_555 1_555 no
C(36) C(34) H(24) 120.9(4) 1_555 1_555 1_555 no
C(36) C(34) H(25) 118.5(5) 1_555 1_555 1_555 no
C(36) C(34) H(26) 70.3(7) 1_555 1_555 1_555 no
C(36) C(34) H(122) 120.6(4) 1_555 1_555 1_455 no
C(39) C(34) C(40) 42.2(3) 1_555 1_555 1_555 yes
C(39) C(34) H(14) 135.2(5) 1_555 1_555 1_555 no
C(39) C(34) H(22) 81.8(4) 1_555 1_555 1_555 no
C(39) C(34) H(24) 97.5(4) 1_555 1_555 1_555 no
C(39) C(34) H(25) 102.6(5) 1_555 1_555 1_555 no
C(39) C(34) H(26) 87.7(8) 1_555 1_555 1_555 no
C(39) C(34) H(122) 127.1(5) 1_555 1_555 1_455 no
C(40) C(34) H(14) 97.8(4) 1_555 1_555 1_555 no
C(40) C(34) H(22) 108.8(4) 1_555 1_555 1_555 no
C(40) C(34) H(24) 134.1(4) 1_555 1_555 1_555 no
C(40) C(34) H(25) 112.2(5) 1_555 1_555 1_555 no
C(40) C(34) H(26) 47.1(6) 1_555 1_555 1_555 no
C(40) C(34) H(122) 98.3(4) 1_555 1_555 1_455 no
H(14) C(34) H(22) 99.8(4) 1_555 1_555 1_555 no
H(14) C(34) H(24) 126.7(4) 1_555 1_555 1_555 no
H(14) C(34) H(25) 113.5(5) 1_555 1_555 1_555 no
H(14) C(34) H(26) 64.1(6) 1_555 1_555 1_555 no
H(14) C(34) H(122) 64.5(2) 1_555 1_555 1_455 no
H(22) C(34) H(24) 77.3(3) 1_555 1_555 1_555 no
H(22) C(34) H(25) 121.6(5) 1_555 1_555 1_555 no
H(22) C(34) H(26) 143.0(10) 1_555 1_555 1_555 no
H(22) C(34) H(122) 150.6(4) 1_555 1_555 1_455 no
H(24) C(34) H(25) 44.4(2) 1_555 1_555 1_555 no
H(24) C(34) H(26) 139.5(10) 1_555 1_555 1_555 no
H(24) C(34) H(122) 92.3(3) 1_555 1_555 1_455 no
H(25) C(34) H(26) 95.3(9) 1_555 1_555 1_555 no
H(25) C(34) H(122) 53.8(3) 1_555 1_555 1_455 no
H(26) C(34) H(122) 54.9(6) 1_555 1_555 1_455 no
Pd(1) C(35) P(1) 41.2(2) 1_555 1_555 1_555 yes
Pd(1) C(35) N(3) 114.1(5) 1_555 1_555 1_555 yes
Pd(1) C(35) N(4) 119.7(5) 1_555 1_555 1_555 yes
Pd(1) C(35) N(5) 87.5(4) 1_555 1_555 1_555 yes
Pd(1) C(35) N(6) 81.6(3) 1_555 1_555 1_555 yes
Pd(1) C(35) C(12) 71.6(3) 1_555 1_555 1_555 yes
Pd(1) C(35) C(17) 85.3(4) 1_555 1_555 1_555 yes
Pd(1) C(35) C(36) 69.6(6) 1_555 1_555 1_555 yes
Pd(1) C(35) C(37) 113.7(7) 1_555 1_555 1_555 yes
Pd(1) C(35) C(38) 118.0(8) 1_555 1_555 1_555 yes
Pd(1) C(35) C(39) 81.8(4) 1_555 1_555 1_555 yes
Pd(1) C(35) C(40) 78.9(4) 1_555 1_555 1_555 yes
Pd(1) C(35) H(13) 80.4(3) 1_555 1_555 1_555 no
P(1) C(35) N(3) 89.2(4) 1_555 1_555 1_555 yes
P(1) C(35) N(4) 103.5(4) 1_555 1_555 1_555 yes
P(1) C(35) N(5) 112.7(4) 1_555 1_555 1_555 yes
P(1) C(35) N(6) 117.5(4) 1_555 1_555 1_555 yes
P(1) C(35) C(12) 30.5(2) 1_555 1_555 1_555 yes
P(1) C(35) C(17) 46.2(3) 1_555 1_555 1_555 yes
P(1) C(35) C(36) 110.2(7) 1_555 1_555 1_555 yes
P(1) C(35) C(37) 89.3(7) 1_555 1_555 1_555 yes
P(1) C(35) C(38) 102.3(7) 1_555 1_555 1_555 yes
P(1) C(35) C(39) 113.1(4) 1_555 1_555 1_555 yes
P(1) C(35) C(40) 117.6(5) 1_555 1_555 1_555 yes
P(1) C(35) H(13) 47.2(1) 1_555 1_555 1_555 no
N(3) C(35) N(4) 110.1(5) 1_555 1_555 1_555 yes
N(3) C(35) N(5) 74.5(4) 1_555 1_555 1_555 yes
N(3) C(35) N(6) 147.9(5) 1_555 1_555 1_555 yes
N(3) C(35) C(12) 68.8(4) 1_555 1_555 1_555 yes
N(3) C(35) C(17) 77.3(4) 1_555 1_555 1_555 yes
N(3) C(35) C(36) 117.8(7) 1_555 1_555 1_555 yes
N(3) C(35) C(37) 0.9(5) 1_555 1_555 1_555 yes
N(3) C(35) C(38) 111.5(7) 1_555 1_555 1_555 yes
N(3) C(35) C(39) 86.4(5) 1_555 1_555 1_555 yes
N(3) C(35) C(40) 141.6(6) 1_555 1_555 1_555 yes
N(3) C(35) H(13) 93.0(4) 1_555 1_555 1_555 no
N(4) C(35) N(5) 143.6(5) 1_555 1_555 1_555 yes
N(4) C(35) N(6) 82.0(4) 1_555 1_555 1_555 yes
N(4) C(35) C(12) 89.2(4) 1_555 1_555 1_555 yes
N(4) C(35) C(17) 66.7(4) 1_555 1_555 1_555 yes
N(4) C(35) C(36) 120.4(7) 1_555 1_555 1_555 yes
N(4) C(35) C(37) 110.9(7) 1_555 1_555 1_555 yes
N(4) C(35) C(38) 1.8(6) 1_555 1_555 1_555 yes
N(4) C(35) C(39) 140.1(6) 1_555 1_555 1_555 yes
N(4) C(35) C(40) 90.9(5) 1_555 1_555 1_555 yes
N(4) C(35) H(13) 58.1(3) 1_555 1_555 1_555 no
N(5) C(35) N(6) 78.7(4) 1_555 1_555 1_555 yes
N(5) C(35) C(12) 124.1(4) 1_555 1_555 1_555 yes
N(5) C(35) C(17) 144.9(4) 1_555 1_555 1_555 yes
N(5) C(35) C(36) 43.3(5) 1_555 1_555 1_555 yes
N(5) C(35) C(37) 73.7(6) 1_555 1_555 1_555 yes
N(5) C(35) C(38) 144.6(8) 1_555 1_555 1_555 yes
N(5) C(35) C(39) 11.9(4) 1_555 1_555 1_555 yes
N(5) C(35) C(40) 70.0(4) 1_555 1_555 1_555 yes
N(5) C(35) H(13) 157.4(4) 1_555 1_555 1_555 no
N(6) C(35) C(12) 142.8(4) 1_555 1_555 1_555 yes
N(6) C(35) C(17) 133.7(4) 1_555 1_555 1_555 yes
N(6) C(35) C(36) 39.0(5) 1_555 1_555 1_555 yes
N(6) C(35) C(37) 147.4(8) 1_555 1_555 1_555 yes
N(6) C(35) C(38) 81.3(6) 1_555 1_555 1_555 yes
N(6) C(35) C(39) 67.6(4) 1_555 1_555 1_555 yes
N(6) C(35) C(40) 9.2(4) 1_555 1_555 1_555 yes
N(6) C(35) H(13) 117.8(4) 1_555 1_555 1_555 no
C(12) C(35) C(17) 22.5(2) 1_555 1_555 1_555 yes
C(12) C(35) C(36) 139.4(7) 1_555 1_555 1_555 yes
C(12) C(35) C(37) 69.2(6) 1_555 1_555 1_555 yes
C(12) C(35) C(38) 88.8(7) 1_555 1_555 1_555 yes
C(12) C(35) C(39) 130.6(5) 1_555 1_555 1_555 yes
C(12) C(35) C(40) 145.9(5) 1_555 1_555 1_555 yes
C(12) C(35) H(13) 33.7(2) 1_555 1_555 1_555 no
C(17) C(35) C(36) 154.2(8) 1_555 1_555 1_555 yes
C(17) C(35) C(37) 77.9(6) 1_555 1_555 1_555 yes
C(17) C(35) C(38) 66.4(6) 1_555 1_555 1_555 yes
C(17) C(35) C(39) 152.9(5) 1_555 1_555 1_555 yes
C(17) C(35) C(40) 141.2(5) 1_555 1_555 1_555 yes
C(17) C(35) H(13) 15.9(2) 1_555 1_555 1_555 no
C(36) C(35) C(37) 117.0(9) 1_555 1_555 1_555 yes
C(36) C(35) C(38) 119.9(9) 1_555 1_555 1_555 yes
C(36) C(35) C(39) 31.4(5) 1_555 1_555 1_555 yes
C(36) C(35) C(40) 29.9(5) 1_555 1_555 1_555 yes
C(36) C(35) H(13) 143.4(7) 1_555 1_555 1_555 no
C(37) C(35) C(38) 112.4(9) 1_555 1_555 1_555 yes
C(37) C(35) C(39) 85.6(7) 1_555 1_555 1_555 yes
C(37) C(35) C(40) 140.9(8) 1_555 1_555 1_555 yes
C(37) C(35) H(13) 93.7(6) 1_555 1_555 1_555 no
C(38) C(35) C(39) 140.6(9) 1_555 1_555 1_555 yes
C(38) C(35) C(40) 90.2(7) 1_555 1_555 1_555 yes
C(38) C(35) H(13) 57.3(6) 1_555 1_555 1_555 no
C(39) C(35) C(40) 58.7(5) 1_555 1_555 1_555 yes
C(39) C(35) H(13) 160.3(5) 1_555 1_555 1_555 no
C(40) C(35) H(13) 125.3(5) 1_555 1_555 1_555 no
Pd(1) C(36) P(2) 43.9(2) 1_555 1_555 1_555 yes
Pd(1) C(36) N(3) 85.8(4) 1_555 1_555 1_555 yes
Pd(1) C(36) N(4) 88.4(4) 1_555 1_555 1_555 yes
Pd(1) C(36) N(5) 114.7(5) 1_555 1_555 1_555 yes
Pd(1) C(36) N(6) 109.9(5) 1_555 1_555 1_555 yes
Pd(1) C(36) C(29) 70.6(3) 1_555 1_555 1_555 yes
Pd(1) C(36) C(34) 90.8(4) 1_555 1_555 1_555 yes
Pd(1) C(36) C(35) 70.3(6) 1_555 1_555 1_555 yes
Pd(1) C(36) C(37) 81.8(4) 1_555 1_555 1_555 yes
Pd(1) C(36) C(38) 83.0(5) 1_555 1_555 1_555 yes
Pd(1) C(36) C(39) 114.7(8) 1_555 1_555 1_555 yes
Pd(1) C(36) C(40) 110.9(8) 1_555 1_555 1_555 yes
Pd(1) C(36) H(26) 95.0(3) 1_555 1_555 1_555 no
P(2) C(36) N(3) 118.8(4) 1_555 1_555 1_555 yes
P(2) C(36) N(4) 123.5(4) 1_555 1_555 1_555 yes
P(2) C(36) N(5) 95.8(4) 1_555 1_555 1_555 yes
P(2) C(36) N(6) 88.2(4) 1_555 1_555 1_555 yes
P(2) C(36) C(29) 30.5(2) 1_555 1_555 1_555 yes
P(2) C(36) C(34) 47.7(3) 1_555 1_555 1_555 yes
P(2) C(36) C(35) 114.2(7) 1_555 1_555 1_555 yes
P(2) C(36) C(37) 119.0(5) 1_555 1_555 1_555 yes
P(2) C(36) C(38) 121.7(5) 1_555 1_555 1_555 yes
P(2) C(36) C(39) 94.0(7) 1_555 1_555 1_555 yes
P(2) C(36) C(40) 89.5(7) 1_555 1_555 1_555 yes
P(2) C(36) H(26) 51.4(2) 1_555 1_555 1_555 no
N(3) C(36) N(4) 73.8(3) 1_555 1_555 1_555 yes
N(3) C(36) N(5) 73.0(4) 1_555 1_555 1_555 yes
N(3) C(36) N(6) 150.7(5) 1_555 1_555 1_555 yes
N(3) C(36) C(29) 118.8(4) 1_555 1_555 1_555 yes
N(3) C(36) C(34) 130.9(4) 1_555 1_555 1_555 yes
N(3) C(36) C(35) 40.6(5) 1_555 1_555 1_555 yes
N(3) C(36) C(37) 9.2(3) 1_555 1_555 1_555 yes
N(3) C(36) C(38) 66.2(4) 1_555 1_555 1_555 yes
N(3) C(36) C(39) 75.7(6) 1_555 1_555 1_555 yes
N(3) C(36) C(40) 149.4(8) 1_555 1_555 1_555 yes
N(3) C(36) H(26) 146.0(4) 1_555 1_555 1_555 no
N(4) C(36) N(5) 137.5(5) 1_555 1_555 1_555 yes
N(4) C(36) N(6) 81.8(4) 1_555 1_555 1_555 yes
N(4) C(36) C(29) 153.5(4) 1_555 1_555 1_555 yes
N(4) C(36) C(34) 155.2(4) 1_555 1_555 1_555 yes
N(4) C(36) C(35) 39.0(5) 1_555 1_555 1_555 yes
N(4) C(36) C(37) 65.6(4) 1_555 1_555 1_555 yes
N(4) C(36) C(38) 9.1(3) 1_555 1_555 1_555 yes
N(4) C(36) C(39) 139.9(7) 1_555 1_555 1_555 yes
N(4) C(36) C(40) 81.0(7) 1_555 1_555 1_555 yes
N(4) C(36) H(26) 140.1(3) 1_555 1_555 1_555 no
N(5) C(36) N(6) 118.4(6) 1_555 1_555 1_555 yes
N(5) C(36) C(29) 68.2(4) 1_555 1_555 1_555 yes
N(5) C(36) C(34) 64.2(4) 1_555 1_555 1_555 yes
N(5) C(36) C(35) 113.6(7) 1_555 1_555 1_555 yes
N(5) C(36) C(37) 82.2(5) 1_555 1_555 1_555 yes
N(5) C(36) C(38) 134.0(5) 1_555 1_555 1_555 yes
N(5) C(36) C(39) 2.7(6) 1_555 1_555 1_555 yes
N(5) C(36) C(40) 118.3(9) 1_555 1_555 1_555 yes
N(5) C(36) H(26) 75.9(4) 1_555 1_555 1_555 no
N(6) C(36) C(29) 90.2(4) 1_555 1_555 1_555 yes
N(6) C(36) C(34) 75.1(4) 1_555 1_555 1_555 yes
N(6) C(36) C(35) 120.2(7) 1_555 1_555 1_555 yes
N(6) C(36) C(37) 145.4(6) 1_555 1_555 1_555 yes
N(6) C(36) C(38) 90.6(5) 1_555 1_555 1_555 yes
N(6) C(36) C(39) 116.3(9) 1_555 1_555 1_555 yes
N(6) C(36) C(40) 1.4(6) 1_555 1_555 1_555 yes
N(6) C(36) H(26) 59.6(3) 1_555 1_555 1_555 no
C(29) C(36) C(34) 21.9(3) 1_555 1_555 1_555 yes
C(29) C(36) C(35) 136.7(7) 1_555 1_555 1_555 yes
C(29) C(36) C(37) 124.2(5) 1_555 1_555 1_555 yes
C(29) C(36) C(38) 152.1(5) 1_555 1_555 1_555 yes
C(29) C(36) C(39) 66.0(6) 1_555 1_555 1_555 yes
C(29) C(36) C(40) 91.4(7) 1_555 1_555 1_555 yes
C(29) C(36) H(26) 33.6(2) 1_555 1_555 1_555 no
C(34) C(36) C(35) 158.6(8) 1_555 1_555 1_555 yes
C(34) C(36) C(37) 138.8(5) 1_555 1_555 1_555 yes
C(34) C(36) C(38) 161.6(5) 1_555 1_555 1_555 yes
C(34) C(36) C(39) 61.5(6) 1_555 1_555 1_555 yes
C(34) C(36) C(40) 76.1(7) 1_555 1_555 1_555 yes
C(34) C(36) H(26) 15.5(2) 1_555 1_555 1_555 no
C(35) C(36) C(37) 31.4(5) 1_555 1_555 1_555 yes
C(35) C(36) C(38) 29.9(5) 1_555 1_555 1_555 yes
C(35) C(36) C(39) 116.3(9) 1_555 1_555 1_555 yes
C(35) C(36) C(40) 119.5(10) 1_555 1_555 1_555 yes
C(35) C(36) H(26) 164.7(8) 1_555 1_555 1_555 no
C(37) C(36) C(38) 57.6(4) 1_555 1_555 1_555 yes
C(37) C(36) C(39) 84.9(7) 1_555 1_555 1_555 yes
C(37) C(36) C(40) 144.2(8) 1_555 1_555 1_555 yes
C(37) C(36) H(26) 154.2(5) 1_555 1_555 1_555 no
C(38) C(36) C(39) 136.7(8) 1_555 1_555 1_555 yes
C(38) C(36) C(40) 89.8(7) 1_555 1_555 1_555 yes
C(38) C(36) H(26) 147.7(4) 1_555 1_555 1_555 no
C(39) C(36) C(40) 116(1) 1_555 1_555 1_555 yes
C(39) C(36) H(26) 73.2(6) 1_555 1_555 1_555 no
C(40) C(36) H(26) 60.7(6) 1_555 1_555 1_555 no
Pd(1) C(37) N(3) 140.7(10) 1_555 1_555 1_555 yes
Pd(1) C(37) N(4) 79.1(3) 1_555 1_555 1_555 yes
Pd(1) C(37) N(5) 76.8(3) 1_555 1_555 1_555 yes
Pd(1) C(37) C(12) 66.7(3) 1_555 1_555 1_555 yes
Pd(1) C(37) C(13) 84.6(3) 1_555 1_555 1_555 yes
Pd(1) C(37) C(17) 73.9(3) 1_555 1_555 1_555 yes
Pd(1) C(37) C(35) 40.2(5) 1_555 1_555 1_555 yes
Pd(1) C(37) C(36) 44.0(3) 1_555 1_555 1_555 yes
Pd(1) C(37) C(38) 68.1(4) 1_555 1_555 1_555 yes
Pd(1) C(37) C(39) 62.6(3) 1_555 1_555 1_555 yes
Pd(1) C(37) H(4) 56.2(2) 1_555 1_555 1_555 no
Pd(1) C(37) H(19) 143.1(4) 1_555 1_555 5_445 no
Pd(1) C(37) H(23) 110.4(3) 1_555 1_555 7_556 no
N(3) C(37) N(4) 132.5(9) 1_555 1_555 1_555 yes
N(3) C(37) N(5) 100.5(9) 1_555 1_555 1_555 yes
N(3) C(37) C(12) 92.8(10) 1_555 1_555 1_555 yes
N(3) C(37) C(13) 69.7(9) 1_555 1_555 1_555 yes
N(3) C(37) C(17) 100.6(9) 1_555 1_555 1_555 yes
N(3) C(37) C(35) 178(1) 1_555 1_555 1_555 yes
N(3) C(37) C(36) 150(1) 1_555 1_555 1_555 yes
N(3) C(37) C(38) 144.4(10) 1_555 1_555 1_555 yes
N(3) C(37) C(39) 119.3(10) 1_555 1_555 1_555 yes
N(3) C(37) H(4) 84.6(8) 1_555 1_555 1_555 no
N(3) C(37) H(19) 65.2(7) 1_555 1_555 5_445 no
N(3) C(37) H(23) 36.8(7) 1_555 1_555 7_556 no
N(4) C(37) N(5) 116.8(5) 1_555 1_555 1_555 yes
N(4) C(37) C(12) 80.7(4) 1_555 1_555 1_555 yes
N(4) C(37) C(13) 98.8(4) 1_555 1_555 1_555 yes
N(4) C(37) C(17) 59.6(3) 1_555 1_555 1_555 yes
N(4) C(37) C(35) 45.6(5) 1_555 1_555 1_555 yes
N(4) C(37) C(36) 72.8(4) 1_555 1_555 1_555 yes
N(4) C(37) C(38) 11.9(3) 1_555 1_555 1_555 yes
N(4) C(37) C(39) 100.5(5) 1_555 1_555 1_555 yes
N(4) C(37) H(4) 128.5(4) 1_555 1_555 1_555 no
N(4) C(37) H(19) 67.9(3) 1_555 1_555 5_445 no
N(4) C(37) H(23) 169.3(4) 1_555 1_555 7_556 no
N(5) C(37) C(12) 135.8(4) 1_555 1_555 1_555 yes
N(5) C(37) C(13) 135.0(5) 1_555 1_555 1_555 yes
N(5) C(37) C(17) 150.6(5) 1_555 1_555 1_555 yes
N(5) C(37) C(35) 81.4(6) 1_555 1_555 1_555 yes
N(5) C(37) C(36) 49.8(4) 1_555 1_555 1_555 yes
N(5) C(37) C(38) 108.3(5) 1_555 1_555 1_555 yes
N(5) C(37) C(39) 18.8(3) 1_555 1_555 1_555 yes
N(5) C(37) H(4) 79.2(3) 1_555 1_555 1_555 no
N(5) C(37) H(19) 132.6(4) 1_555 1_555 5_445 no
N(5) C(37) H(23) 71.2(3) 1_555 1_555 7_556 no
C(12) C(37) C(13) 23.3(3) 1_555 1_555 1_555 yes
C(12) C(37) C(17) 23.0(3) 1_555 1_555 1_555 yes
C(12) C(37) C(35) 86.2(7) 1_555 1_555 1_555 yes
C(12) C(37) C(36) 108.6(5) 1_555 1_555 1_555 yes
C(12) C(37) C(38) 81.1(4) 1_555 1_555 1_555 yes
C(12) C(37) C(39) 127.9(5) 1_555 1_555 1_555 yes
C(12) C(37) H(4) 60.2(3) 1_555 1_555 1_555 no
C(12) C(37) H(19) 91.3(3) 1_555 1_555 5_445 no
C(12) C(37) H(23) 98.3(4) 1_555 1_555 7_556 no
C(13) C(37) C(17) 39.5(3) 1_555 1_555 1_555 yes
C(13) C(37) C(35) 109.4(7) 1_555 1_555 1_555 yes
C(13) C(37) C(36) 128.5(5) 1_555 1_555 1_555 yes
C(13) C(37) C(38) 101.8(5) 1_555 1_555 1_555 yes
C(13) C(37) C(39) 137.4(5) 1_555 1_555 1_555 yes
C(13) C(37) H(4) 56.7(3) 1_555 1_555 1_555 no
C(13) C(37) H(19) 84.6(3) 1_555 1_555 5_445 no
C(13) C(37) H(23) 77.8(3) 1_555 1_555 7_556 no
C(17) C(37) C(35) 77.9(6) 1_555 1_555 1_555 yes
C(17) C(37) C(36) 107.1(5) 1_555 1_555 1_555 yes
C(17) C(37) C(38) 62.5(4) 1_555 1_555 1_555 yes
C(17) C(37) C(39) 135.3(5) 1_555 1_555 1_555 yes
C(17) C(37) H(4) 82.6(3) 1_555 1_555 1_555 no
C(17) C(37) H(19) 75.4(3) 1_555 1_555 5_445 no
C(17) C(37) H(23) 117.3(4) 1_555 1_555 7_556 no
C(35) C(37) C(36) 31.6(5) 1_555 1_555 1_555 yes
C(35) C(37) C(38) 33.7(5) 1_555 1_555 1_555 yes
C(35) C(37) C(39) 62.6(6) 1_555 1_555 1_555 yes
C(35) C(37) H(4) 96.4(6) 1_555 1_555 1_555 no
C(35) C(37) H(19) 113.1(6) 1_555 1_555 5_445 no
C(35) C(37) H(23) 145.1(7) 1_555 1_555 7_556 no
C(36) C(37) C(38) 61.8(4) 1_555 1_555 1_555 yes
C(36) C(37) C(39) 31.0(4) 1_555 1_555 1_555 yes
C(36) C(37) H(4) 88.5(4) 1_555 1_555 1_555 no
C(36) C(37) H(19) 132.1(5) 1_555 1_555 5_445 no
C(36) C(37) H(23) 117.3(4) 1_555 1_555 7_556 no
C(38) C(37) C(39) 90.8(5) 1_555 1_555 1_555 yes
C(38) C(37) H(4) 120.6(5) 1_555 1_555 1_555 no
C(38) C(37) H(19) 79.8(4) 1_555 1_555 5_445 no
C(38) C(37) H(23) 178.6(5) 1_555 1_555 7_556 no
C(39) C(37) H(4) 81.8(4) 1_555 1_555 1_555 no
C(39) C(37) H(19) 138.0(5) 1_555 1_555 5_445 no
C(39) C(37) H(23) 88.5(4) 1_555 1_555 7_556 no
H(4) C(37) H(19) 137.9(4) 1_555 1_555 5_445 no
H(4) C(37) H(23) 58.1(2) 1_555 1_555 7_556 no
H(19) C(37) H(23) 101.5(3) 5_445 1_555 7_556 no
Pd(1) C(38) O(1) 61.0(2) 1_555 1_555 2_655 yes
Pd(1) C(38) N(3) 75.4(3) 1_555 1_555 1_555 yes
Pd(1) C(38) N(4) 146.4(10) 1_555 1_555 1_555 yes
Pd(1) C(38) N(6) 69.8(3) 1_555 1_555 1_555 yes
Pd(1) C(38) C(17) 77.5(3) 1_555 1_555 1_555 yes
Pd(1) C(38) C(35) 37.6(5) 1_555 1_555 1_555 yes
Pd(1) C(38) C(36) 43.1(3) 1_555 1_555 1_555 yes
Pd(1) C(38) C(37) 65.5(4) 1_555 1_555 1_555 yes
Pd(1) C(38) C(40) 59.1(3) 1_555 1_555 1_555 yes
Pd(1) C(38) H(3) 107.4(3) 1_555 1_555 2_655 no
Pd(1) C(38) H(13) 76.7(3) 1_555 1_555 1_555 no
Pd(1) C(38) H(18) 143.4(4) 1_555 1_555 5_445 no
Pd(1) C(38) H(134) 119.8(3) 1_555 1_555 1_455 no
O(1) C(38) N(3) 132.6(4) 2_655 1_555 1_555 yes
O(1) C(38) N(4) 86.1(8) 2_655 1_555 1_555 yes
O(1) C(38) N(6) 68.3(3) 2_655 1_555 1_555 yes
O(1) C(38) C(17) 81.2(4) 2_655 1_555 1_555 yes
O(1) C(38) C(35) 98.0(7) 2_655 1_555 1_555 yes
O(1) C(38) C(36) 87.6(4) 2_655 1_555 1_555 yes
O(1) C(38) C(37) 124.9(5) 2_655 1_555 1_555 yes
O(1) C(38) C(40) 74.7(4) 2_655 1_555 1_555 yes
O(1) C(38) H(3) 47.4(2) 2_655 1_555 2_655 no
O(1) C(38) H(13) 65.4(3) 2_655 1_555 1_555 no
O(1) C(38) H(18) 154.3(4) 2_655 1_555 5_445 no
O(1) C(38) H(134) 102.4(3) 2_655 1_555 1_455 no
N(3) C(38) N(4) 131.5(9) 1_555 1_555 1_555 yes
N(3) C(38) N(6) 114.5(4) 1_555 1_555 1_555 yes
N(3) C(38) C(17) 71.5(4) 1_555 1_555 1_555 yes
N(3) C(38) C(35) 45.2(5) 1_555 1_555 1_555 yes
N(3) C(38) C(36) 71.2(4) 1_555 1_555 1_555 yes
N(3) C(38) C(37) 11.2(3) 1_555 1_555 1_555 yes
N(3) C(38) C(40) 99.3(5) 1_555 1_555 1_555 yes
N(3) C(38) H(3) 170.7(4) 1_555 1_555 2_655 no
N(3) C(38) H(13) 88.2(3) 1_555 1_555 1_555 no
N(3) C(38) H(18) 72.7(3) 1_555 1_555 5_445 no
N(3) C(38) H(134) 115.5(4) 1_555 1_555 1_455 no
N(4) C(38) N(6) 106.1(9) 1_555 1_555 1_555 yes
N(4) C(38) C(17) 91.7(9) 1_555 1_555 1_555 yes
N(4) C(38) C(35) 175(1) 1_555 1_555 1_555 yes
N(4) C(38) C(36) 150(1) 1_555 1_555 1_555 yes
N(4) C(38) C(37) 142.7(10) 1_555 1_555 1_555 yes
N(4) C(38) C(40) 121.7(10) 1_555 1_555 1_555 yes
N(4) C(38) H(3) 42.7(7) 1_555 1_555 2_655 no
N(4) C(38) H(13) 83.7(9) 1_555 1_555 1_555 no
N(4) C(38) H(18) 70.2(8) 1_555 1_555 5_445 no
N(4) C(38) H(134) 71.2(9) 1_555 1_555 1_455 no
N(6) C(38) C(17) 143.0(5) 1_555 1_555 1_555 yes
N(6) C(38) C(35) 75.5(6) 1_555 1_555 1_555 yes
N(6) C(38) C(36) 45.5(3) 1_555 1_555 1_555 yes
N(6) C(38) C(37) 104.9(5) 1_555 1_555 1_555 yes
N(6) C(38) C(40) 15.9(3) 1_555 1_555 1_555 yes
N(6) C(38) H(3) 74.6(3) 1_555 1_555 2_655 no
N(6) C(38) H(13) 131.8(4) 1_555 1_555 1_555 no
N(6) C(38) H(18) 108.2(4) 1_555 1_555 5_445 no
N(6) C(38) H(134) 51.4(2) 1_555 1_555 1_455 no
C(17) C(38) C(35) 89.0(7) 1_555 1_555 1_555 yes
C(17) C(38) C(36) 115.4(5) 1_555 1_555 1_555 yes
C(17) C(38) C(37) 75.4(5) 1_555 1_555 1_555 yes
C(17) C(38) C(40) 136.4(5) 1_555 1_555 1_555 yes
C(17) C(38) H(3) 100.3(4) 1_555 1_555 2_655 no
C(17) C(38) H(13) 17.3(2) 1_555 1_555 1_555 no
C(17) C(38) H(18) 108.2(4) 1_555 1_555 5_445 no
C(17) C(38) H(134) 162.1(4) 1_555 1_555 1_455 no
C(35) C(38) C(36) 30.2(5) 1_555 1_555 1_555 yes
C(35) C(38) C(37) 33.9(5) 1_555 1_555 1_555 yes
C(35) C(38) C(40) 59.7(6) 1_555 1_555 1_555 yes
C(35) C(38) H(3) 141.0(7) 1_555 1_555 2_655 no
C(35) C(38) H(13) 98.0(7) 1_555 1_555 1_555 no
C(35) C(38) H(18) 105.8(7) 1_555 1_555 5_445 no
C(35) C(38) H(134) 107.6(7) 1_555 1_555 1_455 no
C(36) C(38) C(37) 60.6(4) 1_555 1_555 1_555 yes
C(36) C(38) C(40) 29.6(3) 1_555 1_555 1_555 yes
C(36) C(38) H(3) 117.0(4) 1_555 1_555 2_655 no
C(36) C(38) H(13) 119.0(5) 1_555 1_555 1_555 no
C(36) C(38) H(18) 108.4(5) 1_555 1_555 5_445 no
C(36) C(38) H(134) 82.4(4) 1_555 1_555 1_455 no
C(37) C(38) C(40) 89.3(5) 1_555 1_555 1_555 yes
C(37) C(38) H(3) 172.2(6) 1_555 1_555 2_655 no
C(37) C(38) H(13) 90.9(4) 1_555 1_555 1_555 no
C(37) C(38) H(18) 80.8(4) 1_555 1_555 5_445 no
C(37) C(38) H(134) 114.8(5) 1_555 1_555 1_455 no
C(40) C(38) H(3) 89.6(4) 1_555 1_555 2_655 no
C(40) C(38) H(13) 130.9(5) 1_555 1_555 1_555 no
C(40) C(38) H(18) 109.2(4) 1_555 1_555 5_445 no
C(40) C(38) H(134) 60.7(3) 1_555 1_555 1_455 no
H(3) C(38) H(13) 84.0(3) 2_655 1_555 1_555 no
H(3) C(38) H(18) 106.9(3) 2_655 1_555 5_445 no
H(3) C(38) H(134) 71.2(2) 2_655 1_555 1_455 no
H(13) C(38) H(18) 119.2(3) 1_555 1_555 5_445 no
H(13) C(38) H(134) 153.2(4) 1_555 1_555 1_455 no
H(18) C(38) H(134) 61.5(2) 5_445 1_555 1_455 no
Pd(1) C(39) N(3) 75.6(3) 1_555 1_555 1_555 yes
Pd(1) C(39) N(5) 139(1) 1_555 1_555 1_555 yes
Pd(1) C(39) N(6) 73.0(4) 1_555 1_555 1_555 yes
Pd(1) C(39) C(29) 67.5(3) 1_555 1_555 1_555 yes
Pd(1) C(39) C(34) 85.4(4) 1_555 1_555 1_555 yes
Pd(1) C(39) C(35) 44.6(3) 1_555 1_555 1_555 yes
Pd(1) C(39) C(36) 39.9(6) 1_555 1_555 1_555 yes
Pd(1) C(39) C(37) 63.3(3) 1_555 1_555 1_555 yes
Pd(1) C(39) C(40) 64.8(4) 1_555 1_555 1_555 yes
Pd(1) C(39) H(26) 82.6(3) 1_555 1_555 1_555 no
Pd(1) C(39) H(101) 150.3(5) 1_555 1_555 2_555 no
N(3) C(39) N(5) 93(1) 1_555 1_555 1_555 yes
N(3) C(39) N(6) 117.5(4) 1_555 1_555 1_555 yes
N(3) C(39) C(29) 130.6(5) 1_555 1_555 1_555 yes
N(3) C(39) C(34) 155.0(5) 1_555 1_555 1_555 yes
N(3) C(39) C(35) 48.5(3) 1_555 1_555 1_555 yes
N(3) C(39) C(36) 80.8(7) 1_555 1_555 1_555 yes
N(3) C(39) C(37) 16.7(3) 1_555 1_555 1_555 yes
N(3) C(39) C(40) 108.4(5) 1_555 1_555 1_555 yes
N(3) C(39) H(26) 158.1(4) 1_555 1_555 1_555 no
N(3) C(39) H(101) 119.4(4) 1_555 1_555 2_555 no
N(5) C(39) N(6) 142(1) 1_555 1_555 1_555 yes
N(5) C(39) C(29) 94.5(10) 1_555 1_555 1_555 yes
N(5) C(39) C(34) 90.9(10) 1_555 1_555 1_555 yes
N(5) C(39) C(35) 141(1) 1_555 1_555 1_555 yes
N(5) C(39) C(36) 173(1) 1_555 1_555 1_555 yes
N(5) C(39) C(37) 109(1) 1_555 1_555 1_555 yes
N(5) C(39) C(40) 152(1) 1_555 1_555 1_555 yes
N(5) C(39) H(26) 104.0(10) 1_555 1_555 1_555 no
N(5) C(39) H(101) 68(1) 1_555 1_555 2_555 no
N(6) C(39) C(29) 82.0(4) 1_555 1_555 1_555 yes
N(6) C(39) C(34) 70.7(4) 1_555 1_555 1_555 yes
N(6) C(39) C(35) 71.6(5) 1_555 1_555 1_555 yes
N(6) C(39) C(36) 42.1(6) 1_555 1_555 1_555 yes
N(6) C(39) C(37) 101.8(5) 1_555 1_555 1_555 yes
N(6) C(39) C(40) 10.2(4) 1_555 1_555 1_555 yes
N(6) C(39) H(26) 53.7(3) 1_555 1_555 1_555 no
N(6) C(39) H(101) 77.2(3) 1_555 1_555 2_555 no
C(29) C(39) C(34) 24.4(3) 1_555 1_555 1_555 yes
C(29) C(39) C(35) 111.3(5) 1_555 1_555 1_555 yes
C(29) C(39) C(36) 90.4(7) 1_555 1_555 1_555 yes
C(29) C(39) C(37) 126.6(5) 1_555 1_555 1_555 yes
C(29) C(39) C(40) 84.6(5) 1_555 1_555 1_555 yes
C(29) C(39) H(26) 36.0(2) 1_555 1_555 1_555 no
C(29) C(39) H(101) 108.8(4) 1_555 1_555 2_555 no
C(34) C(39) C(35) 124.1(6) 1_555 1_555 1_555 yes
C(34) C(39) C(36) 95.1(7) 1_555 1_555 1_555 yes
C(34) C(39) C(37) 148.4(6) 1_555 1_555 1_555 yes
C(34) C(39) C(40) 76.9(5) 1_555 1_555 1_555 yes
C(34) C(39) H(26) 17.1(2) 1_555 1_555 1_555 no
C(34) C(39) H(101) 85.1(4) 1_555 1_555 2_555 no
C(35) C(39) C(36) 32.3(5) 1_555 1_555 1_555 yes
C(35) C(39) C(37) 31.8(3) 1_555 1_555 1_555 yes
C(35) C(39) C(40) 61.6(5) 1_555 1_555 1_555 yes
C(35) C(39) H(26) 113.6(5) 1_555 1_555 1_555 no
C(35) C(39) H(101) 124.0(5) 1_555 1_555 2_555 no
C(36) C(39) C(37) 64.1(6) 1_555 1_555 1_555 yes
C(36) C(39) C(40) 31.9(6) 1_555 1_555 1_555 yes
C(36) C(39) H(26) 82.1(7) 1_555 1_555 1_555 no
C(36) C(39) H(101) 113.3(8) 1_555 1_555 2_555 no
C(37) C(39) C(40) 92.3(5) 1_555 1_555 1_555 yes
C(37) C(39) H(26) 143.7(5) 1_555 1_555 1_555 no
C(37) C(39) H(101) 124.2(5) 1_555 1_555 2_555 no
C(40) C(39) H(26) 60.4(4) 1_555 1_555 1_555 no
C(40) C(39) H(101) 85.6(5) 1_555 1_555 2_555 no
H(26) C(39) H(101) 80.1(3) 1_555 1_555 2_555 no
Pd(1) C(40) N(4) 76.4(3) 1_555 1_555 1_555 yes
Pd(1) C(40) N(5) 75.4(4) 1_555 1_555 1_555 yes
Pd(1) C(40) N(6) 135(1) 1_555 1_555 1_555 yes
Pd(1) C(40) C(34) 80.1(4) 1_555 1_555 1_555 yes
Pd(1) C(40) C(35) 45.2(3) 1_555 1_555 1_555 yes
Pd(1) C(40) C(36) 42.2(6) 1_555 1_555 1_555 yes
Pd(1) C(40) C(38) 63.9(4) 1_555 1_555 1_555 yes
Pd(1) C(40) C(39) 67.3(4) 1_555 1_555 1_555 yes
Pd(1) C(40) H(26) 89.1(3) 1_555 1_555 1_555 no
Pd(1) C(40) H(134) 131.0(4) 1_555 1_555 1_455 no
N(4) C(40) N(5) 107.4(4) 1_555 1_555 1_555 yes
N(4) C(40) N(6) 105.7(10) 1_555 1_555 1_555 yes
N(4) C(40) C(34) 154.9(5) 1_555 1_555 1_555 yes
N(4) C(40) C(35) 45.8(3) 1_555 1_555 1_555 yes
N(4) C(40) C(36) 76.2(7) 1_555 1_555 1_555 yes
N(4) C(40) C(38) 15.8(3) 1_555 1_555 1_555 yes
N(4) C(40) C(39) 101.5(5) 1_555 1_555 1_555 yes
N(4) C(40) H(26) 165.4(5) 1_555 1_555 1_555 no
N(4) C(40) H(134) 55.3(3) 1_555 1_555 1_455 no
N(5) C(40) N(6) 139(1) 1_555 1_555 1_555 yes
N(5) C(40) C(34) 57.7(3) 1_555 1_555 1_555 yes
N(5) C(40) C(35) 67.6(4) 1_555 1_555 1_555 yes
N(5) C(40) C(36) 40.4(6) 1_555 1_555 1_555 yes
N(5) C(40) C(38) 94.1(5) 1_555 1_555 1_555 yes
N(5) C(40) C(39) 8.7(4) 1_555 1_555 1_555 yes
N(5) C(40) H(26) 69.9(3) 1_555 1_555 1_555 no
N(5) C(40) H(134) 109.3(4) 1_555 1_555 1_455 no
N(6) C(40) C(34) 97.1(10) 1_555 1_555 1_555 yes
N(6) C(40) C(35) 150(1) 1_555 1_555 1_555 yes
N(6) C(40) C(36) 176(1) 1_555 1_555 1_555 yes
N(6) C(40) C(38) 121(1) 1_555 1_555 1_555 yes
N(6) C(40) C(39) 148(1) 1_555 1_555 1_555 yes
N(6) C(40) H(26) 83.4(9) 1_555 1_555 1_555 no
N(6) C(40) H(134) 72.3(8) 1_555 1_555 1_455 no
C(34) C(40) C(35) 110.1(5) 1_555 1_555 1_555 yes
C(34) C(40) C(36) 80.7(7) 1_555 1_555 1_555 yes
C(34) C(40) C(38) 139.5(5) 1_555 1_555 1_555 yes
C(34) C(40) C(39) 60.9(4) 1_555 1_555 1_555 yes
C(34) C(40) H(26) 13.8(2) 1_555 1_555 1_555 no
C(34) C(40) H(134) 145.1(5) 1_555 1_555 1_455 no
C(35) C(40) C(36) 30.6(6) 1_555 1_555 1_555 yes
C(35) C(40) C(38) 30.0(3) 1_555 1_555 1_555 yes
C(35) C(40) C(39) 59.7(5) 1_555 1_555 1_555 yes
C(35) C(40) H(26) 123.3(5) 1_555 1_555 1_555 no
C(35) C(40) H(134) 90.0(4) 1_555 1_555 1_455 no
C(36) C(40) C(38) 60.6(6) 1_555 1_555 1_555 yes
C(36) C(40) C(39) 31.8(6) 1_555 1_555 1_555 yes
C(36) C(40) H(26) 94.3(7) 1_555 1_555 1_555 no
C(36) C(40) H(134) 110.7(7) 1_555 1_555 1_455 no
C(38) C(40) C(39) 87.3(6) 1_555 1_555 1_555 yes
C(38) C(40) H(26) 151.8(6) 1_555 1_555 1_555 no
C(38) C(40) H(134) 67.1(3) 1_555 1_555 1_455 no
C(39) C(40) H(26) 74.0(4) 1_555 1_555 1_555 no
C(39) C(40) H(134) 111.6(5) 1_555 1_555 1_455 no
H(26) C(40) H(134) 139.3(5) 1_555 1_555 1_455 no
O(101) C(101) C(102) 118(3) 1_555 1_555 1_555 yes
O(101) C(101) C(103) 81(2) 1_555 1_555 1_555 yes
O(101) C(101) C(104) 45(2) 1_555 1_555 1_555 yes
O(101) C(101) H(6) 152(2) 1_555 1_555 8_454 no
O(101) C(101) H(11) 153(2) 1_555 1_555 6_555 no
O(101) C(101) H(12) 115(2) 1_555 1_555 6_555 no
O(101) C(101) H(25) 116(3) 1_555 1_555 2_555 no
O(101) C(101) H(101) 101(3) 1_555 1_555 1_555 no
O(101) C(101) H(102) 110(4) 1_555 1_555 1_555 no
O(101) C(101) H(103) 128(3) 1_555 1_555 1_555 no
O(101) C(101) H(104) 128(3) 1_555 1_555 1_555 no
O(101) C(101) H(105) 85(2) 1_555 1_555 1_555 no
O(101) C(101) H(106) 86(2) 1_555 1_555 1_555 no
O(101) C(101) H(107) 46(2) 1_555 1_555 1_555 no
O(101) C(101) H(108) 45(2) 1_555 1_555 1_555 no
O(101) C(101) H(132) 70(2) 1_555 1_555 2_655 no
C(102) C(101) C(103) 37(1) 1_555 1_555 1_555 yes
C(102) C(101) C(104) 72(2) 1_555 1_555 1_555 yes
C(102) C(101) H(6) 52(1) 1_555 1_555 8_454 no
C(102) C(101) H(11) 56(2) 1_555 1_555 6_555 no
C(102) C(101) H(12) 75(1) 1_555 1_555 6_555 no
C(102) C(101) H(25) 119(2) 1_555 1_555 2_555 no
C(102) C(101) H(101) 104(3) 1_555 1_555 1_555 no
C(102) C(101) H(102) 110(4) 1_555 1_555 1_555 no
C(102) C(101) H(103) 27(1) 1_555 1_555 1_555 no
C(102) C(101) H(104) 29(1) 1_555 1_555 1_555 no
C(102) C(101) H(105) 36(1) 1_555 1_555 1_555 no
C(102) C(101) H(106) 35(1) 1_555 1_555 1_555 no
C(102) C(101) H(107) 75(1) 1_555 1_555 1_555 no
C(102) C(101) H(108) 75(1) 1_555 1_555 1_555 no
C(102) C(101) H(132) 130(2) 1_555 1_555 2_655 no
C(103) C(101) C(104) 35(1) 1_555 1_555 1_555 yes
C(103) C(101) H(6) 85(2) 1_555 1_555 8_454 no
C(103) C(101) H(11) 90(2) 1_555 1_555 6_555 no
C(103) C(101) H(12) 90(1) 1_555 1_555 6_555 no
C(103) C(101) H(25) 149(2) 1_555 1_555 2_555 no
C(103) C(101) H(101) 115(2) 1_555 1_555 1_555 no
C(103) C(101) H(102) 128(3) 1_555 1_555 1_555 no
C(103) C(101) H(103) 55(2) 1_555 1_555 1_555 no
C(103) C(101) H(104) 56(2) 1_555 1_555 1_555 no
C(103) C(101) H(105) 17(1) 1_555 1_555 1_555 no
C(103) C(101) H(106) 17(1) 1_555 1_555 1_555 no
C(103) C(101) H(107) 40(1) 1_555 1_555 1_555 no
C(103) C(101) H(108) 40(1) 1_555 1_555 1_555 no
C(103) C(101) H(132) 120(1) 1_555 1_555 2_655 no
C(104) C(101) H(6) 118(2) 1_555 1_555 8_454 no
C(104) C(101) H(11) 120(2) 1_555 1_555 6_555 no
C(104) C(101) H(12) 103(1) 1_555 1_555 6_555 no
C(104) C(101) H(25) 150(1) 1_555 1_555 2_555 no
C(104) C(101) H(101) 117(2) 1_555 1_555 1_555 no
C(104) C(101) H(102) 129(2) 1_555 1_555 1_555 no
C(104) C(101) H(103) 88(2) 1_555 1_555 1_555 no
C(104) C(101) H(104) 86(2) 1_555 1_555 1_555 no
C(104) C(101) H(105) 43(1) 1_555 1_555 1_555 no
C(104) C(101) H(106) 42(1) 1_555 1_555 1_555 no
C(104) C(101) H(107) 15.3(9) 1_555 1_555 1_555 no
C(104) C(101) H(108) 17.9(9) 1_555 1_555 1_555 no
C(104) C(101) H(132) 98(1) 1_555 1_555 2_655 no
H(6) C(101) H(11) 49.1(6) 8_454 1_555 6_555 no
H(6) C(101) H(12) 88.9(10) 8_454 1_555 6_555 no
H(6) C(101) H(25) 86.6(8) 8_454 1_555 2_555 no
H(6) C(101) H(101) 62(2) 8_454 1_555 1_555 no
H(6) C(101) H(102) 96(2) 8_454 1_555 1_555 no
H(6) C(101) H(103) 30.3(6) 8_454 1_555 1_555 no
H(6) C(101) H(104) 58(1) 8_454 1_555 1_555 no
H(6) C(101) H(105) 74(1) 8_454 1_555 1_555 no
H(6) C(101) H(106) 88(1) 8_454 1_555 1_555 no
H(6) C(101) H(107) 125(1) 8_454 1_555 1_555 no
H(6) C(101) H(108) 111(1) 8_454 1_555 1_555 no
H(6) C(101) H(132) 136(1) 8_454 1_555 2_655 no
H(11) C(101) H(12) 39.9(4) 6_555 1_555 6_555 no
H(11) C(101) H(25) 62.7(6) 6_555 1_555 2_555 no
H(11) C(101) H(101) 104(2) 6_555 1_555 1_555 no
H(11) C(101) H(102) 57(2) 6_555 1_555 1_555 no
H(11) C(101) H(103) 60(1) 6_555 1_555 1_555 no
H(11) C(101) H(104) 34.3(7) 6_555 1_555 1_555 no
H(11) C(101) H(105) 93(1) 6_555 1_555 1_555 no
H(11) C(101) H(106) 78(1) 6_555 1_555 1_555 no
H(11) C(101) H(107) 113(1) 6_555 1_555 1_555 no
H(11) C(101) H(108) 130(1) 6_555 1_555 1_555 no
H(11) C(101) H(132) 93.1(8) 6_555 1_555 2_655 no
H(12) C(101) H(25) 59.0(5) 6_555 1_555 2_555 no
H(12) C(101) H(101) 137(2) 6_555 1_555 1_555 no
H(12) C(101) H(102) 38(2) 6_555 1_555 1_555 no
H(12) C(101) H(103) 93(1) 6_555 1_555 1_555 no
H(12) C(101) H(104) 47.2(7) 6_555 1_555 1_555 no
H(12) C(101) H(105) 104(1) 6_555 1_555 1_555 no
H(12) C(101) H(106) 73.6(9) 6_555 1_555 1_555 no
H(12) C(101) H(107) 89.7(9) 6_555 1_555 1_555 no
H(12) C(101) H(108) 120(1) 6_555 1_555 1_555 no
H(12) C(101) H(132) 58.7(5) 6_555 1_555 2_655 no
H(25) C(101) H(101) 86(2) 2_555 1_555 1_555 no
H(25) C(101) H(102) 23(1) 2_555 1_555 1_555 no
H(25) C(101) H(103) 114(1) 2_555 1_555 1_555 no
H(25) C(101) H(104) 94(1) 2_555 1_555 1_555 no
H(25) C(101) H(105) 155(1) 2_555 1_555 1_555 no
H(25) C(101) H(106) 132(1) 2_555 1_555 1_555 no
H(25) C(101) H(107) 136(1) 2_555 1_555 1_555 no
H(25) C(101) H(108) 161(1) 2_555 1_555 1_555 no
H(25) C(101) H(132) 52.7(5) 2_555 1_555 2_655 no
H(101) C(101) H(102) 110(3) 1_555 1_555 1_555 no
H(101) C(101) H(103) 78(2) 1_555 1_555 1_555 no
H(101) C(101) H(104) 121(3) 1_555 1_555 1_555 no
H(101) C(101) H(105) 98(2) 1_555 1_555 1_555 no
H(101) C(101) H(106) 131(2) 1_555 1_555 1_555 no
H(101) C(101) H(107) 132(2) 1_555 1_555 1_555 no
H(101) C(101) H(108) 99(2) 1_555 1_555 1_555 no
H(101) C(101) H(132) 121(2) 1_555 1_555 2_655 no
H(102) C(101) H(103) 117(3) 1_555 1_555 1_555 no
H(102) C(101) H(104) 81(2) 1_555 1_555 1_555 no
H(102) C(101) H(105) 142(3) 1_555 1_555 1_555 no
H(102) C(101) H(106) 111(2) 1_555 1_555 1_555 no
H(102) C(101) H(107) 114(2) 1_555 1_555 1_555 no
H(102) C(101) H(108) 146(2) 1_555 1_555 1_555 no
H(102) C(101) H(132) 39(2) 1_555 1_555 2_655 no
H(103) C(101) H(104) 48(1) 1_555 1_555 1_555 no
H(103) C(101) H(105) 44.8(8) 1_555 1_555 1_555 no
H(103) C(101) H(106) 60(1) 1_555 1_555 1_555 no
H(103) C(101) H(107) 95(1) 1_555 1_555 1_555 no
H(103) C(101) H(108) 83(1) 1_555 1_555 1_555 no
H(103) C(101) H(132) 151(1) 1_555 1_555 2_655 no
H(104) C(101) H(105) 62(1) 1_555 1_555 1_555 no
H(104) C(101) H(106) 44.5(8) 1_555 1_555 1_555 no
H(104) C(101) H(107) 82(1) 1_555 1_555 1_555 no
H(104) C(101) H(108) 96(1) 1_555 1_555 1_555 no
H(104) C(101) H(132) 104(1) 1_555 1_555 2_655 no
H(105) C(101) H(106) 33.9(5) 1_555 1_555 1_555 no
H(105) C(101) H(107) 53.3(7) 1_555 1_555 1_555 no
H(105) C(101) H(108) 40.6(5) 1_555 1_555 1_555 no
H(105) C(101) H(132) 137(1) 1_555 1_555 2_655 no
H(106) C(101) H(107) 40.2(5) 1_555 1_555 1_555 no
H(106) C(101) H(108) 53.5(7) 1_555 1_555 1_555 no
H(106) C(101) H(132) 107(1) 1_555 1_555 2_655 no
H(107) C(101) H(108) 33.0(4) 1_555 1_555 1_555 no
H(107) C(101) H(132) 85.7(9) 1_555 1_555 2_655 no
H(108) C(101) H(132) 110(1) 1_555 1_555 2_655 no
O(101) C(102) C(9) 128(1) 1_555 1_555 8_454 yes
O(101) C(102) C(15) 115(1) 1_555 1_555 6_555 yes
O(101) C(102) C(101) 30(1) 1_555 1_555 1_555 yes
O(101) C(102) C(103) 70(2) 1_555 1_555 1_555 yes
O(101) C(102) C(104) 39(1) 1_555 1_555 1_555 yes
O(101) C(102) H(6) 129(1) 1_555 1_555 8_454 no
O(101) C(102) H(7) 136(1) 1_555 1_555 2_655 no
O(101) C(102) H(11) 124(1) 1_555 1_555 6_555 no
O(101) C(102) H(12) 92(1) 1_555 1_555 6_555 no
O(101) C(102) H(20) 154(1) 1_555 1_555 2_655 no
O(101) C(102) H(101) 49(1) 1_555 1_555 1_555 no
O(101) C(102) H(102) 51(1) 1_555 1_555 1_555 no
O(101) C(102) H(103) 122(1) 1_555 1_555 1_555 no
O(101) C(102) H(104) 118(1) 1_555 1_555 1_555 no
O(101) C(102) H(105) 88(1) 1_555 1_555 1_555 no
O(101) C(102) H(106) 89(1) 1_555 1_555 1_555 no
O(101) C(102) H(107) 47(1) 1_555 1_555 1_555 no
O(101) C(102) H(108) 45(1) 1_555 1_555 1_555 no
O(101) C(102) H(116) 96.3(10) 1_555 1_555 8_454 no
C(9) C(102) C(15) 61.7(5) 8_454 1_555 6_555 yes
C(9) C(102) C(101) 101(2) 8_454 1_555 1_555 yes
C(9) C(102) C(103) 147(2) 8_454 1_555 1_555 yes
C(9) C(102) C(104) 156(1) 8_454 1_555 1_555 yes
C(9) C(102) H(6) 6.7(2) 8_454 1_555 8_454 no
C(9) C(102) H(7) 57.9(4) 8_454 1_555 2_655 no
C(9) C(102) H(11) 53.9(4) 8_454 1_555 6_555 no
C(9) C(102) H(12) 95.1(6) 8_454 1_555 6_555 no
C(9) C(102) H(20) 76.0(5) 8_454 1_555 2_655 no
C(9) C(102) H(101) 79.2(8) 8_454 1_555 1_555 no
C(9) C(102) H(102) 94.2(9) 8_454 1_555 1_555 no
C(9) C(102) H(103) 34(1) 8_454 1_555 1_555 no
C(9) C(102) H(104) 83(1) 8_454 1_555 1_555 no
C(9) C(102) H(105) 115.5(9) 8_454 1_555 1_555 no
C(9) C(102) H(106) 141(1) 8_454 1_555 1_555 no
C(9) C(102) H(107) 172.8(8) 8_454 1_555 1_555 no
C(9) C(102) H(108) 140.0(7) 8_454 1_555 1_555 no
C(9) C(102) H(116) 63.6(4) 8_454 1_555 8_454 no
C(15) C(102) C(101) 91(2) 6_555 1_555 1_555 yes
C(15) C(102) C(103) 141(2) 6_555 1_555 1_555 yes
C(15) C(102) C(104) 137(1) 6_555 1_555 1_555 yes
C(15) C(102) H(6) 68.1(5) 6_555 1_555 8_454 no
C(15) C(102) H(7) 104.8(6) 6_555 1_555 2_655 no
C(15) C(102) H(11) 10.3(3) 6_555 1_555 6_555 no
C(15) C(102) H(12) 33.5(3) 6_555 1_555 6_555 no
C(15) C(102) H(20) 68.9(5) 6_555 1_555 2_655 no
C(15) C(102) H(101) 97(1) 6_555 1_555 1_555 no
C(15) C(102) H(102) 65.3(7) 6_555 1_555 1_555 no
C(15) C(102) H(103) 94(1) 6_555 1_555 1_555 no
C(15) C(102) H(104) 28(1) 6_555 1_555 1_555 no
C(15) C(102) H(105) 152(1) 6_555 1_555 1_555 no
C(15) C(102) H(106) 110.3(9) 6_555 1_555 1_555 no
C(15) C(102) H(107) 124.7(7) 6_555 1_555 1_555 no
C(15) C(102) H(108) 155.6(8) 6_555 1_555 1_555 no
C(15) C(102) H(116) 125.3(7) 6_555 1_555 8_454 no
C(101) C(102) C(103) 100(3) 1_555 1_555 1_555 yes
C(101) C(102) C(104) 69(2) 1_555 1_555 1_555 yes
C(101) C(102) H(6) 104(2) 1_555 1_555 8_454 no
C(101) C(102) H(7) 139(2) 1_555 1_555 2_655 no
C(101) C(102) H(11) 99(2) 1_555 1_555 6_555 no
C(101) C(102) H(12) 80(1) 1_555 1_555 6_555 no
C(101) C(102) H(20) 158(2) 1_555 1_555 2_655 no
C(101) C(102) H(101) 30(1) 1_555 1_555 1_555 no
C(101) C(102) H(102) 26(1) 1_555 1_555 1_555 no
C(101) C(102) H(103) 110(2) 1_555 1_555 1_555 no
C(101) C(102) H(104) 106(2) 1_555 1_555 1_555 no
C(101) C(102) H(105) 115(2) 1_555 1_555 1_555 no
C(101) C(102) H(106) 116(2) 1_555 1_555 1_555 no
C(101) C(102) H(107) 75(1) 1_555 1_555 1_555 no
C(101) C(102) H(108) 75(1) 1_555 1_555 1_555 no
C(101) C(102) H(116) 96(1) 1_555 1_555 8_454 no
C(103) C(102) C(104) 31(2) 1_555 1_555 1_555 yes
C(103) C(102) H(6) 140(2) 1_555 1_555 8_454 no
C(103) C(102) H(7) 89(2) 1_555 1_555 2_655 no
C(103) C(102) H(11) 143(2) 1_555 1_555 6_555 no
C(103) C(102) H(12) 112(2) 1_555 1_555 6_555 no
C(103) C(102) H(20) 91(2) 1_555 1_555 2_655 no
C(103) C(102) H(101) 110(2) 1_555 1_555 1_555 no
C(103) C(102) H(102) 116(2) 1_555 1_555 1_555 no
C(103) C(102) H(103) 114(3) 1_555 1_555 1_555 no
C(103) C(102) H(104) 113(3) 1_555 1_555 1_555 no
C(103) C(102) H(105) 31(1) 1_555 1_555 1_555 no
C(103) C(102) H(106) 32(1) 1_555 1_555 1_555 no
C(103) C(102) H(107) 30(2) 1_555 1_555 1_555 no
C(103) C(102) H(108) 30(2) 1_555 1_555 1_555 no
C(103) C(102) H(116) 89(2) 1_555 1_555 8_454 no
C(104) C(102) H(6) 151(1) 1_555 1_555 8_454 no
C(104) C(102) H(7) 114(1) 1_555 1_555 2_655 no
C(104) C(102) H(11) 147(1) 1_555 1_555 6_555 no
C(104) C(102) H(12) 104(1) 1_555 1_555 6_555 no
C(104) C(102) H(20) 120(1) 1_555 1_555 2_655 no
C(104) C(102) H(101) 84(1) 1_555 1_555 1_555 no
C(104) C(102) H(102) 86(1) 1_555 1_555 1_555 no
C(104) C(102) H(103) 126(1) 1_555 1_555 1_555 no
C(104) C(102) H(104) 120(1) 1_555 1_555 1_555 no
C(104) C(102) H(105) 55(1) 1_555 1_555 1_555 no
C(104) C(102) H(106) 54(1) 1_555 1_555 1_555 no
C(104) C(102) H(107) 16.2(9) 1_555 1_555 1_555 no
C(104) C(102) H(108) 18.3(9) 1_555 1_555 1_555 no
C(104) C(102) H(116) 95(1) 1_555 1_555 8_454 no
H(6) C(102) H(7) 52.0(4) 8_454 1_555 2_655 no
H(6) C(102) H(11) 59.9(5) 8_454 1_555 6_555 no
H(6) C(102) H(12) 101.6(7) 8_454 1_555 6_555 no
H(6) C(102) H(20) 75.8(5) 8_454 1_555 2_655 no
H(6) C(102) H(101) 79.8(8) 8_454 1_555 1_555 no
H(6) C(102) H(102) 99(1) 8_454 1_555 1_555 no
H(6) C(102) H(103) 27(1) 8_454 1_555 1_555 no
H(6) C(102) H(104) 88(1) 8_454 1_555 1_555 no
H(6) C(102) H(105) 108.9(10) 8_454 1_555 1_555 no
H(6) C(102) H(106) 139(1) 8_454 1_555 1_555 no
H(6) C(102) H(107) 167.1(9) 8_454 1_555 1_555 no
H(6) C(102) H(108) 134.2(8) 8_454 1_555 1_555 no
H(6) C(102) H(116) 57.4(4) 8_454 1_555 8_454 no
H(7) C(102) H(11) 94.5(6) 2_655 1_555 6_555 no
H(7) C(102) H(12) 131.0(7) 2_655 1_555 6_555 no
H(7) C(102) H(20) 56.9(4) 2_655 1_555 2_655 no
H(7) C(102) H(101) 109.9(8) 2_655 1_555 1_555 no
H(7) C(102) H(102) 149(1) 2_655 1_555 1_555 no
H(7) C(102) H(103) 33(1) 2_655 1_555 1_555 no
H(7) C(102) H(104) 105(1) 2_655 1_555 1_555 no
H(7) C(102) H(105) 59.7(7) 2_655 1_555 1_555 no
H(7) C(102) H(106) 92(1) 2_655 1_555 1_555 no
H(7) C(102) H(107) 119.9(9) 2_655 1_555 1_555 no
H(7) C(102) H(108) 98.6(7) 2_655 1_555 1_555 no
H(7) C(102) H(116) 43.9(3) 2_655 1_555 8_454 no
H(11) C(102) H(12) 42.6(3) 6_555 1_555 6_555 no
H(11) C(102) H(20) 62.0(4) 6_555 1_555 2_655 no
H(11) C(102) H(101) 101(1) 6_555 1_555 1_555 no
H(11) C(102) H(102) 74.2(8) 6_555 1_555 1_555 no
H(11) C(102) H(103) 86(1) 6_555 1_555 1_555 no
H(11) C(102) H(104) 31(1) 6_555 1_555 1_555 no
H(11) C(102) H(105) 145(1) 6_555 1_555 1_555 no
H(11) C(102) H(106) 111.8(9) 6_555 1_555 1_555 no
H(11) C(102) H(107) 132.9(8) 6_555 1_555 1_555 no
H(11) C(102) H(108) 165.3(9) 6_555 1_555 1_555 no
H(11) C(102) H(116) 117.4(7) 6_555 1_555 8_454 no
H(12) C(102) H(20) 78.4(4) 6_555 1_555 2_655 no
H(12) C(102) H(101) 102(1) 6_555 1_555 1_555 no
H(12) C(102) H(102) 55.4(5) 6_555 1_555 1_555 no
H(12) C(102) H(103) 128(1) 6_555 1_555 1_555 no
H(12) C(102) H(104) 26(1) 6_555 1_555 1_555 no
H(12) C(102) H(105) 139(1) 6_555 1_555 1_555 no
H(12) C(102) H(106) 86.5(7) 6_555 1_555 1_555 no
H(12) C(102) H(107) 91.1(6) 6_555 1_555 1_555 no
H(12) C(102) H(108) 122.8(7) 6_555 1_555 1_555 no
H(12) C(102) H(116) 157.9(8) 6_555 1_555 8_454 no
H(20) C(102) H(101) 155(1) 2_655 1_555 1_555 no
H(20) C(102) H(102) 132.0(9) 2_655 1_555 1_555 no
H(20) C(102) H(103) 79(1) 2_655 1_555 1_555 no
H(20) C(102) H(104) 52(1) 2_655 1_555 1_555 no
H(20) C(102) H(105) 83.6(10) 2_655 1_555 1_555 no
H(20) C(102) H(106) 66.8(8) 2_655 1_555 1_555 no
H(20) C(102) H(107) 108.9(8) 2_655 1_555 1_555 no
H(20) C(102) H(108) 120.6(9) 2_655 1_555 1_555 no
H(20) C(102) H(116) 100.8(6) 2_655 1_555 8_454 no
H(101) C(102) H(102) 48.4(7) 1_555 1_555 1_555 no
H(101) C(102) H(103) 80(1) 1_555 1_555 1_555 no
H(101) C(102) H(104) 122(2) 1_555 1_555 1_555 no
H(101) C(102) H(105) 108(1) 1_555 1_555 1_555 no
H(101) C(102) H(106) 137(1) 1_555 1_555 1_555 no
H(101) C(102) H(107) 95.9(9) 1_555 1_555 1_555 no
H(101) C(102) H(108) 80.2(7) 1_555 1_555 1_555 no
H(101) C(102) H(116) 68.8(6) 1_555 1_555 8_454 no
H(102) C(102) H(103) 117(2) 1_555 1_555 1_555 no
H(102) C(102) H(104) 79(1) 1_555 1_555 1_555 no
H(102) C(102) H(105) 139(1) 1_555 1_555 1_555 no
H(102) C(102) H(106) 117(1) 1_555 1_555 1_555 no
H(102) C(102) H(107) 86.4(8) 1_555 1_555 1_555 no
H(102) C(102) H(108) 97.2(9) 1_555 1_555 1_555 no
H(102) C(102) H(116) 116(1) 1_555 1_555 8_454 no
H(103) C(102) H(104) 111(2) 1_555 1_555 1_555 no
H(103) C(102) H(105) 82(1) 1_555 1_555 1_555 no
H(103) C(102) H(106) 125(2) 1_555 1_555 1_555 no
H(103) C(102) H(107) 140(1) 1_555 1_555 1_555 no
H(103) C(102) H(108) 108(1) 1_555 1_555 1_555 no
H(103) C(102) H(116) 32.1(10) 1_555 1_555 8_454 no
H(104) C(102) H(105) 127(2) 1_555 1_555 1_555 no
H(104) C(102) H(106) 81(1) 1_555 1_555 1_555 no
H(104) C(102) H(107) 104(1) 1_555 1_555 1_555 no
H(104) C(102) H(108) 136(1) 1_555 1_555 1_555 no
H(104) C(102) H(116) 142(1) 1_555 1_555 8_454 no
H(105) C(102) H(106) 52.8(8) 1_555 1_555 1_555 no
H(105) C(102) H(107) 60.8(7) 1_555 1_555 1_555 no
H(105) C(102) H(108) 42.5(5) 1_555 1_555 1_555 no
H(105) C(102) H(116) 61.5(6) 1_555 1_555 8_454 no
H(106) C(102) H(107) 42.3(5) 1_555 1_555 1_555 no
H(106) C(102) H(108) 61.1(7) 1_555 1_555 1_555 no
H(106) C(102) H(116) 113(1) 1_555 1_555 8_454 no
H(107) C(102) H(108) 33.0(3) 1_555 1_555 1_555 no
H(107) C(102) H(116) 109.7(7) 1_555 1_555 8_454 no
H(108) C(102) H(116) 77.0(5) 1_555 1_555 8_454 no
O(101) C(103) C(101) 36(1) 1_555 1_555 1_555 yes
O(101) C(103) C(102) 78(2) 1_555 1_555 1_555 yes
O(101) C(103) C(104) 39(2) 1_555 1_555 1_555 yes
O(101) C(103) H(8) 137(1) 1_555 1_555 2_655 no
O(101) C(103) H(16) 110(1) 1_555 1_555 1_555 no
O(101) C(103) H(101) 43(1) 1_555 1_555 1_555 no
O(101) C(103) H(102) 43(1) 1_555 1_555 1_555 no
O(101) C(103) H(103) 92(2) 1_555 1_555 1_555 no
O(101) C(103) H(104) 90(2) 1_555 1_555 1_555 no
O(101) C(103) H(105) 123(3) 1_555 1_555 1_555 no
O(101) C(103) H(106) 125(2) 1_555 1_555 1_555 no
O(101) C(103) H(107) 59(1) 1_555 1_555 1_555 no
O(101) C(103) H(108) 58(1) 1_555 1_555 1_555 no
O(101) C(103) H(116) 92(1) 1_555 1_555 8_454 no
C(101) C(103) C(102) 41(1) 1_555 1_555 1_555 yes
C(101) C(103) C(104) 76(2) 1_555 1_555 1_555 yes
C(101) C(103) H(8) 134(2) 1_555 1_555 2_655 no
C(101) C(103) H(16) 108(1) 1_555 1_555 1_555 no
C(101) C(103) H(101) 19.8(10) 1_555 1_555 1_555 no
C(101) C(103) H(102) 15(1) 1_555 1_555 1_555 no
C(101) C(103) H(103) 59(2) 1_555 1_555 1_555 no
C(101) C(103) H(104) 57(1) 1_555 1_555 1_555 no
C(101) C(103) H(105) 121(3) 1_555 1_555 1_555 no
C(101) C(103) H(106) 122(3) 1_555 1_555 1_555 no
C(101) C(103) H(107) 92(2) 1_555 1_555 1_555 no
C(101) C(103) H(108) 91(2) 1_555 1_555 1_555 no
C(101) C(103) H(116) 78(1) 1_555 1_555 8_454 no
C(102) C(103) C(104) 118(4) 1_555 1_555 1_555 yes
C(102) C(103) H(8) 109(2) 1_555 1_555 2_655 no
C(102) C(103) H(16) 97(2) 1_555 1_555 1_555 no
C(102) C(103) H(101) 42(1) 1_555 1_555 1_555 no
C(102) C(103) H(102) 39(1) 1_555 1_555 1_555 no
C(102) C(103) H(103) 27(1) 1_555 1_555 1_555 no
C(102) C(103) H(104) 28(1) 1_555 1_555 1_555 no
C(102) C(103) H(105) 104(4) 1_555 1_555 1_555 no
C(102) C(103) H(106) 104(4) 1_555 1_555 1_555 no
C(102) C(103) H(107) 128(3) 1_555 1_555 1_555 no
C(102) C(103) H(108) 128(3) 1_555 1_555 1_555 no
C(102) C(103) H(116) 68(2) 1_555 1_555 8_454 no
C(104) C(103) H(8) 118(3) 1_555 1_555 2_655 no
C(104) C(103) H(16) 100(2) 1_555 1_555 1_555 no
C(104) C(103) H(101) 81(2) 1_555 1_555 1_555 no
C(104) C(103) H(102) 80(2) 1_555 1_555 1_555 no
C(104) C(103) H(103) 129(3) 1_555 1_555 1_555 no
C(104) C(103) H(104) 123(3) 1_555 1_555 1_555 no
C(104) C(103) H(105) 112(4) 1_555 1_555 1_555 no
C(104) C(103) H(106) 108(4) 1_555 1_555 1_555 no
C(104) C(103) H(107) 28(2) 1_555 1_555 1_555 no
C(104) C(103) H(108) 31(2) 1_555 1_555 1_555 no
C(104) C(103) H(116) 108(2) 1_555 1_555 8_454 no
H(8) C(103) H(16) 109(1) 2_655 1_555 1_555 no
H(8) C(103) H(101) 115(1) 2_655 1_555 1_555 no
H(8) C(103) H(102) 144(1) 2_655 1_555 1_555 no
H(8) C(103) H(103) 82(1) 2_655 1_555 1_555 no
H(8) C(103) H(104) 116(1) 2_655 1_555 1_555 no
H(8) C(103) H(105) 14(1) 2_655 1_555 1_555 no
H(8) C(103) H(106) 94(2) 2_655 1_555 1_555 no
H(8) C(103) H(107) 121(2) 2_655 1_555 1_555 no
H(8) C(103) H(108) 88(1) 2_655 1_555 1_555 no
H(8) C(103) H(116) 56.0(6) 2_655 1_555 8_454 no
H(16) C(103) H(101) 126(1) 1_555 1_555 1_555 no
H(16) C(103) H(102) 93(1) 1_555 1_555 1_555 no
H(16) C(103) H(103) 114(1) 1_555 1_555 1_555 no
H(16) C(103) H(104) 68(1) 1_555 1_555 1_555 no
H(16) C(103) H(105) 124(2) 1_555 1_555 1_555 no
H(16) C(103) H(106) 15(1) 1_555 1_555 1_555 no
H(16) C(103) H(107) 73(1) 1_555 1_555 1_555 no
H(16) C(103) H(108) 122(1) 1_555 1_555 1_555 no
H(16) C(103) H(116) 151(1) 1_555 1_555 8_454 no
H(101) C(103) H(102) 34.0(5) 1_555 1_555 1_555 no
H(101) C(103) H(103) 48.7(10) 1_555 1_555 1_555 no
H(101) C(103) H(104) 66(1) 1_555 1_555 1_555 no
H(101) C(103) H(105) 102(2) 1_555 1_555 1_555 no
H(101) C(103) H(106) 140(3) 1_555 1_555 1_555 no
H(101) C(103) H(107) 103(1) 1_555 1_555 1_555 no
H(101) C(103) H(108) 85(1) 1_555 1_555 1_555 no
H(101) C(103) H(116) 59.5(8) 1_555 1_555 8_454 no
H(102) C(103) H(103) 62(1) 1_555 1_555 1_555 no
H(102) C(103) H(104) 46.9(9) 1_555 1_555 1_555 no
H(102) C(103) H(105) 133(3) 1_555 1_555 1_555 no
H(102) C(103) H(106) 107(2) 1_555 1_555 1_555 no
H(102) C(103) H(107) 90(1) 1_555 1_555 1_555 no
H(102) C(103) H(108) 101(1) 1_555 1_555 1_555 no
H(102) C(103) H(116) 91(1) 1_555 1_555 8_454 no
H(103) C(103) H(104) 49(1) 1_555 1_555 1_555 no
H(103) C(103) H(105) 76(2) 1_555 1_555 1_555 no
H(103) C(103) H(106) 115(3) 1_555 1_555 1_555 no
H(103) C(103) H(107) 151(2) 1_555 1_555 1_555 no
H(103) C(103) H(108) 121(2) 1_555 1_555 1_555 no
H(103) C(103) H(116) 44.0(8) 1_555 1_555 8_454 no
H(104) C(103) H(105) 118(3) 1_555 1_555 1_555 no
H(104) C(103) H(106) 76(2) 1_555 1_555 1_555 no
H(104) C(103) H(107) 118(1) 1_555 1_555 1_555 no
H(104) C(103) H(108) 148(2) 1_555 1_555 1_555 no
H(104) C(103) H(116) 93(1) 1_555 1_555 8_454 no
H(105) C(103) H(106) 109(3) 1_555 1_555 1_555 no
H(105) C(103) H(107) 122(3) 1_555 1_555 1_555 no
H(105) C(103) H(108) 80(2) 1_555 1_555 1_555 no
H(105) C(103) H(116) 43(2) 1_555 1_555 8_454 no
H(106) C(103) H(107) 79(2) 1_555 1_555 1_555 no
H(106) C(103) H(108) 122(3) 1_555 1_555 1_555 no
H(106) C(103) H(116) 141(2) 1_555 1_555 8_454 no
H(107) C(103) H(108) 51(1) 1_555 1_555 1_555 no
H(107) C(103) H(116) 135(1) 1_555 1_555 8_454 no
H(108) C(103) H(116) 84(1) 1_555 1_555 8_454 no
O(101) C(104) C(101) 40(1) 1_555 1_555 1_555 yes
O(101) C(104) C(102) 77(2) 1_555 1_555 1_555 yes
O(101) C(104) C(103) 108(3) 1_555 1_555 1_555 yes
O(101) C(104) H(101) 40(1) 1_555 1_555 1_555 no
O(101) C(104) H(102) 39(1) 1_555 1_555 1_555 no
O(101) C(104) H(103) 80(2) 1_555 1_555 1_555 no
O(101) C(104) H(104) 81(2) 1_555 1_555 1_555 no
O(101) C(104) H(105) 118(2) 1_555 1_555 1_555 no
O(101) C(104) H(106) 122(2) 1_555 1_555 1_555 no
O(101) C(104) H(107) 114(3) 1_555 1_555 1_555 no
O(101) C(104) H(108) 106(3) 1_555 1_555 1_555 no
O(101) C(104) H(133) 68(2) 1_555 1_555 2_655 no
C(101) C(104) C(102) 37(1) 1_555 1_555 1_555 yes
C(101) C(104) C(103) 68(2) 1_555 1_555 1_555 yes
C(101) C(104) H(101) 18.7(9) 1_555 1_555 1_555 no
C(101) C(104) H(102) 14.6(9) 1_555 1_555 1_555 no
C(101) C(104) H(103) 42(1) 1_555 1_555 1_555 no
C(101) C(104) H(104) 42(1) 1_555 1_555 1_555 no
C(101) C(104) H(105) 83(1) 1_555 1_555 1_555 no
C(101) C(104) H(106) 85(1) 1_555 1_555 1_555 no
C(101) C(104) H(107) 126(2) 1_555 1_555 1_555 no
C(101) C(104) H(108) 119(2) 1_555 1_555 1_555 no
C(101) C(104) H(133) 106(2) 1_555 1_555 2_655 no
C(102) C(104) C(103) 30(2) 1_555 1_555 1_555 yes
C(102) C(104) H(101) 43.8(10) 1_555 1_555 1_555 no
C(102) C(104) H(102) 42(1) 1_555 1_555 1_555 no
C(102) C(104) H(103) 15.4(6) 1_555 1_555 1_555 no
C(102) C(104) H(104) 17.4(6) 1_555 1_555 1_555 no
C(102) C(104) H(105) 51(1) 1_555 1_555 1_555 no
C(102) C(104) H(106) 51(1) 1_555 1_555 1_555 no
C(102) C(104) H(107) 121(2) 1_555 1_555 1_555 no
C(102) C(104) H(108) 117(2) 1_555 1_555 1_555 no
C(102) C(104) H(133) 139(1) 1_555 1_555 2_655 no
C(103) C(104) H(101) 71(2) 1_555 1_555 1_555 no
C(103) C(104) H(102) 72(2) 1_555 1_555 1_555 no
C(103) C(104) H(103) 30(2) 1_555 1_555 1_555 no
C(103) C(104) H(104) 33(2) 1_555 1_555 1_555 no
C(103) C(104) H(105) 28(2) 1_555 1_555 1_555 no
C(103) C(104) H(106) 30(2) 1_555 1_555 1_555 no
C(103) C(104) H(107) 109(4) 1_555 1_555 1_555 no
C(103) C(104) H(108) 104(4) 1_555 1_555 1_555 no
C(103) C(104) H(133) 156(2) 1_555 1_555 2_655 no
H(101) C(104) H(102) 32.8(4) 1_555 1_555 1_555 no
H(101) C(104) H(103) 41.6(5) 1_555 1_555 1_555 no
H(101) C(104) H(104) 55.2(6) 1_555 1_555 1_555 no
H(101) C(104) H(105) 78(1) 1_555 1_555 1_555 no
H(101) C(104) H(106) 95(1) 1_555 1_555 1_555 no
H(101) C(104) H(107) 144(2) 1_555 1_555 1_555 no
H(101) C(104) H(108) 100(2) 1_555 1_555 1_555 no
H(101) C(104) H(133) 96(1) 1_555 1_555 2_655 no
H(102) C(104) H(103) 52.3(6) 1_555 1_555 1_555 no
H(102) C(104) H(104) 41.6(5) 1_555 1_555 1_555 no
H(102) C(104) H(105) 92(1) 1_555 1_555 1_555 no
H(102) C(104) H(106) 82(1) 1_555 1_555 1_555 no
H(102) C(104) H(107) 111(2) 1_555 1_555 1_555 no
H(102) C(104) H(108) 133(2) 1_555 1_555 1_555 no
H(102) C(104) H(133) 108(1) 1_555 1_555 2_655 no
H(103) C(104) H(104) 32.4(4) 1_555 1_555 1_555 no
H(103) C(104) H(105) 41.1(7) 1_555 1_555 1_555 no
H(103) C(104) H(106) 58.2(9) 1_555 1_555 1_555 no
H(103) C(104) H(107) 134(2) 1_555 1_555 1_555 no
H(103) C(104) H(108) 101(2) 1_555 1_555 1_555 no
H(103) C(104) H(133) 131(1) 1_555 1_555 2_655 no
H(104) C(104) H(105) 60.5(10) 1_555 1_555 1_555 no
H(104) C(104) H(106) 42.4(7) 1_555 1_555 1_555 no
H(104) C(104) H(107) 104(2) 1_555 1_555 1_555 no
H(104) C(104) H(108) 133(2) 1_555 1_555 1_555 no
H(104) C(104) H(133) 149(1) 1_555 1_555 2_655 no
H(105) C(104) H(106) 50(1) 1_555 1_555 1_555 no
H(105) C(104) H(107) 120(3) 1_555 1_555 1_555 no
H(105) C(104) H(108) 76(2) 1_555 1_555 1_555 no
H(105) C(104) H(133) 130(1) 1_555 1_555 2_655 no
H(106) C(104) H(107) 79(2) 1_555 1_555 1_555 no
H(106) C(104) H(108) 119(3) 1_555 1_555 1_555 no
H(106) C(104) H(133) 168(1) 1_555 1_555 2_655 no
H(107) C(104) H(108) 112(3) 1_555 1_555 1_555 no
H(107) C(104) H(133) 92(2) 1_555 1_555 2_655 no
H(108) C(104) H(133) 56(2) 1_555 1_555 2_655 no
O(111) C(111) C(112) 108(3) 1_555 1_555 1_555 yes
O(111) C(111) C(113) 68(2) 1_555 1_555 1_555 yes
O(111) C(111) C(114) 37(2) 1_555 1_555 1_555 yes
O(111) C(111) H(2) 121(3) 1_555 1_555 7_656 no
O(111) C(111) H(111) 116(4) 1_555 1_555 1_555 no
O(111) C(111) H(112) 102(4) 1_555 1_555 1_555 no
O(111) C(111) H(113) 101(2) 1_555 1_555 1_555 no
O(111) C(111) H(114) 130(3) 1_555 1_555 1_555 no
O(111) C(111) H(115) 75(2) 1_555 1_555 1_555 no
O(111) C(111) H(116) 69(2) 1_555 1_555 1_555 no
O(111) C(111) H(117) 31(2) 1_555 1_555 1_555 no
O(111) C(111) H(118) 51(2) 1_555 1_555 1_555 no
C(112) C(111) C(113) 48(1) 1_555 1_555 1_555 yes
C(112) C(111) C(114) 70(2) 1_555 1_555 1_555 yes
C(112) C(111) H(2) 126(3) 1_555 1_555 7_656 no
C(112) C(111) H(111) 109(4) 1_555 1_555 1_555 no
C(112) C(111) H(112) 106(4) 1_555 1_555 1_555 no
C(112) C(111) H(113) 27(1) 1_555 1_555 1_555 no
C(112) C(111) H(114) 25(2) 1_555 1_555 1_555 no
C(112) C(111) H(115) 39(2) 1_555 1_555 1_555 no
C(112) C(111) H(116) 65(2) 1_555 1_555 1_555 no
C(112) C(111) H(117) 77(2) 1_555 1_555 1_555 no
C(112) C(111) H(118) 61(2) 1_555 1_555 1_555 no
C(113) C(111) C(114) 40(1) 1_555 1_555 1_555 yes
C(113) C(111) H(2) 138(1) 1_555 1_555 7_656 no
C(113) C(111) H(111) 152(3) 1_555 1_555 1_555 no
C(113) C(111) H(112) 91(2) 1_555 1_555 1_555 no
C(113) C(111) H(113) 63(1) 1_555 1_555 1_555 no
C(113) C(111) H(114) 63(1) 1_555 1_555 1_555 no
C(113) C(111) H(115) 8.9(10) 1_555 1_555 1_555 no
C(113) C(111) H(116) 25.5(9) 1_555 1_555 1_555 no
C(113) C(111) H(117) 37(1) 1_555 1_555 1_555 no
C(113) C(111) H(118) 47(1) 1_555 1_555 1_555 no
C(114) C(111) H(2) 158(2) 1_555 1_555 7_656 no
C(114) C(111) H(111) 124(3) 1_555 1_555 1_555 no
C(114) C(111) H(112) 119(3) 1_555 1_555 1_555 no
C(114) C(111) H(113) 65(2) 1_555 1_555 1_555 no
C(114) C(111) H(114) 95(2) 1_555 1_555 1_555 no
C(114) C(111) H(115) 45(1) 1_555 1_555 1_555 no
C(114) C(111) H(116) 57(1) 1_555 1_555 1_555 no
C(114) C(111) H(117) 13(1) 1_555 1_555 1_555 no
C(114) C(111) H(118) 17(1) 1_555 1_555 1_555 no
H(2) C(111) H(111) 65(2) 7_656 1_555 1_555 no
H(2) C(111) H(112) 47(2) 7_656 1_555 1_555 no
H(2) C(111) H(113) 136(2) 7_656 1_555 1_555 no
H(2) C(111) H(114) 101(1) 7_656 1_555 1_555 no
H(2) C(111) H(115) 138(1) 7_656 1_555 1_555 no
H(2) C(111) H(116) 114(1) 7_656 1_555 1_555 no
H(2) C(111) H(117) 146(1) 7_656 1_555 1_555 no
H(2) C(111) H(118) 171(1) 7_656 1_555 1_555 no
H(111) C(111) H(112) 113(4) 1_555 1_555 1_555 no
H(111) C(111) H(113) 89(2) 1_555 1_555 1_555 no
H(111) C(111) H(114) 102(3) 1_555 1_555 1_555 no
H(111) C(111) H(115) 145(3) 1_555 1_555 1_555 no
H(111) C(111) H(116) 174(4) 1_555 1_555 1_555 no
H(111) C(111) H(117) 135(3) 1_555 1_555 1_555 no
H(111) C(111) H(118) 111(2) 1_555 1_555 1_555 no
H(112) C(111) H(113) 134(4) 1_555 1_555 1_555 no
H(112) C(111) H(114) 87(3) 1_555 1_555 1_555 no
H(112) C(111) H(115) 94(2) 1_555 1_555 1_555 no
H(112) C(111) H(116) 66(2) 1_555 1_555 1_555 no
H(112) C(111) H(117) 106(2) 1_555 1_555 1_555 no
H(112) C(111) H(118) 134(3) 1_555 1_555 1_555 no
H(113) C(111) H(114) 47(1) 1_555 1_555 1_555 no
H(113) C(111) H(115) 55(1) 1_555 1_555 1_555 no
H(113) C(111) H(116) 86(1) 1_555 1_555 1_555 no
H(113) C(111) H(117) 76(1) 1_555 1_555 1_555 no
H(113) C(111) H(118) 50.3(9) 1_555 1_555 1_555 no
H(114) C(111) H(115) 55(1) 1_555 1_555 1_555 no
H(114) C(111) H(116) 71(1) 1_555 1_555 1_555 no
H(114) C(111) H(117) 98(1) 1_555 1_555 1_555 no
H(114) C(111) H(118) 87(1) 1_555 1_555 1_555 no
H(115) C(111) H(116) 31.4(6) 1_555 1_555 1_555 no
H(115) C(111) H(117) 44.4(6) 1_555 1_555 1_555 no
H(115) C(111) H(118) 47.7(7) 1_555 1_555 1_555 no
H(116) C(111) H(117) 48.1(8) 1_555 1_555 1_555 no
H(116) C(111) H(118) 69(1) 1_555 1_555 1_555 no
H(117) C(111) H(118) 30.8(5) 1_555 1_555 1_555 no
O(111) C(112) C(111) 38(2) 1_555 1_555 1_555 yes
O(111) C(112) C(113) 59(1) 1_555 1_555 1_555 yes
O(111) C(112) C(114) 32(1) 1_555 1_555 1_555 yes
O(111) C(112) H(7) 104(1) 1_555 1_555 7_656 no
O(111) C(112) H(8) 102(1) 1_555 1_555 7_656 no
O(111) C(112) H(111) 59(1) 1_555 1_555 1_555 no
O(111) C(112) H(112) 54(1) 1_555 1_555 1_555 no
O(111) C(112) H(113) 100(2) 1_555 1_555 1_555 no
O(111) C(112) H(114) 146(3) 1_555 1_555 1_555 no
O(111) C(112) H(115) 83(1) 1_555 1_555 1_555 no
O(111) C(112) H(116) 59(1) 1_555 1_555 1_555 no
O(111) C(112) H(117) 38(1) 1_555 1_555 1_555 no
O(111) C(112) H(118) 51(1) 1_555 1_555 1_555 no
C(111) C(112) C(113) 90(2) 1_555 1_555 1_555 yes
C(111) C(112) C(114) 70(2) 1_555 1_555 1_555 yes
C(111) C(112) H(7) 111(2) 1_555 1_555 7_656 no
C(111) C(112) H(8) 85(2) 1_555 1_555 7_656 no
C(111) C(112) H(111) 27(2) 1_555 1_555 1_555 no
C(111) C(112) H(112) 28(1) 1_555 1_555 1_555 no
C(111) C(112) H(113) 111(3) 1_555 1_555 1_555 no
C(111) C(112) H(114) 114(4) 1_555 1_555 1_555 no
C(111) C(112) H(115) 116(3) 1_555 1_555 1_555 no
C(111) C(112) H(116) 76(2) 1_555 1_555 1_555 no
C(111) C(112) H(117) 76(2) 1_555 1_555 1_555 no
C(111) C(112) H(118) 86(2) 1_555 1_555 1_555 no
C(113) C(112) C(114) 44(1) 1_555 1_555 1_555 yes
C(113) C(112) H(7) 55(1) 1_555 1_555 7_656 no
C(113) C(112) H(8) 82(1) 1_555 1_555 7_656 no
C(113) C(112) H(111) 116(2) 1_555 1_555 1_555 no
C(113) C(112) H(112) 83(1) 1_555 1_555 1_555 no
C(113) C(112) H(113) 111(3) 1_555 1_555 1_555 no
C(113) C(112) H(114) 116(3) 1_555 1_555 1_555 no
C(113) C(112) H(115) 25(1) 1_555 1_555 1_555 no
C(113) C(112) H(116) 25(1) 1_555 1_555 1_555 no
C(113) C(112) H(117) 30(1) 1_555 1_555 1_555 no
C(113) C(112) H(118) 56(1) 1_555 1_555 1_555 no
C(114) C(112) H(7) 99(2) 1_555 1_555 7_656 no
C(114) C(112) H(8) 119(1) 1_555 1_555 7_656 no
C(114) C(112) H(111) 86(2) 1_555 1_555 1_555 no
C(114) C(112) H(112) 85(1) 1_555 1_555 1_555 no
C(114) C(112) H(113) 82(2) 1_555 1_555 1_555 no
C(114) C(112) H(114) 160(3) 1_555 1_555 1_555 no
C(114) C(112) H(115) 60(2) 1_555 1_555 1_555 no
C(114) C(112) H(116) 59(1) 1_555 1_555 1_555 no
C(114) C(112) H(117) 13(1) 1_555 1_555 1_555 no
C(114) C(112) H(118) 22(1) 1_555 1_555 1_555 no
H(7) C(112) H(8) 38.5(3) 7_656 1_555 7_656 no
H(7) C(112) H(111) 132(1) 7_656 1_555 1_555 no
H(7) C(112) H(112) 84(1) 7_656 1_555 1_555 no
H(7) C(112) H(113) 135(2) 7_656 1_555 1_555 no
H(7) C(112) H(114) 60(1) 7_656 1_555 1_555 no
H(7) C(112) H(115) 48.1(7) 7_656 1_555 1_555 no
H(7) C(112) H(116) 45.9(7) 7_656 1_555 1_555 no
H(7) C(112) H(117) 86.3(9) 7_656 1_555 1_555 no
H(7) C(112) H(118) 109(1) 7_656 1_555 1_555 no
H(8) C(112) H(111) 97(1) 7_656 1_555 1_555 no
H(8) C(112) H(112) 57.2(8) 7_656 1_555 1_555 no
H(8) C(112) H(113) 156(2) 7_656 1_555 1_555 no
H(8) C(112) H(114) 46(1) 7_656 1_555 1_555 no
H(8) C(112) H(115) 84(1) 7_656 1_555 1_555 no
H(8) C(112) H(116) 60.5(8) 7_656 1_555 1_555 no
H(8) C(112) H(117) 108.6(9) 7_656 1_555 1_555 no
H(8) C(112) H(118) 138(1) 7_656 1_555 1_555 no
H(111) C(112) H(112) 49.1(9) 1_555 1_555 1_555 no
H(111) C(112) H(113) 91(2) 1_555 1_555 1_555 no
H(111) C(112) H(114) 106(3) 1_555 1_555 1_555 no
H(111) C(112) H(115) 142(1) 1_555 1_555 1_555 no
H(111) C(112) H(116) 104(1) 1_555 1_555 1_555 no
H(111) C(112) H(117) 96(1) 1_555 1_555 1_555 no
H(111) C(112) H(118) 93(1) 1_555 1_555 1_555 no
H(112) C(112) H(113) 139(3) 1_555 1_555 1_555 no
H(112) C(112) H(114) 92(2) 1_555 1_555 1_555 no
H(112) C(112) H(115) 106(1) 1_555 1_555 1_555 no
H(112) C(112) H(116) 61.7(10) 1_555 1_555 1_555 no
H(112) C(112) H(117) 84(1) 1_555 1_555 1_555 no
H(112) C(112) H(118) 105(1) 1_555 1_555 1_555 no
H(113) C(112) H(114) 110(3) 1_555 1_555 1_555 no
H(113) C(112) H(115) 100(2) 1_555 1_555 1_555 no
H(113) C(112) H(116) 137(3) 1_555 1_555 1_555 no
H(113) C(112) H(117) 91(2) 1_555 1_555 1_555 no
H(113) C(112) H(118) 61(1) 1_555 1_555 1_555 no
H(114) C(112) H(115) 102(2) 1_555 1_555 1_555 no
H(114) C(112) H(116) 102(2) 1_555 1_555 1_555 no
H(114) C(112) H(117) 147(2) 1_555 1_555 1_555 no
H(114) C(112) H(118) 158(3) 1_555 1_555 1_555 no
H(115) C(112) H(116) 44.4(8) 1_555 1_555 1_555 no
H(115) C(112) H(117) 47.9(7) 1_555 1_555 1_555 no
H(115) C(112) H(118) 62(1) 1_555 1_555 1_555 no
H(116) C(112) H(117) 48.2(8) 1_555 1_555 1_555 no
H(116) C(112) H(118) 77(1) 1_555 1_555 1_555 no
H(117) C(112) H(118) 29.9(5) 1_555 1_555 1_555 no
O(111) C(113) C(111) 44(1) 1_555 1_555 1_555 yes
O(111) C(113) C(112) 80(2) 1_555 1_555 1_555 yes
O(111) C(113) C(114) 37(2) 1_555 1_555 1_555 yes
O(111) C(113) H(6) 116(1) 1_555 1_555 1_555 no
O(111) C(113) H(7) 140(1) 1_555 1_555 7_656 no
O(111) C(113) H(20) 148(2) 1_555 1_555 1_555 no
O(111) C(113) H(103) 96(1) 1_555 1_555 8_555 no
O(111) C(113) H(111) 47(1) 1_555 1_555 1_555 no
O(111) C(113) H(112) 54(1) 1_555 1_555 1_555 no
O(111) C(113) H(113) 81(1) 1_555 1_555 1_555 no
O(111) C(113) H(114) 99(1) 1_555 1_555 1_555 no
O(111) C(113) H(115) 155(3) 1_555 1_555 1_555 no
O(111) C(113) H(116) 84(2) 1_555 1_555 1_555 no
O(111) C(113) H(117) 56(1) 1_555 1_555 1_555 no
O(111) C(113) H(118) 60(1) 1_555 1_555 1_555 no
C(111) C(113) C(112) 41(1) 1_555 1_555 1_555 yes
C(111) C(113) C(114) 69(2) 1_555 1_555 1_555 yes
C(111) C(113) H(6) 138(1) 1_555 1_555 1_555 no
C(111) C(113) H(7) 113(1) 1_555 1_555 7_656 no
C(111) C(113) H(20) 152(2) 1_555 1_555 1_555 no
C(111) C(113) H(103) 104(1) 1_555 1_555 8_555 no
C(111) C(113) H(111) 8(1) 1_555 1_555 1_555 no
C(111) C(113) H(112) 24(1) 1_555 1_555 1_555 no
C(111) C(113) H(113) 55(1) 1_555 1_555 1_555 no
C(111) C(113) H(114) 55(1) 1_555 1_555 1_555 no
C(111) C(113) H(115) 151(3) 1_555 1_555 1_555 no
C(111) C(113) H(116) 84(1) 1_555 1_555 1_555 no
C(111) C(113) H(117) 100(1) 1_555 1_555 1_555 no
C(111) C(113) H(118) 80(1) 1_555 1_555 1_555 no
C(112) C(113) C(114) 88(2) 1_555 1_555 1_555 yes
C(112) C(113) H(6) 151(2) 1_555 1_555 1_555 no
C(112) C(113) H(7) 98(2) 1_555 1_555 7_656 no
C(112) C(113) H(20) 111(2) 1_555 1_555 1_555 no
C(112) C(113) H(103) 127(1) 1_555 1_555 8_555 no
C(112) C(113) H(111) 35(1) 1_555 1_555 1_555 no
C(112) C(113) H(112) 54(1) 1_555 1_555 1_555 no
C(112) C(113) H(113) 25(1) 1_555 1_555 1_555 no
C(112) C(113) H(114) 22(1) 1_555 1_555 1_555 no
C(112) C(113) H(115) 110(2) 1_555 1_555 1_555 no
C(112) C(113) H(116) 109(2) 1_555 1_555 1_555 no
C(112) C(113) H(117) 124(2) 1_555 1_555 1_555 no
C(112) C(113) H(118) 81(1) 1_555 1_555 1_555 no
C(114) C(113) H(6) 119(2) 1_555 1_555 1_555 no
C(114) C(113) H(7) 172(2) 1_555 1_555 7_656 no
C(114) C(113) H(20) 111(2) 1_555 1_555 1_555 no
C(114) C(113) H(103) 120(2) 1_555 1_555 8_555 no
C(114) C(113) H(111) 67(2) 1_555 1_555 1_555 no
C(114) C(113) H(112) 88(2) 1_555 1_555 1_555 no
C(114) C(113) H(113) 73(2) 1_555 1_555 1_555 no
C(114) C(113) H(114) 111(2) 1_555 1_555 1_555 no
C(114) C(113) H(115) 118(3) 1_555 1_555 1_555 no
C(114) C(113) H(116) 117(3) 1_555 1_555 1_555 no
C(114) C(113) H(117) 36(2) 1_555 1_555 1_555 no
C(114) C(113) H(118) 24(2) 1_555 1_555 1_555 no
H(6) C(113) H(7) 53.4(4) 1_555 1_555 7_656 no
H(6) C(113) H(20) 66.1(5) 1_555 1_555 1_555 no
H(6) C(113) H(103) 33.9(3) 1_555 1_555 8_555 no
H(6) C(113) H(111) 146.9(9) 1_555 1_555 1_555 no
H(6) C(113) H(112) 115.8(9) 1_555 1_555 1_555 no
H(6) C(113) H(113) 162(1) 1_555 1_555 1_555 no
H(6) C(113) H(114) 129(1) 1_555 1_555 1_555 no
H(6) C(113) H(115) 64(1) 1_555 1_555 1_555 no
H(6) C(113) H(116) 54(1) 1_555 1_555 1_555 no
H(6) C(113) H(117) 83.0(9) 1_555 1_555 1_555 no
H(6) C(113) H(118) 125(1) 1_555 1_555 1_555 no
H(7) C(113) H(20) 68.8(5) 7_656 1_555 1_555 no
H(7) C(113) H(103) 52.6(4) 7_656 1_555 8_555 no
H(7) C(113) H(111) 116.8(10) 7_656 1_555 1_555 no
H(7) C(113) H(112) 93.1(9) 7_656 1_555 1_555 no
H(7) C(113) H(113) 114(1) 7_656 1_555 1_555 no
H(7) C(113) H(114) 75.9(9) 7_656 1_555 1_555 no
H(7) C(113) H(115) 62(1) 7_656 1_555 1_555 no
H(7) C(113) H(116) 57(1) 7_656 1_555 1_555 no
H(7) C(113) H(117) 136(1) 7_656 1_555 1_555 no
H(7) C(113) H(118) 159(1) 7_656 1_555 1_555 no
H(20) C(113) H(103) 97.5(7) 1_555 1_555 8_555 no
H(20) C(113) H(111) 145.0(9) 1_555 1_555 1_555 no
H(20) C(113) H(112) 156(1) 1_555 1_555 1_555 no
H(20) C(113) H(113) 98.2(9) 1_555 1_555 1_555 no
H(20) C(113) H(114) 102.0(9) 1_555 1_555 1_555 no
H(20) C(113) H(115) 6(1) 1_555 1_555 1_555 no
H(20) C(113) H(116) 115(1) 1_555 1_555 1_555 no
H(20) C(113) H(117) 94.1(10) 1_555 1_555 1_555 no
H(20) C(113) H(118) 92.0(9) 1_555 1_555 1_555 no
H(103) C(113) H(111) 113.2(8) 8_555 1_555 1_555 no
H(103) C(113) H(112) 81.9(7) 8_555 1_555 1_555 no
H(103) C(113) H(113) 153(1) 8_555 1_555 1_555 no
H(103) C(113) H(114) 111(1) 8_555 1_555 1_555 no
H(103) C(113) H(115) 94(1) 8_555 1_555 1_555 no
H(103) C(113) H(116) 20(1) 8_555 1_555 1_555 no
H(103) C(113) H(117) 93.2(10) 8_555 1_555 1_555 no
H(103) C(113) H(118) 141(1) 8_555 1_555 1_555 no
H(111) C(113) H(112) 31.9(4) 1_555 1_555 1_555 no
H(111) C(113) H(113) 47.2(5) 1_555 1_555 1_555 no
H(111) C(113) H(114) 51.9(6) 1_555 1_555 1_555 no
H(111) C(113) H(115) 144(2) 1_555 1_555 1_555 no
H(111) C(113) H(116) 93(1) 1_555 1_555 1_555 no
H(111) C(113) H(117) 100(1) 1_555 1_555 1_555 no
H(111) C(113) H(118) 75.0(8) 1_555 1_555 1_555 no
H(112) C(113) H(113) 75.1(9) 1_555 1_555 1_555 no
H(112) C(113) H(114) 57.3(7) 1_555 1_555 1_555 no
H(112) C(113) H(115) 149(2) 1_555 1_555 1_555 no
H(112) C(113) H(116) 61(1) 1_555 1_555 1_555 no
H(112) C(113) H(117) 109(1) 1_555 1_555 1_555 no
H(112) C(113) H(118) 103(1) 1_555 1_555 1_555 no
H(113) C(113) H(114) 43.3(6) 1_555 1_555 1_555 no
H(113) C(113) H(115) 98(1) 1_555 1_555 1_555 no
H(113) C(113) H(116) 134(2) 1_555 1_555 1_555 no
H(113) C(113) H(117) 107(1) 1_555 1_555 1_555 no
H(113) C(113) H(118) 59.6(7) 1_555 1_555 1_555 no
H(114) C(113) H(115) 97(2) 1_555 1_555 1_555 no
H(114) C(113) H(116) 97(2) 1_555 1_555 1_555 no
H(114) C(113) H(117) 147(1) 1_555 1_555 1_555 no
H(114) C(113) H(118) 102(1) 1_555 1_555 1_555 no
H(115) C(113) H(116) 110(2) 1_555 1_555 1_555 no
H(115) C(113) H(117) 100(2) 1_555 1_555 1_555 no
H(115) C(113) H(118) 98(1) 1_555 1_555 1_555 no
H(116) C(113) H(117) 100(2) 1_555 1_555 1_555 no
H(116) C(113) H(118) 141(2) 1_555 1_555 1_555 no
H(117) C(113) H(118) 48.3(7) 1_555 1_555 1_555 no
O(111) C(114) C(111) 48(2) 1_555 1_555 1_555 yes
O(111) C(114) C(112) 86(3) 1_555 1_555 1_555 yes
O(111) C(114) C(113) 98(4) 1_555 1_555 1_555 yes
O(111) C(114) H(111) 50(3) 1_555 1_555 1_555 no
O(111) C(114) H(112) 45(3) 1_555 1_555 1_555 no
O(111) C(114) H(113) 100(4) 1_555 1_555 1_555 no
O(111) C(114) H(114) 88(4) 1_555 1_555 1_555 no
O(111) C(114) H(115) 122(4) 1_555 1_555 1_555 no
O(111) C(114) H(116) 78(3) 1_555 1_555 1_555 no
O(111) C(114) H(117) 103(5) 1_555 1_555 1_555 no
O(111) C(114) H(118) 139(6) 1_555 1_555 1_555 no
O(111) C(114) H(118) 103(3) 1_555 1_555 3_666 no
C(111) C(114) C(112) 38(1) 1_555 1_555 1_555 yes
C(111) C(114) C(113) 69(2) 1_555 1_555 1_555 yes
C(111) C(114) H(111) 16(1) 1_555 1_555 1_555 no
C(111) C(114) H(112) 17(1) 1_555 1_555 1_555 no
C(111) C(114) H(113) 54(2) 1_555 1_555 1_555 no
C(111) C(114) H(114) 40(2) 1_555 1_555 1_555 no
C(111) C(114) H(115) 89(2) 1_555 1_555 1_555 no
C(111) C(114) H(116) 64(1) 1_555 1_555 1_555 no
C(111) C(114) H(117) 140(3) 1_555 1_555 1_555 no
C(111) C(114) H(118) 116(4) 1_555 1_555 1_555 no
C(111) C(114) H(118) 93(1) 1_555 1_555 3_666 no
C(112) C(114) C(113) 47(2) 1_555 1_555 1_555 yes
C(112) C(114) H(111) 43(1) 1_555 1_555 1_555 no
C(112) C(114) H(112) 44(1) 1_555 1_555 1_555 no
C(112) C(114) H(113) 26(1) 1_555 1_555 1_555 no
C(112) C(114) H(114) 5(1) 1_555 1_555 1_555 no
C(112) C(114) H(115) 59(2) 1_555 1_555 1_555 no
C(112) C(114) H(116) 59(1) 1_555 1_555 1_555 no
C(112) C(114) H(117) 141(4) 1_555 1_555 1_555 no
C(112) C(114) H(118) 91(4) 1_555 1_555 1_555 no
C(112) C(114) H(118) 88(1) 1_555 1_555 3_666 no
C(113) C(114) H(111) 83(2) 1_555 1_555 1_555 no
C(113) C(114) H(112) 58(2) 1_555 1_555 1_555 no
C(113) C(114) H(113) 67(2) 1_555 1_555 1_555 no
C(113) C(114) H(114) 41(2) 1_555 1_555 1_555 no
C(113) C(114) H(115) 23(1) 1_555 1_555 1_555 no
C(113) C(114) H(116) 24(1) 1_555 1_555 1_555 no
C(113) C(114) H(117) 93(4) 1_555 1_555 1_555 no
C(113) C(114) H(118) 109(5) 1_555 1_555 1_555 no
C(113) C(114) H(118) 129(3) 1_555 1_555 3_666 no
H(111) C(114) H(112) 33.6(6) 1_555 1_555 1_555 no
H(111) C(114) H(113) 50(1) 1_555 1_555 1_555 no
H(111) C(114) H(114) 48.0(9) 1_555 1_555 1_555 no
H(111) C(114) H(115) 101(2) 1_555 1_555 1_555 no
H(111) C(114) H(116) 80(1) 1_555 1_555 1_555 no
H(111) C(114) H(117) 152(3) 1_555 1_555 1_555 no
H(111) C(114) H(118) 104(3) 1_555 1_555 1_555 no
H(111) C(114) H(118) 77(1) 1_555 1_555 3_666 no
H(112) C(114) H(113) 66(1) 1_555 1_555 1_555 no
H(112) C(114) H(114) 43.8(9) 1_555 1_555 1_555 no
H(112) C(114) H(115) 81(1) 1_555 1_555 1_555 no
H(112) C(114) H(116) 48(1) 1_555 1_555 1_555 no
H(112) C(114) H(117) 123(3) 1_555 1_555 1_555 no
H(112) C(114) H(118) 132(4) 1_555 1_555 1_555 no
H(112) C(114) H(118) 111(1) 1_555 1_555 3_666 no
H(113) C(114) H(114) 30.7(8) 1_555 1_555 1_555 no
H(113) C(114) H(115) 69(1) 1_555 1_555 1_555 no
H(113) C(114) H(116) 84(2) 1_555 1_555 1_555 no
H(113) C(114) H(117) 151(4) 1_555 1_555 1_555 no
H(113) C(114) H(118) 66(3) 1_555 1_555 1_555 no
H(113) C(114) H(118) 63(1) 1_555 1_555 3_666 no
H(114) C(114) H(115) 54(1) 1_555 1_555 1_555 no
H(114) C(114) H(116) 54(1) 1_555 1_555 1_555 no
H(114) C(114) H(117) 135(3) 1_555 1_555 1_555 no
H(114) C(114) H(118) 94(4) 1_555 1_555 1_555 no
H(114) C(114) H(118) 93(1) 1_555 1_555 3_666 no
H(115) C(114) H(116) 44(1) 1_555 1_555 1_555 no
H(115) C(114) H(117) 84(3) 1_555 1_555 1_555 no
H(115) C(114) H(118) 90(4) 1_555 1_555 1_555 no
H(115) C(114) H(118) 119(2) 1_555 1_555 3_666 no
H(116) C(114) H(117) 85(2) 1_555 1_555 1_555 no
H(116) C(114) H(118) 133(5) 1_555 1_555 1_555 no
H(116) C(114) H(118) 148(2) 1_555 1_555 3_666 no
H(117) C(114) H(118) 102(4) 1_555 1_555 1_555 no
H(117) C(114) H(118) 123(3) 1_555 1_555 3_666 no
H(118) C(114) H(118) 35(2) 1_555 1_555 3_666 no
O(121) C(121) C(121) 36(2) 1_555 1_555 2_755 yes
O(121) C(121) C(122) 107(4) 1_555 1_555 1_555 yes
O(121) C(121) C(122) 69(2) 1_555 1_555 2_755 yes
O(121) C(121) H(14) 148(2) 1_555 1_555 1_655 no
O(121) C(121) H(15) 117(2) 1_555 1_555 1_655 no
O(121) C(121) H(25) 126(2) 1_555 1_555 1_655 no
O(121) C(121) H(26) 165(2) 1_555 1_555 1_655 no
O(121) C(121) H(121) 109(3) 1_555 1_555 1_555 no
O(121) C(121) H(121) 38(1) 1_555 1_555 2_755 no
O(121) C(121) H(122) 112(3) 1_555 1_555 1_555 no
O(121) C(121) H(122) 34(1) 1_555 1_555 2_755 no
O(121) C(121) H(131) 124(3) 1_555 1_555 1_555 no
O(121) C(121) H(131) 74(2) 1_555 1_555 2_755 no
O(121) C(121) H(132) 112(3) 1_555 1_555 1_555 no
O(121) C(121) H(132) 73(2) 1_555 1_555 2_755 no
C(121) C(121) C(122) 71(2) 2_755 1_555 1_555 yes
C(121) C(121) C(122) 33(1) 2_755 1_555 2_755 yes
C(121) C(121) H(14) 163(2) 2_755 1_555 1_655 no
C(121) C(121) H(15) 125(2) 2_755 1_555 1_655 no
C(121) C(121) H(25) 127(2) 2_755 1_555 1_655 no
C(121) C(121) H(26) 143(1) 2_755 1_555 1_655 no
C(121) C(121) H(121) 118(3) 2_755 1_555 1_555 no
C(121) C(121) H(121) 18(1) 2_755 1_555 2_755 no
C(121) C(121) H(122) 129(4) 2_755 1_555 1_555 no
C(121) C(121) H(122) 14(1) 2_755 1_555 2_755 no
C(121) C(121) H(131) 90(1) 2_755 1_555 1_555 no
C(121) C(121) H(131) 39.1(9) 2_755 1_555 2_755 no
C(121) C(121) H(132) 82(1) 2_755 1_555 1_555 no
C(121) C(121) H(132) 41(1) 2_755 1_555 2_755 no
C(122) C(121) C(122) 38(2) 1_555 1_555 2_755 yes
C(122) C(121) H(14) 101(3) 1_555 1_555 1_655 no
C(122) C(121) H(15) 102(3) 1_555 1_555 1_655 no
C(122) C(121) H(25) 89(2) 1_555 1_555 1_655 no
C(122) C(121) H(26) 74(2) 1_555 1_555 1_655 no
C(122) C(121) H(121) 104(4) 1_555 1_555 1_555 no
C(122) C(121) H(121) 73(2) 1_555 1_555 2_755 no
C(122) C(121) H(122) 113(4) 1_555 1_555 1_555 no
C(122) C(121) H(122) 76(2) 1_555 1_555 2_755 no
C(122) C(121) H(131) 26(2) 1_555 1_555 1_555 no
C(122) C(121) H(131) 34(2) 1_555 1_555 2_755 no
C(122) C(121) H(132) 34(2) 1_555 1_555 1_555 no
C(122) C(121) H(132) 41(2) 1_555 1_555 2_755 no
C(122) C(121) H(14) 137(1) 2_755 1_555 1_655 no
C(122) C(121) H(15) 118(1) 2_755 1_555 1_655 no
C(122) C(121) H(25) 114(1) 2_755 1_555 1_655 no
C(122) C(121) H(26) 112(1) 2_755 1_555 1_655 no
C(122) C(121) H(121) 115(2) 2_755 1_555 1_555 no
C(122) C(121) H(121) 38(1) 2_755 1_555 2_755 no
C(122) C(121) H(122) 132(3) 2_755 1_555 1_555 no
C(122) C(121) H(122) 39.3(10) 2_755 1_555 2_755 no
C(122) C(121) H(131) 58(1) 2_755 1_555 1_555 no
C(122) C(121) H(131) 12.4(10) 2_755 1_555 2_755 no
C(122) C(121) H(132) 57(1) 2_755 1_555 1_555 no
C(122) C(121) H(132) 21(1) 2_755 1_555 2_755 no
H(14) C(121) H(15) 40.6(5) 1_655 1_555 1_655 no
H(14) C(121) H(25) 65.6(7) 1_655 1_555 1_655 no
H(14) C(121) H(26) 38.9(4) 1_655 1_555 1_655 no
H(14) C(121) H(121) 48(1) 1_655 1_555 1_555 no
H(14) C(121) H(121) 173(1) 1_655 1_555 2_755 no
H(14) C(121) H(122) 66(2) 1_655 1_555 1_555 no
H(14) C(121) H(122) 151(1) 1_655 1_555 2_755 no
H(14) C(121) H(131) 78(1) 1_655 1_555 1_555 no
H(14) C(121) H(131) 135(1) 1_655 1_555 2_755 no
H(14) C(121) H(132) 98(1) 1_655 1_555 1_555 no
H(14) C(121) H(132) 123(1) 1_655 1_555 2_755 no
H(15) C(121) H(25) 106(1) 1_655 1_555 1_655 no
H(15) C(121) H(26) 74.7(9) 1_655 1_555 1_655 no
H(15) C(121) H(121) 8(1) 1_655 1_555 1_555 no
H(15) C(121) H(121) 143(1) 1_655 1_555 2_755 no
H(15) C(121) H(122) 102(2) 1_655 1_555 1_555 no
H(15) C(121) H(122) 111(1) 1_655 1_555 2_755 no
H(15) C(121) H(131) 75(1) 1_655 1_555 1_555 no
H(15) C(121) H(131) 127(1) 1_655 1_555 2_755 no
H(15) C(121) H(132) 122(1) 1_655 1_555 1_555 no
H(15) C(121) H(132) 97(1) 1_655 1_555 2_755 no
H(25) C(121) H(26) 38.7(4) 1_655 1_555 1_655 no
H(25) C(121) H(121) 113(2) 1_655 1_555 1_555 no
H(25) C(121) H(121) 109(1) 1_655 1_555 2_755 no
H(25) C(121) H(122) 24(1) 1_655 1_555 1_555 no
H(25) C(121) H(122) 141(1) 1_655 1_555 2_755 no
H(25) C(121) H(131) 92(1) 1_655 1_555 1_555 no
H(25) C(121) H(131) 102(1) 1_655 1_555 2_755 no
H(25) C(121) H(132) 58.8(10) 1_655 1_555 1_555 no
H(25) C(121) H(132) 129(1) 1_655 1_555 2_755 no
H(26) C(121) H(121) 82(2) 1_655 1_555 1_555 no
H(26) C(121) H(121) 134(1) 1_655 1_555 2_755 no
H(26) C(121) H(122) 55(2) 1_655 1_555 1_555 no
H(26) C(121) H(122) 151(1) 1_655 1_555 2_755 no
H(26) C(121) H(131) 62(1) 1_655 1_555 1_555 no
H(26) C(121) H(131) 104(1) 1_655 1_555 2_755 no
H(26) C(121) H(132) 61(1) 1_655 1_555 1_555 no
H(26) C(121) H(132) 113(1) 1_655 1_555 2_755 no
H(121) C(121) H(121) 136(2) 1_555 1_555 2_755 no
H(121) C(121) H(122) 108(3) 1_555 1_555 1_555 no
H(121) C(121) H(122) 104(2) 1_555 1_555 2_755 no
H(121) C(121) H(131) 79(2) 1_555 1_555 1_555 no
H(121) C(121) H(131) 125(2) 1_555 1_555 2_755 no
H(121) C(121) H(132) 128(3) 1_555 1_555 1_555 no
H(121) C(121) H(132) 94(2) 1_555 1_555 2_755 no
H(121) C(121) H(122) 112(2) 2_755 1_555 1_555 no
H(121) C(121) H(122) 32.0(5) 2_755 1_555 2_755 no
H(121) C(121) H(131) 97(1) 2_755 1_555 1_555 no
H(121) C(121) H(131) 38.9(6) 2_755 1_555 2_755 no
H(121) C(121) H(132) 74(1) 2_755 1_555 1_555 no
H(121) C(121) H(132) 54.7(8) 2_755 1_555 2_755 no
H(122) C(121) H(122) 141(3) 1_555 1_555 2_755 no
H(122) C(121) H(131) 115(2) 1_555 1_555 1_555 no
H(122) C(121) H(131) 119(2) 1_555 1_555 2_755 no
H(122) C(121) H(132) 81(2) 1_555 1_555 1_555 no
H(122) C(121) H(132) 151(3) 1_555 1_555 2_755 no
H(122) C(121) H(131) 90(1) 2_755 1_555 1_555 no
H(122) C(121) H(131) 48.6(7) 2_755 1_555 2_755 no
H(122) C(121) H(132) 94(1) 2_755 1_555 1_555 no
H(122) C(121) H(132) 39.4(5) 2_755 1_555 2_755 no
H(131) C(121) H(131) 59(1) 1_555 1_555 2_755 no
H(131) C(121) H(132) 52(1) 1_555 1_555 1_555 no
H(131) C(121) H(132) 51.2(9) 1_555 1_555 2_755 no
H(131) C(121) H(132) 46.2(10) 2_755 1_555 1_555 no
H(131) C(121) H(132) 33.0(5) 2_755 1_555 2_755 no
H(132) C(121) H(132) 70(1) 1_555 1_555 2_755 no
O(121) C(122) C(121) 38(2) 1_555 1_555 1_555 yes
O(121) C(122) C(121) 37(1) 1_555 1_555 2_755 yes
O(121) C(122) C(122) 70.3(10) 1_555 1_555 2_755 yes
O(121) C(122) H(26) 121(1) 1_555 1_555 1_655 no
O(121) C(122) H(121) 59.5(9) 1_555 1_555 1_555 no
O(121) C(122) H(121) 44.9(8) 1_555 1_555 2_755 no
O(121) C(122) H(122) 58.5(8) 1_555 1_555 1_555 no
O(121) C(122) H(122) 42.3(7) 1_555 1_555 2_755 no
O(121) C(122) H(131) 137(3) 1_555 1_555 1_555 no
O(121) C(122) H(131) 87(1) 1_555 1_555 2_755 no
O(121) C(122) H(132) 109(2) 1_555 1_555 1_555 no
O(121) C(122) H(132) 81(1) 1_555 1_555 2_755 no
C(121) C(122) C(121) 75(3) 1_555 1_555 2_755 yes
C(121) C(122) C(122) 108(2) 1_555 1_555 2_755 yes
C(121) C(122) H(26) 84(2) 1_555 1_555 1_655 no
C(121) C(122) H(121) 32(2) 1_555 1_555 1_555 no
C(121) C(122) H(121) 80(2) 1_555 1_555 2_755 no
C(121) C(122) H(122) 28(2) 1_555 1_555 1_555 no
C(121) C(122) H(122) 78(2) 1_555 1_555 2_755 no
C(121) C(122) H(131) 115(4) 1_555 1_555 1_555 no
C(121) C(122) H(131) 124(3) 1_555 1_555 2_755 no
C(121) C(122) H(132) 103(3) 1_555 1_555 1_555 no
C(121) C(122) H(132) 113(3) 1_555 1_555 2_755 no
C(121) C(122) C(122) 33(1) 2_755 1_555 2_755 yes
C(121) C(122) H(26) 155(1) 2_755 1_555 1_655 no
C(121) C(122) H(121) 91(1) 2_755 1_555 1_555 no
C(121) C(122) H(121) 19.1(10) 2_755 1_555 2_755 no
C(121) C(122) H(122) 92(1) 2_755 1_555 1_555 no
C(121) C(122) H(122) 14.2(9) 2_755 1_555 2_755 no
C(121) C(122) H(131) 136(2) 2_755 1_555 1_555 no
C(121) C(122) H(131) 51(1) 2_755 1_555 2_755 no
C(121) C(122) H(132) 107(2) 2_755 1_555 1_555 no
C(121) C(122) H(132) 51.5(10) 2_755 1_555 2_755 no
C(122) C(122) H(26) 162(3) 2_755 1_555 1_655 no
C(122) C(122) H(121) 118(2) 2_755 1_555 1_555 no
C(122) C(122) H(121) 34(1) 2_755 1_555 2_755 no
C(122) C(122) H(122) 124(2) 2_755 1_555 1_555 no
C(122) C(122) H(122) 31(1) 2_755 1_555 2_755 no
C(122) C(122) H(131) 116(3) 2_755 1_555 1_555 no
C(122) C(122) H(131) 23(1) 2_755 1_555 2_755 no
C(122) C(122) H(132) 102(4) 2_755 1_555 1_555 no
C(122) C(122) H(132) 31(2) 2_755 1_555 2_755 no
H(26) C(122) H(121) 78(1) 1_655 1_555 1_555 no
H(26) C(122) H(121) 144(1) 1_655 1_555 2_755 no
H(26) C(122) H(122) 63.4(8) 1_655 1_555 1_555 no
H(26) C(122) H(122) 163(1) 1_655 1_555 2_755 no
H(26) C(122) H(131) 65(1) 1_655 1_555 1_555 no
H(26) C(122) H(131) 138(1) 1_655 1_555 2_755 no
H(26) C(122) H(132) 63(1) 1_655 1_555 1_555 no
H(26) C(122) H(132) 152(1) 1_655 1_555 2_755 no
H(121) C(122) H(121) 103(1) 1_555 1_555 2_755 no
H(121) C(122) H(122) 51.7(8) 1_555 1_555 1_555 no
H(121) C(122) H(122) 86(1) 1_555 1_555 2_755 no
H(121) C(122) H(131) 83(2) 1_555 1_555 1_555 no
H(121) C(122) H(131) 141(1) 1_555 1_555 2_755 no
H(121) C(122) H(132) 125(2) 1_555 1_555 1_555 no
H(121) C(122) H(132) 103(1) 1_555 1_555 2_755 no
H(121) C(122) H(122) 89(1) 2_755 1_555 1_555 no
H(121) C(122) H(122) 32.5(3) 2_755 1_555 2_755 no
H(121) C(122) H(131) 150(2) 2_755 1_555 1_555 no
H(121) C(122) H(131) 43.8(7) 2_755 1_555 2_755 no
H(121) C(122) H(132) 88(2) 2_755 1_555 1_555 no
H(121) C(122) H(132) 62.7(9) 2_755 1_555 2_755 no
H(122) C(122) H(122) 100(1) 1_555 1_555 2_755 no
H(122) C(122) H(131) 116(2) 1_555 1_555 1_555 no
H(122) C(122) H(131) 128(2) 1_555 1_555 2_755 no
H(122) C(122) H(132) 76(1) 1_555 1_555 1_555 no
H(122) C(122) H(132) 139(1) 1_555 1_555 2_755 no
H(122) C(122) H(131) 122(2) 2_755 1_555 1_555 no
H(122) C(122) H(131) 54.8(7) 2_755 1_555 2_755 no
H(122) C(122) H(132) 121(2) 2_755 1_555 1_555 no
H(122) C(122) H(132) 40.5(6) 2_755 1_555 2_755 no
H(131) C(122) H(131) 114(2) 1_555 1_555 2_755 no
H(131) C(122) H(132) 110(2) 1_555 1_555 1_555 no
H(131) C(122) H(132) 87(2) 1_555 1_555 2_755 no
H(131) C(122) H(132) 80(2) 2_755 1_555 1_555 no
H(131) C(122) H(132) 47.9(7) 2_755 1_555 2_755 no
H(132) C(122) H(132) 127(2) 1_555 1_555 2_755 no
O(131) C(131) C(24) 89(1) 1_555 1_555 5_545 yes
O(131) C(131) C(131) 31(1) 1_555 1_555 2_755 yes
O(131) C(131) C(132) 95(1) 1_555 1_555 1_555 yes
O(131) C(131) C(132) 66(1) 1_555 1_555 2_755 yes
O(131) C(131) H(2) 141(1) 1_555 1_555 1_555 no
O(131) C(131) H(3) 123(1) 1_555 1_555 1_555 no
O(131) C(131) H(14) 97(1) 1_555 1_555 5_545 no
O(131) C(131) H(17) 93(1) 1_555 1_555 5_545 no
O(131) C(131) H(18) 96.5(10) 1_555 1_555 5_545 no
O(131) C(131) H(123) 112(1) 1_555 1_555 1_555 no
O(131) C(131) H(123) 34(1) 1_555 1_555 2_755 no
O(131) C(131) H(124) 114(1) 1_555 1_555 1_555 no
O(131) C(131) H(124) 30.0(10) 1_555 1_555 2_755 no
O(131) C(131) H(133) 117(1) 1_555 1_555 1_555 no
O(131) C(131) H(133) 72(1) 1_555 1_555 2_755 no
O(131) C(131) H(134) 97(1) 1_555 1_555 1_555 no
O(131) C(131) H(134) 73(1) 1_555 1_555 2_755 no
C(24) C(131) C(131) 115.2(8) 5_545 1_555 2_755 yes
C(24) C(131) C(132) 137(1) 5_545 1_555 1_555 yes
C(24) C(131) C(132) 144(1) 5_545 1_555 2_755 yes
C(24) C(131) H(2) 76.0(5) 5_545 1_555 1_555 no
C(24) C(131) H(3) 114.1(7) 5_545 1_555 1_555 no
C(24) C(131) H(14) 54.8(4) 5_545 1_555 5_545 no
C(24) C(131) H(17) 11.3(3) 5_545 1_555 5_545 no
C(24) C(131) H(18) 33.8(3) 5_545 1_555 5_545 no
C(24) C(131) H(123) 107(1) 5_545 1_555 1_555 no
C(24) C(131) H(123) 104.9(6) 5_545 1_555 2_755 no
C(24) C(131) H(124) 33.0(10) 5_545 1_555 1_555 no
C(24) C(131) H(124) 119.2(6) 5_545 1_555 2_755 no
C(24) C(131) H(133) 143.1(8) 5_545 1_555 1_555 no
C(24) C(131) H(133) 138.8(7) 5_545 1_555 2_755 no
C(24) C(131) H(134) 112.4(8) 5_545 1_555 1_555 no
C(24) C(131) H(134) 161.9(8) 5_545 1_555 2_755 no
C(131) C(131) C(132) 64(1) 2_755 1_555 1_555 yes
C(131) C(131) C(132) 35.3(7) 2_755 1_555 2_755 yes
C(131) C(131) H(2) 160(1) 2_755 1_555 1_555 no
C(131) C(131) H(3) 120(1) 2_755 1_555 1_555 no
C(131) C(131) H(14) 126.5(6) 2_755 1_555 5_545 no
C(131) C(131) H(17) 121.9(7) 2_755 1_555 5_545 no
C(131) C(131) H(18) 107(1) 2_755 1_555 5_545 no
C(131) C(131) H(123) 116(1) 2_755 1_555 1_555 no
C(131) C(131) H(123) 16.0(6) 2_755 1_555 2_755 no
C(131) C(131) H(124) 128(2) 2_755 1_555 1_555 no
C(131) C(131) H(124) 13.1(6) 2_755 1_555 2_755 no
C(131) C(131) H(133) 86.1(6) 2_755 1_555 1_555 no
C(131) C(131) H(133) 41.3(4) 2_755 1_555 2_755 no
C(131) C(131) H(134) 71.5(8) 2_755 1_555 1_555 no
C(131) C(131) H(134) 46.7(5) 2_755 1_555 2_755 no
C(132) C(131) C(132) 32(1) 1_555 1_555 2_755 yes
C(132) C(131) H(2) 119(1) 1_555 1_555 1_555 no
C(132) C(131) H(3) 97(1) 1_555 1_555 1_555 no
C(132) C(131) H(14) 162(1) 1_555 1_555 5_545 no
C(132) C(131) H(17) 147(1) 1_555 1_555 5_545 no
C(132) C(131) H(18) 104(1) 1_555 1_555 5_545 no
C(132) C(131) H(123) 109(2) 1_555 1_555 1_555 no
C(132) C(131) H(123) 62(1) 1_555 1_555 2_755 no
C(132) C(131) H(124) 110(2) 1_555 1_555 1_555 no
C(132) C(131) H(124) 70(1) 1_555 1_555 2_755 no
C(132) C(131) H(133) 26(1) 1_555 1_555 1_555 no
C(132) C(131) H(133) 23(1) 1_555 1_555 2_755 no
C(132) C(131) H(134) 25(1) 1_555 1_555 1_555 no
C(132) C(131) H(134) 40(1) 1_555 1_555 2_755 no
C(132) C(131) H(2) 139.2(9) 2_755 1_555 1_555 no
C(132) C(131) H(3) 101.5(9) 2_755 1_555 1_555 no
C(132) C(131) H(14) 149.5(9) 2_755 1_555 5_545 no
C(132) C(131) H(17) 154(1) 2_755 1_555 5_545 no
C(132) C(131) H(18) 119(1) 2_755 1_555 5_545 no
C(132) C(131) H(123) 106(1) 2_755 1_555 1_555 no
C(132) C(131) H(123) 40.7(8) 2_755 1_555 2_755 no
C(132) C(131) H(124) 134(1) 2_755 1_555 1_555 no
C(132) C(131) H(124) 38.8(6) 2_755 1_555 2_755 no
C(132) C(131) H(133) 50.9(6) 2_755 1_555 1_555 no
C(132) C(131) H(133) 11.4(7) 2_755 1_555 2_755 no
C(132) C(131) H(134) 50.0(8) 2_755 1_555 1_555 no
C(132) C(131) H(134) 20.5(8) 2_755 1_555 2_755 no
H(2) C(131) H(3) 41.7(3) 1_555 1_555 1_555 no
H(2) C(131) H(14) 45.2(3) 1_555 1_555 5_545 no
H(2) C(131) H(17) 66.7(4) 1_555 1_555 5_545 no
H(2) C(131) H(18) 90.6(5) 1_555 1_555 5_545 no
H(2) C(131) H(123) 43(1) 1_555 1_555 1_555 no
H(2) C(131) H(123) 175.8(7) 1_555 1_555 2_755 no
H(2) C(131) H(124) 70(1) 1_555 1_555 1_555 no
H(2) C(131) H(124) 147.4(7) 1_555 1_555 2_755 no
H(2) C(131) H(133) 93.7(7) 1_555 1_555 1_555 no
H(2) C(131) H(133) 139.0(7) 1_555 1_555 2_755 no
H(2) C(131) H(134) 120.8(8) 1_555 1_555 1_555 no
H(2) C(131) H(134) 121.6(7) 1_555 1_555 2_755 no
H(3) C(131) H(14) 64.7(4) 1_555 1_555 5_545 no
H(3) C(131) H(17) 103.2(7) 1_555 1_555 5_545 no
H(3) C(131) H(18) 132.0(7) 1_555 1_555 5_545 no
H(3) C(131) H(123) 14.5(8) 1_555 1_555 1_555 no
H(3) C(131) H(123) 135.7(7) 1_555 1_555 2_755 no
H(3) C(131) H(124) 111(1) 1_555 1_555 1_555 no
H(3) C(131) H(124) 109.2(6) 1_555 1_555 2_755 no
H(3) C(131) H(133) 73.4(6) 1_555 1_555 1_555 no
H(3) C(131) H(133) 106.6(6) 1_555 1_555 2_755 no
H(3) C(131) H(134) 116.3(8) 1_555 1_555 1_555 no
H(3) C(131) H(134) 81.7(5) 1_555 1_555 2_755 no
H(14) C(131) H(17) 43.7(3) 5_545 1_555 5_545 no
H(14) C(131) H(18) 86.7(5) 5_545 1_555 5_545 no
H(14) C(131) H(123) 54(1) 5_545 1_555 1_555 no
H(14) C(131) H(123) 132.0(6) 5_545 1_555 2_755 no
H(14) C(131) H(124) 74(1) 5_545 1_555 1_555 no
H(14) C(131) H(124) 117.1(6) 5_545 1_555 2_755 no
H(14) C(131) H(133) 135.9(9) 5_545 1_555 1_555 no
H(14) C(131) H(133) 160.9(7) 5_545 1_555 2_755 no
H(14) C(131) H(134) 160.1(9) 5_545 1_555 1_555 no
H(14) C(131) H(134) 132.9(7) 5_545 1_555 2_755 no
H(17) C(131) H(18) 43.7(3) 5_545 1_555 5_545 no
H(17) C(131) H(123) 96(1) 5_545 1_555 1_555 no
H(17) C(131) H(123) 113.7(7) 5_545 1_555 2_755 no
H(17) C(131) H(124) 38.1(9) 5_545 1_555 1_555 no
H(17) C(131) H(124) 123.3(7) 5_545 1_555 2_755 no
H(17) C(131) H(133) 145.8(9) 5_545 1_555 1_555 no
H(17) C(131) H(133) 150.0(8) 5_545 1_555 2_755 no
H(17) C(131) H(134) 122.3(9) 5_545 1_555 1_555 no
H(17) C(131) H(134) 166.6(8) 5_545 1_555 2_755 no
H(18) C(131) H(123) 132(1) 5_545 1_555 1_555 no
H(18) C(131) H(123) 92.3(6) 5_545 1_555 2_755 no
H(18) C(131) H(124) 20(1) 5_545 1_555 1_555 no
H(18) C(131) H(124) 118.3(7) 5_545 1_555 2_755 no
H(18) C(131) H(133) 113.3(8) 5_545 1_555 1_555 no
H(18) C(131) H(133) 110.3(6) 5_545 1_555 2_755 no
H(18) C(131) H(134) 78.7(6) 5_545 1_555 1_555 no
H(18) C(131) H(134) 139.6(8) 5_545 1_555 2_755 no
H(123) C(131) H(123) 132(1) 1_555 1_555 2_755 no
H(123) C(131) H(124) 113(2) 1_555 1_555 1_555 no
H(123) C(131) H(124) 103(1) 1_555 1_555 2_755 no
H(123) C(131) H(133) 86(1) 1_555 1_555 1_555 no
H(123) C(131) H(133) 113(1) 1_555 1_555 2_755 no
H(123) C(131) H(134) 129(1) 1_555 1_555 1_555 no
H(123) C(131) H(134) 85(1) 1_555 1_555 2_755 no
H(123) C(131) H(124) 112(1) 2_755 1_555 1_555 no
H(123) C(131) H(124) 28.7(2) 2_755 1_555 2_755 no
H(123) C(131) H(133) 87.9(7) 2_755 1_555 1_555 no
H(123) C(131) H(133) 42.1(3) 2_755 1_555 2_755 no
H(123) C(131) H(134) 62.8(6) 2_755 1_555 1_555 no
H(123) C(131) H(134) 57.2(4) 2_755 1_555 2_755 no
H(124) C(131) H(124) 138(1) 1_555 1_555 2_755 no
H(124) C(131) H(133) 110(1) 1_555 1_555 1_555 no
H(124) C(131) H(133) 124(1) 1_555 1_555 2_755 no
H(124) C(131) H(134) 87(1) 1_555 1_555 1_555 no
H(124) C(131) H(134) 151(1) 1_555 1_555 2_755 no
H(124) C(131) H(133) 88.5(7) 2_755 1_555 1_555 no
H(124) C(131) H(133) 47.6(3) 2_755 1_555 2_755 no
H(124) C(131) H(134) 82.0(7) 2_755 1_555 1_555 no
H(124) C(131) H(134) 43.7(3) 2_755 1_555 2_755 no
H(133) C(131) H(133) 46.0(4) 1_555 1_555 2_755 no
H(133) C(131) H(134) 43.6(4) 1_555 1_555 1_555 no
H(133) C(131) H(134) 47.4(4) 1_555 1_555 2_755 no
H(133) C(131) H(134) 38.7(4) 2_755 1_555 1_555 no
H(133) C(131) H(134) 29.3(2) 2_755 1_555 2_755 no
H(134) C(131) H(134) 64.4(5) 1_555 1_555 2_755 no
O(131) C(132) C(131) 42(1) 1_555 1_555 1_555 yes
O(131) C(132) C(131) 38.3(6) 1_555 1_555 2_755 yes
O(131) C(132) C(132) 72.4(6) 1_555 1_555 2_755 yes
O(131) C(132) H(3) 86.4(9) 1_555 1_555 1_555 no
O(131) C(132) H(108) 135(1) 1_555 1_555 2_655 no
O(131) C(132) H(123) 58.0(6) 1_555 1_555 1_555 no
O(131) C(132) H(123) 47.4(5) 1_555 1_555 2_755 no
O(131) C(132) H(124) 58.0(6) 1_555 1_555 1_555 no
O(131) C(132) H(124) 42.2(5) 1_555 1_555 2_755 no
O(131) C(132) H(133) 144(2) 1_555 1_555 1_555 no
O(131) C(132) H(133) 97.0(10) 1_555 1_555 2_755 no
O(131) C(132) H(134) 111(1) 1_555 1_555 1_555 no
O(131) C(132) H(134) 83.4(9) 1_555 1_555 2_755 no
C(131) C(132) C(131) 80(1) 1_555 1_555 2_755 yes
C(131) C(132) C(132) 110(1) 1_555 1_555 2_755 yes
C(131) C(132) H(3) 58(1) 1_555 1_555 1_555 no
C(131) C(132) H(108) 93(1) 1_555 1_555 2_655 no
C(131) C(132) H(123) 26(1) 1_555 1_555 1_555 no
C(131) C(132) H(123) 88(1) 1_555 1_555 2_755 no
C(131) C(132) H(124) 25.3(9) 1_555 1_555 1_555 no
C(131) C(132) H(124) 81(1) 1_555 1_555 2_755 no
C(131) C(132) H(133) 112(2) 1_555 1_555 1_555 no
C(131) C(132) H(133) 138(1) 1_555 1_555 2_755 no
C(131) C(132) H(134) 114(2) 1_555 1_555 1_555 no
C(131) C(132) H(134) 108(1) 1_555 1_555 2_755 no
C(131) C(132) C(132) 36.8(9) 2_755 1_555 2_755 yes
C(131) C(132) H(3) 109.3(10) 2_755 1_555 1_555 no
C(131) C(132) H(108) 164(1) 2_755 1_555 2_655 no
C(131) C(132) H(123) 90.5(10) 2_755 1_555 1_555 no
C(131) C(132) H(123) 19.4(5) 2_755 1_555 2_755 no
C(131) C(132) H(124) 94.8(10) 2_755 1_555 1_555 no
C(131) C(132) H(124) 12.4(5) 2_755 1_555 2_755 no
C(131) C(132) H(133) 141(1) 2_755 1_555 1_555 no
C(131) C(132) H(133) 58.7(7) 2_755 1_555 2_755 no
C(131) C(132) H(134) 104(1) 2_755 1_555 1_555 no
C(131) C(132) H(134) 58.8(7) 2_755 1_555 2_755 no
C(132) C(132) H(3) 108(2) 2_755 1_555 1_555 no
C(132) C(132) H(108) 137(2) 2_755 1_555 2_655 no
C(132) C(132) H(123) 108(2) 2_755 1_555 1_555 no
C(132) C(132) H(123) 44(1) 2_755 1_555 2_755 no
C(132) C(132) H(124) 130.4(6) 2_755 1_555 1_555 no
C(132) C(132) H(124) 30.2(4) 2_755 1_555 2_755 no
C(132) C(132) H(133) 108(2) 2_755 1_555 1_555 no
C(132) C(132) H(133) 30(1) 2_755 1_555 2_755 no
C(132) C(132) H(134) 107(3) 2_755 1_555 1_555 no
C(132) C(132) H(134) 30(1) 2_755 1_555 2_755 no
H(3) C(132) H(108) 55.7(4) 1_555 1_555 2_655 no
H(3) C(132) H(123) 32.1(5) 1_555 1_555 1_555 no
H(3) C(132) H(123) 127.9(9) 1_555 1_555 2_755 no
H(3) C(132) H(124) 71.5(8) 1_555 1_555 1_555 no
H(3) C(132) H(124) 100.4(8) 1_555 1_555 2_755 no
H(3) C(132) H(133) 59(1) 1_555 1_555 1_555 no
H(3) C(132) H(133) 128(1) 1_555 1_555 2_755 no
H(3) C(132) H(134) 143(1) 1_555 1_555 1_555 no
H(3) C(132) H(134) 81(1) 1_555 1_555 2_755 no
H(108) C(132) H(123) 78.2(8) 2_655 1_555 1_555 no
H(108) C(132) H(123) 176(1) 2_655 1_555 2_755 no
H(108) C(132) H(124) 85.2(8) 2_655 1_555 1_555 no
H(108) C(132) H(124) 152(1) 2_655 1_555 2_755 no
H(108) C(132) H(133) 29.3(9) 2_655 1_555 1_555 no
H(108) C(132) H(133) 124.6(9) 2_655 1_555 2_755 no
H(108) C(132) H(134) 91(1) 2_655 1_555 1_555 no
H(108) C(132) H(134) 110(1) 2_655 1_555 2_755 no
H(123) C(132) H(123) 104.7(9) 1_555 1_555 2_755 no
H(123) C(132) H(124) 45.7(5) 1_555 1_555 1_555 no
H(123) C(132) H(124) 86.6(8) 1_555 1_555 2_755 no
H(123) C(132) H(133) 90(1) 1_555 1_555 1_555 no
H(123) C(132) H(133) 138(1) 1_555 1_555 2_755 no
H(123) C(132) H(134) 135(1) 1_555 1_555 1_555 no
H(123) C(132) H(134) 93(1) 1_555 1_555 2_755 no
H(123) C(132) H(124) 95.2(9) 2_755 1_555 1_555 no
H(123) C(132) H(124) 30.8(2) 2_755 1_555 2_755 no
H(123) C(132) H(133) 151(1) 2_755 1_555 1_555 no
H(123) C(132) H(133) 54.5(6) 2_755 1_555 2_755 no
H(123) C(132) H(134) 84(1) 2_755 1_555 1_555 no
H(123) C(132) H(134) 71.9(7) 2_755 1_555 2_755 no
H(124) C(132) H(124) 100.2(8) 1_555 1_555 2_755 no
H(124) C(132) H(133) 112(1) 1_555 1_555 1_555 no
H(124) C(132) H(133) 149(1) 1_555 1_555 2_755 no
H(124) C(132) H(134) 90(1) 1_555 1_555 1_555 no
H(124) C(132) H(134) 133(1) 1_555 1_555 2_755 no
H(124) C(132) H(133) 130(1) 2_755 1_555 1_555 no
H(124) C(132) H(133) 57.3(6) 2_755 1_555 2_755 no
H(124) C(132) H(134) 114(1) 2_755 1_555 1_555 no
H(124) C(132) H(134) 47.5(5) 2_755 1_555 2_755 no
H(133) C(132) H(133) 98(1) 1_555 1_555 2_755 no
H(133) C(132) H(134) 101(2) 1_555 1_555 1_555 no
H(133) C(132) H(134) 83(1) 1_555 1_555 2_755 no
H(133) C(132) H(134) 82(1) 2_755 1_555 1_555 no
H(133) C(132) H(134) 48.6(5) 2_755 1_555 2_755 no
H(134) C(132) H(134) 130(1) 1_555 1_555 2_755 no

loop_
_geom_bond_atom_site_label_1
_geom_bond_atom_site_label_2
_geom_bond_distance
_geom_bond_site_symmetry_1
_geom_bond_site_symmetry_2
_geom_bond_publ_flag
Pd(1) Mo(1) 3.127(1) 1_555 1_555 yes
Pd(1) P(1) 2.373(3) 1_555 1_555 yes
Pd(1) P(2) 2.402(3) 1_555 1_555 yes
Pd(1) O(1) 3.223(7) 1_555 2_655 yes
Pd(1) N(2) 3.618(8) 1_555 1_555 yes
Pd(1) C(6) 3.45(1) 1_555 1_555 yes
Pd(1) C(7) 3.54(1) 1_555 1_555 yes
Pd(1) C(12) 3.443(9) 1_555 1_555 yes
Pd(1) C(18) 3.484(9) 1_555 1_555 yes
Pd(1) C(29) 3.45(1) 1_555 1_555 yes
Pd(1) C(35) 2.12(1) 1_555 1_555 yes
Pd(1) C(36) 2.11(1) 1_555 1_555 yes
Pd(1) C(37) 3.01(1) 1_555 1_555 yes
Pd(1) C(38) 3.07(1) 1_555 1_555 yes
Pd(1) C(39) 2.99(1) 1_555 1_555 yes
Pd(1) C(40) 2.93(1) 1_555 1_555 yes
Pd(1) H(4) 3.051 1_555 1_555 no
Pd(1) H(21) 3.523 1_555 1_555 no
Mo(1) Mo(1) 2.097(2) 1_555 2_655 yes
Mo(1) P(1) 3.470(3) 1_555 1_555 yes
Mo(1) P(2) 3.417(3) 1_555 1_555 yes
Mo(1) O(1) 3.027(7) 1_555 1_555 yes
Mo(1) O(1) 2.097(7) 1_555 2_655 yes
Mo(1) O(2) 3.034(6) 1_555 1_555 yes
Mo(1) O(2) 2.083(7) 1_555 2_655 yes
Mo(1) N(1) 2.148(8) 1_555 1_555 yes
Mo(1) N(1) 3.066(8) 1_555 2_655 yes
Mo(1) N(2) 2.168(8) 1_555 1_555 yes
Mo(1) N(2) 3.059(8) 1_555 2_655 yes
Mo(1) C(1) 3.134(10) 1_555 1_555 yes
Mo(1) C(5) 3.00(1) 1_555 1_555 yes
Mo(1) C(5) 2.96(1) 1_555 2_655 yes
Mo(1) C(18) 3.177(10) 1_555 1_555 yes
Mo(1) C(22) 3.01(1) 1_555 1_555 yes
Mo(1) C(22) 2.93(1) 1_555 2_655 yes
P(1) N(1) 2.765(8) 1_555 1_555 yes
P(1) C(1) 1.82(1) 1_555 1_555 yes
P(1) C(2) 2.81(1) 1_555 1_555 yes
P(1) C(6) 1.85(1) 1_555 1_555 yes
P(1) C(7) 2.75(1) 1_555 1_555 yes
P(1) C(11) 2.84(1) 1_555 1_555 yes
P(1) C(12) 1.836(10) 1_555 1_555 yes
P(1) C(13) 2.85(1) 1_555 1_555 yes
P(1) C(17) 2.73(1) 1_555 1_555 yes
P(1) C(35) 3.51(1) 1_555 1_555 yes
P(1) H(1) 2.904 1_555 1_555 no
P(1) H(4) 2.783 1_555 1_555 no
P(1) H(8) 2.963 1_555 1_555 no
P(1) H(9) 2.960 1_555 1_555 no
P(1) H(13) 2.770 1_555 1_555 no
P(1) H(21) 3.349 1_555 1_555 no
P(2) O(2) 3.387(8) 1_555 2_655 yes
P(2) N(2) 2.704(8) 1_555 1_555 yes
P(2) C(18) 1.824(10) 1_555 1_555 yes
P(2) C(19) 2.84(1) 1_555 1_555 yes
P(2) C(23) 1.82(1) 1_555 1_555 yes
P(2) C(24) 2.81(1) 1_555 1_555 yes
P(2) C(28) 2.81(1) 1_555 1_555 yes
P(2) C(29) 1.83(1) 1_555 1_555 yes
P(2) C(30) 2.77(1) 1_555 1_555 yes
P(2) C(34) 2.82(1) 1_555 1_555 yes
P(2) C(36) 3.43(1) 1_555 1_555 yes
P(2) H(14) 2.953 1_555 1_555 no
P(2) H(17) 2.897 1_555 1_555 no
P(2) H(21) 2.904 1_555 1_555 no
P(2) H(22) 2.842 1_555 1_555 no
P(2) H(26) 2.935 1_555 1_555 no
O(1) O(2) 3.611(9) 1_555 2_655 yes
O(1) N(1) 2.28(1) 1_555 1_555 yes
O(1) N(1) 3.10(1) 1_555 2_655 yes
O(1) N(2) 3.116(9) 1_555 2_655 yes
O(1) N(4) 3.39(1) 1_555 2_655 yes
O(1) C(1) 3.54(1) 1_555 1_555 yes
O(1) C(3) 3.58(1) 1_555 1_555 yes
O(1) C(4) 2.38(1) 1_555 1_555 yes
O(1) C(5) 1.28(1) 1_555 1_555 yes
O(1) C(38) 3.27(1) 1_555 2_655 yes
O(1) H(3) 2.588 1_555 1_555 no
O(1) H(13) 3.345 1_555 2_655 no
O(2) N(1) 2.914(9) 1_555 2_655 yes
O(2) N(2) 2.304(10) 1_555 1_555 yes
O(2) N(2) 2.87(1) 1_555 2_655 yes
O(2) C(5) 3.52(1) 1_555 2_655 yes
O(2) C(18) 3.54(1) 1_555 1_555 yes
O(2) C(18) 3.42(1) 1_555 2_655 yes
O(2) C(20) 3.55(1) 1_555 1_555 yes
O(2) C(21) 2.35(1) 1_555 1_555 yes
O(2) C(22) 1.28(1) 1_555 1_555 yes
O(2) C(23) 3.01(1) 1_555 2_655 yes
O(2) C(28) 3.15(1) 1_555 2_655 yes
O(2) H(16) 2.573 1_555 1_555 no
O(2) H(21) 3.212 1_555 2_655 no
O(2) H(106) 3.019 1_555 1_555 no
O(2) H(107) 3.493 1_555 1_555 no
O(101) N(6) 3.52(4) 1_555 2_555 yes
O(101) C(101) 1.37(4) 1_555 1_555 yes
O(101) C(102) 2.36(4) 1_555 1_555 yes
O(101) C(103) 2.26(5) 1_555 1_555 yes
O(101) C(104) 1.52(4) 1_555 1_555 yes
O(101) H(101) 1.838 1_555 1_555 no
O(101) H(102) 1.892 1_555 1_555 no
O(101) H(103) 2.971 1_555 1_555 no
O(101) H(104) 2.933 1_555 1_555 no
O(101) H(105) 2.893 1_555 1_555 no
O(101) H(106) 2.921 1_555 1_555 no
O(101) H(107) 2.062 1_555 1_555 no
O(101) H(108) 2.015 1_555 1_555 no
O(101) H(131) 3.557 1_555 1_455 no
O(101) H(132) 3.147 1_555 2_655 no
O(101) H(133) 2.937 1_555 2_655 no
O(101) H(134) 3.465 1_555 2_655 no
O(111) C(25) 3.64(4) 1_555 3_666 yes
O(111) C(111) 1.56(5) 1_555 1_555 yes
O(111) C(112) 2.37(5) 1_555 1_555 yes
O(111) C(113) 2.07(4) 1_555 1_555 yes
O(111) C(114) 1.28(6) 1_555 1_555 yes
O(111) H(18) 3.105 1_555 3_666 no
O(111) H(111) 2.138 1_555 1_555 no
O(111) H(112) 1.991 1_555 1_555 no
O(111) H(113) 2.718 1_555 1_555 no
O(111) H(114) 3.176 1_555 1_555 no
O(111) H(115) 2.948 1_555 1_555 no
O(111) H(116) 2.195 1_555 1_555 no
O(111) H(117) 1.885 1_555 1_555 no
O(111) H(118) 2.003 1_555 1_555 no
O(121) C(121) 1.34(5) 1_555 1_555 yes
O(121) C(121) 1.34(5) 1_555 2_755 yes
O(121) C(122) 2.06(4) 1_555 1_555 yes
O(121) C(122) 2.06(4) 1_555 2_755 yes
O(121) H(13) 3.286 1_555 5_555 no
O(121) H(13) 3.286 1_555 6_655 no
O(121) H(121) 1.906 1_555 1_555 no
O(121) H(121) 1.906 1_555 2_755 no
O(121) H(122) 1.905 1_555 1_555 no
O(121) H(122) 1.905 1_555 2_755 no
O(121) H(131) 2.766 1_555 1_555 no
O(121) H(131) 2.766 1_555 2_755 no
O(121) H(132) 2.576 1_555 1_555 no
O(121) H(132) 2.576 1_555 2_755 no
O(131) C(131) 1.48(2) 1_555 1_555 yes
O(131) C(131) 1.48(2) 1_555 2_755 yes
O(131) C(132) 2.18(3) 1_555 1_555 yes
O(131) C(132) 2.18(3) 1_555 2_755 yes
O(131) H(17) 3.273 1_555 5_545 no
O(131) H(17) 3.273 1_555 6_645 no
O(131) H(123) 2.034 1_555 1_555 no
O(131) H(123) 2.034 1_555 2_755 no
O(131) H(124) 2.032 1_555 1_555 no
O(131) H(124) 2.032 1_555 2_755 no
O(131) H(133) 3.066 1_555 1_555 no
O(131) H(133) 3.066 1_555 2_755 no
O(131) H(134) 2.705 1_555 1_555 no
O(131) H(134) 2.705 1_555 2_755 no
N(1) C(1) 1.38(1) 1_555 1_555 yes
N(1) C(2) 2.40(1) 1_555 1_555 yes
N(1) C(3) 2.77(1) 1_555 1_555 yes
N(1) C(4) 2.40(1) 1_555 1_555 yes
N(1) C(5) 1.37(1) 1_555 1_555 yes
N(1) H(1) 3.255 1_555 1_555 no
N(1) H(3) 3.254 1_555 1_555 no
N(1) H(13) 3.422 1_555 1_555 no
N(2) N(2) 3.44(2) 1_555 2_655 yes
N(2) C(18) 1.37(1) 1_555 1_555 yes
N(2) C(19) 2.40(1) 1_555 1_555 yes
N(2) C(20) 2.79(1) 1_555 1_555 yes
N(2) C(21) 2.44(1) 1_555 1_555 yes
N(2) C(22) 1.37(1) 1_555 1_555 yes
N(2) C(22) 3.32(1) 1_555 2_655 yes
N(2) C(23) 3.62(1) 1_555 1_555 yes
N(2) H(14) 3.253 1_555 1_555 no
N(2) H(16) 3.294 1_555 1_555 no
N(3) C(12) 3.49(2) 1_555 1_555 yes
N(3) C(13) 3.27(2) 1_555 1_555 yes
N(3) C(14) 3.45(2) 1_555 1_555 yes
N(3) C(31) 3.49(2) 1_555 7_556 yes
N(3) C(35) 2.57(1) 1_555 1_555 yes
N(3) C(36) 3.49(1) 1_555 1_555 yes
N(3) C(37) 1.13(1) 1_555 1_555 yes
N(3) C(38) 3.37(1) 1_555 1_555 yes
N(3) C(39) 3.43(2) 1_555 1_555 yes
N(3) H(4) 3.504 1_555 1_555 no
N(3) H(9) 3.532 1_555 1_555 no
N(3) H(19) 3.142 1_555 5_445 no
N(3) H(23) 2.562 1_555 7_556 no
N(3) H(113) 2.990 1_555 5_445 no
N(3) H(114) 3.576 1_555 5_445 no
N(4) C(4) 3.28(1) 1_555 2_655 yes
N(4) C(17) 3.40(2) 1_555 1_555 yes
N(4) C(20) 3.52(1) 1_555 6_545 yes
N(4) C(35) 2.59(1) 1_555 1_555 yes
N(4) C(36) 3.55(1) 1_555 1_555 yes
N(4) C(37) 3.38(1) 1_555 1_555 yes
N(4) C(38) 1.15(1) 1_555 1_555 yes
N(4) C(40) 3.61(2) 1_555 1_555 yes
N(4) H(3) 2.444 1_555 2_655 no
N(4) H(12) 3.466 1_555 1_555 no
N(4) H(13) 2.996 1_555 1_555 no
N(4) H(15) 2.735 1_555 6_545 no
N(4) H(18) 3.250 1_555 5_445 no
N(4) H(123) 3.019 1_555 2_655 no
N(4) H(134) 3.168 1_555 1_455 no
N(5) C(8) 3.52(2) 1_555 7_556 yes
N(5) C(29) 3.49(2) 1_555 1_555 yes
N(5) C(30) 3.62(2) 1_555 1_555 yes
N(5) C(32) 3.61(2) 1_555 1_555 yes
N(5) C(33) 3.45(2) 1_555 1_555 yes
N(5) C(34) 3.34(2) 1_555 1_555 yes
N(5) C(35) 3.39(2) 1_555 1_555 yes
N(5) C(36) 2.54(2) 1_555 1_555 yes
N(5) C(37) 3.29(2) 1_555 1_555 yes
N(5) C(39) 1.13(1) 1_555 1_555 yes
N(5) C(40) 3.44(2) 1_555 1_555 yes
N(5) H(5) 2.589 1_555 7_556 no
N(5) H(101) 3.020 1_555 2_555 no
N(5) H(117) 3.105 1_555 7_556 no
N(6) C(35) 3.53(2) 1_555 1_555 yes
N(6) C(36) 2.57(1) 1_555 1_555 yes
N(6) C(38) 3.60(2) 1_555 1_555 yes
N(6) C(39) 3.44(2) 1_555 1_555 yes
N(6) C(40) 1.15(1) 1_555 1_555 yes
N(6) H(26) 3.017 1_555 1_555 no
N(6) H(107) 3.056 1_555 1_555 no
N(6) H(131) 3.029 1_555 1_455 no
N(6) H(132) 3.556 1_555 1_455 no
N(6) H(133) 3.085 1_555 2_655 no
N(6) H(134) 3.022 1_555 1_455 no
C(1) C(2) 1.39(1) 1_555 1_555 yes
C(1) C(3) 2.41(1) 1_555 1_555 yes
C(1) C(4) 2.75(1) 1_555 1_555 yes
C(1) C(5) 2.39(1) 1_555 1_555 yes
C(1) C(6) 2.96(1) 1_555 1_555 yes
C(1) C(11) 3.24(1) 1_555 1_555 yes
C(1) C(12) 2.80(1) 1_555 1_555 yes
C(1) C(17) 3.19(2) 1_555 1_555 yes
C(1) H(1) 2.039 1_555 1_555 no
C(1) H(2) 3.268 1_555 1_555 no
C(1) H(8) 2.786 1_555 1_555 no
C(1) H(13) 2.920 1_555 1_555 no
C(2) C(3) 1.39(1) 1_555 1_555 yes
C(2) C(4) 2.35(1) 1_555 1_555 yes
C(2) C(5) 2.76(1) 1_555 1_555 yes
C(2) C(6) 3.46(2) 1_555 1_555 yes
C(2) C(11) 3.34(2) 1_555 1_555 yes
C(2) C(12) 3.18(2) 1_555 1_555 yes
C(2) C(17) 3.55(2) 1_555 1_555 yes
C(2) H(1) 0.951 1_555 1_555 no
C(2) H(2) 2.037 1_555 1_555 no
C(2) H(3) 3.216 1_555 1_555 no
C(2) H(8) 2.659 1_555 1_555 no
C(2) H(13) 3.479 1_555 1_555 no
C(2) H(112) 3.370 1_555 7_656 no
C(2) H(122) 3.411 1_555 5_445 no
C(3) C(4) 1.33(1) 1_555 1_555 yes
C(3) C(5) 2.40(1) 1_555 1_555 yes
C(3) H(1) 2.045 1_555 1_555 no
C(3) H(2) 0.950 1_555 1_555 no
C(3) H(3) 1.979 1_555 1_555 no
C(3) H(8) 3.580 1_555 1_555 no
C(3) H(14) 3.355 1_555 5_545 no
C(3) H(108) 3.187 1_555 2_655 no
C(3) H(112) 3.267 1_555 7_656 no
C(3) H(121) 3.595 1_555 5_445 no
C(3) H(122) 3.258 1_555 5_445 no
C(3) H(123) 3.142 1_555 1_555 no
C(4) C(5) 1.43(1) 1_555 1_555 yes
C(4) H(1) 3.209 1_555 1_555 no
C(4) H(2) 1.987 1_555 1_555 no
C(4) H(3) 0.953 1_555 1_555 no
C(4) H(108) 3.135 1_555 2_655 no
C(4) H(121) 3.423 1_555 5_445 no
C(4) H(122) 3.540 1_555 5_445 no
C(4) H(123) 2.893 1_555 1_555 no
C(5) H(2) 3.266 1_555 1_555 no
C(5) H(3) 2.061 1_555 1_555 no
C(5) H(108) 3.559 1_555 2_655 no
C(6) C(7) 1.39(1) 1_555 1_555 yes
C(6) C(8) 2.40(1) 1_555 1_555 yes
C(6) C(9) 2.72(1) 1_555 1_555 yes
C(6) C(10) 2.36(2) 1_555 1_555 yes
C(6) C(11) 1.34(2) 1_555 1_555 yes
C(6) C(12) 2.92(1) 1_555 1_555 yes
C(6) C(13) 3.17(1) 1_555 1_555 yes
C(6) C(28) 3.50(1) 1_555 1_555 yes
C(6) H(1) 3.245 1_555 1_555 no
C(6) H(4) 2.035 1_555 1_555 no
C(6) H(5) 3.272 1_555 1_555 no
C(6) H(7) 3.213 1_555 1_555 no
C(6) H(8) 1.996 1_555 1_555 no
C(6) H(9) 2.689 1_555 1_555 no
C(6) H(10) 3.526 1_555 3_656 no
C(6) H(21) 2.556 1_555 1_555 no
C(7) C(8) 1.38(1) 1_555 1_555 yes
C(7) C(9) 2.36(2) 1_555 1_555 yes
C(7) C(10) 2.72(2) 1_555 1_555 yes
C(7) C(11) 2.36(2) 1_555 1_555 yes
C(7) C(12) 3.50(1) 1_555 1_555 yes
C(7) C(13) 3.41(2) 1_555 1_555 yes
C(7) C(28) 3.61(2) 1_555 1_555 yes
C(7) H(4) 0.947 1_555 1_555 no
C(7) H(5) 2.041 1_555 1_555 no
C(7) H(6) 3.222 1_555 1_555 no
C(7) H(8) 3.227 1_555 1_555 no
C(7) H(9) 2.750 1_555 1_555 no
C(7) H(10) 3.484 1_555 3_656 no
C(7) H(21) 2.759 1_555 1_555 no
C(7) H(24) 3.466 1_555 7_556 no
C(8) C(9) 1.38(2) 1_555 1_555 yes
C(8) C(10) 2.37(2) 1_555 1_555 yes
C(8) C(11) 2.75(2) 1_555 1_555 yes
C(8) H(4) 2.022 1_555 1_555 no
C(8) H(5) 0.956 1_555 1_555 no
C(8) H(6) 2.026 1_555 1_555 no
C(8) H(7) 3.223 1_555 1_555 no
C(8) H(9) 3.594 1_555 1_555 no
C(8) H(10) 3.385 1_555 3_656 no
C(8) H(11) 3.573 1_555 3_656 no
C(8) H(21) 3.181 1_555 1_555 no
C(8) H(24) 3.352 1_555 7_556 no
C(9) C(10) 1.33(2) 1_555 1_555 yes
C(9) C(11) 2.35(2) 1_555 1_555 yes
C(9) C(102) 3.61(2) 1_555 8_555 yes
C(9) H(4) 3.224 1_555 1_555 no
C(9) H(5) 2.051 1_555 1_555 no
C(9) H(6) 0.950 1_555 1_555 no
C(9) H(7) 1.977 1_555 1_555 no
C(9) H(7) 3.467 1_555 7_656 no
C(9) H(8) 3.202 1_555 1_555 no
C(9) H(10) 3.307 1_555 3_656 no
C(9) H(11) 3.002 1_555 3_656 no
C(9) H(20) 3.403 1_555 1_555 no
C(9) H(21) 3.362 1_555 1_555 no
C(9) H(103) 2.890 1_555 8_555 no
C(9) H(104) 3.624 1_555 8_555 no
C(9) H(115) 3.451 1_555 1_555 no
C(9) H(116) 3.624 1_555 1_555 no
C(10) C(11) 1.38(1) 1_555 1_555 yes
C(10) H(5) 3.234 1_555 1_555 no
C(10) H(6) 1.976 1_555 1_555 no
C(10) H(7) 0.948 1_555 1_555 no
C(10) H(7) 3.531 1_555 7_656 no
C(10) H(8) 2.024 1_555 1_555 no
C(10) H(10) 3.334 1_555 3_656 no
C(10) H(11) 3.465 1_555 3_656 no
C(10) H(20) 3.238 1_555 1_555 no
C(10) H(21) 3.216 1_555 1_555 no
C(10) H(103) 3.470 1_555 2_655 no
C(10) H(105) 3.306 1_555 2_655 no
C(10) H(114) 3.392 1_555 7_656 no
C(10) H(115) 3.415 1_555 7_656 no
C(10) H(116) 3.298 1_555 7_656 no
C(11) H(1) 3.082 1_555 1_555 no
C(11) H(4) 3.213 1_555 1_555 no
C(11) H(6) 3.204 1_555 1_555 no
C(11) H(7) 2.030 1_555 1_555 no
C(11) H(8) 0.952 1_555 1_555 no
C(11) H(9) 3.454 1_555 1_555 no
C(11) H(10) 3.431 1_555 3_656 no
C(11) H(21) 2.829 1_555 1_555 no
C(11) H(105) 2.871 1_555 2_655 no
C(11) H(114) 3.315 1_555 7_656 no
C(11) H(116) 3.576 1_555 7_656 no
C(12) C(13) 1.38(1) 1_555 1_555 yes
C(12) C(14) 2.40(2) 1_555 1_555 yes
C(12) C(15) 2.77(2) 1_555 1_555 yes
C(12) C(16) 2.40(2) 1_555 1_555 yes
C(12) C(17) 1.35(1) 1_555 1_555 yes
C(12) C(35) 3.46(1) 1_555 1_555 yes
C(12) C(37) 3.24(2) 1_555 1_555 yes
C(12) H(1) 2.902 1_555 1_555 no
C(12) H(4) 3.347 1_555 1_555 no
C(12) H(9) 2.025 1_555 1_555 no
C(12) H(10) 3.253 1_555 1_555 no
C(12) H(12) 3.257 1_555 1_555 no
C(12) H(13) 1.989 1_555 1_555 no
C(13) C(14) 1.38(2) 1_555 1_555 yes
C(13) C(15) 2.37(2) 1_555 1_555 yes
C(13) C(16) 2.73(2) 1_555 1_555 yes
C(13) C(17) 2.34(2) 1_555 1_555 yes
C(13) C(37) 3.48(2) 1_555 1_555 yes
C(13) H(1) 3.396 1_555 1_555 no
C(13) H(4) 3.279 1_555 1_555 no
C(13) H(9) 0.955 1_555 1_555 no
C(13) H(9) 3.515 1_555 3_656 no
C(13) H(10) 2.027 1_555 1_555 no
C(13) H(10) 3.347 1_555 3_656 no
C(13) H(11) 3.225 1_555 1_555 no
C(13) H(13) 3.201 1_555 1_555 no
C(13) H(24) 3.400 1_555 5_545 no
C(14) C(15) 1.37(2) 1_555 1_555 yes
C(14) C(16) 2.36(2) 1_555 1_555 yes
C(14) C(17) 2.73(2) 1_555 1_555 yes
C(14) H(9) 2.025 1_555 1_555 no
C(14) H(9) 3.212 1_555 3_656 no
C(14) H(10) 0.947 1_555 1_555 no
C(14) H(11) 2.013 1_555 1_555 no
C(14) H(12) 3.229 1_555 1_555 no
C(14) H(24) 3.137 1_555 5_545 no
C(14) H(25) 3.635 1_555 5_545 no
C(15) C(16) 1.35(2) 1_555 1_555 yes
C(15) C(17) 2.38(2) 1_555 1_555 yes
C(15) C(102) 3.58(3) 1_555 6_545 yes
C(15) H(6) 3.606 1_555 3_656 no
C(15) H(9) 3.232 1_555 1_555 no
C(15) H(10) 2.014 1_555 1_555 no
C(15) H(11) 0.945 1_555 1_555 no
C(15) H(12) 2.017 1_555 1_555 no
C(15) H(13) 3.233 1_555 1_555 no
C(15) H(19) 3.239 1_555 5_445 no
C(15) H(24) 3.613 1_555 5_545 no
C(15) H(25) 3.284 1_555 5_545 no
C(15) H(102) 3.276 1_555 6_545 no
C(15) H(104) 2.781 1_555 6_545 no
C(16) C(17) 1.41(2) 1_555 1_555 yes
C(16) H(10) 3.213 1_555 1_555 no
C(16) H(11) 1.998 1_555 1_555 no
C(16) H(12) 0.956 1_555 1_555 no
C(16) H(13) 2.051 1_555 1_555 no
C(16) H(19) 3.387 1_555 5_445 no
C(16) H(25) 3.214 1_555 5_545 no
C(16) H(102) 3.207 1_555 6_545 no
C(16) H(104) 3.009 1_555 6_545 no
C(17) C(35) 3.45(2) 1_555 1_555 yes
C(17) C(37) 3.45(2) 1_555 1_555 yes
C(17) C(38) 3.16(2) 1_555 1_555 yes
C(17) H(1) 3.457 1_555 1_555 no
C(17) H(9) 3.202 1_555 1_555 no
C(17) H(11) 3.238 1_555 1_555 no
C(17) H(12) 2.060 1_555 1_555 no
C(17) H(13) 0.949 1_555 1_555 no
C(17) H(25) 3.543 1_555 5_545 no
C(17) H(122) 3.528 1_555 5_445 no
C(18) C(19) 1.38(1) 1_555 1_555 yes
C(18) C(20) 2.41(1) 1_555 1_555 yes
C(18) C(21) 2.77(1) 1_555 1_555 yes
C(18) C(22) 2.37(1) 1_555 1_555 yes
C(18) C(23) 2.89(1) 1_555 1_555 yes
C(18) C(24) 3.24(2) 1_555 1_555 yes
C(18) C(29) 2.89(1) 1_555 1_555 yes
C(18) C(34) 3.22(2) 1_555 1_555 yes
C(18) H(14) 2.032 1_555 1_555 no
C(18) H(15) 3.262 1_555 1_555 no
C(18) H(17) 2.882 1_555 1_555 no
C(18) H(26) 2.855 1_555 1_555 no
C(19) C(20) 1.41(1) 1_555 1_555 yes
C(19) C(21) 2.39(1) 1_555 1_555 yes
C(19) C(22) 2.76(2) 1_555 1_555 yes
C(19) C(23) 3.62(2) 1_555 1_555 yes
C(19) C(24) 3.47(2) 1_555 1_555 yes
C(19) C(29) 3.18(1) 1_555 1_555 yes
C(19) C(34) 3.10(2) 1_555 1_555 yes
C(19) H(2) 3.536 1_555 5_455 no
C(19) H(14) 0.950 1_555 1_555 no
C(19) H(15) 2.051 1_555 1_555 no
C(19) H(16) 3.246 1_555 1_555 no
C(19) H(17) 2.761 1_555 1_555 no
C(19) H(26) 2.662 1_555 1_555 no
C(19) H(121) 3.160 1_555 1_455 no
C(19) H(123) 3.414 1_555 5_455 no
C(19) H(131) 3.544 1_555 1_455 no
C(20) C(21) 1.34(1) 1_555 1_555 yes
C(20) C(22) 2.39(2) 1_555 1_555 yes
C(20) H(14) 2.063 1_555 1_555 no
C(20) H(15) 0.947 1_555 1_555 no
C(20) H(16) 1.992 1_555 1_555 no
C(20) H(121) 2.829 1_555 1_455 no
C(20) H(123) 3.310 1_555 5_455 no
C(20) H(131) 3.405 1_555 1_455 no
C(21) C(22) 1.44(1) 1_555 1_555 yes
C(21) C(24) 3.64(2) 1_555 2_655 yes
C(21) C(25) 3.63(2) 1_555 2_655 yes
C(21) H(14) 3.239 1_555 1_555 no
C(21) H(15) 1.986 1_555 1_555 no
C(21) H(16) 0.948 1_555 1_555 no
C(21) H(106) 2.996 1_555 1_555 no
C(21) H(107) 3.333 1_555 1_555 no
C(22) H(15) 3.257 1_555 1_555 no
C(22) H(16) 2.087 1_555 1_555 no
C(22) H(106) 3.175 1_555 1_555 no
C(22) H(107) 3.234 1_555 1_555 no
C(23) C(24) 1.39(1) 1_555 1_555 yes
C(23) C(25) 2.39(2) 1_555 1_555 yes
C(23) C(26) 2.79(2) 1_555 1_555 yes
C(23) C(27) 2.39(2) 1_555 1_555 yes
C(23) C(28) 1.38(1) 1_555 1_555 yes
C(23) C(29) 2.82(2) 1_555 1_555 yes
C(23) C(30) 3.07(2) 1_555 1_555 yes
C(23) H(14) 3.608 1_555 1_555 no
C(23) H(16) 3.321 1_555 2_655 no
C(23) H(17) 2.034 1_555 1_555 no
C(23) H(18) 3.235 1_555 1_555 no
C(23) H(20) 3.242 1_555 1_555 no
C(23) H(21) 2.022 1_555 1_555 no
C(23) H(22) 2.726 1_555 1_555 no
C(24) C(25) 1.36(2) 1_555 1_555 yes
C(24) C(26) 2.37(2) 1_555 1_555 yes
C(24) C(27) 2.71(2) 1_555 1_555 yes
C(24) C(28) 2.36(2) 1_555 1_555 yes
C(24) C(29) 3.34(2) 1_555 1_555 yes
C(24) C(30) 3.55(2) 1_555 1_555 yes
C(24) C(131) 3.54(2) 1_555 5_455 yes
C(24) H(14) 3.306 1_555 1_555 no
C(24) H(16) 3.135 1_555 2_655 no
C(24) H(17) 0.946 1_555 1_555 no
C(24) H(18) 1.992 1_555 1_555 no
C(24) H(19) 3.225 1_555 1_555 no
C(24) H(21) 3.226 1_555 1_555 no
C(24) H(22) 3.355 1_555 1_555 no
C(24) H(111) 3.359 1_555 3_666 no
C(24) H(124) 2.822 1_555 5_455 no
C(25) C(26) 1.34(2) 1_555 1_555 yes
C(25) C(27) 2.31(2) 1_555 1_555 yes
C(25) C(28) 2.71(2) 1_555 1_555 yes
C(25) H(16) 2.909 1_555 2_655 no
C(25) H(17) 2.009 1_555 1_555 no
C(25) H(18) 0.943 1_555 1_555 no
C(25) H(19) 2.002 1_555 1_555 no
C(25) H(20) 3.167 1_555 1_555 no
C(25) H(111) 3.421 1_555 3_666 no
C(25) H(124) 2.925 1_555 5_455 no
C(26) C(27) 1.36(2) 1_555 1_555 yes
C(26) C(28) 2.39(2) 1_555 1_555 yes
C(26) H(16) 2.875 1_555 2_655 no
C(26) H(17) 3.212 1_555 1_555 no
C(26) H(18) 1.979 1_555 1_555 no
C(26) H(19) 0.950 1_555 1_555 no
C(26) H(20) 1.996 1_555 1_555 no
C(26) H(21) 3.232 1_555 1_555 no
C(26) H(115) 3.227 1_555 1_555 no
C(27) C(28) 1.38(2) 1_555 1_555 yes
C(27) H(16) 3.064 1_555 2_655 no
C(27) H(18) 3.164 1_555 1_555 no
C(27) H(19) 2.016 1_555 1_555 no
C(27) H(20) 0.950 1_555 1_555 no
C(27) H(21) 2.021 1_555 1_555 no
C(27) H(104) 3.439 1_555 2_655 no
C(27) H(106) 3.348 1_555 2_655 no
C(27) H(115) 2.823 1_555 1_555 no
C(28) H(16) 3.259 1_555 2_655 no
C(28) H(17) 3.223 1_555 1_555 no
C(28) H(19) 3.246 1_555 1_555 no
C(28) H(20) 2.018 1_555 1_555 no
C(28) H(21) 0.945 1_555 1_555 no
C(28) H(22) 2.987 1_555 1_555 no
C(28) H(106) 3.541 1_555 2_655 no
C(29) C(30) 1.40(1) 1_555 1_555 yes
C(29) C(31) 2.42(2) 1_555 1_555 yes
C(29) C(32) 2.77(2) 1_555 1_555 yes
C(29) C(33) 2.38(2) 1_555 1_555 yes
C(29) C(34) 1.34(2) 1_555 1_555 yes
C(29) C(36) 3.52(1) 1_555 1_555 yes
C(29) C(39) 3.22(2) 1_555 1_555 yes
C(29) H(14) 2.760 1_555 1_555 no
C(29) H(17) 3.219 1_555 1_555 no
C(29) H(22) 2.054 1_555 1_555 no
C(29) H(23) 3.277 1_555 1_555 no
C(29) H(25) 3.231 1_555 1_555 no
C(29) H(26) 1.993 1_555 1_555 no
C(30) C(31) 1.39(2) 1_555 1_555 yes
C(30) C(32) 2.37(2) 1_555 1_555 yes
C(30) C(33) 2.72(2) 1_555 1_555 yes
C(30) C(34) 2.35(2) 1_555 1_555 yes
C(30) H(22) 0.952 1_555 1_555 no
C(30) H(23) 2.045 1_555 1_555 no
C(30) H(24) 3.235 1_555 1_555 no
C(30) H(26) 3.215 1_555 1_555 no
C(30) H(111) 3.417 1_555 3_666 no
C(31) C(32) 1.35(2) 1_555 1_555 yes
C(31) C(33) 2.35(2) 1_555 1_555 yes
C(31) C(34) 2.73(2) 1_555 1_555 yes
C(31) H(22) 2.031 1_555 1_555 no
C(31) H(23) 0.937 1_555 1_555 no
C(31) H(24) 2.010 1_555 1_555 no
C(31) H(25) 3.198 1_555 1_555 no
C(31) H(111) 3.375 1_555 3_666 no
C(32) C(33) 1.35(2) 1_555 1_555 yes
C(32) C(34) 2.38(2) 1_555 1_555 yes
C(32) H(1) 3.522 1_555 5_455 no
C(32) H(5) 3.197 1_555 7_556 no
C(32) H(22) 3.224 1_555 1_555 no
C(32) H(23) 1.986 1_555 1_555 no
C(32) H(24) 0.943 1_555 1_555 no
C(32) H(25) 1.995 1_555 1_555 no
C(32) H(26) 3.223 1_555 1_555 no
C(33) C(34) 1.39(2) 1_555 1_555 yes
C(33) H(1) 3.481 1_555 5_455 no
C(33) H(5) 3.601 1_555 7_556 no
C(33) H(14) 3.521 1_555 1_555 no
C(33) H(23) 3.184 1_555 1_555 no
C(33) H(24) 1.981 1_555 1_555 no
C(33) H(25) 0.947 1_555 1_555 no
C(33) H(26) 2.029 1_555 1_555 no
C(33) H(102) 3.414 1_555 2_555 no
C(33) H(122) 3.317 1_555 1_455 no
C(34) C(36) 3.55(2) 1_555 1_555 yes
C(34) C(39) 3.13(2) 1_555 1_555 yes
C(34) C(40) 3.49(2) 1_555 1_555 yes
C(34) H(14) 2.567 1_555 1_555 no
C(34) H(22) 3.212 1_555 1_555 no
C(34) H(24) 3.221 1_555 1_555 no
C(34) H(25) 2.038 1_555 1_555 no
C(34) H(26) 0.951 1_555 1_555 no
C(34) H(122) 3.421 1_555 1_455 no
C(35) C(36) 1.45(1) 1_555 1_555 yes
C(35) C(37) 1.44(1) 1_555 1_555 yes
C(35) C(38) 1.43(1) 1_555 1_555 yes
C(35) C(39) 2.43(2) 1_555 1_555 yes
C(35) C(40) 2.48(2) 1_555 1_555 yes
C(35) H(13) 3.404 1_555 1_555 no
C(36) C(37) 2.47(1) 1_555 1_555 yes
C(36) C(38) 2.50(2) 1_555 1_555 yes
C(36) C(39) 1.41(1) 1_555 1_555 yes
C(36) C(40) 1.42(2) 1_555 1_555 yes
C(36) H(26) 3.346 1_555 1_555 no
C(37) C(38) 2.39(1) 1_555 1_555 yes
C(37) C(39) 2.73(2) 1_555 1_555 yes
C(37) H(4) 3.425 1_555 1_555 no
C(37) H(19) 3.443 1_555 5_445 no
C(37) H(23) 3.375 1_555 7_556 no
C(38) C(40) 2.87(2) 1_555 1_555 yes
C(38) H(3) 3.163 1_555 2_655 no
C(38) H(13) 2.893 1_555 1_555 no
C(38) H(18) 3.455 1_555 5_445 no
C(38) H(134) 3.344 1_555 1_455 no
C(39) C(40) 2.40(2) 1_555 1_555 yes
C(39) H(26) 3.233 1_555 1_555 no
C(39) H(101) 3.245 1_555 2_555 no
C(40) H(26) 2.925 1_555 1_555 no
C(40) H(134) 3.167 1_555 1_455 no
C(101) C(102) 1.38(4) 1_555 1_555 yes
C(101) C(103) 2.03(5) 1_555 1_555 yes
C(101) C(104) 2.12(5) 1_555 1_555 yes
C(101) H(6) 3.356 1_555 8_454 no
C(101) H(11) 3.335 1_555 6_555 no
C(101) H(12) 3.440 1_555 6_555 no
C(101) H(25) 3.580 1_555 2_555 no
C(101) H(101) 0.980 1_555 1_555 no
C(101) H(102) 0.909 1_555 1_555 no
C(101) H(103) 1.912 1_555 1_555 no
C(101) H(104) 1.879 1_555 1_555 no
C(101) H(105) 2.649 1_555 1_555 no
C(101) H(106) 2.668 1_555 1_555 no
C(101) H(107) 2.747 1_555 1_555 no
C(101) H(108) 2.721 1_555 1_555 no
C(101) H(132) 3.317 1_555 2_655 no
C(102) C(103) 1.25(4) 1_555 1_555 yes
C(102) C(104) 2.15(4) 1_555 1_555 yes
C(102) H(6) 2.739 1_555 8_454 no
C(102) H(7) 3.548 1_555 2_655 no
C(102) H(11) 2.826 1_555 6_555 no
C(102) H(12) 3.381 1_555 6_555 no
C(102) H(20) 3.447 1_555 2_655 no
C(102) H(101) 1.887 1_555 1_555 no
C(102) H(102) 1.897 1_555 1_555 no
C(102) H(103) 0.931 1_555 1_555 no
C(102) H(104) 0.951 1_555 1_555 no
C(102) H(105) 1.741 1_555 1_555 no
C(102) H(106) 1.750 1_555 1_555 no
C(102) H(107) 2.736 1_555 1_555 no
C(102) H(108) 2.727 1_555 1_555 no
C(102) H(116) 3.236 1_555 8_454 no
C(103) C(104) 1.26(4) 1_555 1_555 yes
C(103) H(8) 3.114 1_555 2_655 no
C(103) H(16) 3.554 1_555 1_555 no
C(103) H(101) 2.604 1_555 1_555 no
C(103) H(102) 2.692 1_555 1_555 no
C(103) H(103) 1.839 1_555 1_555 no
C(103) H(104) 1.844 1_555 1_555 no
C(103) H(105) 0.946 1_555 1_555 no
C(103) H(106) 0.957 1_555 1_555 no
C(103) H(107) 1.776 1_555 1_555 no
C(103) H(108) 1.770 1_555 1_555 no
C(103) H(116) 3.466 1_555 8_454 no
C(104) H(101) 2.710 1_555 1_555 no
C(104) H(102) 2.786 1_555 1_555 no
C(104) H(103) 2.810 1_555 1_555 no
C(104) H(104) 2.754 1_555 1_555 no
C(104) H(105) 1.838 1_555 1_555 no
C(104) H(106) 1.808 1_555 1_555 no
C(104) H(107) 0.901 1_555 1_555 no
C(104) H(108) 0.960 1_555 1_555 no
C(104) H(133) 3.128 1_555 2_655 no
C(111) C(112) 1.36(4) 1_555 1_555 yes
C(111) C(113) 2.06(4) 1_555 1_555 yes
C(111) C(114) 2.07(7) 1_555 1_555 yes
C(111) H(2) 3.411 1_555 7_656 no
C(111) H(111) 0.924 1_555 1_555 no
C(111) H(112) 0.934 1_555 1_555 no
C(111) H(113) 1.935 1_555 1_555 no
C(111) H(114) 1.926 1_555 1_555 no
C(111) H(115) 2.918 1_555 1_555 no
C(111) H(116) 2.189 1_555 1_555 no
C(111) H(117) 3.027 1_555 1_555 no
C(111) H(118) 2.569 1_555 1_555 no
C(112) C(113) 1.53(3) 1_555 1_555 yes
C(112) C(114) 2.07(6) 1_555 1_555 yes
C(112) H(7) 3.516 1_555 7_656 no
C(112) H(8) 3.550 1_555 7_656 no
C(112) H(111) 1.875 1_555 1_555 no
C(112) H(112) 1.858 1_555 1_555 no
C(112) H(113) 0.970 1_555 1_555 no
C(112) H(114) 0.917 1_555 1_555 no
C(112) H(115) 2.053 1_555 1_555 no
C(112) H(116) 2.051 1_555 1_555 no
C(112) H(117) 3.030 1_555 1_555 no
C(112) H(118) 2.265 1_555 1_555 no
C(113) C(114) 1.44(6) 1_555 1_555 yes
C(113) H(6) 3.355 1_555 1_555 no
C(113) H(7) 2.937 1_555 7_656 no
C(113) H(20) 3.260 1_555 1_555 no
C(113) H(103) 3.362 1_555 8_555 no
C(113) H(111) 2.910 1_555 1_555 no
C(113) H(112) 2.280 1_555 1_555 no
C(113) H(113) 2.097 1_555 1_555 no
C(113) H(114) 2.107 1_555 1_555 no
C(113) H(115) 0.939 1_555 1_555 no
C(113) H(116) 0.946 1_555 1_555 no
C(113) H(117) 1.883 1_555 1_555 no
C(113) H(118) 1.907 1_555 1_555 no
C(114) H(111) 2.707 1_555 1_555 no
C(114) H(112) 2.660 1_555 1_555 no
C(114) H(113) 2.171 1_555 1_555 no
C(114) H(114) 2.950 1_555 1_555 no
C(114) H(115) 2.065 1_555 1_555 no
C(114) H(116) 2.054 1_555 1_555 no
C(114) H(117) 1.126 1_555 1_555 no
C(114) H(118) 0.852 1_555 1_555 no
C(114) H(118) 3.350 1_555 3_666 no
C(121) C(121) 2.16(8) 1_555 2_755 yes
C(121) C(122) 1.22(4) 1_555 1_555 yes
C(121) C(122) 2.12(4) 1_555 2_755 yes
C(121) H(14) 3.541 1_555 1_655 no
C(121) H(15) 3.231 1_555 1_655 no
C(121) H(25) 3.585 1_555 1_655 no
C(121) H(26) 3.413 1_555 1_655 no
C(121) H(121) 0.978 1_555 1_555 no
C(121) H(121) 2.768 1_555 2_755 no
C(121) H(122) 0.937 1_555 1_555 no
C(121) H(122) 2.855 1_555 2_755 no
C(121) H(131) 1.775 1_555 1_555 no
C(121) H(131) 2.813 1_555 2_755 no
C(121) H(132) 1.750 1_555 1_555 no
C(121) H(132) 2.610 1_555 2_755 no
C(122) C(122) 1.39(6) 1_555 2_755 yes
C(122) H(26) 3.307 1_555 1_655 no
C(122) H(121) 1.742 1_555 1_555 no
C(122) H(121) 2.690 1_555 2_755 no
C(122) H(122) 1.811 1_555 1_555 no
C(122) H(122) 2.831 1_555 2_755 no
C(122) H(131) 0.876 1_555 1_555 no
C(122) H(131) 1.939 1_555 2_755 no
C(122) H(132) 1.012 1_555 1_555 no
C(122) H(132) 1.880 1_555 2_755 no
C(131) C(131) 2.53(4) 1_555 2_755 yes
C(131) C(132) 1.48(3) 1_555 1_555 yes
C(131) C(132) 2.31(3) 1_555 2_755 yes
C(131) H(2) 3.308 1_555 1_555 no
C(131) H(3) 3.067 1_555 1_555 no
C(131) H(14) 3.635 1_555 5_545 no
C(131) H(17) 2.835 1_555 5_545 no
C(131) H(18) 3.220 1_555 5_545 no
C(131) H(123) 0.944 1_555 1_555 no
C(131) H(123) 3.066 1_555 2_755 no
C(131) H(124) 0.913 1_555 1_555 no
C(131) H(124) 3.172 1_555 2_755 no
C(131) H(133) 2.095 1_555 1_555 no
C(131) H(133) 3.169 1_555 2_755 no
C(131) H(134) 2.085 1_555 1_555 no
C(131) H(134) 2.718 1_555 2_755 no
C(132) C(132) 1.32(4) 1_555 2_755 yes
C(132) H(3) 3.582 1_555 1_555 no
C(132) H(108) 3.558 1_555 2_655 no
C(132) H(123) 2.000 1_555 1_555 no
C(132) H(123) 2.727 1_555 2_755 no
C(132) H(124) 1.994 1_555 1_555 no
C(132) H(124) 3.021 1_555 2_755 no
C(132) H(133) 1.015 1_555 1_555 no
C(132) H(133) 1.901 1_555 2_755 no
C(132) H(134) 0.981 1_555 1_555 no
C(132) H(134) 1.869 1_555 2_755 no

loop_
_geom_contact_atom_site_label_1
_geom_contact_atom_site_label_2
_geom_contact_distance
_geom_contact_site_symmetry_1
_geom_contact_site_symmetry_2
Pd(1) Mo(1) 3.127(1) 1_555 1_555
Pd(1) O(1) 3.223(7) 1_555 2_655
Pd(1) C(6) 3.45(1) 1_555 1_555
Pd(1) C(7) 3.54(1) 1_555 1_555
Pd(1) C(12) 3.443(9) 1_555 1_555
Pd(1) C(18) 3.484(9) 1_555 1_555
Pd(1) C(29) 3.45(1) 1_555 1_555
Pd(1) C(37) 3.01(1) 1_555 1_555
Pd(1) C(38) 3.07(1) 1_555 1_555
Pd(1) C(39) 2.99(1) 1_555 1_555
Pd(1) C(40) 2.93(1) 1_555 1_555
Mo(1) P(1) 3.470(3) 1_555 1_555
Mo(1) P(2) 3.417(3) 1_555 1_555
Mo(1) O(1) 3.027(7) 1_555 1_555
Mo(1) O(2) 3.034(6) 1_555 1_555
Mo(1) N(1) 3.066(8) 1_555 2_655
Mo(1) N(2) 3.059(8) 1_555 2_655
Mo(1) C(1) 3.134(10) 1_555 1_555
Mo(1) C(5) 3.00(1) 1_555 1_555
Mo(1) C(5) 2.96(1) 1_555 2_655
Mo(1) C(18) 3.177(10) 1_555 1_555
Mo(1) C(22) 3.01(1) 1_555 1_555
Mo(1) C(22) 2.93(1) 1_555 2_655
P(1) N(1) 2.765(8) 1_555 1_555
P(1) C(2) 2.81(1) 1_555 1_555
P(1) C(7) 2.75(1) 1_555 1_555
P(1) C(11) 2.84(1) 1_555 1_555
P(1) C(13) 2.85(1) 1_555 1_555
P(1) C(17) 2.73(1) 1_555 1_555
P(1) C(35) 3.51(1) 1_555 1_555
P(2) O(2) 3.387(8) 1_555 2_655
P(2) N(2) 2.704(8) 1_555 1_555
P(2) C(19) 2.84(1) 1_555 1_555
P(2) C(24) 2.81(1) 1_555 1_555
P(2) C(28) 2.81(1) 1_555 1_555
P(2) C(30) 2.77(1) 1_555 1_555
P(2) C(34) 2.82(1) 1_555 1_555
P(2) C(36) 3.43(1) 1_555 1_555
O(1) N(1) 3.10(1) 1_555 2_655
O(1) N(2) 3.116(9) 1_555 2_655
O(1) N(4) 3.39(1) 1_555 2_655
O(1) C(1) 3.54(1) 1_555 1_555
O(1) C(3) 3.58(1) 1_555 1_555
O(1) C(38) 3.27(1) 1_555 2_655
O(2) N(1) 2.914(9) 1_555 2_655
O(2) N(2) 2.87(1) 1_555 2_655
O(2) C(5) 3.52(1) 1_555 2_655
O(2) C(18) 3.54(1) 1_555 1_555
O(2) C(18) 3.42(1) 1_555 2_655
O(2) C(20) 3.55(1) 1_555 1_555
O(2) C(23) 3.01(1) 1_555 2_655
O(2) C(28) 3.15(1) 1_555 2_655
O(101) N(6) 3.52(4) 1_555 2_555
N(1) C(3) 2.77(1) 1_555 1_555
N(2) N(2) 3.44(2) 1_555 2_655
N(2) C(20) 2.79(1) 1_555 1_555
N(2) C(22) 3.32(1) 1_555 2_655
N(3) C(12) 3.49(2) 1_555 1_555
N(3) C(13) 3.27(2) 1_555 1_555
N(3) C(14) 3.45(2) 1_555 1_555
N(3) C(31) 3.49(2) 1_555 7_556
N(3) C(35) 2.57(1) 1_555 1_555
N(3) C(36) 3.49(1) 1_555 1_555
N(3) C(38) 3.37(1) 1_555 1_555
N(3) C(39) 3.43(2) 1_555 1_555
N(4) C(4) 3.28(1) 1_555 2_655
N(4) C(17) 3.40(2) 1_555 1_555
N(4) C(20) 3.52(1) 1_555 6_545
N(4) C(35) 2.59(1) 1_555 1_555
N(4) C(36) 3.55(1) 1_555 1_555
N(4) C(37) 3.38(1) 1_555 1_555
N(5) C(8) 3.52(2) 1_555 7_556
N(5) C(29) 3.49(2) 1_555 1_555
N(5) C(33) 3.45(2) 1_555 1_555
N(5) C(34) 3.34(2) 1_555 1_555
N(5) C(35) 3.39(2) 1_555 1_555
N(5) C(36) 2.54(2) 1_555 1_555
N(5) C(37) 3.29(2) 1_555 1_555
N(5) C(40) 3.44(2) 1_555 1_555
N(6) C(35) 3.53(2) 1_555 1_555
N(6) C(36) 2.57(1) 1_555 1_555
N(6) C(39) 3.44(2) 1_555 1_555
C(1) C(4) 2.75(1) 1_555 1_555
C(1) C(6) 2.96(1) 1_555 1_555
C(1) C(11) 3.24(1) 1_555 1_555
C(1) C(12) 2.80(1) 1_555 1_555
C(1) C(17) 3.19(2) 1_555 1_555
C(2) C(5) 2.76(1) 1_555 1_555
C(2) C(6) 3.46(2) 1_555 1_555
C(2) C(11) 3.34(2) 1_555 1_555
C(2) C(12) 3.18(2) 1_555 1_555
C(2) C(17) 3.55(2) 1_555 1_555
C(6) C(9) 2.72(1) 1_555 1_555
C(6) C(12) 2.92(1) 1_555 1_555
C(6) C(13) 3.17(1) 1_555 1_555
C(6) C(28) 3.50(1) 1_555 1_555
C(7) C(10) 2.72(2) 1_555 1_555
C(7) C(12) 3.50(1) 1_555 1_555
C(7) C(13) 3.41(2) 1_555 1_555
C(8) C(11) 2.75(2) 1_555 1_555
C(12) C(15) 2.77(2) 1_555 1_555
C(12) C(35) 3.46(1) 1_555 1_555
C(12) C(37) 3.24(2) 1_555 1_555
C(13) C(16) 2.73(2) 1_555 1_555
C(13) C(37) 3.48(2) 1_555 1_555
C(14) C(17) 2.73(2) 1_555 1_555
C(15) C(102) 3.58(3) 1_555 6_545
C(17) C(35) 3.45(2) 1_555 1_555
C(17) C(37) 3.45(2) 1_555 1_555
C(17) C(38) 3.16(2) 1_555 1_555
C(18) C(21) 2.77(1) 1_555 1_555
C(18) C(23) 2.89(1) 1_555 1_555
C(18) C(24) 3.24(2) 1_555 1_555
C(18) C(29) 2.89(1) 1_555 1_555
C(18) C(34) 3.22(2) 1_555 1_555
C(19) C(22) 2.76(2) 1_555 1_555
C(19) C(24) 3.47(2) 1_555 1_555
C(19) C(29) 3.18(1) 1_555 1_555
C(19) C(34) 3.10(2) 1_555 1_555
C(23) C(26) 2.79(2) 1_555 1_555
C(23) C(29) 2.82(2) 1_555 1_555
C(23) C(30) 3.07(2) 1_555 1_555
C(24) C(27) 2.71(2) 1_555 1_555
C(24) C(29) 3.34(2) 1_555 1_555
C(24) C(30) 3.55(2) 1_555 1_555
C(24) C(131) 3.54(2) 1_555 5_455
C(25) C(28) 2.71(2) 1_555 1_555
C(29) C(32) 2.77(2) 1_555 1_555
C(29) C(36) 3.52(1) 1_555 1_555
C(29) C(39) 3.22(2) 1_555 1_555
C(30) C(33) 2.72(2) 1_555 1_555
C(31) C(34) 2.73(2) 1_555 1_555
C(34) C(36) 3.55(2) 1_555 1_555
C(34) C(39) 3.13(2) 1_555 1_555
C(34) C(40) 3.49(2) 1_555 1_555
C(37) C(39) 2.73(2) 1_555 1_555
C(38) C(40) 2.87(2) 1_555 1_555
C(131) C(131) 2.53(4) 1_555 2_755
O(101) N(6) 3.52(4) 1_555 2_555
N(3) C(31) 3.49(2) 1_555 7_556
N(4) C(20) 3.52(1) 1_555 6_545
N(5) C(8) 3.52(2) 1_555 7_556
C(15) C(102) 3.58(3) 1_555 6_545
C(24) C(131) 3.54(2) 1_555 5_455
